data_1559289
loop_
_publ_author_name
'Yu, Fang'
'Luo, Benlong'
'Sang, Ruili'
'Xu, Li'

_publ_section_title
;
 Mo[O<sub>8</sub>Mo<sub>4</sub>]<sub>3</sub> Lewis acid-base cluster
 pairs: highly efficient and stable Lewis catalysis fields frustrated in
 crystalline nanoclusters.
;
_journal_issue 39
_journal_name_full Nanoscale
_journal_page_first 20230
_journal_page_last 20238
_journal_paper_doi 10.1039/d0nr05822j
_journal_volume 12
_journal_year 2020
_chemical_formula_sum 'C230 H264 Al6 Mo90 N46 O255'
_chemical_formula_weight 16549.34
_space_group_crystal_system monoclinic
_space_group_IT_number 5
_space_group_name_Hall 'C 2y'
_space_group_name_H-M_alt 'C 1 2 1'
_atom_sites_solution_hydrogens geom
_audit_creation_method SHELXL-2016/6
_audit_update_record
;
2020-05-15 deposited with the CCDC.	2020-09-15 downloaded from the CCDC.
;
_cell_angle_alpha 90
_cell_angle_beta 115.3320(10)
_cell_angle_gamma 90
_cell_formula_units_Z 4
_cell_length_a 57.6292(15)
_cell_length_b 16.9770(5)
_cell_length_c 48.8318(13)
_cell_measurement_temperature 100(2)
_cell_volume 43182(2)
_computing_structure_refinement 'SHELXL-2016/6 (Sheldrick, 2016)'
_diffrn_ambient_temperature 100(2)
_diffrn_measured_fraction_theta_full 0.998
_diffrn_measured_fraction_theta_max 0.998
_diffrn_radiation_type CuK\a
_diffrn_radiation_wavelength 1.54178
_diffrn_reflns_av_R_equivalents 0.0246
_diffrn_reflns_av_unetI/netI 0.0250
_diffrn_reflns_Laue_measured_fraction_full 0.998
_diffrn_reflns_Laue_measured_fraction_max 0.998
_diffrn_reflns_limit_h_max 74
_diffrn_reflns_limit_h_min -74
_diffrn_reflns_limit_k_max 22
_diffrn_reflns_limit_k_min -22
_diffrn_reflns_limit_l_max 63
_diffrn_reflns_limit_l_min -63
_diffrn_reflns_number 339355
_diffrn_reflns_point_group_measured_fraction_full 0.996
_diffrn_reflns_point_group_measured_fraction_max 0.996
_diffrn_reflns_theta_full 67.679
_diffrn_reflns_theta_max 89.866
_diffrn_reflns_theta_min 4.677
_exptl_absorpt_coefficient_mu 21.617
_exptl_crystal_density_diffrn 2.546
_exptl_crystal_F_000 31456
_refine_diff_density_max 6.834
_refine_diff_density_min -4.408
_refine_diff_density_rms 0.382
_refine_ls_abs_structure_details
;
 Flack x determined using 40742 quotients [(I+)-(I-)]/[(I+)+(I-)]
 (Parsons, Flack and Wagner, Acta Cryst. B69 (2013) 249-259).
;
_refine_ls_abs_structure_Flack 0.5036(15)
_refine_ls_extinction_method none
_refine_ls_goodness_of_fit_ref 2.607
_refine_ls_hydrogen_treatment constr
_refine_ls_matrix_type full
_refine_ls_number_parameters 2726
_refine_ls_number_reflns 98314
_refine_ls_number_restraints 1
_refine_ls_restrained_S_all 2.607
_refine_ls_R_factor_all 0.0968
_refine_ls_R_factor_gt 0.0935
_refine_ls_shift/su_max 3.244
_refine_ls_shift/su_mean 0.072
_refine_ls_structure_factor_coef Fsqd
_refine_ls_weighting_details 'w=1/[\s^2^(Fo^2^)+(0.1000P)^2^] where P=(Fo^2^+2Fc^2^)/3'
_refine_ls_weighting_scheme calc
_refine_ls_wR_factor_gt 0.3028
_refine_ls_wR_factor_ref 0.3061
_reflns_Friedel_coverage 0.931
_reflns_Friedel_fraction_full 0.994
_reflns_Friedel_fraction_max 0.995
_reflns_number_gt 93299
_reflns_number_total 98314
_reflns_threshold_expression 'I > 2\s(I)'
_cod_data_source_file d0nr05822j2.cif
_cod_data_source_block 1
_cod_depositor_comments 'Adding full bibliography for 1559289--1559291.cif.'
_cod_original_sg_symbol_H-M 'C 2'
_cod_database_code 1559289
_shelx_shelxl_version_number 2016/6
_shelx_space_group_comment
;
The symmetry employed for this shelxl refinement is uniquely defined
by the following loop, which should always be used as a source of
symmetry information in preference to the above space-group names.
They are only intended as comments.
;

loop_
_space_group_symop_operation_xyz
'x, y, z'
'-x, y, -z'
'x+1/2, y+1/2, z'
'-x+1/2, y+1/2, -z'

loop_
_atom_site_label
_atom_site_type_symbol
_atom_site_fract_x
_atom_site_fract_y
_atom_site_fract_z
_atom_site_U_iso_or_equiv
_atom_site_adp_type
_atom_site_occupancy
_atom_site_site_symmetry_order
_atom_site_calc_flag
_atom_site_refinement_flags_posn
_atom_site_refinement_flags_adp
_atom_site_refinement_flags_occupancy
_atom_site_disorder_assembly
_atom_site_disorder_group
Mo1 Mo 0.76266(3) -0.88401(11) 0.60951(4) 0.0346(4) Uani 1 1 d . . . . .
Mo2 Mo 0.63457(3) -0.74657(11) 0.46953(4) 0.0335(4) Uani 1 1 d . . . . .
Mo3 Mo 0.70403(3) -0.57670(10) 0.56920(4) 0.0308(3) Uani 1 1 d . . . . .
Mo4 Mo 0.65845(3) -0.57812(11) 0.52874(4) 0.0320(3) Uani 1 1 d . . . . .
Mo5 Mo 0.69098(3) -0.74654(11) 0.51387(4) 0.0339(4) Uani 1 1 d . . . . .
Mo6 Mo 0.72074(3) -0.64070(11) 0.64774(4) 0.0327(3) Uani 1 1 d . . . . .
Mo7 Mo 0.61392(4) -0.98882(12) 0.52252(4) 0.0370(4) Uani 1 1 d . . . . .
Mo8 Mo 0.62334(3) -0.59285(11) 0.61803(4) 0.0342(4) Uani 1 1 d . . . . .
Mo9 Mo 0.59693(3) -0.87986(12) 0.47801(4) 0.0368(4) Uani 1 1 d . . . . .
Mo10 Mo 0.74064(3) -0.74940(11) 0.55434(4) 0.0323(3) Uani 1 1 d . . . . .
Mo11 Mo 0.71110(3) -0.95714(11) 0.53223(4) 0.0359(4) Uani 1 1 d . . . . .
Mo12 Mo 0.60594(3) -0.64157(11) 0.55063(4) 0.0342(4) Uani 1 1 d . . . . .
Mo13 Mo 0.64291(4) -0.73133(12) 0.66970(4) 0.0372(4) Uani 1 1 d . . . . .
Mo14 Mo 0.68462(3) -0.59696(11) 0.66445(4) 0.0320(3) Uani 1 1 d . . . . .
Mo15 Mo 0.64593(4) -0.88191(12) 0.65691(4) 0.0375(4) Uani 1 1 d . . . . .
Mo16 Mo 0.59287(3) -0.68607(11) 0.49427(4) 0.0337(4) Uani 1 1 d . . . . .
Mo17 Mo 0.66820(3) -0.53374(10) 0.58207(4) 0.0331(3) Uani 1 1 d . . . . .
Mo18 Mo 0.71470(5) -0.94312(12) 0.68128(5) 0.0454(5) Uani 1 1 d . . . . .
Mo19 Mo 0.68005(4) -1.05362(11) 0.53679(5) 0.0379(4) Uani 1 1 d . . . . .
Mo20 Mo 0.57389(4) -0.84297(13) 0.53984(5) 0.0405(4) Uani 1 1 d . . . . .
Mo21 Mo 0.76064(3) -0.69840(11) 0.62609(4) 0.0330(3) Uani 1 1 d . . . . .
Mo22 Mo 0.69317(5) -1.10616(12) 0.61978(5) 0.0508(5) Uani 1 1 d . . . . .
Mo23 Mo 0.65025(5) -1.05360(13) 0.64236(5) 0.0490(5) Uani 1 1 d . . . . .
Mo24 Mo 0.66500(3) -0.95126(11) 0.49540(4) 0.0329(4) Uani 1 1 d . . . . .
Mo25 Mo 0.58764(4) -0.79213(13) 0.59302(5) 0.0423(4) Uani 1 1 d . . . . .
Mo26 Mo 0.59249(5) -0.93685(17) 0.58360(6) 0.0589(6) Uani 1 1 d . . . . .
Mo27 Mo 0.71292(4) -0.80244(11) 0.69554(4) 0.0361(4) Uani 1 1 d . . . . .
Mo28 Mo 0.74553(4) -0.84406(12) 0.67690(4) 0.0393(4) Uani 1 1 d . . . . .
Mo29 Mo 0.63332(5) -1.10750(13) 0.57235(5) 0.0489(5) Uani 1 1 d . . . . .
Mo30 Mo 0.72858(5) -0.99312(14) 0.61456(5) 0.0508(5) Uani 1 1 d . . . . .
AL1 Mo 0.66548(8) -0.9124(2) 0.59427(9) 0.0361(14) Uani 0.520(12) 1 d . . . . .
Al2 Al 0.69898(9) -0.8042(3) 0.59100(11) 0.0157(9) Uani 1 1 d . . . . .
Al3 Al 0.6468(4) -0.8026(10) 0.5467(4) 0.022(7) Uani 0.28(3) 1 d . . . . .
Al4 Al 0.6609(3) -0.7545(9) 0.6087(3) 0.017(5) Uani 0.32(3) 1 d . . . . .
O1 O 0.7334(3) -0.7885(8) 0.5930(3) 0.027(3) Uiso 1 1 d . . . . .
O2 O 0.6807(3) -0.9354(8) 0.5414(3) 0.027(3) Uiso 1 1 d . . . . .
O3 O 0.6899(3) -0.5763(10) 0.6270(4) 0.037(3) Uiso 1 1 d . . . . .
O4 O 0.6731(3) -0.8022(10) 0.6807(4) 0.037(3) Uiso 1 1 d . . . . .
O5 O 0.6220(3) -0.6198(9) 0.5239(3) 0.032(3) Uiso 1 1 d . . . . .
O6 O 0.7275(3) -0.6310(8) 0.6105(3) 0.028(3) Uiso 1 1 d . . . . .
O7 O 0.7475(3) -0.9019(9) 0.6397(3) 0.033(3) Uiso 1 1 d . . . . .
O8 O 0.6432(3) -0.7200(9) 0.4426(3) 0.032(3) Uiso 1 1 d . . . . .
O9 O 0.7338(3) -0.9488(9) 0.5800(3) 0.033(3) Uiso 1 1 d . . . . .
O10 O 0.6630(2) -0.8270(8) 0.4924(3) 0.023(3) Uiso 1 1 d . . . . .
O11 O 0.7160(3) -0.8349(8) 0.5325(3) 0.026(3) Uiso 1 1 d . . . . .
O12 O 0.6036(3) -0.6822(9) 0.5881(3) 0.033(3) Uiso 1 1 d . . . . .
O13 O 0.6738(3) -0.6414(9) 0.5677(3) 0.028(3) Uiso 1 1 d . . . . .
O14 O 0.7433(3) -0.7343(11) 0.6535(4) 0.041(4) Uiso 1 1 d . . . . .
O15 O 0.6879(3) -0.5291(8) 0.5278(3) 0.029(3) Uiso 1 1 d . . . . .
O16 O 0.7529(3) -0.7230(11) 0.5313(4) 0.046(4) Uiso 1 1 d . . . . .
O17 O 0.6949(3) -0.9539(9) 0.4881(3) 0.031(3) Uiso 1 1 d . . . . .
O18 O 0.6800(3) -0.7828(11) 0.5514(4) 0.041(4) Uiso 1 1 d . . . . .
O19 O 0.6958(3) -0.8983(11) 0.5983(4) 0.041(4) Uiso 1 1 d . . . . .
O20 O 0.5756(3) -0.9344(10) 0.4507(4) 0.037(3) Uiso 1 1 d . . . . .
O21 O 0.6383(3) -0.7318(10) 0.5669(4) 0.037(3) Uiso 1 1 d . . . . .
O22 O 0.6687(3) -0.6436(10) 0.6907(3) 0.035(3) Uiso 1 1 d . . . . .
O23 O 0.7067(3) -0.8431(11) 0.6543(4) 0.043(4) Uiso 1 1 d . . . . .
O24 O 0.7817(3) -0.6332(10) 0.6480(4) 0.038(3) Uiso 1 1 d . . . . .
O25 O 0.6125(3) -0.8338(9) 0.4525(3) 0.032(3) Uiso 1 1 d . . . . .
O26 O 0.7129(3) -0.6731(9) 0.5488(3) 0.028(3) Uiso 1 1 d . . . . .
O27 O 0.6364(3) -0.5818(9) 0.5854(3) 0.033(3) Uiso 1 1 d . . . . .
O28 O 0.6175(3) -0.6427(10) 0.6475(4) 0.037(3) Uiso 1 1 d . . . . .
O29 O 0.6603(2) -0.6782(8) 0.5058(3) 0.025(3) Uiso 1 1 d . . . . .
O30 O 0.5902(3) -0.8964(10) 0.5137(4) 0.039(3) Uiso 1 1 d . . . . .
O31 O 0.7121(3) -1.0176(9) 0.6431(3) 0.031(3) Uiso 1 1 d . . . . .
O32 O 0.6462(3) -1.0585(11) 0.5439(4) 0.043(4) Uiso 1 1 d . . . . .
O33 O 0.6552(2) -0.6849(8) 0.6363(3) 0.026(3) Uiso 1 1 d . . . . .
O34 O 0.7494(3) -0.7855(9) 0.7131(3) 0.030(3) Uiso 1 1 d . . . . .
O35 O 0.6102(3) -1.0091(10) 0.5617(4) 0.038(3) Uiso 1 1 d . . . . .
O36 O 0.7005(3) -0.4831(9) 0.5888(3) 0.032(3) Uiso 1 1 d . . . . .
O37 O 0.6214(2) -0.7814(8) 0.5049(3) 0.026(3) Uiso 1 1 d . . . . .
O38 O 0.5827(3) -0.5742(10) 0.5410(4) 0.035(3) Uiso 1 1 d . . . . .
O39 O 0.7874(4) -0.9460(12) 0.6217(4) 0.049(4) Uiso 1 1 d . . . . .
O40 O 0.7659(3) -0.8369(9) 0.5749(3) 0.033(3) Uiso 1 1 d . . . . .
O41 O 0.6515(2) -0.5339(8) 0.6427(3) 0.023(2) Uiso 1 1 d . . . . .
O42 O 0.7624(2) -0.6797(8) 0.5904(3) 0.025(3) Uiso 1 1 d . . . . .
O43 O 0.7004(3) -0.5262(9) 0.6895(3) 0.032(3) Uiso 1 1 d . . . . .
O44 O 0.6287(3) -0.9401(9) 0.4963(3) 0.029(3) Uiso 1 1 d . . . . .
O45 O 0.6412(3) -0.8992(10) 0.5564(4) 0.037(3) Uiso 1 1 d . . . . .
O46 O 0.7088(3) -0.6916(9) 0.6761(3) 0.034(3) Uiso 1 1 d . . . . .
O47 O 0.7418(3) -0.5781(11) 0.6707(4) 0.043(4) Uiso 1 1 d . . . . .
O48 O 0.5863(3) -0.7314(8) 0.5274(3) 0.028(3) Uiso 1 1 d . . . . .
O49 O 0.5925(4) -1.0593(13) 0.5006(5) 0.057(5) Uiso 1 1 d . . . . .
O50 O 0.6743(3) -0.9622(10) 0.6631(4) 0.036(3) Uiso 1 1 d . . . . .
O51 O 0.6987(3) -1.0593(10) 0.5853(4) 0.038(3) Uiso 1 1 d . . . . .
O52 O 0.6569(3) -0.8447(11) 0.6181(4) 0.045(4) Uiso 1 1 d . . . . .
O53 O 0.5744(3) -0.7785(10) 0.4693(4) 0.037(3) Uiso 1 1 d . . . . .
O54 O 0.7798(3) -0.7934(9) 0.6356(3) 0.030(3) Uiso 1 1 d . . . . .
O55 O 0.5998(4) -0.5230(11) 0.6056(4) 0.047(4) Uiso 1 1 d . . . . .
O56 O 0.6480(3) -0.4836(10) 0.5429(4) 0.035(3) Uiso 1 1 d . . . . .
O57 O 0.6193(3) -0.7960(9) 0.6352(3) 0.032(3) Uiso 1 1 d . . . . .
O58 O 0.6327(3) -0.7415(10) 0.6966(4) 0.038(3) Uiso 1 1 d . . . . .
O59 O 0.6265(3) -0.9589(10) 0.6246(4) 0.039(3) Uiso 1 1 d . . . . .
O60 O 0.6603(4) -1.0220(11) 0.6044(4) 0.046(4) Uiso 1 1 d . . . . .
O61 O 0.6923(3) -0.7346(10) 0.6148(4) 0.037(3) Uiso 1 1 d . . . . .
O62 O 0.7126(3) -1.0690(11) 0.5358(4) 0.043(4) Uiso 1 1 d . . . . .
O63 O 0.6598(4) -1.0642(12) 0.4935(4) 0.047(4) Uiso 1 1 d . . . . .
O64 O 0.6090(3) -0.6759(10) 0.4645(4) 0.037(3) Uiso 1 1 d . . . . .
O65 O 0.5685(3) -0.6208(10) 0.4761(4) 0.040(3) Uiso 1 1 d . . . . .
O66 O 0.7504(4) -1.0663(13) 0.6278(5) 0.057(5) Uiso 1 1 d . . . . .
O67 O 0.6650(3) -1.1614(11) 0.5886(4) 0.044(4) Uiso 1 1 d . . . . .
O68 O 0.7142(3) -0.8980(10) 0.7183(4) 0.037(3) Uiso 1 1 d . . . . .
O69 O 0.6979(3) -0.7189(9) 0.4853(3) 0.035(3) Uiso 1 1 d . . . . .
O70 O 0.6420(5) -1.0808(15) 0.6707(5) 0.068(6) Uiso 1 1 d . . . . .
O71 O 0.7516(3) -0.9471(10) 0.6974(4) 0.037(3) Uiso 1 1 d . . . . .
O72 O 0.6361(3) -0.9152(10) 0.6836(4) 0.040(3) Uiso 1 1 d . . . . .
O73 O 0.6116(3) -1.1793(9) 0.5494(4) 0.036(3) Uiso 1 1 d . . . . .
O74 O 0.6287(4) -1.1154(12) 0.6093(4) 0.049(4) Uiso 1 1 d . . . . .
O75 O 0.5576(3) -0.7707(10) 0.5570(4) 0.038(3) Uiso 1 1 d . . . . .
O76 O 0.7159(4) -1.1830(14) 0.6318(5) 0.061(5) Uiso 1 1 d . . . . .
O77 O 0.6101(3) -0.8442(10) 0.5759(4) 0.037(3) Uiso 1 1 d . . . . .
O78 O 0.5734(4) -0.8733(14) 0.6060(5) 0.060(5) Uiso 1 1 d . . . . .
O79 O 0.6781(4) -1.1210(13) 0.6492(5) 0.056(5) Uiso 1 1 d . . . . .
O80 O 0.5588(4) -0.9327(13) 0.5446(5) 0.053(4) Uiso 1 1 d . . . . .
N1 N 0.7469(2) -0.9566(9) 0.5264(3) 0.033(4) Uiso 1 1 d G . . . .
C1 C 0.7668(3) -1.0081(9) 0.5427(4) 0.055(7) Uiso 1 1 d G . . . .
H1A H 0.764787 -1.045849 0.555821 0.066 Uiso 1 1 calc R U . . .
C2 C 0.7897(3) -1.0043(10) 0.5397(4) 0.061(7) Uiso 1 1 d G . . . .
H2A H 0.803329 -1.039426 0.550764 0.074 Uiso 1 1 calc R U . . .
C3 C 0.7927(2) -0.9490(11) 0.5204(4) 0.048(6) Uiso 1 1 d G . . . .
H3A H 0.808322 -0.946388 0.518334 0.057 Uiso 1 1 calc R U . . .
C4 C 0.7727(3) -0.8975(9) 0.5041(4) 0.048(6) Uiso 1 1 d G . . . .
H4A H 0.774773 -0.859772 0.490959 0.058 Uiso 1 1 calc R U . . .
C5 C 0.7499(2) -0.9014(8) 0.5071(3) 0.040(5) Uiso 1 1 d G . . . .
H5A H 0.736231 -0.866195 0.496015 0.048 Uiso 1 1 calc R U . . .
N2 N 0.6440(2) -0.9574(8) 0.4453(2) 0.032(4) Uiso 1 1 d G . . . .
C6 C 0.6511(2) -0.9044(8) 0.4286(3) 0.037(5) Uiso 1 1 d G . . . .
H6A H 0.666436 -0.874674 0.438187 0.045 Uiso 1 1 calc R U . . .
C7 C 0.6357(3) -0.8948(10) 0.3978(3) 0.060(7) Uiso 1 1 d G . . . .
H7A H 0.640577 -0.858567 0.386347 0.072 Uiso 1 1 calc R U . . .
C8 C 0.6132(3) -0.9383(11) 0.3837(2) 0.052(6) Uiso 1 1 d G . . . .
H8A H 0.602751 -0.931749 0.362665 0.063 Uiso 1 1 calc R U . . .
C9 C 0.6061(2) -0.9913(10) 0.4004(3) 0.052(6) Uiso 1 1 d G . . . .
H9A H 0.590784 -1.021039 0.390823 0.062 Uiso 1 1 calc R U . . .
C10 C 0.6215(3) -1.0009(8) 0.4312(3) 0.036(4) Uiso 1 1 d G . . . .
H10A H 0.616643 -1.037147 0.442663 0.043 Uiso 1 1 calc R U . . .
N3 N 0.6796(4) -1.1838(9) 0.5365(5) 0.052(5) Uiso 1 1 d G . . . .
C11 C 0.7017(3) -1.2259(12) 0.5542(4) 0.083(11) Uiso 1 1 d G . . . .
H11A H 0.716991 -1.198717 0.566660 0.100 Uiso 1 1 calc R U . . .
C12 C 0.7013(3) -1.3077(12) 0.5536(5) 0.068(9) Uiso 1 1 d G . . . .
H12A H 0.716378 -1.336525 0.565724 0.082 Uiso 1 1 calc R U . . .
C13 C 0.6789(4) -1.3475(8) 0.5354(5) 0.062(8) Uiso 1 1 d G . . . .
H13A H 0.678650 -1.403436 0.535029 0.074 Uiso 1 1 calc R U . . .
C14 C 0.6569(3) -1.3054(11) 0.5177(4) 0.051(6) Uiso 1 1 d G . . . .
H14A H 0.641535 -1.332540 0.505270 0.061 Uiso 1 1 calc R U . . .
C15 C 0.6572(3) -1.2235(11) 0.5183(4) 0.071(9) Uiso 1 1 d G . . . .
H15A H 0.642148 -1.194731 0.506206 0.085 Uiso 1 1 calc R U . . .
N4 N 0.7190(4) -1.0533(10) 0.7047(5) 0.068(7) Uiso 1 1 d G . . . .
C16 C 0.7030(4) -1.0721(11) 0.7184(5) 0.054(6) Uiso 1 1 d G . . . .
H16A H 0.691522 -1.033778 0.719699 0.065 Uiso 1 1 calc R U . . .
C17 C 0.7038(4) -1.1471(13) 0.7302(5) 0.075(10) Uiso 1 1 d G . . . .
H17A H 0.692883 -1.159948 0.739623 0.090 Uiso 1 1 calc R U . . .
C18 C 0.7206(5) -1.2032(10) 0.7283(5) 0.068(8) Uiso 1 1 d G . . . .
H18A H 0.721186 -1.254424 0.736422 0.082 Uiso 1 1 calc R U . . .
C19 C 0.7366(4) -1.1844(11) 0.7146(5) 0.094(12) Uiso 1 1 d G . . . .
H19A H 0.748127 -1.222731 0.713297 0.113 Uiso 1 1 calc R U . . .
C20 C 0.7358(4) -1.1094(12) 0.7028(5) 0.056(7) Uiso 1 1 d G . . . .
H20A H 0.746766 -1.096561 0.693372 0.067 Uiso 1 1 calc R U . . .
N5 N 0.7870(2) -0.8385(9) 0.6961(3) 0.036(4) Uiso 1 1 d G . . . .
C21 C 0.8001(3) -0.7718(8) 0.7115(4) 0.050(6) Uiso 1 1 d G . . . .
H21A H 0.790837 -0.727953 0.713832 0.061 Uiso 1 1 calc R U . . .
C22 C 0.8267(3) -0.7693(10) 0.7236(4) 0.056(7) Uiso 1 1 d G . . . .
H22A H 0.835690 -0.723770 0.734204 0.067 Uiso 1 1 calc R U . . .
C23 C 0.8403(2) -0.8335(13) 0.7203(5) 0.088(12) Uiso 1 1 d G . . . .
H23A H 0.858492 -0.831785 0.728559 0.106 Uiso 1 1 calc R U . . .
C24 C 0.8272(3) -0.9001(11) 0.7048(5) 0.061(7) Uiso 1 1 d G . . . .
H24A H 0.836443 -0.943983 0.702542 0.074 Uiso 1 1 calc R U . . .
C25 C 0.8005(3) -0.9026(8) 0.6927(4) 0.057(7) Uiso 1 1 d G . . . .
H25A H 0.791590 -0.948168 0.682169 0.068 Uiso 1 1 calc R U . . .
N6 N 0.7168(3) -0.7444(9) 0.7378(3) 0.033(4) Uiso 1 1 d G . . . .
C26 C 0.7022(3) -0.7706(10) 0.7523(4) 0.059(7) Uiso 1 1 d G . . . .
H26A H 0.688959 -0.808186 0.742783 0.071 Uiso 1 1 calc R U . . .
C27 C 0.7069(4) -0.7418(12) 0.7809(4) 0.059(7) Uiso 1 1 d G . . . .
H27A H 0.696900 -0.759687 0.790841 0.070 Uiso 1 1 calc R U . . .
C28 C 0.7263(4) -0.6868(12) 0.7948(3) 0.055(6) Uiso 1 1 d G . . . .
H28A H 0.729507 -0.667070 0.814357 0.066 Uiso 1 1 calc R U . . .
C29 C 0.7409(3) -0.6606(11) 0.7803(4) 0.066(8) Uiso 1 1 d G . . . .
H29A H 0.754174 -0.622952 0.789816 0.080 Uiso 1 1 calc R U . . .
C30 C 0.7362(3) -0.6894(9) 0.7517(3) 0.037(5) Uiso 1 1 d G . . . .
H30A H 0.746234 -0.671450 0.741759 0.045 Uiso 1 1 calc R U . . .
N7 N 0.6387(3) -0.5268(9) 0.4829(3) 0.042(4) Uiso 1 1 d G . . . .
C31 C 0.6499(3) -0.5422(10) 0.4633(4) 0.042(5) Uiso 1 1 d G . . . .
H31A H 0.664391 -0.576062 0.469454 0.050 Uiso 1 1 calc R U . . .
C32 C 0.6400(3) -0.5079(12) 0.4347(3) 0.063(7) Uiso 1 1 d G . . . .
H32A H 0.647647 -0.518400 0.421307 0.076 Uiso 1 1 calc R U . . .
C33 C 0.6188(3) -0.4583(12) 0.4257(3) 0.054(6) Uiso 1 1 d G . . . .
H33A H 0.612002 -0.434907 0.406153 0.065 Uiso 1 1 calc R U . . .
C34 C 0.6076(3) -0.4430(11) 0.4453(4) 0.059(7) Uiso 1 1 d G . . . .
H34A H 0.593103 -0.409075 0.439144 0.070 Uiso 1 1 calc R U . . .
C35 C 0.6175(3) -0.4772(11) 0.4739(3) 0.050(6) Uiso 1 1 d G . . . .
H35A H 0.609847 -0.466736 0.487290 0.060 Uiso 1 1 calc R U . . .
N8 N 0.7395(2) -0.5215(10) 0.5738(3) 0.040(4) Uiso 1 1 d G . . . .
C36 C 0.7548(3) -0.4844(11) 0.6009(3) 0.057(7) Uiso 1 1 d G . . . .
H36A H 0.748470 -0.476086 0.615746 0.069 Uiso 1 1 calc R U . . .
C37 C 0.7794(3) -0.4594(12) 0.6064(3) 0.052(6) Uiso 1 1 d G . . . .
H37A H 0.789817 -0.433998 0.624921 0.062 Uiso 1 1 calc R U . . .
C38 C 0.7886(3) -0.4715(13) 0.5847(4) 0.069(9) Uiso 1 1 d G . . . .
H38A H 0.805391 -0.454438 0.588402 0.083 Uiso 1 1 calc R U . . .
C39 C 0.7733(3) -0.5087(13) 0.5575(4) 0.063(8) Uiso 1 1 d G . . . .
H39A H 0.779618 -0.516966 0.542709 0.076 Uiso 1 1 calc R U . . .
C40 C 0.7487(3) -0.5337(10) 0.5521(3) 0.036(5) Uiso 1 1 d G . . . .
H40A H 0.738270 -0.559054 0.533535 0.044 Uiso 1 1 calc R U . . .
N9 N 0.6611(3) -0.4277(8) 0.6023(4) 0.042(4) Uiso 1 1 d G . . . .
C41 C 0.6367(3) -0.3945(11) 0.5907(4) 0.057(7) Uiso 1 1 d G . . . .
H41A H 0.623171 -0.417765 0.573645 0.069 Uiso 1 1 calc R U . . .
C42 C 0.6322(3) -0.3274(12) 0.6039(5) 0.066(8) Uiso 1 1 d G . . . .
H42A H 0.615556 -0.304686 0.595968 0.079 Uiso 1 1 calc R U . . .
C43 C 0.6521(4) -0.2934(10) 0.6289(5) 0.080(10) Uiso 1 1 d G . . . .
H43A H 0.648997 -0.247481 0.637922 0.096 Uiso 1 1 calc R U . . .
C44 C 0.6765(3) -0.3266(10) 0.6405(4) 0.048(6) Uiso 1 1 d G . . . .
H44A H 0.690051 -0.303354 0.657551 0.058 Uiso 1 1 calc R U . . .
C45 C 0.6810(2) -0.3937(10) 0.6273(4) 0.046(6) Uiso 1 1 d G . . . .
H45A H 0.697666 -0.416432 0.635228 0.055 Uiso 1 1 calc R U . . .
N10 N 0.5397(3) -0.8358(11) 0.4985(3) 0.042(4) Uiso 1 1 d G . . . .
C46 C 0.5309(4) -0.9042(9) 0.4816(5) 0.068(8) Uiso 1 1 d G . . . .
H46A H 0.540378 -0.951807 0.488152 0.081 Uiso 1 1 calc R U . . .
C47 C 0.5082(4) -0.9031(13) 0.4552(5) 0.081(10) Uiso 1 1 d G . . . .
H47A H 0.502224 -0.949911 0.443596 0.097 Uiso 1 1 calc R U . . .
C48 C 0.4944(4) -0.8335(16) 0.4456(4) 0.094(12) Uiso 1 1 d G . . . .
H48A H 0.478902 -0.832760 0.427515 0.113 Uiso 1 1 calc R U . . .
C49 C 0.5032(4) -0.7651(12) 0.4625(5) 0.080(10) Uiso 1 1 d G . . . .
H49A H 0.493733 -0.717504 0.455989 0.096 Uiso 1 1 calc R U . . .
C50 C 0.5259(4) -0.7662(9) 0.4890(5) 0.074(9) Uiso 1 1 d G . . . .
H50A H 0.531886 -0.719398 0.500545 0.089 Uiso 1 1 calc R U . . .
N11 N 0.5673(3) -0.7141(9) 0.6115(4) 0.047(5) Uiso 1 1 d G . . . .
C51 C 0.5527(4) -0.6519(10) 0.5941(3) 0.051(6) Uiso 1 1 d G . . . .
H51A H 0.552041 -0.642288 0.574604 0.061 Uiso 1 1 calc R U . . .
C52 C 0.5392(4) -0.6038(10) 0.6052(4) 0.062(7) Uiso 1 1 d G . . . .
H52A H 0.529204 -0.561368 0.593263 0.074 Uiso 1 1 calc R U . . .
C53 C 0.5402(4) -0.6179(11) 0.6337(4) 0.051(6) Uiso 1 1 d G . . . .
H53A H 0.530899 -0.585076 0.641289 0.061 Uiso 1 1 calc R U . . .
C54 C 0.5547(4) -0.6801(12) 0.6512(3) 0.086(11) Uiso 1 1 d G . . . .
H54A H 0.555431 -0.689704 0.670658 0.103 Uiso 1 1 calc R U . . .
C55 C 0.5683(4) -0.7281(10) 0.6401(4) 0.052(6) Uiso 1 1 d G . . . .
H55A H 0.578268 -0.770625 0.652000 0.063 Uiso 1 1 calc R U . . .
N12 N 0.5778(6) -1.0527(14) 0.5930(6) 0.085(9) Uiso 1 1 d G . . . .
C56 C 0.5703(8) -1.117(2) 0.5735(5) 1.0(3) Uiso 1 1 d G . . . .
H56A H 0.567529 -1.110797 0.552999 1.141 Uiso 1 1 calc R U . . .
C57 C 0.5668(8) -1.1901(16) 0.5840(6) 0.122(18) Uiso 1 1 d G . . . .
H57A H 0.561715 -1.234012 0.570625 0.147 Uiso 1 1 calc R U . . .
C58 C 0.5709(6) -1.1991(12) 0.6140(6) 0.079(10) Uiso 1 1 d G . . . .
H58A H 0.568490 -1.249118 0.621125 0.094 Uiso 1 1 calc R U . . .
C59 C 0.5783(5) -1.1349(14) 0.6335(4) 0.065(8) Uiso 1 1 d G . . . .
H59A H 0.581078 -1.141006 0.654001 0.078 Uiso 1 1 calc R U . . .
C60 C 0.5818(5) -1.0617(12) 0.6230(5) 0.074(9) Uiso 1 1 d G . . . .
H60A H 0.586892 -1.017789 0.636376 0.089 Uiso 1 1 calc R U . . .
Mo31 Mo 0.77844(3) -2.44023(12) 0.85154(4) 0.0354(4) Uani 1 1 d . . . . .
Mo32 Mo 0.89344(4) -2.43917(15) 0.94856(5) 0.0444(5) Uani 1 1 d . . . . .
Mo33 Mo 0.79539(3) -2.50415(10) 0.93036(4) 0.0317(3) Uani 1 1 d . . . . .
Mo34 Mo 0.78784(4) -2.12379(13) 0.96753(5) 0.0408(4) Uani 1 1 d . . . . .
Mo35 Mo 0.83123(4) -2.54589(11) 0.91748(4) 0.0367(4) Uani 1 1 d . . . . .
Mo36 Mo 0.80790(3) -2.33507(12) 0.98564(4) 0.0356(4) Uani 1 1 d . . . . .
Mo37 Mo 0.86547(4) -2.33369(12) 1.03038(4) 0.0372(4) Uani 1 1 d . . . . .
Mo38 Mo 0.84096(3) -2.50184(11) 0.97053(4) 0.0358(4) Uani 1 1 d . . . . .
Mo39 Mo 0.85593(4) -2.34870(14) 0.82943(5) 0.0449(5) Uani 1 1 d . . . . .
Mo40 Mo 0.83419(4) -2.13037(12) 1.00415(4) 0.0369(4) Uani 1 1 d . . . . .
Mo41 Mo 0.73854(3) -2.38302(12) 0.87363(4) 0.0343(4) Uani 1 1 d . . . . .
Mo42 Mo 0.87595(4) -2.48715(14) 0.88109(5) 0.0424(5) Uani 1 1 d . . . . .
Mo43 Mo 0.90230(4) -2.20007(14) 1.02100(4) 0.0414(4) Uani 1 1 d . . . . .
Mo44 Mo 0.73667(3) -2.19637(12) 0.89029(4) 0.0364(4) Uani 1 1 d . . . . .
Mo45 Mo 0.75918(3) -2.33246(12) 0.94564(4) 0.0348(4) Uani 1 1 d . . . . .
Mo46 Mo 0.84844(7) -2.02665(17) 0.85703(6) 0.0668(8) Uani 1 1 d . . . . .
Mo47 Mo 0.90655(3) -2.39390(14) 1.00505(5) 0.0425(4) Uani 1 1 d . . . . .
Mo48 Mo 0.86544(6) -1.97166(17) 0.92718(6) 0.0637(7) Uani 1 1 d . . . . .
Mo49 Mo 0.92548(4) -2.23951(18) 0.95915(5) 0.0529(6) Uani 1 1 d . . . . .
Mo50 Mo 0.88526(4) -2.09354(13) 0.97693(5) 0.0430(4) Uani 1 1 d . . . . .
Mo51 Mo 0.78404(5) -2.13786(14) 0.81874(5) 0.0523(5) Uani 1 1 d . . . . .
Mo52 Mo 0.81892(5) -2.02859(12) 0.96251(5) 0.0470(5) Uani 1 1 d . . . . .
Mo53 Mo 0.85284(4) -2.19824(14) 0.84245(5) 0.0448(5) Uani 1 1 d . . . . .
Mo54 Mo 0.90614(6) -2.1427(2) 0.91581(7) 0.0757(9) Uani 1 1 d . . . . .
Mo55 Mo 0.81433(3) -2.48335(12) 0.83477(4) 0.0376(4) Uani 1 1 d . . . . .
Mo56 Mo 0.75368(4) -2.23712(13) 0.82274(4) 0.0407(4) Uani 1 1 d . . . . .
Mo57 Mo 0.78591(4) -2.27802(13) 0.80374(4) 0.0394(4) Uani 1 1 d . . . . .
Mo58 Mo 0.76958(5) -2.08867(13) 0.88518(5) 0.0523(6) Uani 1 1 d . . . . .
Mo59 Mo 0.91149(4) -2.28815(16) 0.90586(5) 0.0510(6) Uani 1 1 d . . . . .
Mo60 Mo 0.80523(7) -1.97335(16) 0.87956(6) 0.0662(7) Uani 1 1 d . . . . .
AL5 Mo 0.83319(7) -2.1674(2) 0.90548(7) 0.0347(12) Uani 0.532(10) 1 d . . . . .
Al6 Al 0.80053(13) -2.2770(4) 0.90830(16) 0.029(2) Uani 0.90(3) 1 d . . . . .
Al7 Al 0.8533(4) -2.2787(13) 0.9549(5) 0.038(7) Uani 0.34(3) 1 d . . . . .
Al8 Al 0.8442(9) -2.3298(18) 0.9016(18) 0.41(5) Uani 1.08(8) 1 d . . . . .
O81 O 0.7724(3) -2.4514(8) 0.8892(3) 0.028(3) Uiso 1 1 d . . . . .
O82 O 0.8265(3) -2.2787(9) 0.8193(3) 0.033(3) Uiso 1 1 d . . . . .
O83 O 0.8360(3) -2.2557(9) 1.0085(3) 0.034(3) Uiso 1 1 d . . . . .
O84 O 0.8107(3) -2.5040(9) 0.8720(3) 0.029(3) Uiso 1 1 d . . . . .
O85 O 0.7475(3) -2.3666(9) 0.9702(3) 0.033(3) Uiso 1 1 d . . . . .
O86 O 0.7515(3) -2.1797(9) 0.8609(3) 0.035(3) Uiso 1 1 d . . . . .
O87 O 0.7869(3) -2.4072(10) 0.9530(4) 0.036(3) Uiso 1 1 d . . . . .
O88 O 0.8867(3) -2.2540(9) 1.0478(3) 0.034(3) Uiso 1 1 d . . . . .
O89 O 0.8956(3) -2.3980(10) 0.9109(4) 0.038(3) Uiso 1 1 d . . . . .
O90 O 0.7167(3) -2.4476(9) 0.8493(3) 0.034(3) Uiso 1 1 d . . . . .
O91 O 0.8630(3) -2.3403(11) 0.9342(4) 0.037(3) Uiso 1 1 d . . . . .
O92 O 0.8026(3) -2.1808(9) 0.9003(3) 0.030(3) Uiso 1 1 d . . . . .
O93 O 0.8255(3) -2.4391(8) 0.9314(3) 0.028(3) Uiso 1 1 d . . . . .
O94 O 0.7550(2) -2.3425(8) 0.8461(3) 0.025(3) Uiso 1 1 d . . . . .
O95 O 0.7831(3) -2.2481(10) 0.9684(4) 0.035(3) Uiso 1 1 d . . . . .
O96 O 0.7993(3) -2.5967(10) 0.9111(4) 0.035(3) Uiso 1 1 d . . . . .
O97 O 0.8202(3) -2.2912(11) 0.9465(4) 0.044(4) Uiso 1 1 d . . . . .
O98 O 0.8572(3) -2.3629(11) 1.0596(4) 0.042(4) Uiso 1 1 d . . . . .
O99 O 0.8436(3) -2.3978(10) 0.8642(4) 0.036(3) Uiso 1 1 d . . . . .
O100 O 0.8295(3) -2.4355(10) 0.8076(4) 0.036(3) Uiso 1 1 d . . . . .
O101 O 0.7640(3) -2.1367(11) 0.9213(4) 0.045(4) Uiso 1 1 d . . . . .
O102 O 0.8108(3) -2.5450(10) 0.9707(4) 0.036(3) Uiso 1 1 d . . . . .
O103 O 0.8814(3) -2.4366(10) 0.8512(4) 0.037(3) Uiso 1 1 d . . . . .
O104 O 0.7916(3) -2.3948(8) 0.8237(3) 0.027(3) Uiso 1 1 d . . . . .
O105 O 0.7376(3) -2.4023(9) 0.9107(3) 0.033(3) Uiso 1 1 d . . . . .
O106 O 0.7864(4) -2.0749(13) 0.8561(5) 0.055(5) Uiso 1 1 d . . . . .
O107 O 0.8773(3) -2.2959(10) 0.9930(3) 0.036(3) Uiso 1 1 d . . . . .
O108 O 0.8039(3) -2.1290(10) 1.0113(4) 0.039(3) Uiso 1 1 d . . . . .
O109 O 0.7199(3) -2.2953(9) 0.8652(3) 0.034(3) Uiso 1 1 d . . . . .
O110 O 0.7500(3) -2.2986(10) 0.7890(4) 0.036(3) Uiso 1 1 d . . . . .
O111 O 0.8416(3) -2.2284(9) 0.8823(3) 0.034(3) Uiso 1 1 d . . . . .
O112 O 0.8705(3) -2.1351(9) 1.0047(3) 0.034(3) Uiso 1 1 d . . . . .
O113 O 0.8394(3) -2.3998(9) 0.9948(3) 0.032(3) Uiso 1 1 d . . . . .
O114 O 0.7564(3) -2.5057(9) 0.8294(3) 0.032(3) Uiso 1 1 d . . . . .
O115 O 0.8654(3) -2.4993(9) 0.9170(3) 0.035(3) Uiso 1 1 d . . . . .
O116 O 0.7097(3) -2.1398(11) 0.8789(4) 0.043(4) Uiso 1 1 d . . . . .
O117 O 0.8533(3) -2.0262(11) 0.9574(4) 0.043(4) Uiso 1 1 d . . . . .
O118 O 0.7918(3) -2.2325(9) 0.8452(3) 0.029(3) Uiso 1 1 d . . . . .
O119 O 0.8776(3) -2.4561(10) 0.9784(4) 0.036(3) Uiso 1 1 d . . . . .
O120 O 0.8394(3) -2.0172(9) 1.0065(3) 0.032(3) Uiso 1 1 d . . . . .
O121 O 0.8251(3) -2.1219(11) 0.8361(4) 0.043(4) Uiso 1 1 d . . . . .
O122 O 0.9234(3) -2.1380(10) 1.0475(4) 0.039(3) Uiso 1 1 d . . . . .
O123 O 0.8637(3) -2.3286(11) 0.7994(4) 0.046(4) Uiso 1 1 d . . . . .
O124 O 0.7966(3) -2.5541(11) 0.8092(4) 0.044(4) Uiso 1 1 d . . . . .
O125 O 0.9256(3) -2.2913(10) 1.0305(4) 0.037(3) Uiso 1 1 d . . . . .
O126 O 0.9141(3) -2.3448(10) 0.9735(4) 0.039(3) Uiso 1 1 d . . . . .
O127 O 0.8557(3) -2.1817(10) 0.9437(4) 0.039(3) Uiso 1 1 d . . . . .
O128 O 0.7846(3) -2.1841(11) 0.7824(4) 0.042(4) Uiso 1 1 d . . . . .
O129 O 0.8794(3) -2.2791(10) 0.8630(4) 0.040(3) Uiso 1 1 d . . . . .
O130 O 0.9093(3) -2.1837(10) 0.9857(4) 0.038(3) Uiso 1 1 d . . . . .
O131 O 0.7470(3) -2.0206(11) 0.8740(4) 0.043(4) Uiso 1 1 d . . . . .
O132 O 0.8872(3) -2.0705(11) 0.9370(4) 0.045(4) Uiso 1 1 d . . . . .
O133 O 0.8381(3) -2.0692(10) 0.8958(4) 0.037(3) Uiso 1 1 d . . . . .
O134 O 0.9046(3) -2.0216(10) 0.9990(4) 0.041(4) Uiso 1 1 d . . . . .
O135 O 0.8991(3) -2.5586(9) 0.8941(3) 0.035(3) Uiso 1 1 d . . . . .
O136 O 0.8004(3) -2.0234(11) 0.9149(4) 0.046(4) Uiso 1 1 d . . . . .
O137 O 0.8478(3) -2.5405(11) 0.8553(4) 0.040(4) Uiso 1 1 d . . . . .
O138 O 0.8733(3) -2.1174(10) 0.8767(4) 0.040(4) Uiso 1 1 d . . . . .
O139 O 0.7325(4) -2.2543(12) 0.9247(4) 0.048(4) Uiso 1 1 d . . . . .
O140 O 0.9154(3) -2.5166(11) 0.9572(4) 0.047(4) Uiso 1 1 d . . . . .
O141 O 0.8901(3) -2.4065(9) 1.0347(3) 0.033(3) Uiso 1 1 d . . . . .
O142 O 0.7855(3) -2.0129(11) 0.9642(4) 0.046(4) Uiso 1 1 d . . . . .
O143 O 0.7465(4) -2.1410(13) 0.8041(5) 0.053(4) Uiso 1 1 d . . . . .
O144 O 0.8514(3) -2.5958(11) 0.9551(4) 0.042(4) Uiso 1 1 d . . . . .
O145 O 0.8351(4) -1.9181(12) 0.9103(4) 0.050(4) Uiso 1 1 d . . . . .
O146 O 0.7834(5) -1.9014(16) 0.8673(6) 0.070(6) Uiso 1 1 d . . . . .
O147 O 0.8078(3) -2.3470(10) 0.8850(4) 0.037(3) Uiso 1 1 d . . . . .
O148 O 0.9425(4) -2.3004(13) 0.9423(5) 0.057(5) Uiso 1 1 d . . . . .
O149 O 0.9306(4) -2.4521(12) 1.0210(4) 0.052(4) Uiso 1 1 d . . . . .
O150 O 0.8610(4) -2.1640(12) 0.8162(4) 0.048(4) Uiso 1 1 d . . . . .
O151 O 0.8912(4) -2.2329(12) 0.9241(4) 0.050(4) Uiso 1 1 d . . . . .
O152 O 0.8182(4) -1.9631(13) 0.8502(5) 0.054(5) Uiso 1 1 d . . . . .
O153 O 0.8729(4) -1.9669(14) 0.8924(5) 0.061(5) Uiso 1 1 d . . . . .
O154 O 0.8573(4) -1.9904(13) 0.8307(5) 0.056(5) Uiso 1 1 d . . . . .
O155 O 0.8007(4) -2.3695(12) 1.0144(4) 0.050(4) Uiso 1 1 d . . . . .
O156 O 0.8850(5) -1.8963(16) 0.9480(6) 0.071(6) Uiso 1 1 d . . . . .
O157 O 0.9224(4) -2.1898(12) 0.8921(4) 0.050(4) Uiso 1 1 d . . . . .
O158 O 0.9369(5) -2.1385(15) 0.9533(5) 0.067(6) Uiso 1 1 d . . . . .
O159 O 0.8663(4) -2.1503(12) 0.9097(4) 0.050(4) Uiso 1 1 d . . . . .
O160 O 0.8183(4) -2.1458(12) 0.9586(4) 0.048(4) Uiso 1 1 d . . . . .
O161 O 0.7671(3) -2.2909(9) 0.9058(3) 0.033(3) Uiso 1 1 d . . . . .
N13 N 0.8385(3) -2.6550(9) 0.8975(4) 0.046(5) Uiso 1 1 d G . . . .
C61 C 0.8188(2) -2.6866(11) 0.8718(4) 0.056(7) Uiso 1 1 d G . . . .
H61A H 0.801949 -2.665728 0.864724 0.067 Uiso 1 1 calc R U . . .
C62 C 0.8238(3) -2.7487(12) 0.8566(4) 0.073(9) Uiso 1 1 d G . . . .
H62A H 0.810302 -2.770315 0.839029 0.088 Uiso 1 1 calc R U . . .
C63 C 0.8485(4) -2.7792(10) 0.8670(4) 0.049(6) Uiso 1 1 d G . . . .
H63A H 0.851860 -2.821701 0.856552 0.059 Uiso 1 1 calc R U . . .
C64 C 0.8682(3) -2.7476(11) 0.8927(4) 0.059(7) Uiso 1 1 d G . . . .
H64A H 0.885066 -2.768500 0.899769 0.071 Uiso 1 1 calc R U . . .
C65 C 0.8632(3) -2.6855(11) 0.9079(3) 0.049(6) Uiso 1 1 d G . . . .
H65A H 0.876714 -2.663912 0.925463 0.059 Uiso 1 1 calc R U . . .
N14 N 0.7592(2) -2.5571(9) 0.9264(3) 0.034(4) Uiso 1 1 d G . . . .
C66 C 0.7441(3) -2.5934(11) 0.8990(3) 0.039(5) Uiso 1 1 d G . . . .
H66A H 0.750253 -2.599013 0.883928 0.047 Uiso 1 1 calc R U . . .
C67 C 0.7199(3) -2.6217(14) 0.8937(4) 0.080(10) Uiso 1 1 d G . . . .
H67A H 0.709528 -2.646558 0.875023 0.096 Uiso 1 1 calc R U . . .
C68 C 0.7109(3) -2.6135(15) 0.9158(5) 0.084(11) Uiso 1 1 d G . . . .
H68A H 0.694332 -2.632844 0.912192 0.101 Uiso 1 1 calc R U . . .
C69 C 0.7260(3) -2.5772(13) 0.9432(4) 0.050(6) Uiso 1 1 d G . . . .
H69A H 0.719862 -2.571587 0.958267 0.060 Uiso 1 1 calc R U . . .
C70 C 0.7502(3) -2.5489(12) 0.9485(3) 0.076(9) Uiso 1 1 d G . . . .
H70A H 0.760588 -2.524043 0.967172 0.092 Uiso 1 1 calc R U . . .
N15 N 0.8591(3) -2.5566(10) 1.0156(3) 0.044(5) Uiso 1 1 d G . . . .
C71 C 0.8816(3) -2.5990(12) 1.0230(4) 0.053(6) Uiso 1 1 d G . . . .
H71A H 0.887476 -2.609778 1.007984 0.064 Uiso 1 1 calc R U . . .
C72 C 0.8955(3) -2.6255(13) 1.0525(4) 0.070(9) Uiso 1 1 d G . . . .
H72A H 0.910937 -2.654461 1.057629 0.084 Uiso 1 1 calc R U . . .
C73 C 0.8869(4) -2.6097(14) 1.0746(3) 0.078(10) Uiso 1 1 d G . . . .
H73A H 0.896459 -2.627819 1.094725 0.094 Uiso 1 1 calc R U . . .
C74 C 0.8644(4) -2.5673(13) 1.0671(3) 0.061(7) Uiso 1 1 d G . . . .
H74A H 0.858520 -2.556495 1.082178 0.073 Uiso 1 1 calc R U . . .
C75 C 0.8505(3) -2.5408(11) 1.0376(4) 0.045(5) Uiso 1 1 d G . . . .
H75A H 0.835059 -2.511811 1.032533 0.054 Uiso 1 1 calc R U . . .
N16 N 0.7834(3) -2.3425(9) 0.7622(3) 0.039(4) Uiso 1 1 d G . . . .
C76 C 0.7979(3) -2.3139(10) 0.7479(4) 0.056(7) Uiso 1 1 d G . . . .
H76A H 0.811469 -2.277655 0.758098 0.067 Uiso 1 1 calc R U . . .
C77 C 0.7927(4) -2.3385(13) 0.7187(4) 0.062(7) Uiso 1 1 d G . . . .
H77A H 0.802678 -2.318920 0.708909 0.074 Uiso 1 1 calc R U . . .
C78 C 0.7729(4) -2.3915(14) 0.7038(3) 0.088(12) Uiso 1 1 d G . . . .
H78A H 0.769366 -2.408300 0.683839 0.106 Uiso 1 1 calc R U . . .
C79 C 0.7584(3) -2.4201(12) 0.7181(4) 0.059(7) Uiso 1 1 d G . . . .
H79A H 0.744844 -2.456415 0.707958 0.071 Uiso 1 1 calc R U . . .
C80 C 0.7636(3) -2.3956(10) 0.7474(4) 0.040(5) Uiso 1 1 d G . . . .
H80A H 0.753635 -2.415150 0.757146 0.048 Uiso 1 1 calc R U . . .
N17 N 0.7115(2) -2.2462(10) 0.8027(4) 0.047(5) Uiso 1 1 d G . . . .
C81 C 0.6973(4) -2.1819(9) 0.8045(4) 0.050(6) Uiso 1 1 d G . . . .
H81A H 0.705812 -2.136400 0.815611 0.060 Uiso 1 1 calc R U . . .
C82 C 0.6706(4) -2.1840(12) 0.7901(6) 0.116(16) Uiso 1 1 d G . . . .
H82A H 0.660929 -2.140061 0.791342 0.140 Uiso 1 1 calc R U . . .
C83 C 0.6582(2) -2.2505(15) 0.7739(6) 0.078(10) Uiso 1 1 d G . . . .
H83A H 0.639943 -2.252015 0.764005 0.093 Uiso 1 1 calc R U . . .
C84 C 0.6724(3) -2.3149(12) 0.7720(5) 0.073(9) Uiso 1 1 d G . . . .
H84A H 0.663839 -2.360307 0.760936 0.087 Uiso 1 1 calc R U . . .
C85 C 0.6990(3) -2.3127(9) 0.7865(4) 0.043(5) Uiso 1 1 d G . . . .
H85A H 0.708722 -2.356647 0.785205 0.052 Uiso 1 1 calc R U . . .
N18 N 0.7794(4) -2.0250(9) 0.7936(4) 0.054(6) Uiso 1 1 d G . . . .
C86 C 0.7960(3) -2.0064(10) 0.7807(4) 0.057(7) Uiso 1 1 d G . . . .
H86A H 0.807218 -2.045404 0.779196 0.069 Uiso 1 1 calc R U . . .
C87 C 0.7962(4) -1.9307(12) 0.7700(5) 0.056(7) Uiso 1 1 d G . . . .
H87A H 0.807560 -1.917954 0.761126 0.068 Uiso 1 1 calc R U . . .
C88 C 0.7798(4) -1.8736(9) 0.7722(5) 0.082(11) Uiso 1 1 d G . . . .
H88A H 0.779940 -1.821827 0.764827 0.098 Uiso 1 1 calc R U . . .
C89 C 0.7632(4) -1.8922(10) 0.7851(5) 0.057(7) Uiso 1 1 d G . . . .
H89A H 0.751979 -1.853148 0.786598 0.069 Uiso 1 1 calc R U . . .
C90 C 0.7630(3) -1.9679(11) 0.7958(4) 0.057(7) Uiso 1 1 d G . . . .
H90A H 0.751636 -1.980598 0.804668 0.069 Uiso 1 1 calc R U . . .
N19 N 0.8544(2) -2.1322(8) 1.0539(2) 0.034(4) Uiso 1 1 d G . . . .
C91 C 0.8460(2) -2.1824(8) 1.0703(3) 0.040(5) Uiso 1 1 d G . . . .
H91A H 0.830321 -2.210294 1.060369 0.048 Uiso 1 1 calc R U . . .
C92 C 0.8606(3) -2.1918(9) 1.1013(3) 0.042(5) Uiso 1 1 d G . . . .
H92A H 0.854948 -2.226121 1.112502 0.051 Uiso 1 1 calc R U . . .
C93 C 0.8836(3) -2.1510(10) 1.1158(2) 0.042(5) Uiso 1 1 d G . . . .
H93A H 0.893613 -2.157400 1.136968 0.050 Uiso 1 1 calc R U . . .
C94 C 0.8920(2) -2.1008(10) 1.0994(3) 0.048(6) Uiso 1 1 d G . . . .
H94A H 0.907652 -2.072852 1.109301 0.057 Uiso 1 1 calc R U . . .
C95 C 0.8773(3) -2.0913(8) 1.0684(3) 0.040(5) Uiso 1 1 d G . . . .
H95A H 0.883026 -2.057024 1.057168 0.048 Uiso 1 1 calc R U . . .
N20 N 0.7524(2) -2.1186(10) 0.9727(4) 0.047(5) Uiso 1 1 d G . . . .
C96 C 0.7497(3) -2.1749(9) 0.9918(4) 0.044(5) Uiso 1 1 d G . . . .
H96A H 0.763579 -2.208764 1.003232 0.053 Uiso 1 1 calc R U . . .
C97 C 0.7265(3) -2.1817(11) 0.9941(4) 0.053(6) Uiso 1 1 d G . . . .
H97A H 0.724622 -2.220218 1.007088 0.064 Uiso 1 1 calc R U . . .
C98 C 0.7061(3) -2.1322(13) 0.9773(5) 0.092(13) Uiso 1 1 d G . . . .
H98A H 0.690331 -2.136876 0.978873 0.110 Uiso 1 1 calc R U . . .
C99 C 0.7089(3) -2.0759(11) 0.9583(4) 0.047(6) Uiso 1 1 d G . . . .
H99A H 0.694997 -2.042079 0.946801 0.056 Uiso 1 1 calc R U . . .
C100 C 0.7321(3) -2.0691(9) 0.9560(4) 0.052(6) Uiso 1 1 d G . . . .
H10B H 0.733955 -2.030623 0.942944 0.062 Uiso 1 1 calc R U . . .
N21 N 0.8206(3) -1.8995(8) 0.9611(4) 0.040(4) Uiso 1 1 d G . . . .
C101 C 0.8427(3) -1.8605(11) 0.9808(4) 0.053(6) Uiso 1 1 d G . . . .
H10C H 0.857603 -1.889717 0.992895 0.064 Uiso 1 1 calc R U . . .
C102 C 0.8429(3) -1.7788(11) 0.9826(5) 0.132(19) Uiso 1 1 d G . . . .
H10D H 0.857946 -1.752160 0.996076 0.159 Uiso 1 1 calc R U . . .
C103 C 0.8210(4) -1.7360(8) 0.9649(5) 0.060(7) Uiso 1 1 d G . . . .
H10E H 0.821124 -1.680197 0.966184 0.072 Uiso 1 1 calc R U . . .
C104 C 0.7989(3) -1.7750(10) 0.9452(4) 0.069(9) Uiso 1 1 d G . . . .
H10F H 0.783959 -1.745792 0.933112 0.083 Uiso 1 1 calc R U . . .
C105 C 0.7987(3) -1.8567(10) 0.9434(4) 0.057(7) Uiso 1 1 d G . . . .
H10G H 0.783617 -1.883350 0.929930 0.068 Uiso 1 1 calc R U . . .
N22 N 0.9301(4) -2.3599(13) 0.8833(5) 0.058(6) Uiso 1 1 d G . . . .
C106 C 0.9264(4) -2.3474(13) 0.8536(5) 0.076(10) Uiso 1 1 d G . . . .
H10H H 0.914836 -2.307873 0.841687 0.091 Uiso 1 1 calc R U . . .
C107 C 0.9397(5) -2.3927(16) 0.8413(4) 0.073(9) Uiso 1 1 d G . . . .
H10I H 0.937203 -2.384121 0.820976 0.088 Uiso 1 1 calc R U . . .
C108 C 0.9567(5) -2.4505(16) 0.8587(6) 0.102(14) Uiso 1 1 d G . . . .
H10J H 0.965785 -2.481460 0.850292 0.122 Uiso 1 1 calc R U . . .
C109 C 0.9604(5) -2.4630(16) 0.8884(6) 0.092(12) Uiso 1 1 d G . . . .
H10K H 0.971999 -2.502555 0.900318 0.111 Uiso 1 1 calc R U . . .
C110 C 0.9471(5) -2.4177(16) 0.9007(4) 0.101(14) Uiso 1 1 d G . . . .
H11B H 0.949632 -2.426308 0.921030 0.122 Uiso 1 1 calc R U . . .
N23 N 0.9600(4) -2.2515(14) 1.0037(5) 0.066(7) Uiso 1 1 d G . . . .
C111 C 0.9669(6) -2.1886(14) 1.0238(7) 0.106(15) Uiso 1 1 d G . . . .
H11C H 0.957954 -2.140018 1.017961 0.127 Uiso 1 1 calc R U . . .
C112 C 0.9870(8) -2.197(2) 1.0525(7) 1.0(3) Uiso 1 1 d G . . . .
H11D H 0.991725 -2.153676 1.066256 1.145 Uiso 1 1 calc R U . . .
C113 C 1.0002(6) -2.268(2) 1.0610(5) 0.14(2) Uiso 1 1 d G . . . .
H11E H 1.013866 -2.273252 1.080636 0.164 Uiso 1 1 calc R U . . .
C114 C 0.9932(5) -2.3306(18) 1.0409(6) 0.095(13) Uiso 1 1 d G . . . .
H11F H 1.002236 -2.379172 1.046722 0.114 Uiso 1 1 calc R U . . .
C115 C 0.9732(5) -2.3225(13) 1.0122(5) 0.063(8) Uiso 1 1 d G . . . .
H11G H 0.968465 -2.365515 0.998426 0.075 Uiso 1 1 calc R U . . .
N24 N 0.9193(5) -2.0281(13) 0.9046(6) 0.070(7) Uiso 1 1 d G . . . .
C116 C 0.9278(5) -1.9679(15) 0.9259(5) 0.053(6) Uiso 1 1 d G . . . .
H11H H 0.930330 -1.977582 0.946122 0.064 Uiso 1 1 calc R U . . .
C117 C 0.9326(8) -1.8935(14) 0.9176(9) 0.56(17) Uiso 1 1 d G . . . .
H11I H 0.938396 -1.852351 0.932121 0.669 Uiso 1 1 calc R U . . .
C118 C 0.9289(10) -1.879(2) 0.8879(10) 0.14(2) Uiso 1 1 d G . . . .
H11J H 0.932152 -1.828504 0.882244 0.167 Uiso 1 1 calc R U . . .
C119 C 0.9204(10) -1.940(3) 0.8666(7) 1.1(4) Uiso 1 1 d G . . . .
H11K H 0.917841 -1.929888 0.846367 1.318 Uiso 1 1 calc R U . . .
C120 C 0.9156(8) -2.014(2) 0.8749(5) 0.15(2) Uiso 1 1 d G . . . .
H12B H 0.909774 -2.055119 0.860367 0.176 Uiso 1 1 calc R U . . .
Mo61 Mo 0.49858(4) -1.12747(15) 0.81649(5) 0.0471(5) Uani 1 1 d . . . . .
Mo62 Mo 0.46306(4) -1.12545(16) 0.67647(6) 0.0561(6) Uani 1 1 d . . . . .
Mo63 Mo 0.42314(3) -1.37829(11) 0.73556(5) 0.0366(4) Uani 1 1 d . . . . .
Mo64 Mo 0.53046(18) -1.0392(7) 0.7297(2) 0.031(3) Uani 0.174(9) 1 d . . . . .
Mo65 Mo 0.53544(4) -1.47254(13) 0.82106(5) 0.0417(4) Uani 1 1 d . . . . .
Mo66 Mo 0.50042(4) -1.47212(15) 0.68364(5) 0.0462(5) Uani 1 1 d . . . . .
Mo67 Mo 0.46898(4) -1.54471(12) 0.77031(5) 0.0429(4) Uani 1 1 d . . . . .
Mo68 Mo 0.41575(4) -1.17019(11) 0.70755(5) 0.0412(4) Uani 1 1 d . . . . .
Mo69 Mo 0.45455(4) -1.54560(11) 0.71370(5) 0.0289(7) Uani 0.801(9) 1 d . . . . .
Mo70 Mo 0.57466(4) -1.21201(12) 0.76207(5) 0.0408(4) Uani 1 1 d . . . . .
Mo71 Mo 0.40717(4) -1.37861(13) 0.67250(5) 0.0461(4) Uani 1 1 d . . . . .
Mo72 Mo 0.44033(4) -1.37810(14) 0.80049(6) 0.0508(5) Uani 1 1 d . . . . .
Mo73 Mo 0.49890(6) -1.42828(18) 0.84648(6) 0.0262(6) Uani 0.5 1 d . . P . .
Mo74 Mo 0.4719(3) -1.4182(8) 0.8184(4) 0.096(6) Uani 0.275(13) 1 d . . . . .
Mo75 Mo 0.4507(2) -1.0678(7) 0.7796(2) 0.082(4) Uani 0.339(13) 1 d . . . . .
Mo76 Mo 0.55233(5) -1.27708(19) 0.85667(6) 0.0234(5) Uani 0.5 1 d . . P . .
Mo77 Mo 0.51789(5) -1.00821(15) 0.78715(7) 0.0249(6) Uani 0.5 1 d . . P . .
Mo78 Mo 0.58240(4) -1.30598(14) 0.83374(5) 0.0501(5) Uani 1 1 d . . . . .
Mo79 Mo 0.45573(19) -1.2736(7) 0.8160(3) 0.120(3) Uani 0.5 1 d . . P . .
Mo80 Mo 0.44605(5) -1.42761(16) 0.64238(5) 0.0178(5) Uani 0.5 1 d . . P . .
Mo81 Mo 0.49799(6) -1.2779(3) 0.64977(7) 0.0335(7) Uani 0.5 1 d . . P . .
Mo82 Mo 0.55816(5) -1.06273(16) 0.75878(8) 0.0252(6) Uani 0.5 1 d . . P . .
Mo83 Mo 0.49895(5) -1.00936(15) 0.71403(7) 0.0231(6) Uani 0.5 1 d . . P . .
Mo84 Mo 0.52742(6) -1.16798(18) 0.68035(7) 0.0250(6) Uani 0.5 1 d . . P . .
Mo85 Mo 0.5560(2) -1.1577(7) 0.8601(2) 0.122(4) Uani 0.5 1 d . . P . .
Mo86 Mo 0.4310(2) -1.0702(10) 0.7054(2) 0.145(5) Uani 0.5 1 d . . P . .
Mo87 Mo 0.54408(5) -1.30665(17) 0.68498(6) 0.0160(5) Uani 0.5 1 d . . P . .
Mo88 Mo 0.56650(5) -1.16730(16) 0.83335(7) 0.0212(5) Uani 0.5 1 d . . P . .
Mo89 Mo 0.5010(2) -1.1520(10) 0.6551(2) 0.102(6) Uani 0.340(15) 1 d . . . . .
Mo90 Mo 0.42831(6) -1.2431(2) 0.64011(8) 0.0199(6) Uani 0.5 1 d . . P . .
Mo91 Mo 0.43019(13) -1.1736(4) 0.76439(18) 0.0165(11) Uani 0.5 1 d . . P . .
Mo92 Mo 0.54882(5) -1.51321(15) 0.72116(6) 0.0168(5) Uani 0.5 1 d . . P . .
Mo93 Mo 0.56806(5) -1.51181(14) 0.79709(6) 0.0356(9) Uani 0.720(10) 1 d . . . . .
Mo94 Mo 0.59034(4) -1.38415(18) 0.76392(6) 0.0570(6) Uani 1 1 d . . . . .
Mo95 Mo 0.44718(5) -1.06959(14) 0.74039(7) 0.0213(6) Uani 0.5 1 d . . P . .
Mo96 Mo 0.48116(6) -1.24277(19) 0.84278(6) 0.0242(6) Uani 0.5 1 d . . P . .
Mo97 Mo 0.4322(3) -1.4104(9) 0.6673(3) 0.062(5) Uani 0.203(12) 1 d . . . . .
Mo98 Mo 0.49932(5) -1.58606(15) 0.74888(6) 0.0138(5) Uani 0.5 1 d . . P . .
Mo99 Mo 0.5705(2) -1.4138(8) 0.7389(3) 0.141(5) Uani 0.5 1 d . . P . .
Mo9A Mo 0.50086(14) -0.9869(9) 0.75066(16) 0.122(4) Uani 0.5 1 d . . P . .
Mo1A Mo 0.5950(3) -1.2052(8) 0.8327(5) 0.100(8) Uani 0.241(12) 1 d . . . . .
Mo1B Mo 0.5021(3) -1.3116(15) 0.8516(3) 0.171(11) Uani 0.401(17) 1 d . . . . .
Mo1C Mo 0.4901(6) -1.5830(12) 0.7305(12) 0.46(3) Uani 0.44(2) 1 d . . . . .
Mo1D Mo 0.5007(3) -1.5683(9) 0.7895(5) 0.112(8) Uani 0.283(15) 1 d . . . . .
Mo1E Mo 0.4416(2) -1.533(2) 0.7424(3) 0.230(18) Uani 0.374(16) 1 d . . . . .
Mo1F Mo 0.4017(4) -1.1882(12) 0.7336(3) 0.217(12) Uani 0.474(17) 1 d . . . . .
Mo1G Mo 0.4392(4) -1.2783(15) 0.6423(3) 0.278(15) Uani 0.5 1 d . . P . .
Mo1H Mo 0.5530(2) -1.5138(6) 0.7599(4) 0.108(6) Uani 0.352(15) 1 d . . . . .
Mo1I Mo 0.5456(2) -1.0315(14) 0.7863(2) 0.185(9) Uani 0.5 1 d . . P . .
Mo1J Mo 0.5231(6) -1.3364(11) 0.6618(5) 0.296(15) Uani 0.5 1 d . . P . .
Mo1K Mo 0.5756(4) -1.3388(6) 0.8643(3) 0.134(7) Uani 0.392(15) 1 d . . . . .
Mo1L Mo 0.5581(2) -1.2045(9) 0.6911(6) 0.258(16) Uani 0.52(2) 1 d . . . . .
Mo1M Mo 0.5162(3) -1.3787(9) 0.7827(4) 0.078(6) Uani 0.202(13) 1 d . . . . .
Al10 Al 0.48969(11) -1.3206(3) 0.77771(13) 0.025(2) Uani 0.95(3) 1 d . . . . .
Al11 Al 0.4921(5) -1.3841(13) 0.7501(5) 0.022(8) Uani 0.23(3) 1 d . . . . .
O162 Al 0.5510(3) -1.1432(10) 0.7263(5) 0.052(4) Uani 0.5 1 d . . P . .
O163 O 0.5695(2) -1.1384(7) 0.7921(3) 0.018(2) Uiso 1 1 d . . . . .
O164 O 0.4450(3) -1.4440(9) 0.7704(4) 0.034(3) Uiso 1 1 d . . . . .
O165 O 0.4999(2) -1.0990(8) 0.6881(3) 0.026(2) Uiso 1 1 d . . . . .
O166 O 0.5183(2) -1.0971(6) 0.7539(2) 0.016(2) Uiso 1 1 d . . . . .
O167 O 0.4991(4) -1.2174(12) 0.7809(4) 0.048(4) Uiso 1 1 d . . . . .
O168 O 0.6041(3) -1.1808(10) 0.7660(4) 0.039(3) Uiso 1 1 d . . . . .
O169 O 0.5687(3) -1.2957(8) 0.7321(3) 0.030(3) Uiso 1 1 d . . . . .
O170 O 0.3941(4) -1.4112(12) 0.7303(4) 0.010(4) Uiso 0.5 1 d . . P . .
O171 O 0.5314(3) -1.1022(10) 0.8153(4) 0.037(3) Uiso 1 1 d . . . . .
O172 O 0.5004(4) -1.3755(12) 0.7176(4) 0.010(4) Uiso 0.5 1 d . . P . .
O173 O 0.4646(3) -1.4921(11) 0.6811(4) 0.005(3) Uiso 0.5 1 d . . P . .
O174 O 0.4838(3) -1.0647(11) 0.7783(4) 0.005(3) Uiso 0.5 1 d . . P . .
O175 O 0.5155(3) -1.5399(11) 0.7213(4) 0.005(3) Uiso 0.5 1 d . . P . .
O176 O 0.5481(5) -1.5377(16) 0.8485(6) 0.024(5) Uiso 0.5 1 d . . P . .
O177 O 0.4673(3) -1.2103(8) 0.6543(3) 0.036(4) Uiso 1.10(6) 1 d . . . . .
O178 O 0.5349(3) -1.4133(8) 0.6939(3) 0.028(4) Uiso 0.98(6) 1 d . . . . .
O179 O 0.4999(5) -1.0607(14) 0.8412(5) 0.020(5) Uiso 0.5 1 d . . P . .
O180 O 0.4795(3) -1.3368(8) 0.8090(3) 0.029(3) Uiso 1 1 d . . . . .
O181 O 0.5848(2) -1.2993(8) 0.7932(3) 0.044(4) Uiso 1.34(6) 1 d . . . . .
O182 O 0.4506(4) -1.0577(14) 0.6479(5) 0.019(5) Uiso 0.5 1 d . . P . .
O183 O 0.4673(4) -1.0609(11) 0.7133(4) 0.007(3) Uiso 0.5 1 d . . P . .
O184 Al 0.5350(2) -1.2515(7) 0.7563(3) 0.072(3) Uiso 1 1 d . . . . .
O185 O 0.4320(3) -1.1728(8) 0.6778(3) 0.028(3) Uiso 1 1 d . . . . .
O186 O 0.4819(3) -1.2196(10) 0.7145(4) 0.038(3) Uiso 1 1 d . . . . .
O187 Al 0.47331(9) -1.3199(3) 0.71398(11) 0.0179(9) Uiso 1 1 d . . . . .
O188 O 0.4463(3) -1.3385(11) 0.6774(4) 0.044(4) Uiso 1 1 d . . . . .
O189 O 0.5466(4) -1.2649(11) 0.8127(4) 0.008(3) Uiso 0.5 1 d . . P . .
O190 O 0.5318(4) -1.5384(12) 0.7850(4) 0.010(4) Uiso 0.5 1 d . . P . .
O191 O 0.5162(4) -1.2672(12) 0.6949(4) 0.011(4) Uiso 0.5 1 d . . P . .
O192 O 0.5156(4) -1.2217(11) 0.8442(4) 0.009(3) Uiso 0.5 1 d . . P . .
O193 O 0.4996(4) -1.5367(13) 0.6571(5) 0.016(4) Uiso 0.5 1 d . . P . .
O194 O 0.4526(4) -1.1857(11) 0.7399(4) 0.009(3) Uiso 0.5 1 d . . P . .
O195 O 0.4829(4) -1.3848(12) 0.6568(4) 0.011(4) Uiso 0.5 1 d . . P . .
O196 O 0.5515(4) -1.4289(12) 0.7580(5) 0.011(4) Uiso 0.5 1 d . . P . .
O197 O 0.4329(4) -1.3361(14) 0.6172(5) 0.019(4) Uiso 0.5 1 d . . P . .
O198 O 0.3999(4) -1.2953(12) 0.6431(4) 0.011(4) Uiso 0.5 1 d . . P . .
O199 O 0.5824(4) -1.4600(11) 0.7324(4) 0.010(4) Uiso 0.5 1 d . . P . .
O200 O 0.4125(4) -1.1818(12) 0.6098(5) 0.012(4) Uiso 0.5 1 d . . P . .
O201 O 0.4120(4) -1.4135(13) 0.7981(5) 0.018(4) Uiso 0.5 1 d . . P . .
O202 O 0.4902(4) -1.6367(11) 0.7781(4) 0.010(3) Uiso 0.5 1 d . . P . .
O203 O 0.5856(4) -1.5808(14) 0.8227(5) 0.020(4) Uiso 0.5 1 d . . P . .
O204 O 0.3771(4) -1.4153(12) 0.6636(5) 0.014(4) Uiso 0.5 1 d . . P . .
O205 O 0.4632(4) -1.4511(12) 0.8320(5) 0.012(4) Uiso 0.5 1 d . . P . .
O206 O 0.4796(5) -1.1873(14) 0.8694(5) 0.022(5) Uiso 0.5 1 d . . P . .
O207 O 0.5175(5) -0.9410(15) 0.8111(6) 0.025(5) Uiso 0.5 1 d . . P . .
O208 O 0.5214(13) -0.973(4) 0.7828(15) 0.097(18) Uiso 0.5 1 d . . P . .
O209 O 0.5536(5) -1.5815(15) 0.6998(6) 0.025(5) Uiso 0.5 1 d . . P . .
O210 O 0.5117(5) -1.4909(14) 0.8748(5) 0.021(5) Uiso 0.5 1 d . . P . .
O211 O 0.4970(4) -1.3404(13) 0.8673(5) 0.018(4) Uiso 0.5 1 d . . P . .
O212 O 0.5652(4) -1.5761(11) 0.7598(4) 0.007(3) Uiso 0.5 1 d . . P . .
O213 O 0.4464(4) -1.4880(14) 0.6162(5) 0.018(4) Uiso 0.5 1 d . . P . .
O214 O 0.4464(5) -1.2915(14) 0.8292(6) 0.022(5) Uiso 0.5 1 d . . P . .
O215 O 0.4314(4) -1.0581(12) 0.7678(5) 0.011(4) Uiso 0.5 1 d . . P . .
O216 O 0.4162(4) -1.4485(11) 0.6460(4) 0.008(3) Uiso 0.5 1 d . . P . .
O217 O 0.5830(12) -0.877(4) 0.7935(14) 0.098(17) Uiso 0.5 1 d . . P . .
O218 O 0.5062(7) -1.176(2) 0.6390(9) 0.048(8) Uiso 0.5 1 d . . P . .
O219 O 0.4283(10) -1.162(3) 0.7610(12) 0.000(10) Uiso 0.5 1 d . . P . .
O220 O 0.4141(4) -1.0611(13) 0.7033(5) 0.017(4) Uiso 0.5 1 d . . P . .
O221 O 0.5835(6) -1.0172(18) 0.7643(7) 0.033(6) Uiso 0.5 1 d . . P . .
O222 O 0.4749(13) -1.610(4) 0.7952(15) 0.102(19) Uiso 0.5 1 d . . P . .
O223 O 0.5356(4) -0.9920(15) 0.7276(5) 0.016(4) Uiso 0.5 1 d . . P . .
O224 O 0.5590(9) -1.075(3) 0.8856(11) 0.071(12) Uiso 0.5 1 d . . P . .
O225 O 0.5245(5) -1.3346(16) 0.6435(6) 0.028(5) Uiso 0.5 1 d . . P . .
O226 O 0.6197(4) -1.3554(12) 0.7690(5) 0.012(4) Uiso 0.5 1 d . . P . .
O227 O 0.4725(4) -1.6403(12) 0.7119(4) 0.010(4) Uiso 0.5 1 d . . P . .
O228 O 0.4130(8) -1.562(2) 0.7393(9) 0.054(9) Uiso 0.5 1 d . . P . .
O229 O 0.4869(5) -0.9376(17) 0.6894(6) 0.031(6) Uiso 0.5 1 d . . P . .
N1A N 0.6207(2) -1.3640(10) 0.8492(4) 0.018(5) Uiso 0.5 1 d G . P . .
C1A C 0.6389(3) -1.3305(8) 0.8412(4) 0.010(5) Uiso 0.5 1 d G . P . .
C1B C 0.6629(3) -1.3650(10) 0.8507(4) 0.010(5) Uiso 0.5 1 d G . P . .
C1C C 0.6688(2) -1.4329(10) 0.8682(4) 0.008(4) Uiso 0.5 1 d G . P . .
C1D C 0.6506(3) -1.4664(9) 0.8763(4) 0.013(5) Uiso 0.5 1 d G . P . .
C1E C 0.6265(3) -1.4319(10) 0.8668(4) 0.013(5) Uiso 0.5 1 d G . P . .
N2A N 0.3779(2) -1.1665(10) 0.6685(3) 0.008(4) Uiso 0.5 1 d G . P . .
C2A C 0.3722(3) -1.1099(10) 0.6460(4) 0.014(5) Uiso 0.5 1 d G . P . .
C2B C 0.3474(3) -1.1029(10) 0.6234(4) 0.023(7) Uiso 0.5 1 d G . P . .
C2C C 0.3282(2) -1.1526(11) 0.6233(4) 0.018(6) Uiso 0.5 1 d G . P . .
C2D C 0.3338(3) -1.2092(10) 0.6458(4) 0.008(5) Uiso 0.5 1 d G . P . .
C2E C 0.3587(3) -1.2161(9) 0.6684(3) 0.007(4) Uiso 0.5 1 d G . P . .
N3A N 0.5850(5) -1.0500(12) 0.8495(6) 0.025(6) Uiso 0.5 1 d G . P . .
C3A C 0.6066(5) -1.0306(15) 0.8449(6) 0.038(9) Uiso 0.5 1 d G . P . .
C3B C 0.6184(5) -0.9580(17) 0.8545(8) 0.050(11) Uiso 0.5 1 d G . P . .
C3C C 0.6088(6) -0.9048(13) 0.8687(8) 0.055(13) Uiso 0.5 1 d G . P . .
C3D C 0.5872(5) -0.9242(13) 0.8732(6) 0.024(7) Uiso 0.5 1 d G . P . .
C3E C 0.5754(4) -0.9968(14) 0.8636(6) 0.046(11) Uiso 0.5 1 d G . P . .
N4A N 0.5223(4) -1.6945(12) 0.7538(5) 0.018(5) Uiso 0.5 1 d G . P . .
C4A C 0.5257(5) -1.7225(14) 0.7289(4) 0.025(7) Uiso 0.5 1 d G . P . .
C4B C 0.5417(5) -1.7865(15) 0.7322(5) 0.036(9) Uiso 0.5 1 d G . P . .
C4C C 0.5544(6) -1.8225(15) 0.7603(6) 0.044(10) Uiso 0.5 1 d G . P . .
C4D C 0.5511(6) -1.7946(17) 0.7851(5) 0.049(11) Uiso 0.5 1 d G . P . .
C4E C 0.5350(5) -1.7306(16) 0.7819(4) 0.040(10) Uiso 0.5 1 d G . P . .
N5A N 0.4095(4) -1.1705(12) 0.7929(4) 0.020(5) Uiso 0.5 1 d G . P . .
C5A C 0.3897(4) -1.2225(12) 0.7890(4) 0.022(6) Uiso 0.5 1 d G . P . .
C5B C 0.3772(4) -1.2179(13) 0.8078(5) 0.027(7) Uiso 0.5 1 d G . P . .
C5C C 0.3846(4) -1.1613(14) 0.8305(5) 0.025(7) Uiso 0.5 1 d G . P . .
C5D C 0.4044(5) -1.1093(13) 0.8344(5) 0.035(9) Uiso 0.5 1 d G . P . .
C5E C 0.4169(4) -1.1139(12) 0.8156(5) 0.021(6) Uiso 0.5 1 d G . P . .
N6A N 0.4218(3) -1.6024(11) 0.6753(3) 0.009(4) Uiso 0.5 1 d G . P . .
C6A C 0.4246(3) -1.6280(12) 0.6499(4) 0.015(5) Uiso 0.5 1 d G . P . .
C6B C 0.4039(4) -1.6603(14) 0.6256(4) 0.026(7) Uiso 0.5 1 d G . P . .
C6C C 0.3802(3) -1.6672(16) 0.6266(4) 0.036(9) Uiso 0.5 1 d G . P . .
C6D C 0.3774(3) -1.6416(16) 0.6521(5) 0.030(8) Uiso 0.5 1 d G . P . .
C6E C 0.3982(4) -1.6093(13) 0.6764(4) 0.024(7) Uiso 0.5 1 d G . P . .
N7A N 0.4489(5) -0.9385(9) 0.7408(5) 0.024(6) Uiso 0.5 1 d G . P . .
C7A C 0.4431(4) -0.8982(12) 0.7139(4) 0.024(7) Uiso 0.5 1 d G . P . .
C7B C 0.4438(5) -0.8164(12) 0.7137(4) 0.022(6) Uiso 0.5 1 d G . P . .
C7C C 0.4503(5) -0.7748(9) 0.7405(6) 0.039(9) Uiso 0.5 1 d G . P . .
C7D C 0.4562(5) -0.8150(13) 0.7675(4) 0.029(7) Uiso 0.5 1 d G . P . .
C7E C 0.4554(5) -0.8969(13) 0.7676(4) 0.038(9) Uiso 0.5 1 d G . P . .
N8A N 0.5766(3) -1.3579(11) 0.6800(5) 0.020(5) Uiso 0.5 1 d G . P . .
C8A C 0.5999(4) -1.3181(10) 0.6908(5) 0.021(6) Uiso 0.5 1 d G . P . .
C8B C 0.6208(3) -1.3518(13) 0.6881(6) 0.027(7) Uiso 0.5 1 d G . P . .
C8C C 0.6184(3) -1.4252(12) 0.6745(6) 0.026(7) Uiso 0.5 1 d G . P . .
C8D C 0.5951(4) -1.4650(10) 0.6637(5) 0.017(6) Uiso 0.5 1 d G . P . .
C8E C 0.5742(3) -1.4314(11) 0.6665(5) 0.028(7) Uiso 0.5 1 d G . P . .
N9A N 0.5398(9) -1.053(2) 0.6736(10) 0.058(11) Uiso 0.5 1 d G . P . .
C9A C 0.5651(7) -1.027(3) 0.6845(11) 0.19(8) Uiso 0.5 1 d G . P . .
C9B C 0.5708(7) -0.956(3) 0.6746(12) 0.061(14) Uiso 0.5 1 d G . P . .
C9C C 0.5512(10) -0.910(2) 0.6539(11) 0.075(18) Uiso 0.5 1 d G . P . .
C9D C 0.5258(8) -0.936(3) 0.6430(12) 0.08(2) Uiso 0.5 1 d G . P . .
C9E C 0.5202(6) -1.007(3) 0.6528(12) 0.10(3) Uiso 0.5 1 d G . P . .
N10A N 0.4539(5) -1.5976(16) 0.7998(6) 0.028(6) Uiso 0.5 1 d G . P . .
C10A C 0.4275(4) -1.5938(19) 0.7901(6) 0.030(8) Uiso 0.5 1 d G . P . .
C10B C 0.4163(5) -1.628(3) 0.8073(9) 0.08(2) Uiso 0.5 1 d G . P . .
C10C C 0.4315(8) -1.667(3) 0.8342(9) 0.081(19) Uiso 0.5 1 d G . P . .
C10D C 0.4579(7) -1.670(3) 0.8439(7) 0.066(16) Uiso 0.5 1 d G . P . .
C10E C 0.4691(4) -1.636(2) 0.8267(7) 0.055(13) Uiso 0.5 1 d G . P . .
N011 N 0.5540(6) -1.2992(18) 0.9009(6) 0.034(7) Uiso 0.5 1 d G . P . .
C11A C 0.5642(8) -1.3646(18) 0.9193(8) 0.069(16) Uiso 0.5 1 d G . P . .
C11B C 0.5674(10) -1.364(3) 0.9492(8) 0.067(16) Uiso 0.5 1 d G . P . .
C11C C 0.5604(12) -1.298(3) 0.9607(7) 0.11(3) Uiso 0.5 1 d G . P . .
C11D C 0.5502(12) -1.232(3) 0.9423(10) 0.12(3) Uiso 0.5 1 d G . P . .
C11E C 0.5470(8) -1.2330(18) 0.9124(9) 0.060(14) Uiso 0.5 1 d G . P . .
N012 N 0.4741(8) -1.305(3) 0.6008(8) 0.050(10) Uiso 0.5 1 d G . P . .
C12A C 0.4602(14) -1.242(2) 0.5830(14) 2.0(17) Uiso 0.5 1 d G . P . .
C12B C 0.4437(15) -1.254(4) 0.5527(13) 0.14(4) Uiso 0.5 1 d G . P . .
C12C C 0.4411(11) -1.329(5) 0.5402(9) 0.11(3) Uiso 0.5 1 d G . P . .
C12D C 0.4550(12) -1.392(3) 0.5581(12) 0.10(3) Uiso 0.5 1 d G . P . .
C12E C 0.4715(10) -1.380(2) 0.5884(11) 0.08(2) Uiso 0.5 1 d G . P . .
N013 N 0.4753(14) -1.522(5) 0.8464(16) 0.086(18) Uiso 0.5 1 d . . P . .
N014 N 0.5901(10) -1.430(3) 0.7095(12) 0.059(12) Uiso 0.5 1 d . . P . .
N015 N 0.5641(14) -1.642(4) 0.7594(16) 0.081(17) Uiso 0.5 1 d . . P . .
N016 N 0.5579(12) -0.991(4) 0.7010(14) 0.072(15) Uiso 0.5 1 d . . P . .
N017 N 0.3794(10) -1.231(3) 0.6529(11) 0.056(11) Uiso 0.5 1 d . . P . .
C014 C 0.6561(16) -0.912(4) 0.5991(16) 0.057(16) Uiso 0.5 1 d . . P . .
N25 N 0.3118(4) -1.2935(14) 0.0706(5) 0.068(7) Uiso 1 1 d G . . . .
C121 C 0.3351(5) -1.2575(13) 0.0883(5) 0.069(8) Uiso 1 1 d G . . . .
C122 C 0.3574(4) -1.2818(17) 0.0864(6) 0.089(12) Uiso 1 1 d G . . . .
C123 C 0.3564(4) -1.3422(17) 0.0667(7) 0.106(15) Uiso 1 1 d G . . . .
C124 C 0.3331(5) -1.3782(14) 0.0489(5) 0.063(7) Uiso 1 1 d G . . . .
C125 C 0.3108(4) -1.3539(15) 0.0509(5) 0.099(14) Uiso 1 1 d G . . . .
N26 N 0.0536(4) 0.7361(15) -0.5902(4) 0.079(8) Uiso 1 1 d G . . . .
C126 C 0.0336(5) 0.7876(14) -0.6062(6) 0.123(18) Uiso 1 1 d G . . . .
C127 C 0.0193(4) 0.7779(14) -0.6373(5) 0.072(9) Uiso 1 1 d G . . . .
C128 C 0.0250(4) 0.7169(16) -0.6523(4) 0.070(9) Uiso 1 1 d G . . . .
C129 C 0.0451(5) 0.6654(13) -0.6363(5) 0.083(11) Uiso 1 1 d G . . . .
C130 C 0.0593(4) 0.6751(12) -0.6053(5) 0.053(6) Uiso 1 1 d G . . . .
N27 N 0.3373(3) -0.0117(11) -0.2321(4) 0.043(4) Uiso 1 1 d G . . . .
C131 C 0.3151(3) -0.0357(16) -0.2568(5) 0.064(8) Uiso 1 1 d G . . . .
C132 C 0.3164(6) -0.062(2) -0.2831(5) 0.14(2) Uiso 1 1 d G . . . .
C133 C 0.3399(7) -0.064(3) -0.2847(6) 0.16(3) Uiso 1 1 d G . . . .
C134 C 0.3621(5) -0.040(2) -0.2601(7) 0.102(14) Uiso 1 1 d G . . . .
C135 C 0.3608(3) -0.0139(17) -0.2338(5) 0.080(10) Uiso 1 1 d G . . . .
N28 N 0.3092(4) -1.2895(16) 0.5692(6) 0.073(8) Uiso 1 1 d G . . . .
C136 C 0.3135(5) -1.2261(17) 0.5541(7) 0.090(12) Uiso 1 1 d G . . . .
C137 C 0.3380(6) -1.2125(18) 0.5561(8) 0.9(3) Uiso 1 1 d G . . . .
C138 C 0.3581(4) -1.2624(19) 0.5732(7) 0.068(8) Uiso 1 1 d G . . . .
C139 C 0.3538(4) -1.3259(17) 0.5884(6) 0.099(14) Uiso 1 1 d G . . . .
C140 C 0.3293(5) -1.3395(15) 0.5864(6) 0.086(11) Uiso 1 1 d G . . . .
N29 N 0.1640(3) -0.0627(12) -0.2684(3) 0.056(6) Uiso 1 1 d G . . . .
C141 C 0.1425(3) -0.0630(13) -0.2625(4) 0.052(6) Uiso 1 1 d G . . . .
C142 C 0.1445(3) -0.0387(15) -0.2344(4) 0.081(10) Uiso 1 1 d G . . . .
C143 C 0.1680(4) -0.0142(13) -0.2122(3) 0.053(6) Uiso 1 1 d G . . . .
C144 C 0.1896(3) -0.0139(13) -0.2181(4) 0.050(6) Uiso 1 1 d G . . . .
C145 C 0.1876(3) -0.0381(14) -0.2462(4) 0.079(10) Uiso 1 1 d G . . . .
N30 N 0.0504(3) 0.6975(11) -0.0900(3) 0.050(5) Uiso 1 1 d G . . . .
C146 C 0.0511(4) 0.7618(10) -0.1072(5) 0.068(8) Uiso 1 1 d G . . . .
C147 C 0.0359(5) 0.7627(13) -0.1382(5) 0.084(11) Uiso 1 1 d G . . . .
C148 C 0.0199(5) 0.6992(17) -0.1521(3) 0.094(13) Uiso 1 1 d G . . . .
C149 C 0.0192(4) 0.6349(13) -0.1349(5) 0.075(9) Uiso 1 1 d G . . . .
C150 C 0.0344(4) 0.6340(10) -0.1038(5) 0.066(8) Uiso 1 1 d G . . . .
N31 N 0.1062(5) -0.1757(17) -0.2252(7) 0.083(9) Uiso 1 1 d G . . . .
C151 C 0.1135(7) -0.206(2) -0.2467(5) 0.15(3) Uiso 1 1 d G . . . .
C152 C 0.1338(8) -0.259(2) -0.2380(7) 0.16(3) Uiso 1 1 d G . . . .
C153 C 0.1468(5) -0.2816(18) -0.2078(8) 0.083(10) Uiso 1 1 d G . . . .
C154 C 0.1394(6) -0.251(2) -0.1863(5) 0.095(12) Uiso 1 1 d G . . . .
C155 C 0.1191(7) -0.198(2) -0.1950(6) 0.16(3) Uiso 1 1 d G . . . .
N32 N 0.6864(9) -0.933(3) 0.7724(12) 0.25(4) Uiso 1 1 d G . . . .
C156 C 0.6985(8) -0.913(4) 0.8029(13) 0.18(4) Uiso 1 1 d G . . . .
C157 C 0.6865(10) -0.928(4) 0.8217(9) 0.48(14) Uiso 1 1 d G . . . .
C158 C 0.6623(9) -0.963(3) 0.8100(9) 0.100(14) Uiso 1 1 d G . . . .
C159 C 0.6501(7) -0.983(3) 0.7795(9) 0.16(3) Uiso 1 1 d G . . . .
C160 C 0.6622(9) -0.968(3) 0.7607(7) 0.090(12) Uiso 1 1 d G . . . .
N33 N 0.3175(4) -0.8178(19) 0.1142(6) 0.081(9) Uiso 1 1 d G . . . .
C161 C 0.3103(5) -0.846(2) 0.0849(7) 0.078(10) Uiso 1 1 d G . . . .
C162 C 0.2861(6) -0.879(3) 0.0691(6) 2.0(8) Uiso 1 1 d G . . . .
C163 C 0.2691(5) -0.883(2) 0.0824(8) 0.089(11) Uiso 1 1 d G . . . .
C164 C 0.2764(5) -0.855(2) 0.1117(8) 0.085(12) Uiso 1 1 d G . . . .
C165 C 0.3006(6) -0.822(3) 0.1275(6) 2.0(8) Uiso 1 1 d G . . . .
N34 N 0.6942(14) -0.974(5) 0.7784(10) 2.0(8) Uiso 1 1 d G . . . .
C166 C 0.6971(6) -0.968(2) 0.8080(7) 0.065(8) Uiso 1 1 d G . . . .
C167 C 0.6769(8) -0.988(4) 0.8151(11) 0.110(16) Uiso 1 1 d G . . . .
C168 C 0.6538(8) -1.014(5) 0.7925(19) 2.0(9) Uiso 1 1 d G . . . .
C169 C 0.6510(14) -1.021(7) 0.7628(16) 0.27(7) Uiso 1 1 d G . . . .
C170 C 0.6712(19) -1.001(8) 0.7558(9) 0.51(16) Uiso 1 1 d G . . . .
N35 N 0.8111(5) -1.1284(18) 0.7221(6) 0.071(7) Uiso 1 1 d G . . . .
C171 C 0.8372(5) -1.120(2) 0.7406(6) 0.089(12) Uiso 1 1 d G . . . .
C172 C 0.8540(5) -1.101(3) 0.7280(9) 0.16(3) Uiso 1 1 d G . . . .
C173 C 0.8447(9) -1.090(3) 0.6970(10) 0.110(16) Uiso 1 1 d G . . . .
C174 C 0.8186(9) -1.098(5) 0.6785(6) 0.59(17) Uiso 1 1 d G . . . .
C175 C 0.8018(6) -1.117(4) 0.6911(6) 0.8(3) Uiso 1 1 d G . . . .
O1W O 0.3282(8) -0.502(3) 0.6166(10) 0.135(14) Uiso 1 1 d . . . . .
O2W O 0.9253(10) -1.670(3) 0.9265(12) 0.159(18) Uiso 1 1 d . . . . .
O3W O 0.3773(7) 0.095(2) 0.6993(8) 0.109(10) Uiso 1 1 d . . . . .
O4W O 0.5105(9) -0.509(3) 0.4378(10) 0.148(16) Uiso 1 1 d . . . . .
O5W O 0.7638(9) -1.727(3) 0.8709(11) 0.147(16) Uiso 1 1 d . . . . .
O6W O 0.5468(13) -1.432(4) 0.5528(14) 0.20(3) Uiso 1 1 d . . . . .
O7W O 0.7293(13) -0.349(5) 0.6359(15) 0.22(3) Uiso 1 1 d . . . . .
O8W O 0.5132(12) -1.322(4) 0.5373(13) 0.18(2) Uiso 1 1 d . . . . .
O9W O 0.9839(13) -2.057(5) 0.9424(15) 0.21(3) Uiso 1 1 d . . . . .
O10W O 0.8406(10) -0.577(4) 1.1448(12) 0.172(19) Uiso 1 1 d . . . . .
O11W O 0.9061(8) -1.384(3) 0.7348(9) 0.124(12) Uiso 1 1 d . . . . .
O12W O 0.9774(7) -2.563(2) 0.9767(8) 0.116(11) Uiso 1 1 d . . . . .
O13W O 0.5122(12) -0.541(4) 0.5362(14) 0.19(2) Uiso 1 1 d . . . . .
O14W O 0.4763(9) -0.527(3) 0.5014(11) 0.150(15) Uiso 1 1 d . . . . .
O15W O 0.982(2) -2.477(8) 1.017(3) 0.19(5) Uiso 0.5 1 d . . P . .
O16W O 0.440(2) -1.377(7) 0.488(2) 0.15(4) Uiso 0.5 1 d . . P . .
O17W O 0.555(4) -1.034(15) 0.935(5) 0.37(10) Uiso 0.5 1 d . . P . .
O18W O 0.7605(19) -1.422(7) 0.997(2) 0.16(3) Uiso 0.5 1 d . . P . .
O19W O 0.5543(19) -1.111(6) 0.442(2) 0.14(3) Uiso 0.5 1 d . . P . .
O20W O 0.7630(13) -0.728(5) 0.4747(16) 0.11(2) Uiso 0.5 1 d . . P . .

loop_
_atom_site_aniso_label
_atom_site_aniso_U_11
_atom_site_aniso_U_22
_atom_site_aniso_U_33
_atom_site_aniso_U_23
_atom_site_aniso_U_13
_atom_site_aniso_U_12
Mo1 0.0301(8) 0.0360(9) 0.0364(9) 0.0008(7) 0.0130(7) 0.0078(7)
Mo2 0.0384(9) 0.0345(8) 0.0294(8) 0.0017(7) 0.0162(7) 0.0035(7)
Mo3 0.0291(7) 0.0283(7) 0.0356(9) 0.0000(6) 0.0143(7) -0.0017(6)
Mo4 0.0293(8) 0.0321(8) 0.0348(9) 0.0025(7) 0.0138(7) 0.0020(6)
Mo5 0.0338(8) 0.0345(8) 0.0320(9) -0.0014(7) 0.0129(7) 0.0037(7)
Mo6 0.0314(8) 0.0355(8) 0.0308(8) -0.0030(7) 0.0131(7) -0.0005(7)
Mo7 0.0381(9) 0.0392(9) 0.0349(9) -0.0070(7) 0.0166(8) -0.0070(7)
Mo8 0.0303(8) 0.0354(8) 0.0410(10) -0.0084(7) 0.0191(7) 0.0008(7)
Mo9 0.0282(8) 0.0460(10) 0.0347(9) -0.0135(8) 0.0118(7) -0.0057(7)
Mo10 0.0300(8) 0.0358(8) 0.0370(9) -0.0028(7) 0.0199(7) -0.0017(7)
Mo11 0.0326(8) 0.0328(8) 0.0395(10) -0.0066(7) 0.0128(7) 0.0041(7)
Mo12 0.0281(8) 0.0376(9) 0.0389(9) -0.0072(7) 0.0162(7) -0.0003(7)
Mo13 0.0398(9) 0.0430(10) 0.0350(9) -0.0075(7) 0.0221(8) -0.0063(8)
Mo14 0.0325(8) 0.0332(8) 0.0319(8) -0.0077(7) 0.0153(7) -0.0027(7)
Mo15 0.0459(10) 0.0378(9) 0.0328(9) -0.0050(7) 0.0207(8) -0.0088(8)
Mo16 0.0237(7) 0.0400(9) 0.0337(9) -0.0041(7) 0.0089(7) 0.0033(7)
Mo17 0.0335(8) 0.0279(8) 0.0402(9) -0.0017(7) 0.0179(7) 0.0004(7)
Mo18 0.0579(12) 0.0328(9) 0.0381(10) -0.0002(8) 0.0135(9) 0.0010(9)
Mo19 0.0475(10) 0.0286(8) 0.0392(10) -0.0006(7) 0.0200(8) 0.0045(7)
Mo20 0.0352(9) 0.0460(10) 0.0411(10) -0.0108(8) 0.0172(8) -0.0056(8)
Mo21 0.0260(7) 0.0368(9) 0.0327(9) -0.0039(7) 0.0092(7) -0.0026(7)
Mo22 0.0794(16) 0.0307(9) 0.0437(11) -0.0030(8) 0.0277(11) -0.0075(10)
Mo23 0.0641(13) 0.0398(10) 0.0438(11) -0.0005(8) 0.0238(10) -0.0115(10)
Mo24 0.0338(8) 0.0330(8) 0.0309(8) -0.0049(6) 0.0128(7) 0.0031(7)
Mo25 0.0372(9) 0.0477(11) 0.0456(11) -0.0141(9) 0.0211(8) -0.0090(8)
Mo26 0.0649(14) 0.0629(14) 0.0576(14) -0.0165(12) 0.0344(12) -0.0205(12)
Mo27 0.0401(9) 0.0362(9) 0.0312(9) -0.0056(7) 0.0144(7) -0.0028(7)
Mo28 0.0384(9) 0.0425(10) 0.0322(9) -0.0022(7) 0.0106(8) 0.0056(8)
Mo29 0.0658(13) 0.0380(10) 0.0474(12) -0.0086(9) 0.0285(11) -0.0124(10)
Mo30 0.0586(12) 0.0472(11) 0.0333(10) -0.0054(8) 0.0070(9) 0.0213(10)
AL1 0.040(2) 0.0344(19) 0.038(2) -0.0043(14) 0.0215(17) -0.0035(14)
Al2 0.015(2) 0.014(2) 0.019(2) -0.0039(17) 0.0075(18) -0.0028(17)
Al3 0.023(10) 0.007(8) 0.027(11) -0.006(6) 0.002(8) 0.003(6)
Al4 0.021(8) 0.014(8) 0.015(8) -0.006(5) 0.005(6) -0.005(5)
Mo31 0.0322(8) 0.0432(9) 0.0341(9) -0.0005(7) 0.0172(7) 0.0029(7)
Mo32 0.0279(8) 0.0595(12) 0.0473(11) -0.0116(9) 0.0176(8) 0.0014(8)
Mo33 0.0274(7) 0.0322(8) 0.0364(9) 0.0021(7) 0.0147(7) 0.0023(6)
Mo34 0.0409(10) 0.0457(10) 0.0341(9) -0.0029(8) 0.0146(8) 0.0100(8)
Mo35 0.0347(8) 0.0345(8) 0.0433(10) -0.0019(8) 0.0191(8) 0.0048(7)
Mo36 0.0328(8) 0.0398(9) 0.0325(9) -0.0006(7) 0.0123(7) 0.0078(7)
Mo37 0.0362(8) 0.0444(10) 0.0306(9) 0.0027(7) 0.0140(7) 0.0107(8)
Mo38 0.0296(8) 0.0361(9) 0.0404(10) 0.0034(7) 0.0137(7) 0.0056(7)
Mo39 0.0428(10) 0.0602(13) 0.0407(10) -0.0170(9) 0.0265(9) -0.0168(9)
Mo40 0.0430(9) 0.0401(9) 0.0290(9) -0.0015(7) 0.0166(8) 0.0049(8)
Mo41 0.0240(7) 0.0395(9) 0.0381(9) -0.0010(7) 0.0120(7) 0.0022(7)
Mo42 0.0307(8) 0.0552(12) 0.0467(11) -0.0184(9) 0.0216(8) 0.0002(8)
Mo43 0.0341(9) 0.0544(11) 0.0334(9) -0.0081(8) 0.0123(8) -0.0025(8)
Mo44 0.0352(8) 0.0408(9) 0.0326(9) -0.0004(7) 0.0138(7) 0.0110(7)
Mo45 0.0302(8) 0.0446(10) 0.0349(9) 0.0016(7) 0.0190(7) 0.0078(7)
Mo46 0.097(2) 0.0631(16) 0.0492(13) -0.0078(11) 0.0394(14) -0.0334(15)
Mo47 0.0273(8) 0.0577(12) 0.0411(10) -0.0061(9) 0.0131(8) 0.0071(8)
Mo48 0.0840(18) 0.0576(14) 0.0485(13) -0.0112(11) 0.0272(13) -0.0278(14)
Mo49 0.0391(10) 0.0807(16) 0.0434(11) -0.0203(11) 0.0218(9) -0.0166(11)
Mo50 0.0493(11) 0.0460(11) 0.0352(10) -0.0116(8) 0.0197(9) -0.0137(9)
Mo51 0.0676(14) 0.0448(11) 0.0372(11) -0.0048(9) 0.0154(10) -0.0106(11)
Mo52 0.0652(13) 0.0374(10) 0.0392(11) -0.0038(8) 0.0232(10) 0.0017(9)
Mo53 0.0513(11) 0.0560(12) 0.0351(10) -0.0113(9) 0.0261(9) -0.0224(10)
Mo54 0.0774(18) 0.103(2) 0.0582(15) -0.0255(16) 0.0399(15) -0.0490(18)
Mo55 0.0334(8) 0.0448(10) 0.0382(10) -0.0142(8) 0.0187(8) -0.0071(8)
Mo56 0.0444(10) 0.0467(10) 0.0300(9) -0.0025(8) 0.0149(8) 0.0024(8)
Mo57 0.0437(10) 0.0466(10) 0.0282(9) -0.0053(7) 0.0158(8) -0.0092(8)
Mo58 0.0709(14) 0.0423(11) 0.0320(10) 0.0005(8) 0.0108(10) 0.0212(10)
Mo59 0.0396(10) 0.0742(16) 0.0448(11) -0.0216(11) 0.0233(9) -0.0186(10)
Mo60 0.103(2) 0.0479(13) 0.0419(12) -0.0043(10) 0.0257(13) -0.0204(14)
AL5 0.043(2) 0.0360(18) 0.0278(18) -0.0049(12) 0.0177(14) -0.0108(14)
Al6 0.027(4) 0.029(4) 0.033(4) -0.001(3) 0.016(3) 0.004(3)
Al7 0.042(12) 0.041(12) 0.051(13) -0.021(9) 0.038(10) -0.023(9)
Al8 0.36(6) 0.13(2) 1.03(15) 0.12(5) 0.56(9) 0.08(3)
Mo61 0.0342(9) 0.0590(12) 0.0511(12) -0.0208(10) 0.0211(9) -0.0064(9)
Mo62 0.0405(10) 0.0682(15) 0.0665(14) 0.0393(12) 0.0297(10) 0.0195(10)
Mo63 0.0336(8) 0.0292(8) 0.0537(11) 0.0000(7) 0.0250(8) -0.0008(7)
Mo64 0.028(5) 0.042(6) 0.026(5) -0.006(4) 0.015(4) -0.012(4)
Mo65 0.0388(9) 0.0467(10) 0.0364(9) 0.0109(8) 0.0132(8) 0.0046(8)
Mo66 0.0343(9) 0.0643(13) 0.0452(11) -0.0100(9) 0.0219(8) -0.0042(9)
Mo67 0.0487(10) 0.0327(9) 0.0524(12) 0.0036(8) 0.0266(9) -0.0006(8)
Mo68 0.0360(9) 0.0350(9) 0.0528(11) 0.0002(8) 0.0191(8) 0.0033(7)
Mo69 0.0308(11) 0.0201(9) 0.0353(12) -0.0019(7) 0.0136(8) -0.0018(7)
Mo70 0.0297(8) 0.0395(9) 0.0546(11) 0.0014(8) 0.0195(8) 0.0013(7)
Mo71 0.0431(10) 0.0419(10) 0.0521(11) 0.0006(9) 0.0191(9) 0.0067(9)
Mo72 0.0494(11) 0.0494(11) 0.0653(14) -0.0098(10) 0.0358(11) -0.0082(9)
Mo73 0.0401(16) 0.0291(14) 0.0078(11) 0.0038(10) 0.0086(11) -0.0080(12)
Mo74 0.091(9) 0.077(8) 0.140(14) 0.060(9) 0.068(9) 0.027(7)
Mo75 0.085(7) 0.083(7) 0.083(7) 0.010(5) 0.039(6) 0.029(5)
Mo76 0.0148(11) 0.0353(14) 0.0191(13) -0.0065(11) 0.0062(10) -0.0030(11)
Mo77 0.0155(11) 0.0053(10) 0.0459(17) -0.0104(10) 0.0054(11) -0.0010(9)
Mo78 0.0332(9) 0.0487(11) 0.0567(12) -0.0066(9) 0.0080(9) 0.0008(8)
Mo79 0.102(6) 0.118(7) 0.163(9) -0.013(7) 0.080(7) -0.023(6)
Mo80 0.0200(11) 0.0275(13) 0.0061(10) -0.0034(9) 0.0058(9) 0.0059(10)
Mo81 0.0199(13) 0.066(2) 0.0172(13) 0.0093(14) 0.0100(11) -0.0017(14)
Mo82 0.0113(11) 0.0154(11) 0.0487(18) 0.0031(11) 0.0128(11) -0.0098(9)
Mo83 0.0169(11) 0.0078(10) 0.0454(17) 0.0124(10) 0.0142(12) 0.0019(9)
Mo84 0.0243(13) 0.0262(13) 0.0330(15) 0.0186(12) 0.0205(12) 0.0071(11)
Mo85 0.158(9) 0.129(8) 0.131(7) -0.056(6) 0.112(7) -0.052(7)
Mo86 0.106(7) 0.219(15) 0.099(7) 0.029(8) 0.034(5) 0.071(9)
Mo87 0.0127(10) 0.0243(12) 0.0171(12) 0.0021(9) 0.0124(9) -0.0010(9)
Mo88 0.0070(10) 0.0196(12) 0.0306(14) -0.0122(10) 0.0020(10) -0.0058(9)
Mo89 0.092(8) 0.161(13) 0.043(5) 0.012(6) 0.019(5) -0.011(8)
Mo90 0.0112(10) 0.0304(14) 0.0139(13) 0.0110(10) 0.0012(10) 0.0116(11)
Mo91 0.012(2) 0.014(2) 0.028(3) -0.008(2) 0.0121(19) -0.0002(16)
Mo92 0.0181(11) 0.0148(10) 0.0248(13) -0.0018(9) 0.0161(10) 0.0069(9)
Mo93 0.0305(13) 0.0264(12) 0.0377(15) 0.0066(9) 0.0030(10) 0.0046(9)
Mo94 0.0316(9) 0.0767(16) 0.0628(14) 0.0006(12) 0.0203(10) -0.0006(10)
Mo95 0.0131(11) 0.0046(9) 0.0495(17) -0.0057(10) 0.0165(11) -0.0020(8)
Mo96 0.0287(13) 0.0339(14) 0.0130(12) -0.0165(10) 0.0119(11) -0.0021(11)
Mo97 0.065(8) 0.065(8) 0.049(7) -0.006(6) 0.016(6) -0.009(6)
Mo98 0.0143(11) 0.0073(10) 0.0181(12) 0.0006(8) 0.0052(10) 0.0051(8)
Mo99 0.133(8) 0.145(10) 0.156(10) -0.077(8) 0.073(8) -0.016(8)
Mo9A 0.064(4) 0.231(13) 0.063(4) -0.009(6) 0.019(4) -0.020(6)
Mo1A 0.080(9) 0.056(7) 0.21(2) -0.040(9) 0.111(12) -0.034(6)
Mo1B 0.134(12) 0.31(3) 0.099(10) 0.072(13) 0.081(9) 0.033(14)
Mo1C 0.37(3) 0.144(16) 1.16(10) -0.30(3) 0.61(5) -0.147(19)
Mo1D 0.070(8) 0.080(9) 0.175(18) 0.050(10) 0.043(9) 0.017(7)
Mo1E 0.061(7) 0.55(5) 0.087(9) 0.075(17) 0.038(6) 0.044(14)
Mo1F 0.32(2) 0.26(2) 0.122(10) -0.081(11) 0.145(13) -0.209(19)
Mo1G 0.33(2) 0.43(3) 0.065(6) -0.058(11) 0.079(11) -0.31(2)
Mo1H 0.081(7) 0.046(5) 0.184(15) -0.006(6) 0.044(8) -0.001(5)
Mo1I 0.095(6) 0.39(3) 0.072(5) 0.000(9) 0.036(5) 0.085(11)
Mo1J 0.56(4) 0.183(15) 0.37(2) 0.135(16) 0.40(3) 0.22(2)
Mo1K 0.246(19) 0.067(6) 0.145(12) 0.041(7) 0.138(13) 0.029(8)
Mo1L 0.090(8) 0.117(10) 0.50(4) 0.063(16) 0.059(13) -0.008(7)
Mo1M 0.074(10) 0.049(8) 0.111(14) 0.011(7) 0.041(9) 0.004(6)
Al10 0.023(3) 0.023(3) 0.028(3) -0.002(2) 0.012(2) 0.001(2)
Al11 0.035(14) 0.017(11) 0.031(13) -0.009(8) 0.031(11) -0.018(9)
O162 0.040(7) 0.049(8) 0.086(12) 0.018(8) 0.044(8) 0.009(7)

loop_
_atom_type_symbol
_atom_type_description
_atom_type_scat_dispersion_real
_atom_type_scat_dispersion_imag
_atom_type_scat_source
C C 0.0181 0.0091 'International Tables Vol C Tables 4.2.6.8 and 6.1.1.4'
H H 0.0000 0.0000 'International Tables Vol C Tables 4.2.6.8 and 6.1.1.4'
N N 0.0311 0.0180 'International Tables Vol C Tables 4.2.6.8 and 6.1.1.4'
O O 0.0492 0.0322 'International Tables Vol C Tables 4.2.6.8 and 6.1.1.4'
Al Al 0.2130 0.2455 'International Tables Vol C Tables 4.2.6.8 and 6.1.1.4'
Mo Mo -0.0483 2.7339 'International Tables Vol C Tables 4.2.6.8 and 6.1.1.4'

loop_
_geom_angle_atom_site_label_1
_geom_angle_atom_site_label_2
_geom_angle_atom_site_label_3
_geom_angle
_geom_angle_site_symmetry_1
_geom_angle_site_symmetry_3
_geom_angle_publ_flag
O39 Mo1 O40 100.6(8) . . ?
O39 Mo1 O54 98.5(8) . . ?
O40 Mo1 O54 91.8(6) . . ?
O39 Mo1 O9 103.3(8) . . ?
O40 Mo1 O9 87.7(6) . . ?
O54 Mo1 O9 158.0(6) . . ?
O39 Mo1 O7 102.4(8) . . ?
O40 Mo1 O7 157.1(6) . . ?
O54 Mo1 O7 84.3(6) . . ?
O9 Mo1 O7 87.6(6) . . ?
O39 Mo1 O1 172.1(8) . . ?
O40 Mo1 O1 74.2(6) . . ?
O54 Mo1 O1 76.1(5) . . ?
O9 Mo1 O1 82.7(6) . . ?
O7 Mo1 O1 82.9(6) . . ?
O39 Mo1 Mo30 94.4(7) . . ?
O40 Mo1 Mo30 133.1(5) . . ?
O54 Mo1 Mo30 129.8(4) . . ?
O9 Mo1 Mo30 45.5(4) . . ?
O7 Mo1 Mo30 45.5(4) . . ?
O1 Mo1 Mo30 93.5(3) . . ?
O8 Mo2 O64 102.2(7) . . ?
O8 Mo2 O25 103.8(7) . . ?
O64 Mo2 O25 95.9(7) . . ?
O8 Mo2 O10 99.9(6) . . ?
O64 Mo2 O10 156.3(6) . . ?
O25 Mo2 O10 87.0(6) . . ?
O8 Mo2 O29 100.1(6) . . ?
O64 Mo2 O29 89.4(6) . . ?
O25 Mo2 O29 153.8(6) . . ?
O10 Mo2 O29 78.4(5) . . ?
O8 Mo2 O37 177.8(6) . . ?
O64 Mo2 O37 76.0(6) . . ?
O25 Mo2 O37 75.3(6) . . ?
O10 Mo2 O37 82.0(5) . . ?
O29 Mo2 O37 81.2(5) . . ?
O8 Mo2 Mo5 88.5(5) . . ?
O64 Mo2 Mo5 130.5(5) . . ?
O25 Mo2 Mo5 128.6(5) . . ?
O10 Mo2 Mo5 41.7(4) . . ?
O29 Mo2 Mo5 41.1(4) . . ?
O37 Mo2 Mo5 93.6(3) . . ?
O36 Mo3 O15 93.8(6) . . ?
O36 Mo3 O13 101.2(6) . . ?
O15 Mo3 O13 99.3(6) . . ?
O36 Mo3 O26 172.0(6) . . ?
O15 Mo3 O26 86.4(6) . . ?
O13 Mo3 O26 86.7(5) . . ?
O36 Mo3 O6 92.7(6) . . ?
O15 Mo3 O6 168.1(5) . . ?
O13 Mo3 O6 89.2(6) . . ?
O26 Mo3 O6 85.7(6) . . ?
O36 Mo3 N8 83.5(6) . . ?
O15 Mo3 N8 86.6(6) . . ?
O13 Mo3 N8 172.2(6) . . ?
O26 Mo3 N8 88.6(6) . . ?
O6 Mo3 N8 84.2(6) . . ?
O36 Mo3 Mo17 50.0(4) . . ?
O15 Mo3 Mo17 93.4(4) . . ?
O13 Mo3 Mo17 51.8(4) . . ?
O26 Mo3 Mo17 137.9(4) . . ?
O6 Mo3 Mo17 98.5(4) . . ?
N8 Mo3 Mo17 133.5(4) . . ?
O36 Mo3 Mo4 95.8(5) . . ?
O15 Mo3 Mo4 48.2(4) . . ?
O13 Mo3 Mo4 51.5(4) . . ?
O26 Mo3 Mo4 90.3(4) . . ?
O6 Mo3 Mo4 140.8(4) . . ?
N8 Mo3 Mo4 134.7(4) . . ?
Mo17 Mo3 Mo4 60.42(7) . . ?
O15 Mo4 O56 93.6(6) . . ?
O15 Mo4 O13 102.6(6) . . ?
O56 Mo4 O13 100.4(6) . . ?
O15 Mo4 O29 95.3(6) . . ?
O56 Mo4 O29 165.9(6) . . ?
O13 Mo4 O29 88.3(6) . . ?
O15 Mo4 O5 170.5(6) . . ?
O56 Mo4 O5 82.7(6) . . ?
O13 Mo4 O5 86.7(6) . . ?
O29 Mo4 O5 86.8(5) . . ?
O15 Mo4 N7 83.2(6) . . ?
O56 Mo4 N7 86.0(6) . . ?
O13 Mo4 N7 170.9(6) . . ?
O29 Mo4 N7 84.2(6) . . ?
O5 Mo4 N7 87.8(6) . . ?
O15 Mo4 Mo3 51.4(4) . . ?
O56 Mo4 Mo3 95.2(5) . . ?
O13 Mo4 Mo3 51.7(4) . . ?
O29 Mo4 Mo3 98.8(4) . . ?
O5 Mo4 Mo3 137.5(4) . . ?
N7 Mo4 Mo3 134.6(4) . . ?
O15 Mo4 Mo17 95.0(4) . . ?
O56 Mo4 Mo17 49.8(5) . . ?
O13 Mo4 Mo17 51.5(4) . . ?
O29 Mo4 Mo17 139.7(4) . . ?
O5 Mo4 Mo17 89.3(4) . . ?
N7 Mo4 Mo17 135.7(4) . . ?
Mo3 Mo4 Mo17 59.54(7) . . ?
O69 Mo5 O29 100.3(7) . . ?
O69 Mo5 O11 101.8(7) . . ?
O29 Mo5 O11 157.2(5) . . ?
O69 Mo5 O10 100.3(7) . . ?
O29 Mo5 O10 81.4(5) . . ?
O11 Mo5 O10 89.4(5) . . ?
O69 Mo5 O26 103.9(7) . . ?
O29 Mo5 O26 89.4(5) . . ?
O11 Mo5 O26 90.5(6) . . ?
O10 Mo5 O26 155.3(5) . . ?
O69 Mo5 O18 177.9(7) . . ?
O29 Mo5 O18 77.8(6) . . ?
O11 Mo5 O18 79.9(6) . . ?
O10 Mo5 O18 78.5(6) . . ?
O26 Mo5 O18 77.2(6) . . ?
O69 Mo5 Mo10 93.3(5) . . ?
O29 Mo5 Mo10 136.4(4) . . ?
O11 Mo5 Mo10 47.4(4) . . ?
O10 Mo5 Mo10 136.6(4) . . ?
O26 Mo5 Mo10 47.0(4) . . ?
O18 Mo5 Mo10 88.7(4) . . ?
O69 Mo5 Mo2 88.3(5) . . ?
O29 Mo5 Mo2 43.7(4) . . ?
O11 Mo5 Mo2 131.7(4) . . ?
O10 Mo5 Mo2 42.3(4) . . ?
O26 Mo5 Mo2 133.1(4) . . ?
O18 Mo5 Mo2 89.6(4) . . ?
Mo10 Mo5 Mo2 178.23(9) . . ?
O47 Mo6 O3 103.6(8) . . ?
O47 Mo6 O46 100.4(8) . . ?
O3 Mo6 O46 95.4(6) . . ?
O47 Mo6 O14 99.9(8) . . ?
O3 Mo6 O14 155.4(7) . . ?
O46 Mo6 O14 87.4(7) . . ?
O47 Mo6 O6 100.9(7) . . ?
O3 Mo6 O6 88.3(6) . . ?
O46 Mo6 O6 156.8(6) . . ?
O14 Mo6 O6 80.1(6) . . ?
O47 Mo6 O61 176.9(7) . . ?
O3 Mo6 O61 79.2(6) . . ?
O46 Mo6 O61 80.5(6) . . ?
O14 Mo6 O61 77.2(6) . . ?
O6 Mo6 O61 77.7(6) . . ?
O47 Mo6 Mo14 93.3(6) . . ?
O3 Mo6 Mo14 48.9(5) . . ?
O46 Mo6 Mo14 49.8(5) . . ?
O14 Mo6 Mo14 136.9(5) . . ?
O6 Mo6 Mo14 137.2(4) . . ?
O61 Mo6 Mo14 89.5(4) . . ?
O47 Mo6 Mo21 89.8(6) . . ?
O3 Mo6 Mo21 130.3(5) . . ?
O46 Mo6 Mo21 129.3(5) . . ?
O14 Mo6 Mo21 42.0(5) . . ?
O6 Mo6 Mo21 42.0(4) . . ?
O61 Mo6 Mo21 87.4(4) . . ?
Mo14 Mo6 Mo21 176.85(9) . . ?
O49 Mo7 O44 106.1(8) . . ?
O49 Mo7 O30 99.7(8) . . ?
O44 Mo7 O30 88.7(6) . . ?
O49 Mo7 O35 97.5(8) . . ?
O44 Mo7 O35 156.2(6) . . ?
O30 Mo7 O35 89.8(7) . . ?
O49 Mo7 O32 99.6(9) . . ?
O44 Mo7 O32 91.2(6) . . ?
O30 Mo7 O32 159.9(7) . . ?
O35 Mo7 O32 82.2(7) . . ?
O49 Mo7 O45 173.2(8) . . ?
O44 Mo7 O45 80.7(6) . . ?
O30 Mo7 O45 80.3(6) . . ?
O35 Mo7 O45 75.7(6) . . ?
O32 Mo7 O45 79.9(6) . . ?
O49 Mo7 Mo9 93.4(7) . . ?
O44 Mo7 Mo9 46.1(4) . . ?
O30 Mo7 Mo9 46.5(5) . . ?
O35 Mo7 Mo9 136.3(5) . . ?
O32 Mo7 Mo9 137.3(5) . . ?
O45 Mo7 Mo9 91.5(4) . . ?
O49 Mo7 Mo29 87.5(7) . . ?
O44 Mo7 Mo29 133.6(4) . . ?
O30 Mo7 Mo29 133.4(5) . . ?
O35 Mo7 Mo29 43.6(5) . . ?
O32 Mo7 Mo29 42.4(5) . . ?
O45 Mo7 Mo29 87.6(4) . . ?
Mo9 Mo7 Mo29 179.11(11) . . ?
O55 Mo8 O28 102.5(8) . . ?
O55 Mo8 O41 101.4(8) . . ?
O28 Mo8 O41 98.3(7) . . ?
O55 Mo8 O27 99.2(8) . . ?
O28 Mo8 O27 156.1(7) . . ?
O41 Mo8 O27 86.9(6) . . ?
O55 Mo8 O12 98.3(8) . . ?
O28 Mo8 O12 89.2(7) . . ?
O41 Mo8 O12 156.8(6) . . ?
O27 Mo8 O12 77.9(6) . . ?
O55 Mo8 O33 178.1(7) . . ?
O28 Mo8 O33 76.3(6) . . ?
O41 Mo8 O33 77.4(5) . . ?
O27 Mo8 O33 82.2(5) . . ?
O12 Mo8 O33 83.2(5) . . ?
O55 Mo8 Mo12 87.8(6) . . ?
O28 Mo8 Mo12 128.8(5) . . ?
O41 Mo8 Mo12 129.0(4) . . ?
O27 Mo8 Mo12 42.1(4) . . ?
O12 Mo8 Mo12 39.6(4) . . ?
O33 Mo8 Mo12 94.1(3) . . ?
O20 Mo9 O44 107.7(7) . . ?
O20 Mo9 O30 105.8(7) . . ?
O44 Mo9 O30 91.3(6) . . ?
O20 Mo9 O25 95.6(7) . . ?
O44 Mo9 O25 84.5(6) . . ?
O30 Mo9 O25 158.5(7) . . ?
O20 Mo9 O53 96.5(7) . . ?
O44 Mo9 O53 155.1(6) . . ?
O30 Mo9 O53 87.5(7) . . ?
O25 Mo9 O53 87.5(6) . . ?
O20 Mo9 O37 164.2(7) . . ?
O44 Mo9 O37 83.7(5) . . ?
O30 Mo9 O37 84.2(6) . . ?
O25 Mo9 O37 74.3(6) . . ?
O53 Mo9 O37 71.4(6) . . ?
O20 Mo9 Mo7 98.8(6) . . ?
O44 Mo9 Mo7 47.6(4) . . ?
O30 Mo9 Mo7 47.7(5) . . ?
O25 Mo9 Mo7 132.1(4) . . ?
O53 Mo9 Mo7 135.1(4) . . ?
O37 Mo9 Mo7 96.9(4) . . ?
O16 Mo10 O26 106.8(8) . . ?
O16 Mo10 O11 104.6(8) . . ?
O26 Mo10 O11 93.2(6) . . ?
O16 Mo10 O40 96.5(8) . . ?
O26 Mo10 O40 156.2(6) . . ?
O11 Mo10 O40 85.9(6) . . ?
O16 Mo10 O42 98.5(8) . . ?
O26 Mo10 O42 84.3(6) . . ?
O11 Mo10 O42 156.5(5) . . ?
O40 Mo10 O42 87.2(6) . . ?
O16 Mo10 O1 166.8(7) . . ?
O26 Mo10 O1 82.9(5) . . ?
O11 Mo10 O1 83.4(5) . . ?
O40 Mo10 O1 73.4(5) . . ?
O42 Mo10 O1 73.1(5) . . ?
O16 Mo10 Mo5 97.3(7) . . ?
O26 Mo10 Mo5 49.3(4) . . ?
O11 Mo10 Mo5 47.9(4) . . ?
O40 Mo10 Mo5 133.8(4) . . ?
O42 Mo10 Mo5 133.5(4) . . ?
O1 Mo10 Mo5 95.8(4) . . ?
O62 Mo11 O17 96.4(7) . . ?
O62 Mo11 O2 99.8(7) . . ?
O17 Mo11 O2 100.9(6) . . ?
O62 Mo11 O11 170.6(7) . . ?
O17 Mo11 O11 88.8(6) . . ?
O2 Mo11 O11 86.9(5) . . ?
O62 Mo11 O9 89.0(7) . . ?
O17 Mo11 O9 170.2(6) . . ?
O2 Mo11 O9 86.1(6) . . ?
O11 Mo11 O9 84.8(6) . . ?
O62 Mo11 N1 90.5(7) . . ?
O17 Mo11 N1 83.6(6) . . ?
O2 Mo11 N1 168.1(6) . . ?
O11 Mo11 N1 82.2(5) . . ?
O9 Mo11 N1 88.3(5) . . ?
O62 Mo11 Mo24 95.6(5) . . ?
O17 Mo11 Mo24 48.9(4) . . ?
O2 Mo11 Mo24 52.7(4) . . ?
O11 Mo11 Mo24 93.7(4) . . ?
O9 Mo11 Mo24 138.8(4) . . ?
N1 Mo11 Mo24 132.5(4) . . ?
O62 Mo11 Mo19 49.1(5) . . ?
O17 Mo11 Mo19 95.4(4) . . ?
O2 Mo11 Mo19 51.6(4) . . ?
O11 Mo11 Mo19 138.4(4) . . ?
O9 Mo11 Mo19 94.3(4) . . ?
N1 Mo11 Mo19 139.4(4) . . ?
Mo24 Mo11 Mo19 60.60(8) . . ?
O38 Mo12 O5 103.8(7) . . ?
O38 Mo12 O48 100.1(7) . . ?
O5 Mo12 O48 94.9(6) . . ?
O38 Mo12 O12 97.7(7) . . ?
O5 Mo12 O12 156.5(6) . . ?
O48 Mo12 O12 90.7(6) . . ?
O38 Mo12 O27 100.8(7) . . ?
O5 Mo12 O27 88.7(6) . . ?
O48 Mo12 O27 157.2(6) . . ?
O12 Mo12 O27 77.8(6) . . ?
O38 Mo12 O21 176.4(7) . . ?
O5 Mo12 O21 78.9(6) . . ?
O48 Mo12 O21 82.0(6) . . ?
O12 Mo12 O21 79.3(6) . . ?
O27 Mo12 O21 76.6(6) . . ?
O38 Mo12 Mo16 93.8(5) . . ?
O5 Mo12 Mo16 49.8(5) . . ?
O48 Mo12 Mo16 48.1(4) . . ?
O12 Mo12 Mo16 138.7(4) . . ?
O27 Mo12 Mo16 138.4(4) . . ?
O21 Mo12 Mo16 89.9(4) . . ?
O38 Mo12 Mo8 88.4(5) . . ?
O5 Mo12 Mo8 129.2(5) . . ?
O48 Mo12 Mo8 131.8(4) . . ?
O12 Mo12 Mo8 41.1(4) . . ?
O27 Mo12 Mo8 40.5(4) . . ?
O21 Mo12 Mo8 87.9(4) . . ?
Mo16 Mo12 Mo8 177.76(9) . . ?
O58 Mo13 O57 105.4(7) . . ?
O58 Mo13 O4 106.9(7) . . ?
O57 Mo13 O4 95.6(6) . . ?
O58 Mo13 O22 96.1(7) . . ?
O57 Mo13 O22 156.5(6) . . ?
O4 Mo13 O22 86.6(6) . . ?
O58 Mo13 O28 94.5(7) . . ?
O57 Mo13 O28 83.2(6) . . ?
O4 Mo13 O28 158.0(6) . . ?
O22 Mo13 O28 86.1(6) . . ?
O58 Mo13 O33 164.8(7) . . ?
O57 Mo13 O33 83.6(5) . . ?
O4 Mo13 O33 83.9(6) . . ?
O22 Mo13 O33 73.3(6) . . ?
O28 Mo13 O33 74.2(6) . . ?
O58 Mo13 Mo15 99.6(6) . . ?
O57 Mo13 Mo15 50.1(4) . . ?
O4 Mo13 Mo15 49.0(5) . . ?
O22 Mo13 Mo15 135.5(4) . . ?
O28 Mo13 Mo15 133.2(5) . . ?
O33 Mo13 Mo15 95.6(4) . . ?
O43 Mo14 O3 106.9(7) . . ?
O43 Mo14 O22 94.1(7) . . ?
O3 Mo14 O22 158.2(7) . . ?
O43 Mo14 O46 105.5(7) . . ?
O3 Mo14 O46 92.3(6) . . ?
O22 Mo14 O46 87.5(6) . . ?
O43 Mo14 O41 95.7(6) . . ?
O3 Mo14 O41 84.7(6) . . ?
O22 Mo14 O41 87.6(6) . . ?
O46 Mo14 O41 158.6(6) . . ?
O43 Mo14 O33 163.6(6) . . ?
O3 Mo14 O33 85.8(6) . . ?
O22 Mo14 O33 72.5(6) . . ?
O46 Mo14 O33 83.9(6) . . ?
O41 Mo14 O33 74.7(5) . . ?
O43 Mo14 Mo6 99.9(5) . . ?
O3 Mo14 Mo6 47.4(5) . . ?
O22 Mo14 Mo6 135.5(5) . . ?
O46 Mo14 Mo6 48.1(4) . . ?
O41 Mo14 Mo6 132.0(4) . . ?
O33 Mo14 Mo6 96.4(3) . . ?
O72 Mo15 O59 97.4(8) . . ?
O72 Mo15 O4 102.2(7) . . ?
O59 Mo15 O4 158.9(6) . . ?
O72 Mo15 O50 99.8(7) . . ?
O59 Mo15 O50 79.7(7) . . ?
O4 Mo15 O50 89.3(6) . . ?
O72 Mo15 O57 102.0(7) . . ?
O59 Mo15 O57 90.8(6) . . ?
O4 Mo15 O57 92.6(6) . . ?
O50 Mo15 O57 157.2(6) . . ?
O72 Mo15 O52 175.2(7) . . ?
O59 Mo15 O52 77.8(7) . . ?
O4 Mo15 O52 82.6(6) . . ?
O50 Mo15 O52 79.8(6) . . ?
O57 Mo15 O52 77.9(6) . . ?
O72 Mo15 Mo13 93.5(6) . . ?
O59 Mo15 Mo13 138.6(5) . . ?
O4 Mo15 Mo13 48.1(5) . . ?
O50 Mo15 Mo13 137.2(5) . . ?
O57 Mo15 Mo13 47.8(4) . . ?
O52 Mo15 Mo13 89.9(5) . . ?
O72 Mo15 Mo23 87.1(6) . . ?
O59 Mo15 Mo23 41.9(5) . . ?
O4 Mo15 Mo23 131.1(5) . . ?
O50 Mo15 Mo23 41.9(5) . . ?
O57 Mo15 Mo23 132.8(4) . . ?
O52 Mo15 Mo23 89.5(5) . . ?
Mo13 Mo15 Mo23 179.06(9) . . ?
O65 Mo16 O48 106.1(7) . . ?
O65 Mo16 O53 95.0(7) . . ?
O48 Mo16 O53 87.4(6) . . ?
O65 Mo16 O5 104.9(7) . . ?
O48 Mo16 O5 91.3(6) . . ?
O53 Mo16 O5 159.5(6) . . ?
O65 Mo16 O64 95.6(7) . . ?
O48 Mo16 O64 157.7(6) . . ?
O53 Mo16 O64 85.3(6) . . ?
O5 Mo16 O64 88.3(6) . . ?
O65 Mo16 O37 164.2(7) . . ?
O48 Mo16 O37 84.6(5) . . ?
O53 Mo16 O37 73.4(6) . . ?
O5 Mo16 O37 86.2(6) . . ?
O64 Mo16 O37 73.1(6) . . ?
O65 Mo16 Mo12 99.3(6) . . ?
O48 Mo16 Mo12 47.4(4) . . ?
O53 Mo16 Mo12 134.8(5) . . ?
O5 Mo16 Mo12 46.8(4) . . ?
O64 Mo16 Mo12 135.0(5) . . ?
O37 Mo16 Mo12 96.5(4) . . ?
O36 Mo17 O56 95.6(6) . . ?
O36 Mo17 O13 100.0(6) . . ?
O56 Mo17 O13 99.7(6) . . ?
O36 Mo17 O27 166.8(6) . . ?
O56 Mo17 O27 94.1(6) . . ?
O13 Mo17 O27 87.1(6) . . ?
O36 Mo17 O3 83.1(6) . . ?
O56 Mo17 O3 173.7(7) . . ?
O13 Mo17 O3 86.6(6) . . ?
O27 Mo17 O3 86.3(6) . . ?
O36 Mo17 N9 84.8(6) . . ?
O56 Mo17 N9 86.4(6) . . ?
O13 Mo17 N9 171.7(6) . . ?
O27 Mo17 N9 86.9(6) . . ?
O3 Mo17 N9 87.3(6) . . ?
O36 Mo17 Mo3 48.7(4) . . ?
O56 Mo17 Mo3 95.2(5) . . ?
O13 Mo17 Mo3 51.9(4) . . ?
O27 Mo17 Mo3 139.0(4) . . ?
O3 Mo17 Mo3 88.6(4) . . ?
N9 Mo17 Mo3 133.5(4) . . ?
O36 Mo17 Mo4 94.6(4) . . ?
O56 Mo17 Mo4 49.2(5) . . ?
O13 Mo17 Mo4 51.4(4) . . ?
O27 Mo17 Mo4 98.5(4) . . ?
O3 Mo17 Mo4 137.0(4) . . ?
N9 Mo17 Mo4 135.4(5) . . ?
Mo3 Mo17 Mo4 60.04(7) . . ?
O71 Mo18 O68 95.0(7) . . ?
O71 Mo18 O23 101.1(7) . . ?
O68 Mo18 O23 100.2(7) . . ?
O71 Mo18 O50 169.2(7) . . ?
O68 Mo18 O50 89.9(6) . . ?
O23 Mo18 O50 87.4(6) . . ?
O71 Mo18 N4 84.1(7) . . ?
O68 Mo18 N4 84.0(7) . . ?
O23 Mo18 N4 172.9(8) . . ?
O50 Mo18 N4 86.9(7) . . ?
O71 Mo18 O31 89.4(6) . . ?
O68 Mo18 O31 167.0(6) . . ?
O23 Mo18 O31 91.0(6) . . ?
O50 Mo18 O31 83.9(6) . . ?
N4 Mo18 O31 84.3(7) . . ?
O71 Mo18 Mo27 95.1(5) . . ?
O68 Mo18 Mo27 50.0(5) . . ?
O23 Mo18 Mo27 51.0(5) . . ?
O50 Mo18 Mo27 95.4(5) . . ?
N4 Mo18 Mo27 133.8(5) . . ?
O31 Mo18 Mo27 141.9(4) . . ?
O71 Mo18 Mo28 50.4(5) . . ?
O68 Mo18 Mo28 96.1(5) . . ?
O23 Mo18 Mo28 51.2(5) . . ?
O50 Mo18 Mo28 138.6(4) . . ?
N4 Mo18 Mo28 134.4(5) . . ?
O31 Mo18 Mo28 96.2(4) . . ?
Mo27 Mo18 Mo28 60.07(8) . . ?
O62 Mo19 O63 95.7(8) . . ?
O62 Mo19 O2 99.6(7) . . ?
O63 Mo19 O2 100.8(7) . . ?
O62 Mo19 O32 167.6(7) . . ?
O63 Mo19 O32 90.5(7) . . ?
O2 Mo19 O32 89.8(6) . . ?
O62 Mo19 O51 89.3(7) . . ?
O63 Mo19 O51 170.0(7) . . ?
O2 Mo19 O51 86.8(6) . . ?
O32 Mo19 O51 83.1(7) . . ?
O62 Mo19 N3 82.6(8) . . ?
O63 Mo19 N3 84.3(8) . . ?
O2 Mo19 N3 174.1(7) . . ?
O32 Mo19 N3 87.3(7) . . ?
O51 Mo19 N3 87.8(7) . . ?
O62 Mo19 Mo11 48.9(6) . . ?
O63 Mo19 Mo11 94.8(6) . . ?
O2 Mo19 Mo11 51.6(4) . . ?
O32 Mo19 Mo11 141.3(5) . . ?
O51 Mo19 Mo11 95.0(4) . . ?
N3 Mo19 Mo11 131.3(5) . . ?
O62 Mo19 Mo24 94.5(5) . . ?
O63 Mo19 Mo24 49.4(6) . . ?
O2 Mo19 Mo24 52.2(4) . . ?
O32 Mo19 Mo24 97.6(5) . . ?
O51 Mo19 Mo24 139.0(5) . . ?
N3 Mo19 Mo24 133.3(5) . . ?
Mo11 Mo19 Mo24 59.46(7) . . ?
O80 Mo20 O75 97.3(8) . . ?
O80 Mo20 O77 104.2(8) . . ?
O75 Mo20 O77 97.9(7) . . ?
O80 Mo20 O30 94.5(8) . . ?
O75 Mo20 O30 165.2(7) . . ?
O77 Mo20 O30 87.8(6) . . ?
O80 Mo20 N10 82.5(8) . . ?
O75 Mo20 N10 87.2(7) . . ?
O77 Mo20 N10 170.9(6) . . ?
O30 Mo20 N10 85.5(7) . . ?
O80 Mo20 O48 170.7(8) . . ?
O75 Mo20 O48 81.4(6) . . ?
O77 Mo20 O48 85.1(6) . . ?
O30 Mo20 O48 85.5(6) . . ?
N10 Mo20 O48 88.1(6) . . ?
O80 Mo20 Mo26 54.0(6) . . ?
O75 Mo20 Mo26 98.2(5) . . ?
O77 Mo20 Mo26 50.5(5) . . ?
O30 Mo20 Mo26 96.0(5) . . ?
N10 Mo20 Mo26 136.5(5) . . ?
O48 Mo20 Mo26 135.3(4) . . ?
O80 Mo20 Mo25 96.4(6) . . ?
O75 Mo20 Mo25 48.3(5) . . ?
O77 Mo20 Mo25 51.1(4) . . ?
O30 Mo20 Mo25 138.9(5) . . ?
N10 Mo20 Mo25 135.2(5) . . ?
O48 Mo20 Mo25 89.6(4) . . ?
Mo26 Mo20 Mo25 60.57(9) . . ?
O24 Mo21 O42 100.3(7) . . ?
O24 Mo21 O54 102.9(7) . . ?
O42 Mo21 O54 96.7(6) . . ?
O24 Mo21 O6 100.0(7) . . ?
O42 Mo21 O6 88.4(6) . . ?
O54 Mo21 O6 155.3(6) . . ?
O24 Mo21 O14 101.6(7) . . ?
O42 Mo21 O14 155.5(6) . . ?
O54 Mo21 O14 89.1(7) . . ?
O6 Mo21 O14 77.1(6) . . ?
O24 Mo21 O1 175.0(6) . . ?
O42 Mo21 O1 75.1(5) . . ?
O54 Mo21 O1 75.9(6) . . ?
O6 Mo21 O1 82.1(5) . . ?
O14 Mo21 O1 83.3(6) . . ?
O24 Mo21 Mo6 90.7(5) . . ?
O42 Mo21 Mo6 129.1(4) . . ?
O54 Mo21 Mo6 129.1(4) . . ?
O6 Mo21 Mo6 40.8(4) . . ?
O14 Mo21 Mo6 40.0(5) . . ?
O1 Mo21 Mo6 93.8(3) . . ?
O76 Mo22 O31 103.3(9) . . ?
O76 Mo22 O67 99.1(9) . . ?
O31 Mo22 O67 157.2(7) . . ?
O76 Mo22 O79 99.1(9) . . ?
O31 Mo22 O79 89.0(8) . . ?
O67 Mo22 O79 91.6(8) . . ?
O76 Mo22 O51 102.1(8) . . ?
O31 Mo22 O51 86.3(7) . . ?
O67 Mo22 O51 85.0(7) . . ?
O79 Mo22 O51 158.8(8) . . ?
O76 Mo22 O60 171.7(9) . . ?
O31 Mo22 O60 83.2(7) . . ?
O67 Mo22 O60 74.9(7) . . ?
O79 Mo22 O60 75.8(8) . . ?
O51 Mo22 O60 83.1(7) . . ?
O76 Mo22 Mo30 93.9(7) . . ?
O31 Mo22 Mo30 44.8(4) . . ?
O67 Mo22 Mo30 129.9(5) . . ?
O79 Mo22 Mo30 133.7(6) . . ?
O51 Mo22 Mo30 44.9(5) . . ?
O60 Mo22 Mo30 94.3(5) . . ?
O70 Mo23 O79 101.8(11) . . ?
O70 Mo23 O74 103.5(10) . . ?
O79 Mo23 O74 90.8(9) . . ?
O70 Mo23 O50 99.7(10) . . ?
O79 Mo23 O50 91.6(8) . . ?
O74 Mo23 O50 155.7(7) . . ?
O70 Mo23 O59 100.8(10) . . ?
O79 Mo23 O59 156.6(8) . . ?
O74 Mo23 O59 89.9(8) . . ?
O50 Mo23 O59 78.6(7) . . ?
O70 Mo23 O60 177.9(10) . . ?
O79 Mo23 O60 77.8(8) . . ?
O74 Mo23 O60 74.5(8) . . ?
O50 Mo23 O60 82.4(7) . . ?
O59 Mo23 O60 79.8(7) . . ?
O70 Mo23 Mo15 89.4(9) . . ?
O79 Mo23 Mo15 133.7(7) . . ?
O74 Mo23 Mo15 130.3(6) . . ?
O50 Mo23 Mo15 42.2(4) . . ?
O59 Mo23 Mo15 40.4(5) . . ?
O60 Mo23 Mo15 92.3(5) . . ?
O17 Mo24 O63 95.8(7) . . ?
O17 Mo24 O2 101.3(6) . . ?
O63 Mo24 O2 99.7(7) . . ?
O17 Mo24 O10 92.2(6) . . ?
O63 Mo24 O10 169.0(7) . . ?
O2 Mo24 O10 86.1(5) . . ?
O17 Mo24 O44 170.5(6) . . ?
O63 Mo24 O44 87.5(7) . . ?
O2 Mo24 O44 86.8(5) . . ?
O10 Mo24 O44 83.5(5) . . ?
O17 Mo24 N2 84.5(6) . . ?
O63 Mo24 N2 84.3(7) . . ?
O2 Mo24 N2 172.5(5) . . ?
O10 Mo24 N2 89.0(5) . . ?
O44 Mo24 N2 87.0(5) . . ?
O17 Mo24 Mo11 50.4(4) . . ?
O63 Mo24 Mo11 95.1(6) . . ?
O2 Mo24 Mo11 51.6(4) . . ?
O10 Mo24 Mo11 95.8(4) . . ?
O44 Mo24 Mo11 138.2(4) . . ?
N2 Mo24 Mo11 134.8(4) . . ?
O17 Mo24 Mo19 96.0(5) . . ?
O63 Mo24 Mo19 49.4(6) . . ?
O2 Mo24 Mo19 51.1(4) . . ?
O10 Mo24 Mo19 137.2(4) . . ?
O44 Mo24 Mo19 92.9(4) . . ?
N2 Mo24 Mo19 133.6(4) . . ?
Mo11 Mo24 Mo19 59.94(8) . . ?
O78 Mo25 O75 95.5(9) . . ?
O78 Mo25 O77 105.8(8) . . ?
O75 Mo25 O77 101.2(7) . . ?
O78 Mo25 O57 88.1(8) . . ?
O75 Mo25 O57 169.6(7) . . ?
O77 Mo25 O57 87.2(6) . . ?
O78 Mo25 O12 164.6(8) . . ?
O75 Mo25 O12 89.8(6) . . ?
O77 Mo25 O12 87.3(6) . . ?
O57 Mo25 O12 84.3(6) . . ?
O78 Mo25 N11 85.2(8) . . ?
O75 Mo25 N11 80.2(7) . . ?
O77 Mo25 N11 168.7(7) . . ?
O57 Mo25 N11 90.4(6) . . ?
O12 Mo25 N11 81.5(6) . . ?
O78 Mo25 Mo20 96.2(7) . . ?
O75 Mo25 Mo20 49.7(5) . . ?
O77 Mo25 Mo20 53.0(5) . . ?
O57 Mo25 Mo20 139.7(4) . . ?
O12 Mo25 Mo20 98.3(4) . . ?
N11 Mo25 Mo20 129.9(5) . . ?
O78 Mo25 Mo26 55.9(7) . . ?
O75 Mo25 Mo26 98.4(5) . . ?
O77 Mo25 Mo26 50.3(5) . . ?
O57 Mo25 Mo26 91.8(4) . . ?
O12 Mo25 Mo26 137.6(4) . . ?
N11 Mo25 Mo26 140.9(5) . . ?
Mo20 Mo25 Mo26 59.48(9) . . ?
O77 Mo26 O80 98.8(7) . . ?
O77 Mo26 O59 88.7(7) . . ?
O80 Mo26 O59 171.7(8) . . ?
O77 Mo26 O78 96.5(8) . . ?
O80 Mo26 O78 88.1(8) . . ?
O59 Mo26 O78 94.3(7) . . ?
O77 Mo26 O35 88.1(7) . . ?
O80 Mo26 O35 91.1(7) . . ?
O59 Mo26 O35 85.8(6) . . ?
O78 Mo26 O35 175.4(8) . . ?
O77 Mo26 N12 171.3(9) . . ?
O80 Mo26 N12 86.0(9) . . ?
O59 Mo26 N12 86.1(9) . . ?
O78 Mo26 N12 90.9(10) . . ?
O35 Mo26 N12 84.6(9) . . ?
O77 Mo26 Mo20 53.4(5) . . ?
O80 Mo26 Mo20 45.6(6) . . ?
O59 Mo26 Mo20 142.2(5) . . ?
O78 Mo26 Mo20 89.4(6) . . ?
O35 Mo26 Mo20 93.4(5) . . ?
N12 Mo26 Mo20 131.6(7) . . ?
O77 Mo26 Mo25 51.3(5) . . ?
O80 Mo26 Mo25 90.1(6) . . ?
O59 Mo26 Mo25 97.3(5) . . ?
O78 Mo26 Mo25 45.5(6) . . ?
O35 Mo26 Mo25 139.0(5) . . ?
N12 Mo26 Mo25 136.4(7) . . ?
Mo20 Mo26 Mo25 59.95(10) . . ?
O34 Mo27 O68 95.9(6) . . ?
O34 Mo27 O23 101.0(6) . . ?
O68 Mo27 O23 103.3(7) . . ?
O34 Mo27 O46 87.6(6) . . ?
O68 Mo27 O46 169.8(6) . . ?
O23 Mo27 O46 85.3(7) . . ?
O34 Mo27 O4 169.5(6) . . ?
O68 Mo27 O4 88.2(7) . . ?
O23 Mo27 O4 87.4(7) . . ?
O46 Mo27 O4 86.9(6) . . ?
O34 Mo27 N6 81.9(6) . . ?
O68 Mo27 N6 82.9(6) . . ?
O23 Mo27 N6 172.7(7) . . ?
O46 Mo27 N6 88.1(6) . . ?
O4 Mo27 N6 89.0(6) . . ?
O34 Mo27 Mo18 95.8(4) . . ?
O68 Mo27 Mo18 50.8(5) . . ?
O23 Mo27 Mo18 53.4(5) . . ?
O46 Mo27 Mo18 138.5(4) . . ?
O4 Mo27 Mo18 94.3(5) . . ?
N6 Mo27 Mo18 133.3(4) . . ?
O34 Mo27 Mo28 50.2(4) . . ?
O68 Mo27 Mo28 96.9(5) . . ?
O23 Mo27 Mo28 51.8(5) . . ?
O46 Mo27 Mo28 92.7(4) . . ?
O4 Mo27 Mo28 139.0(4) . . ?
N6 Mo27 Mo28 132.0(4) . . ?
Mo18 Mo27 Mo28 60.34(8) . . ?
O34 Mo28 O71 93.8(6) . . ?
O34 Mo28 O23 99.1(6) . . ?
O71 Mo28 O23 101.5(7) . . ?
O34 Mo28 O7 170.8(6) . . ?
O71 Mo28 O7 87.7(6) . . ?
O23 Mo28 O7 89.4(6) . . ?
O34 Mo28 O14 89.9(6) . . ?
O71 Mo28 O14 172.4(6) . . ?
O23 Mo28 O14 84.5(7) . . ?
O7 Mo28 O14 87.6(6) . . ?
O34 Mo28 N5 84.8(6) . . ?
O71 Mo28 N5 84.0(6) . . ?
O23 Mo28 N5 173.0(7) . . ?
O7 Mo28 N5 86.3(6) . . ?
O14 Mo28 N5 89.8(6) . . ?
O34 Mo28 Mo27 48.9(4) . . ?
O71 Mo28 Mo27 93.7(5) . . ?
O23 Mo28 Mo27 51.2(5) . . ?
O7 Mo28 Mo27 140.1(4) . . ?
O14 Mo28 Mo27 93.7(4) . . ?
N5 Mo28 Mo27 133.5(4) . . ?
O34 Mo28 Mo18 94.2(4) . . ?
O71 Mo28 Mo18 49.0(5) . . ?
O23 Mo28 Mo18 52.9(5) . . ?
O7 Mo28 Mo18 93.6(4) . . ?
O14 Mo28 Mo18 137.3(5) . . ?
N5 Mo28 Mo18 132.9(4) . . ?
Mo27 Mo28 Mo18 59.59(8) . . ?
O73 Mo29 O67 103.1(8) . . ?
O73 Mo29 O74 101.6(8) . . ?
O67 Mo29 O74 93.9(8) . . ?
O73 Mo29 O32 102.6(7) . . ?
O67 Mo29 O32 85.1(7) . . ?
O74 Mo29 O32 155.3(8) . . ?
O73 Mo29 O35 101.2(7) . . ?
O67 Mo29 O35 154.7(7) . . ?
O74 Mo29 O35 87.7(7) . . ?
O32 Mo29 O35 83.1(7) . . ?
O73 Mo29 O60 175.2(7) . . ?
O67 Mo29 O60 76.1(7) . . ?
O74 Mo29 O60 73.8(8) . . ?
O32 Mo29 O60 82.1(7) . . ?
O35 Mo29 O60 80.2(7) . . ?
O73 Mo29 Mo7 91.9(5) . . ?
O67 Mo29 Mo7 128.9(6) . . ?
O74 Mo29 Mo7 130.8(6) . . ?
O32 Mo29 Mo7 43.8(5) . . ?
O35 Mo29 Mo7 43.1(4) . . ?
O60 Mo29 Mo7 92.2(5) . . ?
O66 Mo30 O7 102.3(8) . . ?
O66 Mo30 O9 104.1(8) . . ?
O7 Mo30 O9 89.2(6) . . ?
O66 Mo30 O31 94.5(8) . . ?
O7 Mo30 O31 91.8(6) . . ?
O9 Mo30 O31 160.7(6) . . ?
O66 Mo30 O51 97.5(9) . . ?
O7 Mo30 O51 159.7(6) . . ?
O9 Mo30 O51 90.1(6) . . ?
O31 Mo30 O51 82.3(6) . . ?
O66 Mo30 O19 174.2(8) . . ?
O7 Mo30 O19 79.9(6) . . ?
O9 Mo30 O19 81.1(6) . . ?
O31 Mo30 O19 80.1(6) . . ?
O51 Mo30 O19 79.9(6) . . ?
O66 Mo30 Mo1 94.9(7) . . ?
O7 Mo30 Mo1 46.7(4) . . ?
O9 Mo30 Mo1 45.8(4) . . ?
O31 Mo30 Mo1 138.5(4) . . ?
O51 Mo30 Mo1 136.0(5) . . ?
O19 Mo30 Mo1 90.5(4) . . ?
O66 Mo30 Mo22 85.2(7) . . ?
O7 Mo30 Mo22 133.3(4) . . ?
O9 Mo30 Mo22 134.1(5) . . ?
O31 Mo30 Mo22 41.5(4) . . ?
O51 Mo30 Mo22 44.0(5) . . ?
O19 Mo30 Mo22 89.4(4) . . ?
Mo1 Mo30 Mo22 179.93(11) . . ?
C014 AL1 O19 154(6) . . ?
C014 AL1 O45 88(6) . . ?
O19 AL1 O45 114.4(8) . . ?
C014 AL1 O52 46(6) . . ?
O19 AL1 O52 112.4(9) . . ?
O45 AL1 O52 105.8(8) . . ?
C014 AL1 O60 72(6) . . ?
O19 AL1 O60 111.3(8) . . ?
O45 AL1 O60 104.0(8) . . ?
O52 AL1 O60 108.5(8) . . ?
C014 AL1 Al2 136(6) . . ?
O19 AL1 Al2 35.5(6) . . ?
O45 AL1 Al2 96.6(6) . . ?
O52 AL1 Al2 90.3(6) . . ?
O60 AL1 Al2 146.7(6) . . ?
C014 AL1 Al3 102(6) . . ?
O19 AL1 Al3 90.8(7) . . ?
O45 AL1 Al3 37.8(6) . . ?
O52 AL1 Al3 89.8(7) . . ?
O60 AL1 Al3 141.7(7) . . ?
Al2 AL1 Al3 62.2(4) . . ?
C014 AL1 Al4 75(6) . . ?
O19 AL1 Al4 92.2(7) . . ?
O45 AL1 Al4 91.4(6) . . ?
O52 AL1 Al4 33.9(6) . . ?
O60 AL1 Al4 142.4(6) . . ?
Al2 AL1 Al4 61.1(3) . . ?
Al3 AL1 Al4 62.0(5) . . ?
O19 Al2 O18 110.6(9) . . ?
O19 Al2 O61 114.6(8) . . ?
O18 Al2 O61 111.1(8) . . ?
O19 Al2 O1 108.7(8) . . ?
O18 Al2 O1 99.3(7) . . ?
O61 Al2 O1 111.6(7) . . ?
O19 Al2 AL1 36.2(6) . . ?
O18 Al2 AL1 94.6(6) . . ?
O61 Al2 AL1 93.0(6) . . ?
O1 Al2 AL1 144.8(5) . . ?
O19 Al2 Al4 92.9(7) . . ?
O18 Al2 Al4 94.3(6) . . ?
O61 Al2 Al4 36.7(6) . . ?
O1 Al2 Al4 148.2(5) . . ?
AL1 Al2 Al4 61.1(3) . . ?
O19 Al2 Al3 89.7(7) . . ?
O18 Al2 Al3 39.5(7) . . ?
O61 Al2 Al3 92.1(7) . . ?
O1 Al2 Al3 138.7(6) . . ?
AL1 Al2 Al3 60.4(4) . . ?
Al4 Al2 Al3 61.5(5) . . ?
O21 Al3 O45 111.1(14) . . ?
O21 Al3 O18 109.1(12) . . ?
O45 Al3 O18 115.4(12) . . ?
O21 Al3 O37 101.2(11) . . ?
O45 Al3 O37 107.8(11) . . ?
O18 Al3 O37 111.4(12) . . ?
O21 Al3 AL1 95.2(10) . . ?
O45 Al3 AL1 38.3(7) . . ?
O18 Al3 AL1 90.5(9) . . ?
O37 Al3 AL1 146.1(9) . . ?
O21 Al3 Al2 92.2(9) . . ?
O45 Al3 Al2 92.4(9) . . ?
O18 Al3 Al2 38.1(6) . . ?
O37 Al3 Al2 149.5(11) . . ?
AL1 Al3 Al2 57.4(4) . . ?
O21 Al3 Al4 40.5(7) . . ?
O45 Al3 Al4 89.2(10) . . ?
O18 Al3 Al4 90.4(9) . . ?
O37 Al3 Al4 141.5(10) . . ?
AL1 Al3 Al4 59.1(5) . . ?
Al2 Al3 Al4 58.5(5) . . ?
O52 Al4 O61 113.1(12) . . ?
O52 Al4 O33 107.1(11) . . ?
O61 Al4 O33 103.8(10) . . ?
O52 Al4 O21 111.6(11) . . ?
O61 Al4 O21 108.9(11) . . ?
O33 Al4 O21 112.1(10) . . ?
O52 Al4 Al2 91.5(9) . . ?
O61 Al4 Al2 38.5(6) . . ?
O33 Al4 Al2 142.2(8) . . ?
O21 Al4 Al2 89.8(7) . . ?
O52 Al4 AL1 38.8(7) . . ?
O61 Al4 AL1 91.4(8) . . ?
O33 Al4 AL1 145.5(8) . . ?
O21 Al4 AL1 91.0(7) . . ?
Al2 Al4 AL1 57.8(3) . . ?
O52 Al4 Al3 91.0(9) . . ?
O61 Al4 Al3 92.3(9) . . ?
O33 Al4 Al3 148.2(9) . . ?
O21 Al4 Al3 36.0(7) . . ?
Al2 Al4 Al3 60.0(5) . . ?
AL1 Al4 Al3 58.9(4) . . ?
Al2 O1 Mo10 123.9(7) . . ?
Al2 O1 Mo1 120.9(7) . . ?
Mo10 O1 Mo1 97.8(5) . . ?
Al2 O1 Mo21 120.0(6) . . ?
Mo10 O1 Mo21 94.5(5) . . ?
Mo1 O1 Mo21 92.6(5) . . ?
Mo19 O2 Mo11 76.8(5) . . ?
Mo19 O2 Mo24 76.6(5) . . ?
Mo11 O2 Mo24 75.6(5) . . ?
Mo6 O3 Mo14 83.7(6) . . ?
Mo6 O3 Mo17 136.3(8) . . ?
Mo14 O3 Mo17 138.1(8) . . ?
Mo13 O4 Mo15 82.9(6) . . ?
Mo13 O4 Mo27 143.0(9) . . ?
Mo15 O4 Mo27 131.7(8) . . ?
Mo12 O5 Mo16 83.3(6) . . ?
Mo12 O5 Mo4 136.3(8) . . ?
Mo16 O5 Mo4 137.8(7) . . ?
Mo6 O6 Mo21 97.2(6) . . ?
Mo6 O6 Mo3 127.4(7) . . ?
Mo21 O6 Mo3 135.1(7) . . ?
Mo30 O7 Mo1 87.8(6) . . ?
Mo30 O7 Mo28 132.5(8) . . ?
Mo1 O7 Mo28 138.9(8) . . ?
Mo1 O9 Mo30 88.7(6) . . ?
Mo1 O9 Mo11 139.1(8) . . ?
Mo30 O9 Mo11 131.1(8) . . ?
Mo5 O10 Mo2 96.1(6) . . ?
Mo5 O10 Mo24 128.8(7) . . ?
Mo2 O10 Mo24 135.1(7) . . ?
Mo10 O11 Mo5 84.7(5) . . ?
Mo10 O11 Mo11 142.1(7) . . ?
Mo5 O11 Mo11 131.9(7) . . ?
Mo12 O12 Mo8 99.3(7) . . ?
Mo12 O12 Mo25 126.8(8) . . ?
Mo8 O12 Mo25 133.7(8) . . ?
Mo3 O13 Mo17 76.2(5) . . ?
Mo3 O13 Mo4 76.7(5) . . ?
Mo17 O13 Mo4 77.2(5) . . ?
Mo6 O14 Mo21 98.0(8) . . ?
Mo6 O14 Mo28 130.5(8) . . ?
Mo21 O14 Mo28 131.1(8) . . ?
Mo4 O15 Mo3 80.4(5) . . ?
Mo24 O17 Mo11 80.7(6) . . ?
Al2 O18 Al3 102.4(10) . . ?
Al2 O18 Mo5 132.2(9) . . ?
Al3 O18 Mo5 125.4(11) . . ?
Al2 O19 AL1 108.3(10) . . ?
Al2 O19 Mo30 125.9(9) . . ?
AL1 O19 Mo30 125.7(9) . . ?
Al3 O21 Al4 103.5(11) . . ?
Al3 O21 Mo12 130.5(11) . . ?
Al4 O21 Mo12 125.7(9) . . ?
Mo14 O22 Mo13 113.3(7) . . ?
Mo27 O23 Mo28 77.1(6) . . ?
Mo27 O23 Mo18 75.5(6) . . ?
Mo28 O23 Mo18 75.8(6) . . ?
Mo2 O25 Mo9 115.6(7) . . ?
Mo10 O26 Mo5 83.7(5) . . ?
Mo10 O26 Mo3 142.5(8) . . ?
Mo5 O26 Mo3 133.0(7) . . ?
Mo8 O27 Mo17 136.9(8) . . ?
Mo8 O27 Mo12 97.3(6) . . ?
Mo17 O27 Mo12 125.8(7) . . ?
Mo8 O28 Mo13 115.2(8) . . ?
Mo5 O29 Mo4 128.1(7) . . ?
Mo5 O29 Mo2 95.2(6) . . ?
Mo4 O29 Mo2 136.7(7) . . ?
Mo9 O30 Mo7 85.7(6) . . ?
Mo9 O30 Mo20 142.4(9) . . ?
Mo7 O30 Mo20 130.9(8) . . ?
Mo22 O31 Mo30 93.8(6) . . ?
Mo22 O31 Mo18 140.2(7) . . ?
Mo30 O31 Mo18 125.3(7) . . ?
Mo29 O32 Mo7 93.8(7) . . ?
Mo29 O32 Mo19 139.8(9) . . ?
Mo7 O32 Mo19 125.9(9) . . ?
Al4 O33 Mo13 120.5(8) . . ?
Al4 O33 Mo14 122.0(8) . . ?
Mo13 O33 Mo14 100.6(5) . . ?
Al4 O33 Mo8 119.9(8) . . ?
Mo13 O33 Mo8 94.3(5) . . ?
Mo14 O33 Mo8 93.1(5) . . ?
Mo27 O34 Mo28 80.8(6) . . ?
Mo7 O35 Mo29 93.4(7) . . ?
Mo7 O35 Mo26 129.2(8) . . ?
Mo29 O35 Mo26 136.8(8) . . ?
Mo3 O36 Mo17 81.2(6) . . ?
Al3 O37 Mo16 121.8(8) . . ?
Al3 O37 Mo9 118.5(8) . . ?
Mo16 O37 Mo9 101.2(5) . . ?
Al3 O37 Mo2 119.9(9) . . ?
Mo16 O37 Mo2 95.1(5) . . ?
Mo9 O37 Mo2 94.7(5) . . ?
Mo1 O40 Mo10 114.6(7) . . ?
Mo8 O41 Mo14 114.8(7) . . ?
Mo21 O42 Mo10 117.3(7) . . ?
Mo9 O44 Mo7 86.3(5) . . ?
Mo9 O44 Mo24 141.3(8) . . ?
Mo7 O44 Mo24 132.2(7) . . ?
Al3 O45 AL1 103.9(10) . . ?
Al3 O45 Mo7 124.5(10) . . ?
AL1 O45 Mo7 130.5(9) . . ?
Mo6 O46 Mo14 82.1(6) . . ?
Mo6 O46 Mo27 134.9(8) . . ?
Mo14 O46 Mo27 140.6(8) . . ?
Mo12 O48 Mo16 84.5(6) . . ?
Mo12 O48 Mo20 133.7(7) . . ?
Mo16 O48 Mo20 139.7(7) . . ?
Mo15 O50 Mo23 95.9(7) . . ?
Mo15 O50 Mo18 128.3(8) . . ?
Mo23 O50 Mo18 135.4(8) . . ?
Mo22 O51 Mo30 91.1(7) . . ?
Mo22 O51 Mo19 139.5(8) . . ?
Mo30 O51 Mo19 128.6(8) . . ?
C014 O52 Al4 122(3) . . ?
C014 O52 AL1 19(3) . . ?
Al4 O52 AL1 107.3(11) . . ?
C014 O52 Mo15 111(3) . . ?
Al4 O52 Mo15 126.7(11) . . ?
AL1 O52 Mo15 125.7(9) . . ?
Mo16 O53 Mo9 113.7(7) . . ?
Mo21 O54 Mo1 115.3(7) . . ?
Mo4 O56 Mo17 81.0(6) . . ?
Mo13 O57 Mo15 82.2(6) . . ?
Mo13 O57 Mo25 144.4(8) . . ?
Mo15 O57 Mo25 132.6(8) . . ?
Mo15 O59 Mo23 97.7(7) . . ?
Mo15 O59 Mo26 127.1(9) . . ?
Mo23 O59 Mo26 135.1(9) . . ?
C014 O60 AL1 20(3) . . ?
C014 O60 Mo29 123(2) . . ?
AL1 O60 Mo29 125.1(9) . . ?
C014 O60 Mo22 136(3) . . ?
AL1 O60 Mo22 119.3(9) . . ?
Mo29 O60 Mo22 93.2(7) . . ?
C014 O60 Mo23 107(3) . . ?
AL1 O60 Mo23 123.7(9) . . ?
Mo29 O60 Mo23 94.4(7) . . ?
Mo22 O60 Mo23 93.0(7) . . ?
Al4 O61 Al2 104.8(10) . . ?
Al4 O61 Mo6 128.2(10) . . ?
Al2 O61 Mo6 127.0(8) . . ?
Mo19 O62 Mo11 82.0(7) . . ?
Mo24 O63 Mo19 81.2(7) . . ?
Mo2 O64 Mo16 115.7(8) . . ?
Mo29 O67 Mo22 115.7(9) . . ?
Mo27 O68 Mo18 79.3(6) . . ?
Mo18 O71 Mo28 80.6(6) . . ?
Mo23 O74 Mo29 117.2(10) . . ?
Mo25 O75 Mo20 81.9(6) . . ?
Mo26 O77 Mo25 78.4(6) . . ?
Mo26 O77 Mo20 76.1(6) . . ?
Mo25 O77 Mo20 75.9(5) . . ?
Mo25 O78 Mo26 78.6(8) . . ?
Mo23 O79 Mo22 113.4(11) . . ?
Mo20 O80 Mo26 80.4(8) . . ?
C1 N1 C5 120.0 . . ?
C1 N1 Mo11 121.0(7) . . ?
C5 N1 Mo11 119.0(7) . . ?
N1 C1 C2 120.0 . . ?
C3 C2 C1 120.0 . . ?
C2 C3 C4 120.0 . . ?
C5 C4 C3 120.0 . . ?
C4 C5 N1 120.0 . . ?
C6 N2 C10 120.0 . . ?
C6 N2 Mo24 117.2(7) . . ?
C10 N2 Mo24 121.6(7) . . ?
C7 C6 N2 120.0 . . ?
C8 C7 C6 120.0 . . ?
C7 C8 C9 120.0 . . ?
C8 C9 C10 120.0 . . ?
C9 C10 N2 120.0 . . ?
C11 N3 C15 120.0 . . ?
C11 N3 Mo19 120.4(10) . . ?
C15 N3 Mo19 119.6(10) . . ?
C12 C11 N3 120.0 . . ?
C11 C12 C13 120.0 . . ?
C14 C13 C12 120.0 . . ?
C15 C14 C13 120.0 . . ?
C14 C15 N3 120.0 . . ?
C16 N4 C20 120.0 . . ?
C16 N4 Mo18 120.4(10) . . ?
C20 N4 Mo18 119.1(10) . . ?
N4 C16 C17 120.0 . . ?
C16 C17 C18 120.0 . . ?
C19 C18 C17 120.0 . . ?
C18 C19 C20 120.0 . . ?
C19 C20 N4 120.0 . . ?
C21 N5 C25 120.0 . . ?
C21 N5 Mo28 120.9(8) . . ?
C25 N5 Mo28 119.1(8) . . ?
C22 C21 N5 120.0 . . ?
C21 C22 C23 120.0 . . ?
C22 C23 C24 120.0 . . ?
C25 C24 C23 120.0 . . ?
C24 C25 N5 120.0 . . ?
C26 N6 C30 120.0 . . ?
C26 N6 Mo27 119.6(7) . . ?
C30 N6 Mo27 119.9(7) . . ?
N6 C26 C27 120.0 . . ?
C28 C27 C26 120.0 . . ?
C29 C28 C27 120.0 . . ?
C28 C29 C30 120.0 . . ?
C29 C30 N6 120.0 . . ?
C31 N7 C35 120.0 . . ?
C31 N7 Mo4 115.7(8) . . ?
C35 N7 Mo4 124.1(8) . . ?
N7 C31 C32 120.0 . . ?
C33 C32 C31 120.0 . . ?
C34 C33 C32 120.0 . . ?
C33 C34 C35 120.0 . . ?
C34 C35 N7 120.0 . . ?
C36 N8 C40 120.0 . . ?
C36 N8 Mo3 118.7(8) . . ?
C40 N8 Mo3 120.6(8) . . ?
C37 C36 N8 120.0 . . ?
C36 C37 C38 120.0 . . ?
C39 C38 C37 120.0 . . ?
C38 C39 C40 120.0 . . ?
C39 C40 N8 120.0 . . ?
C41 N9 C45 120.0 . . ?
C41 N9 Mo17 120.2(8) . . ?
C45 N9 Mo17 119.8(8) . . ?
N9 C41 C42 120.0 . . ?
C41 C42 C43 120.0 . . ?
C44 C43 C42 120.0 . . ?
C45 C44 C43 120.0 . . ?
C44 C45 N9 120.0 . . ?
C46 N10 C50 120.0 . . ?
C46 N10 Mo20 117.9(10) . . ?
C50 N10 Mo20 122.0(10) . . ?
N10 C46 C47 120.0 . . ?
C48 C47 C46 120.0 . . ?
C47 C48 C49 120.0 . . ?
C50 C49 C48 120.0 . . ?
C49 C50 N10 120.0 . . ?
C51 N11 C55 120.0 . . ?
C51 N11 Mo25 119.5(8) . . ?
C55 N11 Mo25 120.4(8) . . ?
N11 C51 C52 120.0 . . ?
C51 C52 C53 120.0 . . ?
C54 C53 C52 120.0 . . ?
C53 C54 C55 120.0 . . ?
C54 C55 N11 120.0 . . ?
C56 N12 C60 120.0 . . ?
C56 N12 Mo26 125.1(15) . . ?
C60 N12 Mo26 113.6(15) . . ?
C57 C56 N12 120.0 . . ?
C56 C57 C58 120.0 . . ?
C59 C58 C57 120.0 . . ?
C58 C59 C60 120.0 . . ?
C59 C60 N12 120.0 . . ?
O114 Mo31 O104 102.8(6) . . ?
O114 Mo31 O84 104.3(7) . . ?
O104 Mo31 O84 90.4(6) . . ?
O114 Mo31 O81 98.4(6) . . ?
O104 Mo31 O81 158.3(6) . . ?
O84 Mo31 O81 88.9(6) . . ?
O114 Mo31 O94 99.9(6) . . ?
O104 Mo31 O94 91.2(5) . . ?
O84 Mo31 O94 154.7(6) . . ?
O81 Mo31 O94 80.5(5) . . ?
O114 Mo31 O147 175.8(6) . . ?
O104 Mo31 O147 80.9(6) . . ?
O84 Mo31 O147 77.4(6) . . ?
O81 Mo31 O147 77.7(6) . . ?
O94 Mo31 O147 77.9(5) . . ?
O114 Mo31 Mo55 95.4(5) . . ?
O104 Mo31 Mo55 46.4(4) . . ?
O84 Mo31 Mo55 47.4(4) . . ?
O81 Mo31 Mo55 136.2(4) . . ?
O94 Mo31 Mo55 137.3(4) . . ?
O147 Mo31 Mo55 88.6(4) . . ?
O114 Mo31 Mo41 87.8(5) . . ?
O104 Mo31 Mo41 132.9(4) . . ?
O84 Mo31 Mo41 131.7(4) . . ?
O81 Mo31 Mo41 42.8(4) . . ?
O94 Mo31 Mo41 41.7(4) . . ?
O147 Mo31 Mo41 88.2(4) . . ?
Mo55 Mo31 Mo41 176.79(10) . . ?
O140 Mo32 O115 93.7(8) . . ?
O140 Mo32 O89 99.3(8) . . ?
O115 Mo32 O89 79.4(6) . . ?
O140 Mo32 O119 102.6(8) . . ?
O115 Mo32 O119 91.0(6) . . ?
O89 Mo32 O119 156.6(6) . . ?
O140 Mo32 O126 105.6(8) . . ?
O115 Mo32 O126 159.8(7) . . ?
O89 Mo32 O126 91.4(7) . . ?
O119 Mo32 O126 90.5(6) . . ?
O140 Mo32 O91 176.4(8) . . ?
O115 Mo32 O91 83.0(6) . . ?
O89 Mo32 O91 78.8(6) . . ?
O119 Mo32 O91 78.9(6) . . ?
O126 Mo32 O91 77.6(6) . . ?
O140 Mo32 Mo47 96.4(6) . . ?
O115 Mo32 Mo47 137.6(4) . . ?
O89 Mo32 Mo47 138.4(5) . . ?
O119 Mo32 Mo47 46.6(5) . . ?
O126 Mo32 Mo47 47.2(5) . . ?
O91 Mo32 Mo47 87.0(4) . . ?
O140 Mo32 Mo42 86.1(6) . . ?
O115 Mo32 Mo42 41.6(4) . . ?
O89 Mo32 Mo42 41.0(5) . . ?
O119 Mo32 Mo42 132.6(5) . . ?
O126 Mo32 Mo42 132.4(5) . . ?
O91 Mo32 Mo42 90.5(4) . . ?
Mo47 Mo32 Mo42 177.42(11) . . ?
O96 Mo33 O102 96.2(7) . . ?
O96 Mo33 O93 100.5(6) . . ?
O102 Mo33 O93 98.9(6) . . ?
O96 Mo33 O81 92.4(6) . . ?
O102 Mo33 O81 167.3(6) . . ?
O93 Mo33 O81 88.6(6) . . ?
O96 Mo33 O87 172.4(6) . . ?
O102 Mo33 O87 81.7(7) . . ?
O93 Mo33 O87 87.1(6) . . ?
O81 Mo33 O87 88.5(6) . . ?
O96 Mo33 N14 85.8(6) . . ?
O102 Mo33 N14 87.0(6) . . ?
O93 Mo33 N14 170.8(6) . . ?
O81 Mo33 N14 84.4(6) . . ?
O87 Mo33 N14 86.7(6) . . ?
O96 Mo33 Mo35 49.8(5) . . ?
O102 Mo33 Mo35 95.0(5) . . ?
O93 Mo33 Mo35 51.4(4) . . ?
O81 Mo33 Mo35 97.7(4) . . ?
O87 Mo33 Mo35 137.6(4) . . ?
N14 Mo33 Mo35 135.6(4) . . ?
O96 Mo33 Mo38 95.3(5) . . ?
O102 Mo33 Mo38 48.1(5) . . ?
O93 Mo33 Mo38 51.6(4) . . ?
O81 Mo33 Mo38 140.2(4) . . ?
O87 Mo33 Mo38 88.8(4) . . ?
N14 Mo33 Mo38 135.1(4) . . ?
Mo35 Mo33 Mo38 60.19(7) . . ?
O142 Mo34 O108 97.1(8) . . ?
O142 Mo34 O160 101.6(8) . . ?
O108 Mo34 O160 100.4(7) . . ?
O142 Mo34 O101 91.3(8) . . ?
O108 Mo34 O101 166.2(7) . . ?
O160 Mo34 O101 88.7(7) . . ?
O142 Mo34 O95 169.7(7) . . ?
O108 Mo34 O95 86.5(7) . . ?
O160 Mo34 O95 87.1(7) . . ?
O101 Mo34 O95 83.5(7) . . ?
O142 Mo34 N20 86.2(7) . . ?
O108 Mo34 N20 84.5(7) . . ?
O160 Mo34 N20 170.1(8) . . ?
O101 Mo34 N20 85.1(7) . . ?
O95 Mo34 N20 84.5(6) . . ?
O142 Mo34 Mo40 96.9(6) . . ?
O108 Mo34 Mo40 49.2(5) . . ?
O160 Mo34 Mo40 52.0(6) . . ?
O101 Mo34 Mo40 140.7(5) . . ?
O95 Mo34 Mo40 92.7(4) . . ?
N20 Mo34 Mo40 133.7(5) . . ?
O142 Mo34 Mo52 51.3(5) . . ?
O108 Mo34 Mo52 96.5(5) . . ?
O160 Mo34 Mo52 51.1(6) . . ?
O101 Mo34 Mo52 97.4(5) . . ?
O95 Mo34 Mo52 138.1(4) . . ?
N20 Mo34 Mo52 137.4(5) . . ?
Mo40 Mo34 Mo52 60.57(9) . . ?
O144 Mo35 O96 95.9(7) . . ?
O144 Mo35 O93 101.3(7) . . ?
O96 Mo35 O93 99.9(6) . . ?
O144 Mo35 O84 170.9(7) . . ?
O96 Mo35 O84 85.2(6) . . ?
O93 Mo35 O84 87.3(6) . . ?
O144 Mo35 O115 89.4(7) . . ?
O96 Mo35 O115 169.8(6) . . ?
O93 Mo35 O115 87.5(6) . . ?
O84 Mo35 O115 88.2(6) . . ?
O144 Mo35 N13 84.2(7) . . ?
O96 Mo35 N13 84.5(7) . . ?
O93 Mo35 N13 172.4(6) . . ?
O84 Mo35 N13 86.9(6) . . ?
O115 Mo35 N13 87.4(6) . . ?
O144 Mo35 Mo33 96.5(5) . . ?
O96 Mo35 Mo33 48.4(5) . . ?
O93 Mo35 Mo33 52.2(4) . . ?
O84 Mo35 Mo33 91.0(4) . . ?
O115 Mo35 Mo33 139.7(4) . . ?
N13 Mo35 Mo33 132.8(4) . . ?
O144 Mo35 Mo38 50.5(5) . . ?
O96 Mo35 Mo38 94.3(5) . . ?
O93 Mo35 Mo38 51.8(4) . . ?
O84 Mo35 Mo38 138.5(4) . . ?
O115 Mo35 Mo38 95.8(4) . . ?
N13 Mo35 Mo38 134.5(5) . . ?
Mo33 Mo35 Mo38 60.16(7) . . ?
O155 Mo36 O87 99.9(8) . . ?
O155 Mo36 O95 102.7(8) . . ?
O87 Mo36 O95 92.2(7) . . ?
O155 Mo36 O113 98.2(8) . . ?
O87 Mo36 O113 91.4(6) . . ?
O95 Mo36 O113 157.9(6) . . ?
O155 Mo36 O83 100.9(8) . . ?
O87 Mo36 O83 158.2(6) . . ?
O95 Mo36 O83 89.9(7) . . ?
O113 Mo36 O83 79.0(6) . . ?
O155 Mo36 O97 176.7(8) . . ?
O87 Mo36 O97 80.6(6) . . ?
O95 Mo36 O97 80.5(6) . . ?
O113 Mo36 O97 78.6(6) . . ?
O83 Mo36 O97 78.3(6) . . ?
O155 Mo36 Mo45 93.4(6) . . ?
O87 Mo36 Mo45 47.2(5) . . ?
O95 Mo36 Mo45 47.8(5) . . ?
O113 Mo36 Mo45 138.4(4) . . ?
O83 Mo36 Mo45 137.5(5) . . ?
O97 Mo36 Mo45 89.3(4) . . ?
O155 Mo36 Mo37 89.2(6) . . ?
O87 Mo36 Mo37 132.9(5) . . ?
O95 Mo36 Mo37 131.0(5) . . ?
O113 Mo36 Mo37 41.5(4) . . ?
O83 Mo36 Mo37 41.1(5) . . ?
O97 Mo36 Mo37 88.2(4) . . ?
Mo45 Mo36 Mo37 177.41(9) . . ?
O98 Mo37 O88 101.4(8) . . ?
O98 Mo37 O141 100.5(7) . . ?
O88 Mo37 O141 96.8(7) . . ?
O98 Mo37 O83 98.7(7) . . ?
O88 Mo37 O83 90.3(7) . . ?
O141 Mo37 O83 157.7(6) . . ?
O98 Mo37 O113 100.1(7) . . ?
O88 Mo37 O113 156.3(7) . . ?
O141 Mo37 O113 88.8(6) . . ?
O83 Mo37 O113 76.8(6) . . ?
O98 Mo37 O107 178.7(7) . . ?
O88 Mo37 O107 77.8(6) . . ?
O141 Mo37 O107 78.5(6) . . ?
O83 Mo37 O107 82.4(6) . . ?
O113 Mo37 O107 80.8(6) . . ?
O98 Mo37 Mo36 89.4(6) . . ?
O88 Mo37 Mo36 130.8(5) . . ?
O141 Mo37 Mo36 128.5(5) . . ?
O83 Mo37 Mo36 40.5(4) . . ?
O113 Mo37 Mo36 39.8(4) . . ?
O107 Mo37 Mo36 91.9(4) . . ?
O102 Mo38 O144 96.9(7) . . ?
O102 Mo38 O93 99.8(6) . . ?
O144 Mo38 O93 98.5(6) . . ?
O102 Mo38 O113 93.2(6) . . ?
O144 Mo38 O113 165.9(7) . . ?
O93 Mo38 O113 89.5(6) . . ?
O102 Mo38 O119 170.4(6) . . ?
O144 Mo38 O119 85.5(7) . . ?
O93 Mo38 O119 88.9(6) . . ?
O113 Mo38 O119 83.0(6) . . ?
O102 Mo38 N15 82.9(6) . . ?
O144 Mo38 N15 87.1(7) . . ?
O93 Mo38 N15 173.4(6) . . ?
O113 Mo38 N15 84.3(6) . . ?
O119 Mo38 N15 88.0(6) . . ?
O102 Mo38 Mo35 95.0(5) . . ?
O144 Mo38 Mo35 48.2(5) . . ?
O93 Mo38 Mo35 51.2(4) . . ?
O113 Mo38 Mo35 140.6(4) . . ?
O119 Mo38 Mo35 93.4(4) . . ?
N15 Mo38 Mo35 134.9(4) . . ?
O102 Mo38 Mo33 48.8(5) . . ?
O144 Mo38 Mo33 94.4(5) . . ?
O93 Mo38 Mo33 51.9(4) . . ?
O113 Mo38 Mo33 99.7(4) . . ?
O119 Mo38 Mo33 140.4(4) . . ?
N15 Mo38 Mo33 131.6(4) . . ?
Mo35 Mo38 Mo33 59.65(7) . . ?
O123 Mo39 O82 100.2(8) . . ?
O123 Mo39 O129 104.3(8) . . ?
O82 Mo39 O129 93.2(7) . . ?
O123 Mo39 O103 101.2(8) . . ?
O82 Mo39 O103 158.2(6) . . ?
O129 Mo39 O103 85.5(7) . . ?
O123 Mo39 O100 96.0(7) . . ?
O82 Mo39 O100 86.3(6) . . ?
O129 Mo39 O100 159.5(6) . . ?
O103 Mo39 O100 87.4(7) . . ?
O123 Mo39 O99 168.9(8) . . ?
O82 Mo39 O99 84.0(6) . . ?
O129 Mo39 O99 85.6(6) . . ?
O103 Mo39 O99 74.2(6) . . ?
O100 Mo39 O99 73.9(6) . . ?
O123 Mo39 Mo53 94.7(6) . . ?
O82 Mo39 Mo53 48.4(5) . . ?
O129 Mo39 Mo53 47.8(5) . . ?
O103 Mo39 Mo53 133.2(5) . . ?
O100 Mo39 Mo53 134.6(5) . . ?
O99 Mo39 Mo53 95.7(4) . . ?
O108 Mo40 O120 96.2(7) . . ?
O108 Mo40 O160 100.5(7) . . ?
O120 Mo40 O160 100.2(7) . . ?
O108 Mo40 O112 169.8(7) . . ?
O120 Mo40 O112 84.7(6) . . ?
O160 Mo40 O112 89.3(7) . . ?
O108 Mo40 O83 90.2(7) . . ?
O120 Mo40 O83 168.7(6) . . ?
O160 Mo40 O83 87.7(7) . . ?
O112 Mo40 O83 87.5(6) . . ?
O108 Mo40 N19 83.8(6) . . ?
O120 Mo40 N19 87.4(6) . . ?
O160 Mo40 N19 170.7(7) . . ?
O112 Mo40 N19 86.1(5) . . ?
O83 Mo40 N19 84.1(6) . . ?
O108 Mo40 Mo34 49.7(5) . . ?
O120 Mo40 Mo34 95.1(4) . . ?
O160 Mo40 Mo34 51.7(5) . . ?
O112 Mo40 Mo34 140.4(4) . . ?
O83 Mo40 Mo34 96.1(4) . . ?
N19 Mo40 Mo34 133.5(4) . . ?
O108 Mo40 Mo52 96.1(5) . . ?
O120 Mo40 Mo52 50.2(4) . . ?
O160 Mo40 Mo52 50.7(6) . . ?
O112 Mo40 Mo52 92.2(4) . . ?
O83 Mo40 Mo52 138.4(4) . . ?
N19 Mo40 Mo52 137.5(4) . . ?
Mo34 Mo40 Mo52 59.71(9) . . ?
O90 Mo41 O109 100.5(7) . . ?
O90 Mo41 O105 104.2(7) . . ?
O109 Mo41 O105 96.1(7) . . ?
O90 Mo41 O94 99.6(6) . . ?
O109 Mo41 O94 88.3(6) . . ?
O105 Mo41 O94 154.6(6) . . ?
O90 Mo41 O81 101.0(7) . . ?
O109 Mo41 O81 156.5(6) . . ?
O105 Mo41 O81 87.7(6) . . ?
O94 Mo41 O81 78.9(5) . . ?
O90 Mo41 O161 177.6(7) . . ?
O109 Mo41 O161 77.1(6) . . ?
O105 Mo41 O161 76.6(6) . . ?
O94 Mo41 O161 80.0(5) . . ?
O81 Mo41 O161 81.3(5) . . ?
O90 Mo41 Mo31 89.5(5) . . ?
O109 Mo41 Mo31 130.5(5) . . ?
O105 Mo41 Mo31 128.4(5) . . ?
O94 Mo41 Mo31 42.2(4) . . ?
O81 Mo41 Mo31 40.7(4) . . ?
O161 Mo41 Mo31 91.7(4) . . ?
O135 Mo42 O137 103.1(8) . . ?
O135 Mo42 O103 104.7(7) . . ?
O137 Mo42 O103 95.0(7) . . ?
O135 Mo42 O89 98.8(7) . . ?
O137 Mo42 O89 155.7(7) . . ?
O103 Mo42 O89 89.4(7) . . ?
O135 Mo42 O115 94.5(7) . . ?
O137 Mo42 O115 92.3(7) . . ?
O103 Mo42 O115 157.3(7) . . ?
O89 Mo42 O115 75.5(6) . . ?
O135 Mo42 O99 176.5(7) . . ?
O137 Mo42 O99 74.3(7) . . ?
O103 Mo42 O99 78.0(6) . . ?
O89 Mo42 O99 83.3(6) . . ?
O115 Mo42 O99 83.3(6) . . ?
O135 Mo42 Mo32 86.9(5) . . ?
O137 Mo42 Mo32 130.9(5) . . ?
O103 Mo42 Mo32 129.2(5) . . ?
O89 Mo42 Mo32 39.8(5) . . ?
O115 Mo42 Mo32 38.7(4) . . ?
O99 Mo42 Mo32 93.1(4) . . ?
O122 Mo43 O130 103.4(7) . . ?
O122 Mo43 O125 96.5(7) . . ?
O130 Mo43 O125 86.8(7) . . ?
O122 Mo43 O112 101.4(7) . . ?
O130 Mo43 O112 94.1(6) . . ?
O125 Mo43 O112 161.4(7) . . ?
O122 Mo43 O88 98.9(7) . . ?
O130 Mo43 O88 157.3(7) . . ?
O125 Mo43 O88 86.5(6) . . ?
O112 Mo43 O88 85.6(6) . . ?
O122 Mo43 O107 170.1(7) . . ?
O130 Mo43 O107 83.4(6) . . ?
O125 Mo43 O107 76.5(6) . . ?
O112 Mo43 O107 85.2(6) . . ?
O88 Mo43 O107 74.0(6) . . ?
O122 Mo43 Mo50 95.2(6) . . ?
O130 Mo43 Mo50 48.1(5) . . ?
O125 Mo43 Mo50 134.8(5) . . ?
O112 Mo43 Mo50 48.8(4) . . ?
O88 Mo43 Mo50 134.2(4) . . ?
O107 Mo43 Mo50 94.7(4) . . ?
O116 Mo44 O101 106.5(8) . . ?
O116 Mo44 O86 107.5(7) . . ?
O101 Mo44 O86 91.9(7) . . ?
O116 Mo44 O139 97.3(8) . . ?
O101 Mo44 O139 87.2(8) . . ?
O86 Mo44 O139 154.4(7) . . ?
O116 Mo44 O109 97.7(7) . . ?
O101 Mo44 O109 155.3(7) . . ?
O86 Mo44 O109 85.5(6) . . ?
O139 Mo44 O109 84.7(7) . . ?
O116 Mo44 O161 168.3(7) . . ?
O101 Mo44 O161 81.6(7) . . ?
O86 Mo44 O161 80.2(6) . . ?
O139 Mo44 O161 74.3(7) . . ?
O109 Mo44 O161 73.7(6) . . ?
O116 Mo44 Mo58 99.6(6) . . ?
O101 Mo44 Mo58 49.8(5) . . ?
O86 Mo44 Mo58 45.9(5) . . ?
O139 Mo44 Mo58 136.8(5) . . ?
O109 Mo44 Mo58 131.3(4) . . ?
O161 Mo44 Mo58 92.1(4) . . ?
O85 Mo45 O87 100.9(7) . . ?
O85 Mo45 O139 98.0(7) . . ?
O87 Mo45 O139 159.4(7) . . ?
O85 Mo45 O95 104.1(7) . . ?
O87 Mo45 O95 92.8(7) . . ?
O139 Mo45 O95 90.3(7) . . ?
O85 Mo45 O105 96.2(7) . . ?
O87 Mo45 O105 86.2(6) . . ?
O139 Mo45 O105 83.9(7) . . ?
O95 Mo45 O105 159.5(6) . . ?
O85 Mo45 O161 169.1(6) . . ?
O87 Mo45 O161 84.9(6) . . ?
O139 Mo45 O161 75.1(7) . . ?
O95 Mo45 O161 84.7(6) . . ?
O105 Mo45 O161 74.8(6) . . ?
O85 Mo45 Mo36 95.1(5) . . ?
O87 Mo45 Mo36 47.7(5) . . ?
O139 Mo45 Mo36 138.2(6) . . ?
O95 Mo45 Mo36 47.9(5) . . ?
O105 Mo45 Mo36 133.8(4) . . ?
O161 Mo45 Mo36 95.7(4) . . ?
O154 Mo46 O152 101.9(10) . . ?
O154 Mo46 O153 98.3(10) . . ?
O152 Mo46 O153 96.8(9) . . ?
O154 Mo46 O138 104.7(9) . . ?
O152 Mo46 O138 153.2(8) . . ?
O153 Mo46 O138 83.1(8) . . ?
O154 Mo46 O121 104.7(9) . . ?
O152 Mo46 O121 90.1(8) . . ?
O153 Mo46 O121 154.1(8) . . ?
O138 Mo46 O121 79.7(7) . . ?
O154 Mo46 O133 175.7(9) . . ?
O152 Mo46 O133 77.9(7) . . ?
O153 Mo46 O133 77.6(8) . . ?
O138 Mo46 O133 75.9(6) . . ?
O121 Mo46 O133 79.6(6) . . ?
O154 Mo46 Mo53 95.1(8) . . ?
O152 Mo46 Mo53 130.4(6) . . ?
O153 Mo46 Mo53 126.6(7) . . ?
O138 Mo46 Mo53 43.5(5) . . ?
O121 Mo46 Mo53 40.3(5) . . ?
O133 Mo46 Mo53 88.2(4) . . ?
O149 Mo47 O119 107.9(9) . . ?
O149 Mo47 O126 102.0(8) . . ?
O119 Mo47 O126 96.9(7) . . ?
O149 Mo47 O141 99.1(8) . . ?
O119 Mo47 O141 83.9(6) . . ?
O126 Mo47 O141 157.6(7) . . ?
O149 Mo47 O125 95.6(8) . . ?
O119 Mo47 O125 155.9(6) . . ?
O126 Mo47 O125 83.2(7) . . ?
O141 Mo47 O125 87.2(6) . . ?
O149 Mo47 O107 166.4(8) . . ?
O119 Mo47 O107 84.0(6) . . ?
O126 Mo47 O107 82.7(6) . . ?
O141 Mo47 O107 75.1(6) . . ?
O125 Mo47 O107 72.1(6) . . ?
O149 Mo47 Mo32 97.4(7) . . ?
O119 Mo47 Mo32 50.1(5) . . ?
O126 Mo47 Mo32 50.4(5) . . ?
O141 Mo47 Mo32 133.9(4) . . ?
O125 Mo47 Mo32 133.4(4) . . ?
O107 Mo47 Mo32 95.4(4) . . ?
O156 Mo48 O145 98.9(11) . . ?
O156 Mo48 O153 98.9(11) . . ?
O145 Mo48 O153 96.6(9) . . ?
O156 Mo48 O132 107.1(10) . . ?
O145 Mo48 O132 153.7(8) . . ?
O153 Mo48 O132 83.8(9) . . ?
O156 Mo48 O117 104.0(10) . . ?
O145 Mo48 O117 89.6(8) . . ?
O153 Mo48 O117 155.1(9) . . ?
O132 Mo48 O117 80.1(7) . . ?
O156 Mo48 O133 176.1(10) . . ?
O145 Mo48 O133 79.1(8) . . ?
O153 Mo48 O133 78.2(8) . . ?
O132 Mo48 O133 75.2(7) . . ?
O117 Mo48 O133 79.3(6) . . ?
O156 Mo48 Mo50 96.1(9) . . ?
O145 Mo48 Mo50 131.7(6) . . ?
O153 Mo48 Mo50 126.0(7) . . ?
O132 Mo48 Mo50 42.2(5) . . ?
O117 Mo48 Mo50 42.1(5) . . ?
O133 Mo48 Mo50 87.7(4) . . ?
O148 Mo49 O158 98.9(10) . . ?
O148 Mo49 O151 99.8(9) . . ?
O158 Mo49 O151 95.8(9) . . ?
O148 Mo49 O130 169.2(8) . . ?
O158 Mo49 O130 87.6(8) . . ?
O151 Mo49 O130 88.0(7) . . ?
O148 Mo49 O126 88.5(8) . . ?
O158 Mo49 O126 169.7(9) . . ?
O151 Mo49 O126 89.8(7) . . ?
O130 Mo49 O126 84.0(7) . . ?
O148 Mo49 N23 87.7(9) . . ?
O158 Mo49 N23 90.3(10) . . ?
O151 Mo49 N23 169.4(8) . . ?
O130 Mo49 N23 83.6(7) . . ?
O126 Mo49 N23 82.9(8) . . ?
O148 Mo49 Mo59 49.4(7) . . ?
O158 Mo49 Mo59 96.9(7) . . ?
O151 Mo49 Mo59 50.7(6) . . ?
O130 Mo49 Mo59 138.7(5) . . ?
O126 Mo49 Mo59 93.3(5) . . ?
N23 Mo49 Mo59 137.1(6) . . ?
O148 Mo49 Mo54 96.8(7) . . ?
O158 Mo49 Mo54 49.1(7) . . ?
O151 Mo49 Mo54 47.5(6) . . ?
O130 Mo49 Mo54 94.0(5) . . ?
O126 Mo49 Mo54 137.3(5) . . ?
N23 Mo49 Mo54 139.5(6) . . ?
Mo59 Mo49 Mo54 61.04(11) . . ?
O134 Mo50 O130 102.1(7) . . ?
O134 Mo50 O112 100.3(7) . . ?
O130 Mo50 O112 92.5(7) . . ?
O134 Mo50 O117 96.4(8) . . ?
O130 Mo50 O117 161.2(7) . . ?
O112 Mo50 O117 87.3(7) . . ?
O134 Mo50 O132 100.3(8) . . ?
O130 Mo50 O132 91.9(7) . . ?
O112 Mo50 O132 157.6(7) . . ?
O117 Mo50 O132 81.6(7) . . ?
O134 Mo50 O127 173.8(8) . . ?
O130 Mo50 O127 83.7(6) . . ?
O112 Mo50 O127 81.3(6) . . ?
O117 Mo50 O127 77.7(7) . . ?
O132 Mo50 O127 77.3(7) . . ?
O134 Mo50 Mo43 93.5(6) . . ?
O130 Mo50 Mo43 47.1(5) . . ?
O112 Mo50 Mo43 48.1(4) . . ?
O117 Mo50 Mo43 135.3(5) . . ?
O132 Mo50 Mo43 138.8(5) . . ?
O127 Mo50 Mo43 91.9(4) . . ?
O134 Mo50 Mo48 86.4(6) . . ?
O130 Mo50 Mo48 133.7(5) . . ?
O112 Mo50 Mo48 131.2(5) . . ?
O117 Mo50 Mo48 44.0(5) . . ?
O132 Mo50 Mo48 41.9(5) . . ?
O127 Mo50 Mo48 88.2(4) . . ?
Mo43 Mo50 Mo48 179.27(12) . . ?
O128 Mo51 O118 100.3(7) . . ?
O128 Mo51 O143 95.8(8) . . ?
O118 Mo51 O143 96.9(7) . . ?
O128 Mo51 O106 171.4(8) . . ?
O118 Mo51 O106 86.1(7) . . ?
O143 Mo51 O106 89.0(8) . . ?
O128 Mo51 O121 88.2(7) . . ?
O118 Mo51 O121 86.7(6) . . ?
O143 Mo51 O121 174.1(8) . . ?
O106 Mo51 O121 86.5(7) . . ?
O128 Mo51 N18 83.7(7) . . ?
O118 Mo51 N18 173.1(7) . . ?
O143 Mo51 N18 88.2(8) . . ?
O106 Mo51 N18 89.3(8) . . ?
O121 Mo51 N18 87.8(7) . . ?
O128 Mo51 Mo56 94.8(5) . . ?
O118 Mo51 Mo56 51.2(4) . . ?
O143 Mo51 Mo56 46.5(6) . . ?
O106 Mo51 Mo56 93.7(6) . . ?
O121 Mo51 Mo56 137.7(5) . . ?
N18 Mo51 Mo56 134.4(5) . . ?
O128 Mo51 Mo57 48.2(5) . . ?
O118 Mo51 Mo57 52.9(4) . . ?
O143 Mo51 Mo57 92.6(6) . . ?
O106 Mo51 Mo57 138.9(6) . . ?
O121 Mo51 Mo57 93.3(5) . . ?
N18 Mo51 Mo57 131.8(5) . . ?
Mo56 Mo51 Mo57 60.07(8) . . ?
O120 Mo52 O142 94.7(7) . . ?
O120 Mo52 O160 100.4(7) . . ?
O142 Mo52 O160 99.3(8) . . ?
O120 Mo52 O117 88.3(7) . . ?
O142 Mo52 O117 170.3(8) . . ?
O160 Mo52 O117 89.2(8) . . ?
O120 Mo52 O136 170.1(7) . . ?
O142 Mo52 O136 89.8(7) . . ?
O160 Mo52 O136 87.5(8) . . ?
O117 Mo52 O136 85.9(7) . . ?
O120 Mo52 N21 85.5(6) . . ?
O142 Mo52 N21 85.6(7) . . ?
O160 Mo52 N21 171.9(7) . . ?
O117 Mo52 N21 85.5(7) . . ?
O136 Mo52 N21 86.1(7) . . ?
O120 Mo52 Mo34 94.5(4) . . ?
O142 Mo52 Mo34 48.2(6) . . ?
O160 Mo52 Mo34 51.9(5) . . ?
O117 Mo52 Mo34 140.9(5) . . ?
O136 Mo52 Mo34 95.1(5) . . ?
N21 Mo52 Mo34 133.7(5) . . ?
O120 Mo52 Mo40 49.4(5) . . ?
O142 Mo52 Mo40 93.9(5) . . ?
O160 Mo52 Mo40 51.8(6) . . ?
O117 Mo52 Mo40 95.0(5) . . ?
O136 Mo52 Mo40 139.2(5) . . ?
N21 Mo52 Mo40 134.7(5) . . ?
Mo34 Mo52 Mo40 59.72(8) . . ?
O150 Mo53 O129 102.8(8) . . ?
O150 Mo53 O121 97.4(9) . . ?
O129 Mo53 O121 158.7(7) . . ?
O150 Mo53 O82 101.7(8) . . ?
O129 Mo53 O82 92.8(7) . . ?
O121 Mo53 O82 89.5(7) . . ?
O150 Mo53 O138 97.9(8) . . ?
O129 Mo53 O138 90.0(7) . . ?
O121 Mo53 O138 80.6(7) . . ?
O82 Mo53 O138 159.0(6) . . ?
O150 Mo53 O111 171.8(8) . . ?
O129 Mo53 O111 81.8(6) . . ?
O121 Mo53 O111 77.4(6) . . ?
O82 Mo53 O111 84.7(6) . . ?
O138 Mo53 O111 75.1(6) . . ?
O150 Mo53 Mo39 94.7(7) . . ?
O129 Mo53 Mo39 48.6(5) . . ?
O121 Mo53 Mo39 136.5(5) . . ?
O82 Mo53 Mo39 47.1(4) . . ?
O138 Mo53 Mo39 138.5(5) . . ?
O111 Mo53 Mo39 93.4(4) . . ?
O150 Mo53 Mo46 85.6(7) . . ?
O129 Mo53 Mo46 132.1(5) . . ?
O121 Mo53 Mo46 42.6(5) . . ?
O82 Mo53 Mo46 132.1(5) . . ?
O138 Mo53 Mo46 42.2(5) . . ?
O111 Mo53 Mo46 86.3(4) . . ?
Mo39 Mo53 Mo46 179.13(10) . . ?
O151 Mo54 O158 98.3(10) . . ?
O151 Mo54 O157 100.1(9) . . ?
O158 Mo54 O157 95.8(9) . . ?
O151 Mo54 O138 92.6(8) . . ?
O158 Mo54 O138 165.9(9) . . ?
O157 Mo54 O138 91.0(7) . . ?
O151 Mo54 O132 89.3(8) . . ?
O158 Mo54 O132 88.3(9) . . ?
O157 Mo54 O132 169.1(8) . . ?
O138 Mo54 O132 82.9(7) . . ?
O151 Mo54 O159 55.4(8) . . ?
O158 Mo54 O159 127.9(8) . . ?
O157 Mo54 O159 129.7(8) . . ?
O138 Mo54 O159 53.0(7) . . ?
O132 Mo54 O159 52.2(7) . . ?
O151 Mo54 N24 172.9(9) . . ?
O158 Mo54 N24 86.1(10) . . ?
O157 Mo54 N24 84.9(9) . . ?
O138 Mo54 N24 82.3(8) . . ?
O132 Mo54 N24 85.3(8) . . ?
O159 Mo54 N24 117.6(9) . . ?
O151 Mo54 Mo49 51.0(6) . . ?
O158 Mo54 Mo49 48.2(8) . . ?
O157 Mo54 Mo49 94.5(6) . . ?
O138 Mo54 Mo49 143.6(5) . . ?
O132 Mo54 Mo49 95.7(5) . . ?
O159 Mo54 Mo49 97.8(5) . . ?
N24 Mo54 Mo49 134.0(7) . . ?
O151 Mo54 Mo59 50.2(6) . . ?
O158 Mo54 Mo59 94.6(8) . . ?
O157 Mo54 Mo59 50.4(6) . . ?
O138 Mo54 Mo59 99.3(5) . . ?
O132 Mo54 Mo59 139.4(5) . . ?
O159 Mo54 Mo59 97.0(5) . . ?
N24 Mo54 Mo59 135.2(6) . . ?
Mo49 Mo54 Mo59 59.11(12) . . ?
O124 Mo55 O104 102.8(7) . . ?
O124 Mo55 O84 106.6(7) . . ?
O104 Mo55 O84 94.1(6) . . ?
O124 Mo55 O137 99.8(8) . . ?
O104 Mo55 O137 156.6(7) . . ?
O84 Mo55 O137 84.9(6) . . ?
O124 Mo55 O100 95.3(7) . . ?
O104 Mo55 O100 86.3(6) . . ?
O84 Mo55 O100 157.5(6) . . ?
O137 Mo55 O100 85.9(7) . . ?
O124 Mo55 O99 167.5(7) . . ?
O104 Mo55 O99 84.7(6) . . ?
O84 Mo55 O99 82.5(6) . . ?
O137 Mo55 O99 72.0(7) . . ?
O100 Mo55 O99 75.1(6) . . ?
O124 Mo55 Mo31 96.9(6) . . ?
O104 Mo55 Mo31 48.4(4) . . ?
O84 Mo55 Mo31 49.3(4) . . ?
O137 Mo55 Mo31 134.1(5) . . ?
O100 Mo55 Mo31 134.6(5) . . ?
O99 Mo55 Mo31 95.6(4) . . ?
O143 Mo56 O110 98.2(8) . . ?
O143 Mo56 O118 101.6(8) . . ?
O110 Mo56 O118 100.8(6) . . ?
O143 Mo56 O94 167.4(7) . . ?
O110 Mo56 O94 88.1(6) . . ?
O118 Mo56 O94 87.7(6) . . ?
O143 Mo56 O86 86.7(8) . . ?
O110 Mo56 O86 168.8(6) . . ?
O118 Mo56 O86 88.0(6) . . ?
O94 Mo56 O86 85.2(6) . . ?
O143 Mo56 N17 82.4(8) . . ?
O110 Mo56 N17 83.3(6) . . ?
O118 Mo56 N17 173.6(6) . . ?
O94 Mo56 N17 87.6(6) . . ?
O86 Mo56 N17 87.4(6) . . ?
O143 Mo56 Mo51 51.4(6) . . ?
O110 Mo56 Mo51 97.2(5) . . ?
O118 Mo56 Mo51 51.1(4) . . ?
O94 Mo56 Mo51 138.8(4) . . ?
O86 Mo56 Mo51 93.7(4) . . ?
N17 Mo56 Mo51 133.6(5) . . ?
O143 Mo56 Mo57 96.3(6) . . ?
O110 Mo56 Mo57 49.1(5) . . ?
O118 Mo56 Mo57 52.9(4) . . ?
O94 Mo56 Mo57 96.1(4) . . ?
O86 Mo56 Mo57 140.7(4) . . ?
N17 Mo56 Mo57 131.9(4) . . ?
Mo51 Mo56 Mo57 60.14(9) . . ?
O128 Mo57 O110 99.5(7) . . ?
O128 Mo57 O118 100.2(7) . . ?
O110 Mo57 O118 97.8(6) . . ?
O128 Mo57 O82 89.0(7) . . ?
O110 Mo57 O82 169.0(7) . . ?
O118 Mo57 O82 87.5(6) . . ?
O128 Mo57 O104 169.0(6) . . ?
O110 Mo57 O104 86.2(6) . . ?
O118 Mo57 O104 88.4(6) . . ?
O82 Mo57 O104 84.4(6) . . ?
O128 Mo57 N16 86.7(7) . . ?
O110 Mo57 N16 85.9(6) . . ?
O118 Mo57 N16 171.5(6) . . ?
O82 Mo57 N16 87.6(6) . . ?
O104 Mo57 N16 84.2(6) . . ?
O128 Mo57 Mo56 96.2(5) . . ?
O110 Mo57 Mo56 48.3(5) . . ?
O118 Mo57 Mo56 50.7(4) . . ?
O82 Mo57 Mo56 138.2(4) . . ?
O104 Mo57 Mo56 94.6(4) . . ?
N16 Mo57 Mo56 134.1(4) . . ?
O128 Mo57 Mo51 50.4(5) . . ?
O110 Mo57 Mo51 96.3(5) . . ?
O118 Mo57 Mo51 50.6(4) . . ?
O82 Mo57 Mo51 94.5(4) . . ?
O104 Mo57 Mo51 138.9(4) . . ?
N16 Mo57 Mo51 136.9(4) . . ?
Mo56 Mo57 Mo51 59.79(9) . . ?
O131 Mo58 O86 102.3(8) . . ?
O131 Mo58 O106 103.5(9) . . ?
O86 Mo58 O106 87.6(8) . . ?
O131 Mo58 O136 100.0(8) . . ?
O86 Mo58 O136 157.5(7) . . ?
O106 Mo58 O136 84.7(8) . . ?
O131 Mo58 O101 99.6(8) . . ?
O86 Mo58 O101 88.2(7) . . ?
O106 Mo58 O101 156.9(8) . . ?
O136 Mo58 O101 90.6(7) . . ?
O131 Mo58 O92 177.4(7) . . ?
O86 Mo58 O92 79.2(6) . . ?
O106 Mo58 O92 74.4(7) . . ?
O136 Mo58 O92 78.4(6) . . ?
O101 Mo58 O92 82.5(6) . . ?
O131 Mo58 Mo44 91.1(6) . . ?
O86 Mo58 Mo44 46.6(4) . . ?
O106 Mo58 Mo44 134.1(6) . . ?
O136 Mo58 Mo44 135.8(5) . . ?
O101 Mo58 Mo44 45.2(5) . . ?
O92 Mo58 Mo44 91.5(4) . . ?
O131 Mo58 Mo60 89.2(6) . . ?
O86 Mo58 Mo60 133.1(5) . . ?
O106 Mo58 Mo60 45.6(6) . . ?
O136 Mo58 Mo60 44.3(5) . . ?
O101 Mo58 Mo60 134.9(5) . . ?
O92 Mo58 Mo60 88.2(4) . . ?
Mo44 Mo58 Mo60 179.65(12) . . ?
O148 Mo59 O157 95.8(9) . . ?
O148 Mo59 O151 97.4(8) . . ?
O157 Mo59 O151 94.9(8) . . ?
O148 Mo59 O129 173.9(8) . . ?
O157 Mo59 O129 82.8(7) . . ?
O151 Mo59 O129 88.6(7) . . ?
O148 Mo59 O89 94.3(8) . . ?
O157 Mo59 O89 168.3(7) . . ?
O151 Mo59 O89 89.8(7) . . ?
O129 Mo59 O89 86.6(7) . . ?
O148 Mo59 N22 86.8(9) . . ?
O157 Mo59 N22 90.2(8) . . ?
O151 Mo59 N22 172.9(8) . . ?
O129 Mo59 N22 87.3(7) . . ?
O89 Mo59 N22 84.3(7) . . ?
O148 Mo59 Mo49 46.8(6) . . ?
O157 Mo59 Mo49 93.8(6) . . ?
O151 Mo59 Mo49 50.9(6) . . ?
O129 Mo59 Mo49 139.0(5) . . ?
O89 Mo59 Mo49 97.5(4) . . ?
N22 Mo59 Mo49 133.6(6) . . ?
O148 Mo59 Mo54 93.9(7) . . ?
O157 Mo59 Mo54 48.6(6) . . ?
O151 Mo59 Mo54 46.9(6) . . ?
O129 Mo59 Mo54 89.6(5) . . ?
O89 Mo59 Mo54 136.6(4) . . ?
N22 Mo59 Mo54 138.7(6) . . ?
Mo49 Mo59 Mo54 59.85(11) . . ?
O146 Mo60 O152 98.2(11) . . ?
O146 Mo60 O145 101.8(11) . . ?
O152 Mo60 O145 92.0(9) . . ?
O146 Mo60 O136 104.5(10) . . ?
O152 Mo60 O136 157.0(9) . . ?
O145 Mo60 O136 86.9(8) . . ?
O146 Mo60 O106 105.7(11) . . ?
O152 Mo60 O106 86.6(9) . . ?
O145 Mo60 O106 152.4(9) . . ?
O136 Mo60 O106 84.0(8) . . ?
O146 Mo60 O133 175.8(10) . . ?
O152 Mo60 O133 78.3(8) . . ?
O145 Mo60 O133 76.1(7) . . ?
O136 Mo60 O133 79.1(7) . . ?
O106 Mo60 O133 76.6(7) . . ?
O146 Mo60 Mo58 94.0(9) . . ?
O152 Mo60 Mo58 130.8(7) . . ?
O145 Mo60 Mo58 131.7(6) . . ?
O136 Mo60 Mo58 44.8(5) . . ?
O106 Mo60 Mo58 44.2(6) . . ?
O133 Mo60 Mo58 90.1(4) . . ?
O92 AL5 O111 112.7(7) . . ?
O92 AL5 O127 112.6(7) . . ?
O111 AL5 O127 108.7(8) . . ?
O92 AL5 O133 111.1(8) . . ?
O111 AL5 O133 105.1(8) . . ?
O127 AL5 O133 106.2(8) . . ?
O92 AL5 O159 177.7(8) . . ?
O111 AL5 O159 66.8(8) . . ?
O127 AL5 O159 69.6(8) . . ?
O133 AL5 O159 67.2(8) . . ?
O92 AL5 Al6 37.4(5) . . ?
O111 AL5 Al6 91.0(5) . . ?
O127 AL5 Al6 93.6(6) . . ?
O133 AL5 Al6 148.3(6) . . ?
O159 AL5 Al6 144.3(7) . . ?
O92 AL5 Al8 96.2(8) . . ?
O111 AL5 Al8 41.7(13) . . ?
O127 AL5 Al8 81.7(17) . . ?
O133 AL5 Al8 144.9(8) . . ?
O159 AL5 Al8 84.9(9) . . ?
Al6 AL5 Al8 61.0(5) . . ?
O92 AL5 Al7 93.2(6) . . ?
O111 AL5 Al7 91.8(6) . . ?
O127 AL5 Al7 35.0(7) . . ?
O133 AL5 Al7 141.2(7) . . ?
O159 AL5 Al7 89.0(7) . . ?
Al6 AL5 Al7 62.9(4) . . ?
Al8 AL5 Al7 53.3(16) . . ?
O92 Al6 O97 107.7(9) . . ?
O92 Al6 O147 115.4(8) . . ?
O97 Al6 O147 111.4(9) . . ?
O92 Al6 O161 105.8(8) . . ?
O97 Al6 O161 103.3(8) . . ?
O147 Al6 O161 112.4(8) . . ?
O92 Al6 AL5 37.2(5) . . ?
O97 Al6 AL5 90.2(7) . . ?
O147 Al6 AL5 93.8(6) . . ?
O161 Al6 AL5 142.8(6) . . ?
O92 Al6 Al8 97.3(8) . . ?
O97 Al6 Al8 83.0(17) . . ?
O147 Al6 Al8 42.4(15) . . ?
O161 Al6 Al8 152.6(11) . . ?
AL5 Al6 Al8 62.3(7) . . ?
O92 Al6 Al7 92.1(7) . . ?
O97 Al6 Al7 34.7(7) . . ?
O147 Al6 Al7 92.2(7) . . ?
O161 Al6 Al7 138.0(7) . . ?
AL5 Al6 Al7 61.8(4) . . ?
Al8 Al6 Al7 53.4(17) . . ?
O91 Al7 O127 107.6(13) . . ?
O91 Al7 O97 112.4(13) . . ?
O127 Al7 O97 104.9(15) . . ?
O91 Al7 O107 102.2(14) . . ?
O127 Al7 O107 110.2(13) . . ?
O97 Al7 O107 119.3(13) . . ?
O91 Al7 Al8 34.1(11) . . ?
O127 Al7 Al8 90.6(12) . . ?
O97 Al7 Al8 89.6(13) . . ?
O107 Al7 Al8 136.2(15) . . ?
O91 Al7 AL5 91.2(10) . . ?
O127 Al7 AL5 35.4(8) . . ?
O97 Al7 AL5 83.1(11) . . ?
O107 Al7 AL5 145.5(11) . . ?
Al8 Al7 AL5 62.6(10) . . ?
O91 Al7 Al6 92.3(10) . . ?
O127 Al7 Al6 86.7(11) . . ?
O97 Al7 Al6 33.6(7) . . ?
O107 Al7 Al6 152.8(10) . . ?
Al8 Al7 Al6 61.4(10) . . ?
AL5 Al7 Al6 55.3(5) . . ?
O91 Al8 O111 119(3) . . ?
O91 Al8 O147 126(3) . . ?
O111 Al8 O147 95(2) . . ?
O91 Al8 O99 125.3(17) . . ?
O111 Al8 O99 95(3) . . ?
O147 Al8 O99 87(3) . . ?
O91 Al8 Al7 39.5(19) . . ?
O111 Al8 Al7 98(2) . . ?
O147 Al8 Al7 101.0(17) . . ?
O99 Al8 Al7 164(2) . . ?
O91 Al8 AL5 97(3) . . ?
O111 Al8 AL5 37.0(8) . . ?
O147 Al8 AL5 86.6(11) . . ?
O99 Al8 AL5 131(3) . . ?
Al7 Al8 AL5 64.0(12) . . ?
O91 Al8 Al6 101(3) . . ?
O111 Al8 Al6 83.6(11) . . ?
O147 Al8 Al6 39.6(7) . . ?
O99 Al8 Al6 125(3) . . ?
Al7 Al8 Al6 65.2(11) . . ?
AL5 Al8 Al6 56.6(5) . . ?
Mo31 O81 Mo33 129.2(7) . . ?
Mo31 O81 Mo41 96.5(6) . . ?
Mo33 O81 Mo41 134.1(7) . . ?
Mo39 O82 Mo53 84.6(6) . . ?
Mo39 O82 Mo57 142.8(8) . . ?
Mo53 O82 Mo57 130.8(8) . . ?
Mo36 O83 Mo37 98.4(7) . . ?
Mo36 O83 Mo40 127.8(8) . . ?
Mo37 O83 Mo40 133.3(8) . . ?
Mo55 O84 Mo31 83.4(6) . . ?
Mo55 O84 Mo35 142.6(7) . . ?
Mo31 O84 Mo35 132.7(7) . . ?
O18W O85 Mo45 128(4) 1_545 . ?
Mo58 O86 Mo44 87.5(6) . . ?
Mo58 O86 Mo56 131.9(8) . . ?
Mo44 O86 Mo56 140.0(8) . . ?
Mo45 O87 Mo36 85.1(6) . . ?
Mo45 O87 Mo33 138.8(8) . . ?
Mo36 O87 Mo33 134.2(8) . . ?
Mo37 O88 Mo43 115.3(8) . . ?
Mo32 O89 Mo42 99.2(7) . . ?
Mo32 O89 Mo59 127.1(8) . . ?
Mo42 O89 Mo59 133.6(8) . . ?
Al8 O91 Al7 106.5(19) . . ?
Al8 O91 Mo32 121.2(17) . . ?
Al7 O91 Mo32 131.6(12) . . ?
Al6 O92 AL5 105.4(8) . . ?
Al6 O92 Mo58 126.5(8) . . ?
AL5 O92 Mo58 128.1(8) . . ?
Mo35 O93 Mo38 77.0(5) . . ?
Mo35 O93 Mo33 76.4(5) . . ?
Mo38 O93 Mo33 76.5(5) . . ?
Mo41 O94 Mo31 96.1(6) . . ?
Mo41 O94 Mo56 135.7(7) . . ?
Mo31 O94 Mo56 128.0(6) . . ?
Mo45 O95 Mo36 84.3(6) . . ?
Mo45 O95 Mo34 140.7(8) . . ?
Mo36 O95 Mo34 132.4(8) . . ?
Mo33 O96 Mo35 81.8(6) . . ?
Al6 O97 Al7 111.7(12) . . ?
Al6 O97 Mo36 127.9(9) . . ?
Al7 O97 Mo36 120.1(11) . . ?
Mo55 O99 Mo39 98.7(6) . . ?
Mo55 O99 Mo42 94.4(6) . . ?
Mo39 O99 Mo42 92.6(6) . . ?
Mo55 O99 Al8 129.3(11) . . ?
Mo39 O99 Al8 122.9(11) . . ?
Mo42 O99 Al8 109.8(16) . . ?
Mo55 O100 Mo39 112.1(7) . . ?
Mo44 O101 Mo58 85.0(7) . . ?
Mo44 O101 Mo34 146.7(10) . . ?
Mo58 O101 Mo34 127.1(9) . . ?
Mo38 O102 Mo33 83.0(6) . . ?
Mo42 O103 Mo39 115.1(8) . . ?
Mo55 O104 Mo31 85.2(6) . . ?
Mo55 O104 Mo57 143.0(7) . . ?
Mo31 O104 Mo57 129.5(7) . . ?
Mo41 O105 Mo45 117.1(8) . . ?
Mo58 O106 Mo51 132.9(11) . . ?
Mo58 O106 Mo60 90.1(8) . . ?
Mo51 O106 Mo60 136.9(10) . . ?
Al7 O107 Mo43 121.8(10) . . ?
Al7 O107 Mo47 123.0(10) . . ?
Mo43 O107 Mo47 99.5(6) . . ?
Al7 O107 Mo37 120.5(9) . . ?
Mo43 O107 Mo37 92.9(6) . . ?
Mo47 O107 Mo37 91.6(6) . . ?
Mo40 O108 Mo34 81.0(6) . . ?
Mo41 O109 Mo44 117.4(8) . . ?
Mo56 O110 Mo57 82.6(7) . . ?
AL5 O111 Al8 101.3(17) . . ?
AL5 O111 Mo53 131.1(8) . . ?
Al8 O111 Mo53 127.2(16) . . ?
Mo43 O112 Mo50 83.1(6) . . ?
Mo43 O112 Mo40 140.8(8) . . ?
Mo50 O112 Mo40 133.7(8) . . ?
Mo36 O113 Mo37 98.7(6) . . ?
Mo36 O113 Mo38 125.0(7) . . ?
Mo37 O113 Mo38 136.2(7) . . ?
Mo32 O115 Mo42 99.8(7) . . ?
Mo32 O115 Mo35 129.4(8) . . ?
Mo42 O115 Mo35 130.1(8) . . ?
Mo50 O117 Mo52 130.3(9) . . ?
Mo50 O117 Mo48 93.9(7) . . ?
Mo52 O117 Mo48 135.0(9) . . ?
Mo51 O118 Mo56 77.6(5) . . ?
Mo51 O118 Mo57 76.5(5) . . ?
Mo56 O118 Mo57 76.4(5) . . ?
Mo47 O119 Mo32 83.3(6) . . ?
Mo47 O119 Mo38 145.6(8) . . ?
Mo32 O119 Mo38 129.5(8) . . ?
Mo40 O120 Mo52 80.4(6) . . ?
Mo53 O121 Mo46 97.0(7) . . ?
Mo53 O121 Mo51 130.9(9) . . ?
Mo46 O121 Mo51 131.6(9) . . ?
Mo43 O125 Mo47 111.9(7) . . ?
Mo47 O126 Mo32 82.4(6) . . ?
Mo47 O126 Mo49 145.3(9) . . ?
Mo32 O126 Mo49 130.0(8) . . ?
Al7 O127 AL5 109.6(12) . . ?
Al7 O127 Mo50 121.1(11) . . ?
AL5 O127 Mo50 129.2(9) . . ?
Mo57 O128 Mo51 81.5(7) . . ?
Mo53 O129 Mo39 83.7(6) . . ?
Mo53 O129 Mo59 135.1(9) . . ?
Mo39 O129 Mo59 139.6(9) . . ?
Mo43 O130 Mo50 84.9(6) . . ?
Mo43 O130 Mo49 142.1(9) . . ?
Mo50 O130 Mo49 131.6(8) . . ?
Mo48 O132 Mo50 95.8(8) . . ?
Mo48 O132 Mo54 137.8(9) . . ?
Mo50 O132 Mo54 126.3(9) . . ?
AL5 O133 Mo46 129.0(8) . . ?
AL5 O133 Mo48 128.5(8) . . ?
Mo46 O133 Mo48 88.7(6) . . ?
AL5 O133 Mo60 122.5(8) . . ?
Mo46 O133 Mo60 87.8(6) . . ?
Mo48 O133 Mo60 87.2(6) . . ?
Mo60 O136 Mo58 90.9(7) . . ?
Mo60 O136 Mo52 139.5(10) . . ?
Mo58 O136 Mo52 129.1(9) . . ?
Mo42 O137 Mo55 119.3(9) . . ?
Mo46 O138 Mo54 140.1(9) . . ?
Mo46 O138 Mo53 94.4(7) . . ?
Mo54 O138 Mo53 125.4(9) . . ?
Mo45 O139 Mo44 114.5(9) . . ?
Mo37 O141 Mo47 114.8(8) . . ?
Mo34 O142 Mo52 80.5(7) . . ?
Mo56 O143 Mo51 82.1(8) . . ?
Mo35 O144 Mo38 81.3(7) . . ?
Mo48 O145 Mo60 117.5(11) . . ?
Al6 O147 Al8 98.1(18) . . ?
Al6 O147 Mo31 125.3(8) . . ?
Al8 O147 Mo31 135.9(17) . . ?
Mo49 O148 Mo59 83.7(9) . . ?
Mo54 O151 Mo59 82.8(7) . . ?
Mo54 O151 Mo49 81.5(8) . . ?
Mo59 O151 Mo49 78.4(7) . . ?
Mo60 O152 Mo46 115.7(11) . . ?
Mo48 O153 Mo46 113.8(11) . . ?
Mo54 O157 Mo59 81.0(7) . . ?
Mo49 O158 Mo54 82.7(10) . . ?
AL5 O159 Mo54 174.2(11) . . ?
Mo52 O160 Mo34 77.0(7) . . ?
Mo52 O160 Mo40 77.6(7) . . ?
Mo34 O160 Mo40 76.3(7) . . ?
Al6 O161 Mo44 123.9(8) . . ?
Al6 O161 Mo45 123.3(8) . . ?
Mo44 O161 Mo45 95.5(5) . . ?
Al6 O161 Mo41 122.3(8) . . ?
Mo44 O161 Mo41 91.6(5) . . ?
Mo45 O161 Mo41 91.5(5) . . ?
C61 N13 C65 120.0 . . ?
C61 N13 Mo35 118.9(9) . . ?
C65 N13 Mo35 120.6(9) . . ?
C62 C61 N13 120.0 . . ?
C61 C62 C63 120.0 . . ?
C64 C63 C62 120.0 . . ?
C65 C64 C63 120.0 . . ?
C64 C65 N13 120.0 . . ?
C66 N14 C70 120.0 . . ?
C66 N14 Mo33 116.6(8) . . ?
C70 N14 Mo33 123.1(8) . . ?
N14 C66 C67 120.0 . . ?
C68 C67 C66 120.0 . . ?
C67 C68 C69 120.0 . . ?
C68 C69 C70 120.0 . . ?
C69 C70 N14 120.0 . . ?
C71 N15 C75 120.0 . . ?
C71 N15 Mo38 118.1(8) . . ?
C75 N15 Mo38 121.3(8) . . ?
C72 C71 N15 120.0 . . ?
C73 C72 C71 120.0 . . ?
C72 C73 C74 120.0 . . ?
C73 C74 C75 120.0 . . ?
N15 C75 C74 120.0 . . ?
C76 N16 C80 120.0 . . ?
C76 N16 Mo57 117.5(8) . . ?
C80 N16 Mo57 120.6(8) . . ?
N16 C76 C77 120.0 . . ?
C78 C77 C76 120.0 . . ?
C77 C78 C79 120.0 . . ?
C80 C79 C78 120.0 . . ?
C79 C80 N16 120.0 . . ?
C81 N17 C85 120.0 . . ?
C81 N17 Mo56 119.0(9) . . ?
C85 N17 Mo56 120.9(9) . . ?
N17 C81 C82 120.0 . . ?
C83 C82 C81 120.0 . . ?
C82 C83 C84 120.0 . . ?
C85 C84 C83 120.0 . . ?
C84 C85 N17 120.0 . . ?
C86 N18 C90 120.0 . . ?
C86 N18 Mo51 120.1(9) . . ?
C90 N18 Mo51 118.9(9) . . ?
C87 C86 N18 120.0 . . ?
C86 C87 C88 120.0 . . ?
C87 C88 C89 120.0 . . ?
C90 C89 C88 120.0 . . ?
C89 C90 N18 120.0 . . ?
C91 N19 C95 120.0 . . ?
C91 N19 Mo40 119.7(7) . . ?
C95 N19 Mo40 119.7(7) . . ?
N19 C91 C92 120.0 . . ?
C91 C92 C93 120.0 . . ?
C94 C93 C92 120.0 . . ?
C95 C94 C93 120.0 . . ?
C94 C95 N19 120.0 . . ?
C96 N20 C100 120.0 . . ?
C96 N20 Mo34 115.8(8) . . ?
C100 N20 Mo34 123.8(8) . . ?
N20 C96 C97 120.0 . . ?
C98 C97 C96 120.0 . . ?
C97 C98 C99 120.0 . . ?
C100 C99 C98 120.0 . . ?
C99 C100 N20 120.0 . . ?
C101 N21 C105 120.0 . . ?
C101 N21 Mo52 119.5(9) . . ?
C105 N21 Mo52 120.0(9) . . ?
C102 C101 N21 120.0 . . ?
C103 C102 C101 120.0 . . ?
C104 C103 C102 120.0 . . ?
C103 C104 C105 120.0 . . ?
C104 C105 N21 120.0 . . ?
C106 N22 C110 120.0 . . ?
C106 N22 Mo59 123.2(12) . . ?
C110 N22 Mo59 116.8(12) . . ?
C107 C106 N22 120.0 . . ?
C108 C107 C106 120.0 . . ?
C107 C108 C109 120.0 . . ?
C110 C109 C108 120.0 . . ?
C109 C110 N22 120.0 . . ?
C111 N23 C115 120.0 . . ?
C111 N23 Mo49 118.9(14) . . ?
C115 N23 Mo49 120.9(14) . . ?
C112 C111 N23 120.0 . . ?
C111 C112 C113 120.00(6) . . ?
C114 C113 C112 120.0 . . ?
C115 C114 C113 120.0 . . ?
C114 C115 N23 120.0 . . ?
C116 N24 C120 120.0 . . ?
C116 N24 Mo54 120.2(15) . . ?
C120 N24 Mo54 119.2(16) . . ?
N24 C116 C117 120.0 . . ?
C118 C117 C116 120.0 . . ?
C117 C118 C119 120.00(6) . . ?
C120 C119 C118 120.0 . . ?
C119 C120 N24 120.0 . . ?
O179 Mo61 O171 97.4(10) . . ?
O179 Mo61 O174 100.8(10) . . ?
O171 Mo61 O174 83.5(7) . . ?
O179 Mo61 O192 101.3(10) . . ?
O171 Mo61 O192 89.7(7) . . ?
O174 Mo61 O192 157.6(7) . . ?
O179 Mo61 O167 175.8(10) . . ?
O171 Mo61 O167 78.5(7) . . ?
O174 Mo61 O167 77.8(7) . . ?
O192 Mo61 O167 80.0(7) . . ?
O179 Mo61 Mo96 93.4(8) . . ?
O171 Mo61 Mo96 135.7(5) . . ?
O174 Mo61 Mo96 136.1(5) . . ?
O192 Mo61 Mo96 46.0(5) . . ?
O167 Mo61 Mo96 90.3(5) . . ?
O179 Mo61 Mo75 86.9(9) . . ?
O171 Mo61 Mo75 127.4(5) . . ?
O174 Mo61 Mo75 44.5(5) . . ?
O192 Mo61 Mo75 141.0(6) . . ?
O167 Mo61 Mo75 94.7(5) . . ?
Mo96 Mo61 Mo75 95.9(3) . . ?
O179 Mo61 Mo77 88.6(8) . . ?
O171 Mo61 Mo77 43.1(5) . . ?
O174 Mo61 Mo77 44.0(5) . . ?
O192 Mo61 Mo77 132.8(5) . . ?
O167 Mo61 Mo77 87.7(5) . . ?
Mo96 Mo61 Mo77 177.90(11) . . ?
Mo75 Mo61 Mo77 84.9(3) . . ?
O179 Mo61 Mo85 84.8(9) . . ?
O171 Mo61 Mo85 45.7(5) . . ?
O174 Mo61 Mo85 129.1(5) . . ?
O192 Mo61 Mo85 49.7(6) . . ?
O167 Mo61 Mo85 93.1(5) . . ?
Mo96 Mo61 Mo85 93.2(2) . . ?
Mo75 Mo61 Mo85 168.0(3) . . ?
Mo77 Mo61 Mo85 86.2(2) . . ?
O182 Mo62 O177 99.1(9) . . ?
O182 Mo62 O185 103.2(9) . . ?
O177 Mo62 O185 92.8(6) . . ?
O182 Mo62 O165 96.1(9) . . ?
O177 Mo62 O165 87.3(6) . . ?
O185 Mo62 O165 160.4(6) . . ?
O182 Mo62 O183 102.1(10) . . ?
O177 Mo62 O183 158.1(7) . . ?
O185 Mo62 O183 87.5(7) . . ?
O165 Mo62 O183 85.2(6) . . ?
O182 Mo62 O186 176.7(9) . . ?
O177 Mo62 O186 78.6(6) . . ?
O185 Mo62 O186 79.4(6) . . ?
O165 Mo62 O186 81.4(6) . . ?
O183 Mo62 O186 80.0(7) . . ?
O182 Mo62 Mo89 85.9(8) . . ?
O177 Mo62 Mo89 49.9(5) . . ?
O185 Mo62 Mo89 142.7(5) . . ?
O165 Mo62 Mo89 41.2(5) . . ?
O183 Mo62 Mo89 126.4(6) . . ?
O186 Mo62 Mo89 90.8(5) . . ?
O182 Mo62 Mo90 91.4(8) . . ?
O177 Mo62 Mo90 48.1(4) . . ?
O185 Mo62 Mo90 48.3(4) . . ?
O165 Mo62 Mo90 135.4(4) . . ?
O183 Mo62 Mo90 135.8(5) . . ?
O186 Mo62 Mo90 88.8(4) . . ?
Mo89 Mo62 Mo90 96.1(3) . . ?
O182 Mo62 Mo83 89.8(8) . . ?
O177 Mo62 Mo83 131.1(4) . . ?
O185 Mo62 Mo83 131.8(4) . . ?
O165 Mo62 Mo83 43.8(4) . . ?
O183 Mo62 Mo83 44.3(5) . . ?
O186 Mo62 Mo83 90.0(4) . . ?
Mo89 Mo62 Mo83 83.5(3) . . ?
Mo90 Mo62 Mo83 178.68(12) . . ?
O182 Mo62 Mo86 92.7(8) . . ?
O177 Mo62 Mo86 142.1(6) . . ?
O185 Mo62 Mo86 49.4(5) . . ?
O165 Mo62 Mo86 127.2(5) . . ?
O183 Mo62 Mo86 42.1(6) . . ?
O186 Mo62 Mo86 90.6(5) . . ?
Mo89 Mo62 Mo86 167.8(5) . . ?
Mo90 Mo62 Mo86 96.1(3) . . ?
Mo83 Mo62 Mo86 84.4(3) . . ?
O182 Mo62 Mo1G 100.9(9) . . ?
O177 Mo62 Mo1G 34.7(6) . . ?
O185 Mo62 Mo1G 58.5(6) . . ?
O165 Mo62 Mo1G 121.2(6) . . ?
O183 Mo62 Mo1G 142.4(6) . . ?
O186 Mo62 Mo1G 78.6(6) . . ?
Mo89 Mo62 Mo1G 84.4(5) . . ?
Mo90 Mo62 Mo1G 15.7(5) . . ?
Mo83 Mo62 Mo1G 163.2(6) . . ?
Mo86 Mo62 Mo1G 107.8(5) . . ?
O170 Mo63 O164 99.9(8) . . ?
O170 Mo63 Mo1E 90.5(8) . . ?
O164 Mo63 Mo1E 45.3(6) . . ?
O170 Mo63 Mo71 89.6(7) . . ?
O164 Mo63 Mo71 137.1(5) . . ?
Mo1E Mo63 Mo71 93.4(3) . . ?
O170 Mo63 Mo72 91.2(7) . . ?
O164 Mo63 Mo72 42.4(5) . . ?
Mo1E Mo63 Mo72 86.3(3) . . ?
Mo71 Mo63 Mo72 179.16(9) . . ?
O223 Mo64 Mo82 94.0(16) . . ?
O223 Mo64 Mo83 91.4(17) . . ?
Mo82 Mo64 Mo83 153.4(6) . . ?
O223 Mo64 O166 141.9(17) . . ?
Mo82 Mo64 O166 79.7(5) . . ?
Mo83 Mo64 O166 80.1(5) . . ?
O223 Mo64 O162 120.7(16) . . ?
Mo82 Mo64 O162 61.1(7) . . ?
Mo83 Mo64 O162 135.4(8) . . ?
O166 Mo64 O162 89.2(7) . . ?
O223 Mo64 O165 118.2(17) . . ?
Mo82 Mo64 O165 138.1(7) . . ?
Mo83 Mo64 O165 57.9(4) . . ?
O166 Mo64 O165 88.4(6) . . ?
O162 Mo64 O165 78.8(7) . . ?
O223 Mo64 Mo9A 92.8(16) . . ?
Mo82 Mo64 Mo9A 108.1(5) . . ?
Mo83 Mo64 Mo9A 45.7(3) . . ?
O166 Mo64 Mo9A 55.1(5) . . ?
O162 Mo64 Mo9A 144.2(7) . . ?
O165 Mo64 Mo9A 97.0(5) . . ?
O223 Mo64 Mo1I 96.1(17) . . ?
Mo82 Mo64 Mo1I 47.4(3) . . ?
Mo83 Mo64 Mo1I 106.2(5) . . ?
O166 Mo64 Mo1I 52.4(6) . . ?
O162 Mo64 Mo1I 100.5(8) . . ?
O165 Mo64 Mo1I 140.7(7) . . ?
Mo9A Mo64 Mo1I 60.7(3) . . ?
O223 Mo64 Mo84 116.5(16) . . ?
Mo82 Mo64 Mo84 101.6(5) . . ?
Mo83 Mo64 Mo84 99.1(4) . . ?
O166 Mo64 Mo84 101.5(5) . . ?
O162 Mo64 Mo84 40.8(6) . . ?
O165 Mo64 Mo84 41.6(4) . . ?
Mo9A Mo64 Mo84 136.4(4) . . ?
Mo1I Mo64 Mo84 137.9(7) . . ?
O176 Mo65 O190 100.4(11) . . ?
O176 Mo65 Mo1M 177.8(10) . . ?
O190 Mo65 Mo1M 80.9(7) . . ?
O176 Mo65 Mo1D 91.3(10) . . ?
O190 Mo65 Mo1D 49.6(7) . . ?
Mo1M Mo65 Mo1D 88.2(5) . . ?
O176 Mo65 Mo93 92.3(9) . . ?
O190 Mo65 Mo93 46.7(5) . . ?
Mo1M Mo65 Mo93 90.0(4) . . ?
Mo1D Mo65 Mo93 95.4(4) . . ?
O176 Mo65 Mo73 88.6(9) . . ?
O190 Mo65 Mo73 132.7(6) . . ?
Mo1M Mo65 Mo73 89.2(4) . . ?
Mo1D Mo65 Mo73 84.2(4) . . ?
Mo93 Mo65 Mo73 179.05(11) . . ?
O193 Mo66 O195 98.2(10) . . ?
O193 Mo66 O175 100.9(9) . . ?
O195 Mo66 O175 160.2(8) . . ?
O193 Mo66 O173 98.8(9) . . ?
O195 Mo66 O173 82.3(8) . . ?
O175 Mo66 O173 89.4(7) . . ?
O193 Mo66 O178 101.9(8) . . ?
O195 Mo66 O178 87.8(7) . . ?
O175 Mo66 O178 93.5(6) . . ?
O173 Mo66 O178 158.2(7) . . ?
O193 Mo66 O172 175.7(9) . . ?
O195 Mo66 O172 77.6(8) . . ?
O175 Mo66 O172 83.4(7) . . ?
O173 Mo66 O172 81.4(7) . . ?
O178 Mo66 O172 77.4(6) . . ?
O193 Mo66 Mo92 92.0(8) . . ?
O195 Mo66 Mo92 137.9(6) . . ?
O175 Mo66 Mo92 47.0(5) . . ?
O173 Mo66 Mo92 136.3(5) . . ?
O178 Mo66 Mo92 50.0(4) . . ?
O172 Mo66 Mo92 90.8(5) . . ?
O193 Mo66 Mo1J 95.5(8) . . ?
O195 Mo66 Mo1J 50.8(7) . . ?
O175 Mo66 Mo1J 131.7(7) . . ?
O173 Mo66 Mo1J 132.5(7) . . ?
O178 Mo66 Mo1J 38.4(6) . . ?
O172 Mo66 Mo1J 81.4(6) . . ?
Mo92 Mo66 Mo1J 87.7(5) . . ?
O193 Mo66 Mo80 88.3(8) . . ?
O195 Mo66 Mo80 42.9(6) . . ?
O175 Mo66 Mo80 132.1(5) . . ?
O173 Mo66 Mo80 42.7(5) . . ?
O178 Mo66 Mo80 130.8(4) . . ?
O172 Mo66 Mo80 89.0(5) . . ?
Mo92 Mo66 Mo80 179.07(12) . . ?
Mo1J Mo66 Mo80 93.2(5) . . ?
Mo1E Mo67 O222 124(3) . . ?
Mo1E Mo67 Mo1D 159.0(10) . . ?
O222 Mo67 Mo1D 65(3) . . ?
Mo1E Mo67 O202 125.9(14) . . ?
O222 Mo67 O202 51(3) . . ?
Mo1D Mo67 O202 42.1(8) . . ?
Mo1E Mo67 N10A 95.1(9) . . ?
O222 Mo67 N10A 38(3) . . ?
Mo1D Mo67 N10A 100.2(9) . . ?
O202 Mo67 N10A 86.2(9) . . ?
Mo1E Mo67 O164 60.7(13) . . ?
O222 Mo67 O164 118(3) . . ?
Mo1D Mo67 O164 135.0(8) . . ?
O202 Mo67 O164 168.5(7) . . ?
N10A Mo67 O164 83.6(8) . . ?
Mo1E Mo67 Mo98 107.0(6) . . ?
O222 Mo67 Mo98 100(2) . . ?
Mo1D Mo67 Mo98 52.1(7) . . ?
O202 Mo67 Mo98 49.6(6) . . ?
N10A Mo67 Mo98 135.6(7) . . ?
O164 Mo67 Mo98 140.8(4) . . ?
Mo1E Mo67 Mo69 47.5(5) . . ?
O222 Mo67 Mo69 135(3) . . ?
Mo1D Mo67 Mo69 111.9(7) . . ?
O202 Mo67 Mo69 95.5(6) . . ?
N10A Mo67 Mo69 133.4(7) . . ?
O164 Mo67 Mo69 95.4(4) . . ?
Mo98 Mo67 Mo69 59.99(9) . . ?
Mo1E Mo67 Mo1C 90.1(11) . . ?
O222 Mo67 Mo1C 111(3) . . ?
Mo1D Mo67 Mo1C 69.0(12) . . ?
O202 Mo67 Mo1C 61.0(11) . . ?
N10A Mo67 Mo1C 142.0(9) . . ?
O164 Mo67 Mo1C 130.4(10) . . ?
Mo98 Mo67 Mo1C 17.0(10) . . ?
Mo69 Mo67 Mo1C 43.0(10) . . ?
Mo1E Mo67 Mo74 105.6(11) . . ?
O222 Mo67 Mo74 89(3) . . ?
Mo1D Mo67 Mo74 92.8(8) . . ?
O202 Mo67 Mo74 125.8(6) . . ?
N10A Mo67 Mo74 72.2(8) . . ?
O164 Mo67 Mo74 45.3(5) . . ?
Mo98 Mo67 Mo74 133.3(3) . . ?
Mo69 Mo67 Mo74 135.4(2) . . ?
Mo1C Mo67 Mo74 141.9(4) . . ?
Mo1F Mo68 O220 103.3(10) . . ?
Mo1F Mo68 Mo86 122.6(6) . . ?
O220 Mo68 Mo86 28.8(7) . . ?
Mo1F Mo68 O185 169.0(8) . . ?
O220 Mo68 O185 87.7(8) . . ?
Mo86 Mo68 O185 67.8(5) . . ?
Mo1F Mo68 O194 93.7(9) . . ?
O220 Mo68 O194 101.6(9) . . ?
Mo86 Mo68 O194 79.0(6) . . ?
O185 Mo68 O194 84.6(7) . . ?
Mo1F Mo68 N2A 92.2(8) . . ?
O220 Mo68 N2A 83.7(8) . . ?
Mo86 Mo68 N2A 103.5(5) . . ?
O185 Mo68 N2A 88.3(6) . . ?
O194 Mo68 N2A 170.9(7) . . ?
Mo1F Mo68 O219 42.1(14) . . ?
O220 Mo68 O219 92.2(13) . . ?
Mo86 Mo68 O219 94.2(13) . . ?
O185 Mo68 O219 139.6(14) . . ?
O194 Mo68 O219 55.8(14) . . ?
N2A Mo68 O219 131.9(14) . . ?
Mo1F Mo68 Mo95 94.8(4) . . ?
O220 Mo68 Mo95 51.8(7) . . ?
Mo86 Mo68 Mo95 38.4(3) . . ?
O185 Mo68 Mo95 92.5(4) . . ?
O194 Mo68 Mo95 50.8(6) . . ?
N2A Mo68 Mo95 135.4(4) . . ?
O219 Mo68 Mo95 57.6(13) . . ?
Mo1F Mo68 Mo91 42.2(6) . . ?
O220 Mo68 Mo91 97.0(7) . . ?
Mo86 Mo68 Mo91 97.7(4) . . ?
O185 Mo68 Mo91 138.1(4) . . ?
O194 Mo68 Mo91 53.6(5) . . ?
N2A Mo68 Mo91 133.6(5) . . ?
O219 Mo68 Mo91 5.0(12) . . ?
Mo95 Mo68 Mo91 60.41(18) . . ?
Mo1E Mo69 O227 121.6(12) . . ?
Mo1E Mo69 Mo1C 113.9(14) . . ?
O227 Mo69 Mo1C 42.8(8) . . ?
Mo1E Mo69 O173 147.4(12) . . ?
O227 Mo69 O173 90.1(8) . . ?
Mo1C Mo69 O173 83.2(14) . . ?
Mo1E Mo69 N6A 102.4(8) . . ?
O227 Mo69 N6A 83.1(8) . . ?
Mo1C Mo69 N6A 124.7(10) . . ?
O173 Mo69 N6A 87.7(7) . . ?
Mo1E Mo69 Mo98 98.2(4) . . ?
O227 Mo69 Mo98 52.4(6) . . ?
Mo1C Mo69 Mo98 15.9(14) . . ?
O173 Mo69 Mo98 95.8(5) . . ?
N6A Mo69 Mo98 135.2(5) . . ?
Mo1E Mo69 Mo67 39.1(4) . . ?
O227 Mo69 Mo67 97.0(6) . . ?
Mo1C Mo69 Mo67 75.3(14) . . ?
O173 Mo69 Mo67 138.8(5) . . ?
N6A Mo69 Mo67 133.3(5) . . ?
Mo98 Mo69 Mo67 59.39(9) . . ?
Mo1E Mo69 Mo97 106.9(10) . . ?
O227 Mo69 Mo97 130.4(6) . . ?
Mo1C Mo69 Mo97 125.6(11) . . ?
O173 Mo69 Mo97 45.0(6) . . ?
N6A Mo69 Mo97 76.6(6) . . ?
Mo98 Mo69 Mo97 133.6(3) . . ?
Mo67 Mo69 Mo97 129.6(3) . . ?
O168 Mo70 O169 99.0(7) . . ?
O168 Mo70 O181 100.9(7) . . ?
O169 Mo70 O181 86.2(6) . . ?
O168 Mo70 O163 99.9(6) . . ?
O169 Mo70 O163 161.2(5) . . ?
O181 Mo70 O163 89.6(5) . . ?
O168 Mo70 O162 100.7(7) . . ?
O169 Mo70 O162 86.4(7) . . ?
O181 Mo70 O162 158.1(6) . . ?
O163 Mo70 O162 90.8(6) . . ?
O168 Mo70 O184 178.9(7) . . ?
O169 Mo70 O184 81.4(5) . . ?
O181 Mo70 O184 80.2(5) . . ?
O163 Mo70 O184 79.8(4) . . ?
O162 Mo70 O184 78.3(5) . . ?
O168 Mo70 Mo82 91.3(6) . . ?
O169 Mo70 Mo82 134.0(4) . . ?
O181 Mo70 Mo82 135.8(4) . . ?
O163 Mo70 Mo82 46.3(3) . . ?
O162 Mo70 Mo82 47.6(6) . . ?
O184 Mo70 Mo82 87.7(3) . . ?
O168 Mo70 Mo94 91.5(6) . . ?
O169 Mo70 Mo94 44.2(4) . . ?
O181 Mo70 Mo94 44.7(4) . . ?
O163 Mo70 Mo94 134.3(3) . . ?
O162 Mo70 Mo94 130.5(6) . . ?
O184 Mo70 Mo94 89.5(3) . . ?
Mo82 Mo70 Mo94 176.88(11) . . ?
O168 Mo70 Mo1A 88.8(6) . . ?
O169 Mo70 Mo1A 135.4(5) . . ?
O181 Mo70 Mo1A 49.3(5) . . ?
O163 Mo70 Mo1A 44.7(4) . . ?
O162 Mo70 Mo1A 135.5(6) . . ?
O184 Mo70 Mo1A 91.7(3) . . ?
Mo82 Mo70 Mo1A 89.3(3) . . ?
Mo94 Mo70 Mo1A 92.1(3) . . ?
O168 Mo70 Mo1L 86.0(6) . . ?
O169 Mo70 Mo1L 48.7(5) . . ?
O181 Mo70 Mo1L 134.8(5) . . ?
O163 Mo70 Mo1L 133.6(4) . . ?
O162 Mo70 Mo1L 43.2(6) . . ?
O184 Mo70 Mo1L 93.4(4) . . ?
Mo82 Mo70 Mo1L 87.9(3) . . ?
Mo94 Mo70 Mo1L 91.0(3) . . ?
Mo1A Mo70 Mo1L 174.0(3) . . ?
Mo97 Mo71 O204 133.9(9) . . ?
Mo97 Mo71 O198 92.9(8) . . ?
O204 Mo71 O198 101.7(9) . . ?
Mo97 Mo71 O216 38.4(7) . . ?
O204 Mo71 O216 97.8(9) . . ?
O198 Mo71 O216 89.2(8) . . ?
Mo97 Mo71 O188 39.0(7) . . ?
O204 Mo71 O188 171.0(8) . . ?
O198 Mo71 O188 75.5(7) . . ?
O216 Mo71 O188 73.8(7) . . ?
Mo97 Mo71 Mo63 105.7(5) . . ?
O204 Mo71 Mo63 95.8(7) . . ?
O198 Mo71 Mo63 132.8(6) . . ?
O216 Mo71 Mo63 131.5(6) . . ?
O188 Mo71 Mo63 92.2(4) . . ?
O201 Mo72 Mo74 130.4(9) . . ?
O201 Mo72 O164 100.6(9) . . ?
Mo74 Mo72 O164 73.1(8) . . ?
O201 Mo72 O214 100.8(11) . . ?
Mo74 Mo72 O214 96.0(10) . . ?
O164 Mo72 O214 158.2(9) . . ?
O201 Mo72 O205 97.6(10) . . ?
Mo74 Mo72 O205 34.6(7) . . ?
O164 Mo72 O205 87.9(8) . . ?
O214 Mo72 O205 93.4(9) . . ?
O201 Mo72 Mo79 127.1(8) . . ?
Mo74 Mo72 Mo79 87.6(7) . . ?
O164 Mo72 Mo79 128.0(6) . . ?
O214 Mo72 Mo79 30.7(8) . . ?
O205 Mo72 Mo79 102.9(7) . . ?
O201 Mo72 O180 173.5(9) . . ?
Mo74 Mo72 O180 44.6(5) . . ?
O164 Mo72 O180 82.3(6) . . ?
O214 Mo72 O180 76.9(8) . . ?
O205 Mo72 O180 76.5(7) . . ?
Mo79 Mo72 O180 52.8(5) . . ?
O201 Mo72 Mo63 93.3(8) . . ?
Mo74 Mo72 Mo63 109.6(6) . . ?
O164 Mo72 Mo63 42.9(5) . . ?
O214 Mo72 Mo63 131.2(7) . . ?
O205 Mo72 Mo63 130.8(6) . . ?
Mo79 Mo72 Mo63 107.9(4) . . ?
O180 Mo72 Mo63 92.8(4) . . ?
Mo74 Mo73 O210 135.9(10) . . ?
Mo74 Mo73 O211 97.1(10) . . ?
O210 Mo73 O211 99.8(11) . . ?
Mo74 Mo73 O205 36.4(8) . . ?
O210 Mo73 O205 101.9(10) . . ?
O211 Mo73 O205 93.5(9) . . ?
Mo74 Mo73 Mo1B 90.3(7) . . ?
O210 Mo73 Mo1B 123.4(10) . . ?
O211 Mo73 Mo1B 31.6(8) . . ?
O205 Mo73 Mo1B 106.0(8) . . ?
Mo74 Mo73 N013 71(2) . . ?
O210 Mo73 N013 64(2) . . ?
O211 Mo73 N013 115(2) . . ?
O205 Mo73 N013 41(2) . . ?
Mo1B Mo73 N013 141(2) . . ?
Mo74 Mo73 O180 43.4(6) . . ?
O210 Mo73 O180 175.7(9) . . ?
O211 Mo73 O180 76.6(8) . . ?
O205 Mo73 O180 76.2(7) . . ?
Mo1B Mo73 O180 54.2(5) . . ?
N013 Mo73 O180 115(2) . . ?
Mo74 Mo73 Mo65 106.0(6) . . ?
O210 Mo73 Mo65 92.5(8) . . ?
O211 Mo73 Mo65 131.3(7) . . ?
O205 Mo73 Mo65 129.8(6) . . ?
Mo1B Mo73 Mo65 105.1(4) . . ?
N013 Mo73 Mo65 113(2) . . ?
O180 Mo73 Mo65 91.6(3) . . ?
O205 Mo74 O180 148.2(18) . . ?
O205 Mo74 Mo73 87.4(14) . . ?
O180 Mo74 Mo73 93.0(10) . . ?
O205 Mo74 Mo72 82.2(13) . . ?
O180 Mo74 Mo72 82.9(7) . . ?
Mo73 Mo74 Mo72 152.2(12) . . ?
O205 Mo74 O164 103.7(16) . . ?
O180 Mo74 O164 91.3(9) . . ?
Mo73 Mo74 O164 150.7(10) . . ?
Mo72 Mo74 O164 57.0(6) . . ?
O205 Mo74 N013 35(2) . . ?
O180 Mo74 N013 158(2) . . ?
Mo73 Mo74 N013 65(2) . . ?
Mo72 Mo74 N013 114(2) . . ?
O164 Mo74 N013 110(2) . . ?
O205 Mo74 Mo1B 109.1(16) . . ?
O180 Mo74 Mo1B 50.5(8) . . ?
Mo73 Mo74 Mo1B 51.3(7) . . ?
Mo72 Mo74 Mo1B 108.4(8) . . ?
O164 Mo74 Mo1B 141.7(7) . . ?
N013 Mo74 Mo1B 109(2) . . ?
O205 Mo74 Mo79 104.6(14) . . ?
O180 Mo74 Mo79 45.7(6) . . ?
Mo73 Mo74 Mo79 109.8(10) . . ?
Mo72 Mo74 Mo79 49.4(4) . . ?
O164 Mo74 Mo79 93.7(7) . . ?
N013 Mo74 Mo79 136(2) . . ?
Mo1B Mo74 Mo79 59.7(6) . . ?
O205 Mo74 Al10 173.9(14) . . ?
O180 Mo74 Al10 29.5(6) . . ?
Mo73 Mo74 Al10 98.1(6) . . ?
Mo72 Mo74 Al10 91.8(5) . . ?
O164 Mo74 Al10 72.7(6) . . ?
N013 Mo74 Al10 151(2) . . ?
Mo1B Mo74 Al10 72.7(4) . . ?
Mo79 Mo74 Al10 71.1(4) . . ?
O205 Mo74 Mo67 101.9(14) . . ?
O180 Mo74 Mo67 108.4(9) . . ?
Mo73 Mo74 Mo67 107.0(6) . . ?
Mo72 Mo74 Mo67 100.3(8) . . ?
O164 Mo74 Mo67 44.6(5) . . ?
N013 Mo74 Mo67 83(2) . . ?
Mo1B Mo74 Mo67 139.9(6) . . ?
Mo79 Mo74 Mo67 135.1(6) . . ?
Al10 Mo74 Mo67 79.1(4) . . ?
O205 Mo74 Mo96 106.8(15) . . ?
O180 Mo74 Mo96 42.4(7) . . ?
Mo73 Mo74 Mo96 80.2(7) . . ?
Mo72 Mo74 Mo96 78.3(5) . . ?
O164 Mo74 Mo96 120.7(6) . . ?
N013 Mo74 Mo96 125(2) . . ?
Mo1B Mo74 Mo96 30.1(5) . . ?
Mo79 Mo74 Mo96 29.8(3) . . ?
Al10 Mo74 Mo96 71.8(3) . . ?
Mo67 Mo74 Mo96 150.8(4) . . ?
O215 Mo75 Mo95 78.9(13) . . ?
O215 Mo75 O174 145.5(15) . . ?
Mo95 Mo75 O174 68.6(6) . . ?
O215 Mo75 O219 62.6(19) . . ?
Mo95 Mo75 O219 75.7(16) . . ?
O174 Mo75 O219 117.3(17) . . ?
O215 Mo75 Mo91 68.2(13) . . ?
Mo95 Mo75 Mo91 79.8(5) . . ?
O174 Mo75 Mo91 115.0(8) . . ?
O219 Mo75 Mo91 6.6(15) . . ?
O215 Mo75 Mo61 165.5(14) . . ?
Mo95 Mo75 Mo61 107.8(4) . . ?
O174 Mo75 Mo61 46.2(6) . . ?
O219 Mo75 Mo61 105.9(14) . . ?
Mo91 Mo75 Mo61 99.8(4) . . ?
Mo1K Mo76 O189 93.0(7) . . ?
Mo1K Mo76 Mo85 125.5(7) . . ?
O189 Mo76 Mo85 87.1(6) . . ?
Mo1K Mo76 O192 165.4(8) . . ?
O189 Mo76 O192 87.9(7) . . ?
Mo85 Mo76 O192 69.1(6) . . ?
Mo1K Mo76 N011 88.8(9) . . ?
O189 Mo76 N011 172.7(10) . . ?
Mo85 Mo76 N011 97.6(9) . . ?
O192 Mo76 N011 88.6(10) . . ?
Mo1K Mo76 Mo78 46.0(4) . . ?
O189 Mo76 Mo78 51.2(5) . . ?
Mo85 Mo76 Mo78 99.6(3) . . ?
O192 Mo76 Mo78 138.7(5) . . ?
N011 Mo76 Mo78 132.7(8) . . ?
Mo1K Mo76 Mo88 100.9(4) . . ?
O189 Mo76 Mo88 51.7(5) . . ?
Mo85 Mo76 Mo88 41.6(2) . . ?
O192 Mo76 Mo88 91.1(5) . . ?
N011 Mo76 Mo88 134.8(9) . . ?
Mo78 Mo76 Mo88 60.92(10) . . ?
Mo1K Mo76 Mo1B 126.6(7) . . ?
O189 Mo76 Mo1B 103.3(6) . . ?
Mo85 Mo76 Mo1B 106.0(6) . . ?
O192 Mo76 Mo1B 39.5(7) . . ?
N011 Mo76 Mo1B 70.1(9) . . ?
Mo78 Mo76 Mo1B 142.9(5) . . ?
Mo88 Mo76 Mo1B 129.1(4) . . ?
O208 Mo77 O207 73(6) . . ?
O208 Mo77 Mo1I 78(6) . . ?
O207 Mo77 Mo1I 119.3(11) . . ?
O208 Mo77 Mo9A 67(6) . . ?
O207 Mo77 Mo9A 115.4(10) . . ?
Mo1I Mo77 Mo9A 99.0(5) . . ?
O208 Mo77 O171 144(6) . . ?
O207 Mo77 O171 100.6(10) . . ?
Mo1I Mo77 O171 74.7(8) . . ?
Mo9A Mo77 O171 140.8(7) . . ?
O208 Mo77 O174 136(6) . . ?
O207 Mo77 O174 99.8(10) . . ?
Mo1I Mo77 O174 136.5(10) . . ?
Mo9A Mo77 O174 78.6(6) . . ?
O171 Mo77 O174 80.4(7) . . ?
O208 Mo77 O166 106(6) . . ?
O207 Mo77 O166 178.6(9) . . ?
Mo1I Mo77 O166 60.7(7) . . ?
Mo9A Mo77 O166 63.3(6) . . ?
O171 Mo77 O166 80.8(5) . . ?
O174 Mo77 O166 80.6(6) . . ?
O208 Mo77 Mo61 163(6) . . ?
O207 Mo77 Mo61 90.5(9) . . ?
Mo1I Mo77 Mo61 114.5(7) . . ?
Mo9A Mo77 Mo61 119.7(4) . . ?
O171 Mo77 Mo61 41.5(4) . . ?
O174 Mo77 Mo61 42.3(5) . . ?
O166 Mo77 Mo61 90.7(3) . . ?
Mo1K Mo78 Mo1A 122.4(7) . . ?
Mo1K Mo78 O189 89.5(8) . . ?
Mo1A Mo78 O189 89.7(8) . . ?
Mo1K Mo78 O181 162.8(6) . . ?
Mo1A Mo78 O181 74.6(7) . . ?
O189 Mo78 O181 88.0(6) . . ?
Mo1K Mo78 N1A 96.8(7) . . ?
Mo1A Mo78 N1A 94.2(6) . . ?
O189 Mo78 N1A 169.3(7) . . ?
O181 Mo78 N1A 83.5(6) . . ?
Mo1K Mo78 Mo76 40.5(5) . . ?
Mo1A Mo78 Mo76 100.7(4) . . ?
O189 Mo78 Mo76 52.8(5) . . ?
O181 Mo78 Mo76 140.8(4) . . ?
N1A Mo78 Mo76 135.6(5) . . ?
Mo1K Mo78 Mo88 95.1(4) . . ?
Mo1A Mo78 Mo88 44.7(4) . . ?
O189 Mo78 Mo88 51.5(6) . . ?
O181 Mo78 Mo88 96.6(4) . . ?
N1A Mo78 Mo88 135.9(5) . . ?
Mo76 Mo78 Mo88 59.83(11) . . ?
O214 Mo79 Mo96 97.3(16) . . ?
O214 Mo79 O180 123.6(17) . . ?
Mo96 Mo79 O180 81.3(6) . . ?
O214 Mo79 Mo72 73.2(15) . . ?
Mo96 Mo79 Mo72 135.9(8) . . ?
O180 Mo79 Mo72 70.3(6) . . ?
O214 Mo79 Mo1B 99.8(16) . . ?
Mo96 Mo79 Mo1B 36.4(6) . . ?
O180 Mo79 Mo1B 49.7(7) . . ?
Mo72 Mo79 Mo1B 101.5(8) . . ?
O214 Mo79 Mo74 88.1(16) . . ?
Mo96 Mo79 Mo74 95.1(7) . . ?
O180 Mo79 Mo74 36.8(5) . . ?
Mo72 Mo79 Mo74 43.0(4) . . ?
Mo1B Mo79 Mo74 59.1(7) . . ?
O214 Mo79 Mo91 120.5(16) . . ?
Mo96 Mo79 Mo91 118.5(6) . . ?
O180 Mo79 Mo91 108.5(6) . . ?
Mo72 Mo79 Mo91 102.5(5) . . ?
Mo1B Mo79 Mo91 137.5(5) . . ?
Mo74 Mo79 Mo91 129.4(6) . . ?
O213 Mo80 Mo97 144.0(9) . . ?
O213 Mo80 O216 106.1(10) . . ?
Mo97 Mo80 O216 40.4(7) . . ?
O213 Mo80 O197 98.0(11) . . ?
Mo97 Mo80 O197 97.9(8) . . ?
O216 Mo80 O197 95.0(9) . . ?
O213 Mo80 O173 102.2(10) . . ?
Mo97 Mo80 O173 70.0(7) . . ?
O216 Mo80 O173 87.0(8) . . ?
O197 Mo80 O173 158.3(9) . . ?
O213 Mo80 O195 97.6(10) . . ?
Mo97 Mo80 O195 114.5(7) . . ?
O216 Mo80 O195 154.8(8) . . ?
O197 Mo80 O195 90.1(9) . . ?
O173 Mo80 O195 79.5(7) . . ?
O213 Mo80 O188 176.8(9) . . ?
Mo97 Mo80 O188 38.9(6) . . ?
O216 Mo80 O188 76.2(7) . . ?
O197 Mo80 O188 79.5(8) . . ?
O173 Mo80 O188 80.1(7) . . ?
O195 Mo80 O188 80.5(7) . . ?
O213 Mo80 Mo1G 131.9(9) . . ?
Mo97 Mo80 Mo1G 73.6(6) . . ?
O216 Mo80 Mo1G 92.3(7) . . ?
O197 Mo80 Mo1G 35.2(7) . . ?
O173 Mo80 Mo1G 123.3(6) . . ?
O195 Mo80 Mo1G 77.8(7) . . ?
O188 Mo80 Mo1G 45.3(5) . . ?
O213 Mo80 Mo66 90.5(8) . . ?
Mo97 Mo80 Mo66 103.4(5) . . ?
O216 Mo80 Mo66 129.6(6) . . ?
O197 Mo80 Mo66 130.1(7) . . ?
O173 Mo80 Mo66 42.6(5) . . ?
O195 Mo80 Mo66 40.0(6) . . ?
O188 Mo80 Mo66 89.7(4) . . ?
Mo1G Mo80 Mo66 111.4(4) . . ?
Mo1J Mo81 O218 110.9(14) . . ?
Mo1J Mo81 O225 28.6(9) . . ?
O218 Mo81 O225 95.7(14) . . ?
Mo1J Mo81 O191 72.3(10) . . ?
O218 Mo81 O191 98.3(13) . . ?
O225 Mo81 O191 98.1(10) . . ?
Mo1J Mo81 O195 77.4(10) . . ?
O218 Mo81 O195 170.9(12) . . ?
O225 Mo81 O195 90.4(10) . . ?
O191 Mo81 O195 87.5(8) . . ?
Mo1J Mo81 Mo89 123.1(11) . . ?
O218 Mo81 Mo89 28.9(12) . . ?
O225 Mo81 Mo89 119.0(9) . . ?
O191 Mo81 Mo89 78.4(7) . . ?
O195 Mo81 Mo89 148.7(6) . . ?
Mo1J Mo81 O177 154.7(7) . . ?
O218 Mo81 O177 82.1(12) . . ?
O225 Mo81 O177 176.7(9) . . ?
O191 Mo81 O177 84.7(7) . . ?
O195 Mo81 O177 91.5(7) . . ?
Mo89 Mo81 O177 59.7(5) . . ?
Mo1J Mo81 N012 107.7(14) . . ?
O218 Mo81 N012 90.1(16) . . ?
O225 Mo81 N012 84.1(14) . . ?
O191 Mo81 N012 171.0(13) . . ?
O195 Mo81 N012 83.8(13) . . ?
Mo89 Mo81 N012 108.2(12) . . ?
O177 Mo81 N012 93.4(12) . . ?
Mo1J Mo81 Mo87 29.4(10) . . ?
O218 Mo81 Mo87 92.8(11) . . ?
O225 Mo81 Mo87 48.6(8) . . ?
O191 Mo81 Mo87 50.4(6) . . ?
O195 Mo81 Mo87 96.3(6) . . ?
Mo89 Mo81 Mo87 96.0(4) . . ?
O177 Mo81 Mo87 133.8(4) . . ?
N012 Mo81 Mo87 132.7(11) . . ?
Mo1J Mo81 Mo84 88.3(10) . . ?
O218 Mo81 Mo84 47.0(12) . . ?
O225 Mo81 Mo84 94.9(8) . . ?
O191 Mo81 Mo84 51.8(6) . . ?
O195 Mo81 Mo84 139.3(6) . . ?
Mo89 Mo81 Mo84 36.7(3) . . ?
O177 Mo81 Mo84 85.5(4) . . ?
N012 Mo81 Mo84 136.9(11) . . ?
Mo87 Mo81 Mo84 59.74(12) . . ?
O221 Mo82 Mo64 120.6(12) . . ?
O221 Mo82 Mo1I 110.8(13) . . ?
Mo64 Mo82 Mo1I 91.2(5) . . ?
O221 Mo82 O223 95.2(13) . . ?
Mo64 Mo82 O223 26.8(8) . . ?
Mo1I Mo82 O223 93.1(8) . . ?
O221 Mo82 O163 103.1(12) . . ?
Mo64 Mo82 O163 136.4(5) . . ?
Mo1I Mo82 O163 71.4(7) . . ?
O223 Mo82 O163 159.3(8) . . ?
O221 Mo82 O162 109.5(12) . . ?
Mo64 Mo82 O162 72.0(6) . . ?
Mo1I Mo82 O162 139.4(8) . . ?
O223 Mo82 O162 87.6(9) . . ?
O163 Mo82 O162 95.4(6) . . ?
O221 Mo82 O166 164.7(12) . . ?
Mo64 Mo82 O166 54.4(4) . . ?
Mo1I Mo82 O166 57.5(6) . . ?
O223 Mo82 O166 76.7(8) . . ?
O163 Mo82 O166 83.3(4) . . ?
O162 Mo82 O166 83.4(5) . . ?
O221 Mo82 Mo70 100.1(11) . . ?
Mo64 Mo82 Mo70 117.5(4) . . ?
Mo1I Mo82 Mo70 117.7(7) . . ?
O223 Mo82 Mo70 137.1(7) . . ?
O163 Mo82 Mo70 49.1(3) . . ?
O162 Mo82 Mo70 49.5(5) . . ?
O166 Mo82 Mo70 94.6(3) . . ?
O229 Mo83 Mo64 125.5(10) . . ?
O229 Mo83 Mo9A 113.6(11) . . ?
Mo64 Mo83 Mo9A 90.9(4) . . ?
O229 Mo83 O223 101.2(12) . . ?
Mo64 Mo83 O223 26.7(8) . . ?
Mo9A Mo83 O223 91.9(7) . . ?
O229 Mo83 O165 102.7(11) . . ?
Mo64 Mo83 O165 75.3(5) . . ?
Mo9A Mo83 O165 142.3(6) . . ?
O223 Mo83 O165 90.6(8) . . ?
O229 Mo83 O183 102.4(11) . . ?
Mo64 Mo83 O183 131.1(7) . . ?
Mo9A Mo83 O183 77.1(6) . . ?
O223 Mo83 O183 156.4(9) . . ?
O165 Mo83 O183 85.9(7) . . ?
O229 Mo83 O166 172.1(11) . . ?
Mo64 Mo83 O166 53.1(4) . . ?
Mo9A Mo83 O166 59.7(5) . . ?
O223 Mo83 O166 75.5(8) . . ?
O165 Mo83 O166 84.7(5) . . ?
O183 Mo83 O166 80.9(6) . . ?
O229 Mo83 Mo62 94.5(10) . . ?
Mo64 Mo83 Mo62 114.6(4) . . ?
Mo9A Mo83 Mo62 120.3(4) . . ?
O223 Mo83 Mo62 134.4(7) . . ?
O165 Mo83 Mo62 44.0(4) . . ?
O183 Mo83 Mo62 44.9(5) . . ?
O166 Mo83 Mo62 92.9(3) . . ?
Mo89 Mo84 Mo1L 148.3(11) . . ?
Mo89 Mo84 O218 33.9(12) . . ?
Mo1L Mo84 O218 114.4(15) . . ?
Mo89 Mo84 O191 94.2(8) . . ?
Mo1L Mo84 O191 91.9(8) . . ?
O218 Mo84 O191 99.1(13) . . ?
Mo89 Mo84 O162 142.5(7) . . ?
Mo1L Mo84 O162 68.8(10) . . ?
O218 Mo84 O162 172.8(13) . . ?
O191 Mo84 O162 87.1(7) . . ?
Mo89 Mo84 O165 58.8(6) . . ?
Mo1L Mo84 O165 152.1(10) . . ?
O218 Mo84 O165 92.4(12) . . ?
O191 Mo84 O165 91.2(7) . . ?
O162 Mo84 O165 83.7(5) . . ?
Mo89 Mo84 N9A 89.8(14) . . ?
Mo1L Mo84 N9A 90.5(13) . . ?
O218 Mo84 N9A 90.5(17) . . ?
O191 Mo84 N9A 168.2(14) . . ?
O162 Mo84 N9A 83.0(13) . . ?
O165 Mo84 N9A 81.4(13) . . ?
Mo89 Mo84 Mo87 116.8(7) . . ?
Mo1L Mo84 Mo87 48.4(5) . . ?
O218 Mo84 Mo87 94.3(12) . . ?
O191 Mo84 Mo87 50.3(6) . . ?
O162 Mo84 Mo87 92.5(5) . . ?
O165 Mo84 Mo87 141.5(4) . . ?
N9A Mo84 Mo87 136.4(12) . . ?
Mo89 Mo84 Mo81 57.8(7) . . ?
Mo1L Mo84 Mo81 104.8(7) . . ?
O218 Mo84 Mo81 49.0(12) . . ?
O191 Mo84 Mo81 50.6(6) . . ?
O162 Mo84 Mo81 137.6(5) . . ?
O165 Mo84 Mo81 98.5(4) . . ?
N9A Mo84 Mo81 139.4(12) . . ?
Mo87 Mo84 Mo81 59.82(12) . . ?
Mo89 Mo84 Mo1J 90.0(9) . . ?
Mo1L Mo84 Mo1J 71.9(8) . . ?
O218 Mo84 Mo1J 70.6(13) . . ?
O191 Mo84 Mo1J 46.8(6) . . ?
O162 Mo84 Mo1J 116.6(7) . . ?
O165 Mo84 Mo1J 127.6(6) . . ?
N9A Mo84 Mo1J 144.5(13) . . ?
Mo87 Mo84 Mo1J 26.8(5) . . ?
Mo81 Mo84 Mo1J 33.5(6) . . ?
Mo89 Mo84 Mo64 101.6(6) . . ?
Mo1L Mo84 Mo64 107.2(9) . . ?
O218 Mo84 Mo64 131.7(12) . . ?
O191 Mo84 Mo64 103.0(6) . . ?
O162 Mo84 Mo64 42.3(5) . . ?
O165 Mo84 Mo64 45.3(4) . . ?
N9A Mo84 Mo64 65.3(13) . . ?
Mo87 Mo84 Mo64 132.5(2) . . ?
Mo81 Mo84 Mo64 138.9(2) . . ?
Mo1J Mo84 Mo64 148.8(3) . . ?
Mo88 Mo85 O224 130.2(17) . . ?
Mo88 Mo85 Mo76 84.1(4) . . ?
O224 Mo85 Mo76 142.5(17) . . ?
Mo88 Mo85 O171 64.3(6) . . ?
O224 Mo85 O171 100.2(17) . . ?
Mo76 Mo85 O171 109.8(6) . . ?
Mo88 Mo85 O192 109.5(7) . . ?
O224 Mo85 O192 111.5(16) . . ?
Mo76 Mo85 O192 57.7(5) . . ?
O171 Mo85 O192 75.8(7) . . ?
Mo88 Mo85 Mo61 96.7(5) . . ?
O224 Mo85 Mo61 95.9(16) . . ?
Mo76 Mo85 Mo61 93.8(4) . . ?
O171 Mo85 Mo61 39.0(5) . . ?
O192 Mo85 Mo61 41.2(5) . . ?
Mo88 Mo85 Mo1A 23.6(5) . . ?
O224 Mo85 Mo1A 127.0(16) . . ?
Mo76 Mo85 Mo1A 77.3(4) . . ?
O171 Mo85 Mo1A 87.7(6) . . ?
O192 Mo85 Mo1A 121.2(6) . . ?
Mo61 Mo85 Mo1A 119.4(5) . . ?
O220 Mo86 Mo95 102.9(16) . . ?
O220 Mo86 Mo68 71.2(17) . . ?
Mo95 Mo86 Mo68 91.1(7) . . ?
O220 Mo86 O183 165(2) . . ?
Mo95 Mo86 O183 72.4(7) . . ?
Mo68 Mo86 O183 122.0(9) . . ?
O220 Mo86 O185 110.8(19) . . ?
Mo95 Mo86 O185 120.9(8) . . ?
Mo68 Mo86 O185 58.3(6) . . ?
O183 Mo86 O185 83.1(8) . . ?
O220 Mo86 Mo62 146.5(17) . . ?
Mo95 Mo86 Mo62 109.1(5) . . ?
Mo68 Mo86 Mo62 98.1(5) . . ?
O183 Mo86 Mo62 43.9(6) . . ?
O185 Mo86 Mo62 42.9(4) . . ?
Mo1J Mo87 Mo1L 130.3(9) . . ?
Mo1J Mo87 O225 26.8(9) . . ?
Mo1L Mo87 O225 114.6(12) . . ?
Mo1J Mo87 O191 78.8(8) . . ?
Mo1L Mo87 O191 89.2(9) . . ?
O225 Mo87 O191 100.0(10) . . ?
Mo1J Mo87 O178 67.4(8) . . ?
Mo1L Mo87 O178 160.3(9) . . ?
O225 Mo87 O178 85.1(9) . . ?
O191 Mo87 O178 86.2(7) . . ?
Mo1J Mo87 O169 151.8(8) . . ?
Mo1L Mo87 O169 72.8(9) . . ?
O225 Mo87 O169 169.9(9) . . ?
O191 Mo87 O169 86.7(7) . . ?
O178 Mo87 O169 87.7(6) . . ?
Mo1J Mo87 N8A 105.1(8) . . ?
Mo1L Mo87 N8A 93.2(8) . . ?
O225 Mo87 N8A 85.8(10) . . ?
O191 Mo87 N8A 172.2(8) . . ?
O178 Mo87 N8A 89.1(7) . . ?
O169 Mo87 N8A 87.0(7) . . ?
Mo1J Mo87 Mo81 36.6(6) . . ?
Mo1L Mo87 Mo81 100.7(5) . . ?
O225 Mo87 Mo81 49.7(8) . . ?
O191 Mo87 Mo81 51.2(6) . . ?
O178 Mo87 Mo81 91.3(4) . . ?
O169 Mo87 Mo81 137.8(4) . . ?
N8A Mo87 Mo81 135.2(6) . . ?
Mo1J Mo87 Mo84 96.0(6) . . ?
Mo1L Mo87 Mo84 43.4(4) . . ?
O225 Mo87 Mo84 96.2(8) . . ?
O191 Mo87 Mo84 52.3(6) . . ?
O178 Mo87 Mo84 138.1(4) . . ?
O169 Mo87 Mo84 93.9(4) . . ?
N8A Mo87 Mo84 132.8(6) . . ?
Mo81 Mo87 Mo84 60.44(14) . . ?
Mo1J Mo87 Mo99 116.2(7) . . ?
Mo1L Mo87 Mo99 113.2(7) . . ?
O225 Mo87 Mo99 128.6(9) . . ?
O191 Mo87 Mo99 98.6(6) . . ?
O178 Mo87 Mo99 48.9(5) . . ?
O169 Mo87 Mo99 42.1(4) . . ?
N8A Mo87 Mo99 73.6(6) . . ?
Mo81 Mo87 Mo99 134.7(3) . . ?
Mo84 Mo87 Mo99 132.3(2) . . ?
Mo85 Mo88 Mo1A 134.3(9) . . ?
Mo85 Mo88 O189 98.8(6) . . ?
Mo1A Mo88 O189 91.4(7) . . ?
Mo85 Mo88 O171 71.1(6) . . ?
Mo1A Mo88 O171 154.0(8) . . ?
O189 Mo88 O171 89.1(7) . . ?
Mo85 Mo88 O163 156.0(6) . . ?
Mo1A Mo88 O163 67.7(8) . . ?
O189 Mo88 O163 88.6(6) . . ?
O171 Mo88 O163 86.3(5) . . ?
Mo85 Mo88 N3A 85.2(7) . . ?
Mo1A Mo88 N3A 91.3(7) . . ?
O189 Mo88 N3A 171.2(9) . . ?
O171 Mo88 N3A 84.8(8) . . ?
O163 Mo88 N3A 84.8(7) . . ?
Mo85 Mo88 Mo76 54.3(4) . . ?
Mo1A Mo88 Mo76 102.9(5) . . ?
O189 Mo88 Mo76 52.4(5) . . ?
O171 Mo88 Mo76 98.0(4) . . ?
O163 Mo88 Mo76 140.4(3) . . ?
N3A Mo88 Mo76 134.8(6) . . ?
Mo85 Mo88 Mo78 109.8(5) . . ?
Mo1A Mo88 Mo78 47.7(4) . . ?
O189 Mo88 Mo78 50.6(5) . . ?
O171 Mo88 Mo78 139.7(5) . . ?
O163 Mo88 Mo78 92.6(3) . . ?
N3A Mo88 Mo78 135.3(6) . . ?
Mo76 Mo88 Mo78 59.25(11) . . ?
Mo85 Mo88 Mo1I 110.5(5) . . ?
Mo1A Mo88 Mo1I 108.8(7) . . ?
O189 Mo88 Mo1I 106.4(6) . . ?
O171 Mo88 Mo1I 46.6(5) . . ?
O163 Mo88 Mo1I 45.5(4) . . ?
N3A Mo88 Mo1I 64.9(8) . . ?
Mo76 Mo88 Mo1I 142.4(3) . . ?
Mo78 Mo88 Mo1I 136.2(3) . . ?
Mo85 Mo88 Mo1K 76.2(5) . . ?
Mo1A Mo88 Mo1K 73.5(6) . . ?
O189 Mo88 Mo1K 55.7(6) . . ?
O171 Mo88 Mo1K 126.7(6) . . ?
O163 Mo88 Mo1K 125.7(4) . . ?
N3A Mo88 Mo1K 133.1(7) . . ?
Mo76 Mo88 Mo1K 29.5(3) . . ?
Mo78 Mo88 Mo1K 33.6(2) . . ?
Mo1I Mo88 Mo1K 162.0(5) . . ?
O218 Mo89 Mo84 91(2) . . ?
O218 Mo89 O165 166(2) . . ?
Mo84 Mo89 O165 77.1(6) . . ?
O218 Mo89 Mo81 63(2) . . ?
Mo84 Mo89 Mo81 85.5(8) . . ?
O165 Mo89 Mo81 123.6(7) . . ?
O218 Mo89 O177 111(2) . . ?
Mo84 Mo89 O177 121.0(8) . . ?
O165 Mo89 O177 82.9(7) . . ?
Mo81 Mo89 O177 61.3(6) . . ?
O218 Mo89 Mo62 150(2) . . ?
Mo84 Mo89 Mo62 113.2(5) . . ?
O165 Mo89 Mo62 44.9(5) . . ?
Mo81 Mo89 Mo62 99.8(5) . . ?
O177 Mo89 Mo62 41.5(4) . . ?
O218 Mo89 Mo1L 75(2) . . ?
Mo84 Mo89 Mo1L 16.9(6) . . ?
O165 Mo89 Mo1L 93.8(8) . . ?
Mo81 Mo89 Mo1L 78.2(5) . . ?
O177 Mo89 Mo1L 126.9(8) . . ?
Mo62 Mo89 Mo1L 129.1(6) . . ?
Mo1G Mo90 O200 129.2(11) . . ?
Mo1G Mo90 O198 106.0(12) . . ?
O200 Mo90 O198 100.9(9) . . ?
Mo1G Mo90 O197 41.0(11) . . ?
O200 Mo90 O197 98.2(10) . . ?
O198 Mo90 O197 89.9(9) . . ?
Mo1G Mo90 O177 61.2(10) . . ?
O200 Mo90 O177 102.6(8) . . ?
O198 Mo90 O177 156.0(7) . . ?
O197 Mo90 O177 91.0(8) . . ?
Mo1G Mo90 O185 119.8(10) . . ?
O200 Mo90 O185 103.1(8) . . ?
O198 Mo90 O185 88.1(7) . . ?
O197 Mo90 O185 158.6(8) . . ?
O177 Mo90 O185 82.5(5) . . ?
Mo1G Mo90 O188 49.1(9) . . ?
O200 Mo90 O188 172.8(9) . . ?
O198 Mo90 O188 74.3(7) . . ?
O197 Mo90 O188 76.6(8) . . ?
O177 Mo90 O188 82.7(6) . . ?
O185 Mo90 O188 82.3(6) . . ?
Mo1G Mo90 Mo62 97.7(10) . . ?
O200 Mo90 Mo62 94.8(7) . . ?
O198 Mo90 Mo62 132.2(6) . . ?
O197 Mo90 Mo62 132.2(7) . . ?
O177 Mo90 Mo62 41.2(4) . . ?
O185 Mo90 Mo62 44.2(4) . . ?
O188 Mo90 Mo62 92.4(5) . . ?
Mo1G Mo90 Mo97 51.7(10) . . ?
O200 Mo90 Mo97 146.9(7) . . ?
O198 Mo90 Mo97 56.9(7) . . ?
O197 Mo90 Mo97 61.2(7) . . ?
O177 Mo90 Mo97 103.2(5) . . ?
O185 Mo90 Mo97 100.4(5) . . ?
O188 Mo90 Mo97 25.9(5) . . ?
Mo62 Mo90 Mo97 118.2(3) . . ?
Mo1F Mo91 O215 101.8(10) . . ?
Mo1F Mo91 Mo75 128.2(8) . . ?
O215 Mo91 Mo75 28.9(6) . . ?
Mo1F Mo91 O194 94.6(8) . . ?
O215 Mo91 O194 97.9(8) . . ?
Mo75 Mo91 O194 84.1(7) . . ?
Mo1F Mo91 N5A 89.0(8) . . ?
O215 Mo91 N5A 86.1(8) . . ?
Mo75 Mo91 N5A 97.5(6) . . ?
O194 Mo91 N5A 174.1(9) . . ?
Mo1F Mo91 Mo95 96.4(6) . . ?
O215 Mo91 Mo95 48.6(6) . . ?
Mo75 Mo91 Mo95 45.5(3) . . ?
O194 Mo91 Mo95 49.9(6) . . ?
N5A Mo91 Mo95 134.5(6) . . ?
Mo1F Mo91 Mo68 45.4(4) . . ?
O215 Mo91 Mo68 93.0(7) . . ?
Mo75 Mo91 Mo68 103.8(4) . . ?
O194 Mo91 Mo68 51.4(6) . . ?
N5A Mo91 Mo68 133.1(6) . . ?
Mo95 Mo91 Mo68 59.3(2) . . ?
Mo1F Mo91 Mo79 128.9(7) . . ?
O215 Mo91 Mo79 122.0(7) . . ?
Mo75 Mo91 Mo79 101.3(5) . . ?
O194 Mo91 Mo79 103.4(6) . . ?
N5A Mo91 Mo79 70.7(6) . . ?
Mo95 Mo91 Mo79 131.6(3) . . ?
Mo68 Mo91 Mo79 141.3(3) . . ?
O209 Mo92 Mo1H 132.3(10) . . ?
O209 Mo92 O175 105.3(10) . . ?
Mo1H Mo92 O175 71.8(6) . . ?
O209 Mo92 O199 95.1(11) . . ?
Mo1H Mo92 O199 92.1(7) . . ?
O175 Mo92 O199 159.4(8) . . ?
O209 Mo92 O212 94.6(11) . . ?
Mo1H Mo92 O212 38.5(6) . . ?
O175 Mo92 O212 86.8(7) . . ?
O199 Mo92 O212 88.3(8) . . ?
O209 Mo92 Mo99 127.1(9) . . ?
Mo1H Mo92 Mo99 77.3(5) . . ?
O175 Mo92 Mo99 127.2(6) . . ?
O199 Mo92 Mo99 33.5(6) . . ?
O212 Mo92 Mo99 94.8(7) . . ?
O209 Mo92 O178 106.8(10) . . ?
Mo1H Mo92 O178 120.9(5) . . ?
O175 Mo92 O178 94.5(7) . . ?
O199 Mo92 O178 82.6(7) . . ?
O212 Mo92 O178 157.4(7) . . ?
Mo99 Mo92 O178 66.5(6) . . ?
O209 Mo92 O196 166.7(11) . . ?
Mo1H Mo92 O196 39.8(6) . . ?
O175 Mo92 O196 83.0(7) . . ?
O199 Mo92 O196 76.4(8) . . ?
O212 Mo92 O196 75.2(7) . . ?
Mo99 Mo92 O196 47.3(6) . . ?
O178 Mo92 O196 82.5(6) . . ?
O209 Mo92 Mo66 98.9(9) . . ?
Mo1H Mo92 Mo66 110.4(4) . . ?
O175 Mo92 Mo66 48.4(5) . . ?
O199 Mo92 Mo66 132.3(6) . . ?
O212 Mo92 Mo66 135.1(5) . . ?
Mo99 Mo92 Mo66 109.9(4) . . ?
O178 Mo92 Mo66 49.7(4) . . ?
O196 Mo92 Mo66 94.3(5) . . ?
Mo1H Mo93 O203 131.9(9) . . ?
Mo1H Mo93 O190 70.8(7) . . ?
O203 Mo93 O190 106.5(10) . . ?
Mo1H Mo93 O212 38.0(6) . . ?
O203 Mo93 O212 94.8(10) . . ?
O190 Mo93 O212 86.6(8) . . ?
Mo1H Mo93 O196 40.3(6) . . ?
O203 Mo93 O196 165.7(9) . . ?
O190 Mo93 O196 82.9(8) . . ?
O212 Mo93 O196 74.7(7) . . ?
Mo1H Mo93 Mo65 110.3(5) . . ?
O203 Mo93 Mo65 99.0(8) . . ?
O190 Mo93 Mo65 48.4(6) . . ?
O212 Mo93 Mo65 135.1(5) . . ?
O196 Mo93 Mo65 95.3(5) . . ?
Mo99 Mo94 O226 130.1(9) . . ?
Mo99 Mo94 O199 37.5(8) . . ?
O226 Mo94 O199 101.1(9) . . ?
Mo99 Mo94 O169 66.6(8) . . ?
O226 Mo94 O169 98.0(8) . . ?
O199 Mo94 O169 91.3(7) . . ?
Mo99 Mo94 O181 122.7(6) . . ?
O226 Mo94 O181 97.8(8) . . ?
O199 Mo94 O181 159.8(7) . . ?
O169 Mo94 O181 78.9(5) . . ?
Mo99 Mo94 O196 50.1(7) . . ?
O226 Mo94 O196 177.2(9) . . ?
O199 Mo94 O196 77.8(8) . . ?
O169 Mo94 O196 84.6(6) . . ?
O181 Mo94 O196 83.7(6) . . ?
Mo99 Mo94 Mo1H 51.3(7) . . ?
O226 Mo94 Mo1H 150.2(7) . . ?
O199 Mo94 Mo1H 62.6(7) . . ?
O169 Mo94 Mo1H 106.7(5) . . ?
O181 Mo94 Mo1H 103.1(5) . . ?
O196 Mo94 Mo1H 27.1(6) . . ?
Mo99 Mo94 Mo70 101.7(6) . . ?
O226 Mo94 Mo70 89.6(7) . . ?
O199 Mo94 Mo70 131.1(6) . . ?
O169 Mo94 Mo70 39.8(4) . . ?
O181 Mo94 Mo70 41.4(4) . . ?
O196 Mo94 Mo70 93.1(5) . . ?
Mo1H Mo94 Mo70 120.1(2) . . ?
Mo86 Mo95 Mo75 152.9(6) . . ?
Mo86 Mo95 O215 121.6(7) . . ?
Mo75 Mo95 O215 31.5(7) . . ?
Mo86 Mo95 O194 90.2(8) . . ?
Mo75 Mo95 O194 94.6(7) . . ?
O215 Mo95 O194 103.4(8) . . ?
Mo86 Mo95 O220 27.6(7) . . ?
Mo75 Mo95 O220 125.4(7) . . ?
O215 Mo95 O220 94.0(9) . . ?
O194 Mo95 O220 98.8(9) . . ?
Mo86 Mo95 O183 62.8(7) . . ?
Mo75 Mo95 O183 144.1(6) . . ?
O215 Mo95 O183 169.2(8) . . ?
O194 Mo95 O183 86.0(8) . . ?
O220 Mo95 O183 89.7(8) . . ?
Mo86 Mo95 O174 149.1(7) . . ?
Mo75 Mo95 O174 57.9(6) . . ?
O215 Mo95 O174 88.9(8) . . ?
O194 Mo95 O174 87.0(7) . . ?
O220 Mo95 O174 172.7(8) . . ?
O183 Mo95 O174 86.3(7) . . ?
Mo86 Mo95 N7A 91.2(8) . . ?
Mo75 Mo95 N7A 89.4(7) . . ?
O215 Mo95 N7A 85.7(8) . . ?
O194 Mo95 N7A 168.4(8) . . ?
O220 Mo95 N7A 87.6(9) . . ?
O183 Mo95 N7A 84.4(8) . . ?
O174 Mo95 N7A 85.9(8) . . ?
Mo86 Mo95 O219 107.1(14) . . ?
Mo75 Mo95 O219 55.4(14) . . ?
O215 Mo95 O219 47.9(14) . . ?
O194 Mo95 O219 56.9(14) . . ?
O220 Mo95 O219 89.9(14) . . ?
O183 Mo95 O219 142.4(14) . . ?
O174 Mo95 O219 97.0(13) . . ?
N7A Mo95 O219 133.1(14) . . ?
Mo86 Mo95 Mo68 50.5(6) . . ?
Mo75 Mo95 Mo68 113.9(4) . . ?
O215 Mo95 Mo68 94.9(6) . . ?
O194 Mo95 Mo68 52.7(6) . . ?
O220 Mo95 Mo68 47.2(7) . . ?
O183 Mo95 Mo68 95.0(5) . . ?
O174 Mo95 Mo68 139.3(5) . . ?
N7A Mo95 Mo68 134.7(6) . . ?
O219 Mo95 Mo68 58.8(13) . . ?
Mo86 Mo95 Mo91 109.5(6) . . ?
Mo75 Mo95 Mo91 54.7(4) . . ?
O215 Mo95 Mo91 50.0(6) . . ?
O194 Mo95 Mo91 53.9(6) . . ?
O220 Mo95 Mo91 93.5(7) . . ?
O183 Mo95 Mo91 139.9(5) . . ?
O174 Mo95 Mo91 93.5(5) . . ?
N7A Mo95 Mo91 135.7(6) . . ?
O219 Mo95 Mo91 4.4(13) . . ?
Mo68 Mo95 Mo91 60.33(18) . . ?
Mo86 Mo95 Mo1F 78.7(6) . . ?
Mo75 Mo95 Mo1F 80.7(5) . . ?
O215 Mo95 Mo1F 61.7(7) . . ?
O194 Mo95 Mo1F 60.3(7) . . ?
O220 Mo95 Mo1F 62.0(7) . . ?
O183 Mo95 Mo1F 128.7(6) . . ?
O174 Mo95 Mo1F 125.2(6) . . ?
N7A Mo95 Mo1F 131.2(8) . . ?
O219 Mo95 Mo1F 28.7(13) . . ?
Mo68 Mo95 Mo1F 34.1(2) . . ?
Mo91 Mo95 Mo1F 31.9(4) . . ?
Mo79 Mo96 Mo1B 107.8(9) . . ?
Mo79 Mo96 O206 120.1(9) . . ?
Mo1B Mo96 O206 119.8(10) . . ?
Mo79 Mo96 O192 130.4(7) . . ?
Mo1B Mo96 O192 59.7(9) . . ?
O206 Mo96 O192 105.2(10) . . ?
Mo79 Mo96 O214 31.2(8) . . ?
Mo1B Mo96 O214 108.7(11) . . ?
O206 Mo96 O214 96.5(11) . . ?
O192 Mo96 O214 158.3(9) . . ?
Mo79 Mo96 O211 104.1(8) . . ?
Mo1B Mo96 O211 31.1(8) . . ?
O206 Mo96 O211 99.4(11) . . ?
O192 Mo96 O211 86.3(9) . . ?
O214 Mo96 O211 89.6(10) . . ?
Mo79 Mo96 O180 55.2(5) . . ?
Mo1B Mo96 O180 58.3(8) . . ?
O206 Mo96 O180 169.1(9) . . ?
O192 Mo96 O180 83.2(7) . . ?
O214 Mo96 O180 75.2(8) . . ?
O211 Mo96 O180 73.9(7) . . ?
Mo79 Mo96 Mo61 104.1(4) . . ?
Mo1B Mo96 Mo61 105.2(6) . . ?
O206 Mo96 Mo61 96.7(9) . . ?
O192 Mo96 Mo61 48.1(6) . . ?
O214 Mo96 Mo61 130.7(7) . . ?
O211 Mo96 Mo61 134.2(7) . . ?
O180 Mo96 Mo61 94.1(4) . . ?
Mo79 Mo96 Mo74 55.2(5) . . ?
Mo1B Mo96 Mo74 53.2(9) . . ?
O206 Mo96 Mo74 141.3(9) . . ?
O192 Mo96 Mo74 100.8(6) . . ?
O214 Mo96 Mo74 60.1(7) . . ?
O211 Mo96 Mo74 54.1(7) . . ?
O180 Mo96 Mo74 28.0(4) . . ?
Mo61 Mo96 Mo74 122.0(3) . . ?
O216 Mo97 O188 147.7(16) . . ?
O216 Mo97 Mo71 85.2(12) . . ?
O188 Mo97 Mo71 94.1(11) . . ?
O216 Mo97 Mo80 74.0(11) . . ?
O188 Mo97 Mo80 91.3(10) . . ?
Mo71 Mo97 Mo80 148.3(9) . . ?
O216 Mo97 O173 99.1(13) . . ?
O188 Mo97 O173 98.6(11) . . ?
Mo71 Mo97 O173 147.3(10) . . ?
Mo80 Mo97 O173 61.6(7) . . ?
O216 Mo97 Mo1G 105.0(12) . . ?
O188 Mo97 Mo1G 42.8(8) . . ?
Mo71 Mo97 Mo1G 96.2(9) . . ?
Mo80 Mo97 Mo1G 67.5(7) . . ?
O173 Mo97 Mo1G 113.5(10) . . ?
O216 Mo97 O187 173.9(13) . . ?
O188 Mo97 O187 29.8(8) . . ?
Mo71 Mo97 O187 100.2(6) . . ?
Mo80 Mo97 O187 99.9(6) . . ?
O173 Mo97 O187 78.0(6) . . ?
Mo1G Mo97 O187 71.6(4) . . ?
O216 Mo97 Mo69 98.9(12) . . ?
O188 Mo97 Mo69 112.5(10) . . ?
Mo71 Mo97 Mo69 104.2(6) . . ?
Mo80 Mo97 Mo69 102.4(6) . . ?
O173 Mo97 Mo69 43.1(5) . . ?
Mo1G Mo97 Mo69 149.7(7) . . ?
O187 Mo97 Mo69 82.8(4) . . ?
O216 Mo97 Mo90 103.2(12) . . ?
O188 Mo97 Mo90 45.1(8) . . ?
Mo71 Mo97 Mo90 82.0(6) . . ?
Mo80 Mo97 Mo90 80.0(5) . . ?
O173 Mo97 Mo90 127.5(7) . . ?
Mo1G Mo97 Mo90 14.3(6) . . ?
O187 Mo97 Mo90 74.9(4) . . ?
Mo69 Mo97 Mo90 157.5(5) . . ?
Mo1C Mo98 O202 125.4(14) . . ?
Mo1C Mo98 Mo1D 144.2(11) . . ?
O202 Mo98 Mo1D 39.5(7) . . ?
Mo1C Mo98 O227 33.9(15) . . ?
O202 Mo98 O227 96.4(8) . . ?
Mo1D Mo98 O227 130.6(7) . . ?
Mo1C Mo98 O175 62.3(13) . . ?
O202 Mo98 O175 170.0(8) . . ?
Mo1D Mo98 O175 138.9(7) . . ?
O227 Mo98 O175 88.7(7) . . ?
Mo1C Mo98 O190 144.5(15) . . ?
O202 Mo98 O190 88.7(8) . . ?
Mo1D Mo98 O190 57.4(7) . . ?
O227 Mo98 O190 170.2(8) . . ?
O175 Mo98 O190 85.1(7) . . ?
Mo1C Mo98 N4A 104.3(13) . . ?
O202 Mo98 N4A 83.6(8) . . ?
Mo1D Mo98 N4A 104.7(7) . . ?
O227 Mo98 N4A 85.0(8) . . ?
O175 Mo98 N4A 88.3(8) . . ?
O190 Mo98 N4A 87.3(8) . . ?
Mo1C Mo98 Mo67 101.2(10) . . ?
O202 Mo98 Mo67 49.5(6) . . ?
Mo1D Mo98 Mo67 43.0(4) . . ?
O227 Mo98 Mo67 95.5(6) . . ?
O175 Mo98 Mo67 138.7(5) . . ?
O190 Mo98 Mo67 94.1(5) . . ?
N4A Mo98 Mo67 133.0(6) . . ?
Mo1C Mo98 Mo69 40.6(10) . . ?
O202 Mo98 Mo69 96.0(6) . . ?
Mo1D Mo98 Mo69 103.5(4) . . ?
O227 Mo98 Mo69 49.1(6) . . ?
O175 Mo98 Mo69 93.8(5) . . ?
O190 Mo98 Mo69 138.9(6) . . ?
N4A Mo98 Mo69 133.8(6) . . ?
Mo67 Mo98 Mo69 60.61(9) . . ?
Mo1C Mo98 Mo1H 107.0(13) . . ?
O202 Mo98 Mo1H 127.3(7) . . ?
Mo1D Mo98 Mo1H 98.8(5) . . ?
O227 Mo98 Mo1H 130.5(6) . . ?
O175 Mo98 Mo1H 44.8(6) . . ?
O190 Mo98 Mo1H 41.6(6) . . ?
N4A Mo98 Mo1H 78.9(6) . . ?
Mo67 Mo98 Mo1H 129.2(3) . . ?
Mo69 Mo98 Mo1H 131.1(3) . . ?
O199 Mo99 Mo94 97.3(13) . . ?
O199 Mo99 O196 128.5(16) . . ?
Mo94 Mo99 O196 92.9(9) . . ?
O199 Mo99 O169 127.8(14) . . ?
Mo94 Mo99 O169 75.3(7) . . ?
O196 Mo99 O169 103.6(9) . . ?
O199 Mo99 Mo92 70.0(11) . . ?
Mo94 Mo99 Mo92 143.6(11) . . ?
O196 Mo99 Mo92 72.2(8) . . ?
O169 Mo99 Mo92 139.7(9) . . ?
O199 Mo99 N014 38.1(18) . . ?
Mo94 Mo99 N014 99.6(16) . . ?
O196 Mo99 N014 162.6(18) . . ?
O169 Mo99 N014 91.3(17) . . ?
Mo92 Mo99 N014 90.7(15) . . ?
O199 Mo99 O178 97.7(12) . . ?
Mo94 Mo99 O178 158.1(11) . . ?
O196 Mo99 O178 90.1(9) . . ?
O169 Mo99 O178 82.9(8) . . ?
Mo92 Mo99 O178 57.5(5) . . ?
N014 Mo99 O178 82.8(15) . . ?
O199 Mo99 Mo1H 92.5(13) . . ?
Mo94 Mo99 Mo1H 102.7(9) . . ?
O196 Mo99 Mo1H 36.1(8) . . ?
O169 Mo99 Mo1H 139.6(7) . . ?
Mo92 Mo99 Mo1H 46.7(5) . . ?
N014 Mo99 Mo1H 128.0(16) . . ?
O178 Mo99 Mo1H 92.5(6) . . ?
O199 Mo99 Mo87 107.8(13) . . ?
Mo94 Mo99 Mo87 118.5(8) . . ?
O196 Mo99 Mo87 111.0(9) . . ?
O169 Mo99 Mo87 44.8(5) . . ?
Mo92 Mo99 Mo87 98.0(5) . . ?
N014 Mo99 Mo87 73.5(15) . . ?
O178 Mo99 Mo87 41.1(5) . . ?
Mo1H Mo99 Mo87 130.2(6) . . ?
O208 Mo9A Mo77 25(3) . . ?
O208 Mo9A Mo83 139(3) . . ?
Mo77 Mo9A Mo83 141.3(8) . . ?
O208 Mo9A O166 86(3) . . ?
Mo77 Mo9A O166 71.5(6) . . ?
Mo83 Mo9A O166 72.9(5) . . ?
O208 Mo9A O183 153(3) . . ?
Mo77 Mo9A O183 128.4(9) . . ?
Mo83 Mo9A O183 55.7(5) . . ?
O166 Mo9A O183 78.0(7) . . ?
O208 Mo9A O174 80(3) . . ?
Mo77 Mo9A O174 58.0(5) . . ?
Mo83 Mo9A O174 125.8(8) . . ?
O166 Mo9A O174 76.3(7) . . ?
O183 Mo9A O174 75.1(7) . . ?
O208 Mo9A Mo64 96(3) . . ?
Mo77 Mo9A Mo64 99.6(5) . . ?
Mo83 Mo9A Mo64 43.5(3) . . ?
O166 Mo9A Mo64 47.5(4) . . ?
O183 Mo9A Mo64 88.4(6) . . ?
O174 Mo9A Mo64 123.7(8) . . ?
O208 Mo9A Mo1I 39(3) . . ?
Mo77 Mo9A Mo1I 40.5(3) . . ?
Mo83 Mo9A Mo1I 103.4(5) . . ?
O166 Mo9A Mo1I 50.8(6) . . ?
O183 Mo9A Mo1I 128.7(9) . . ?
O174 Mo9A Mo1I 89.5(7) . . ?
Mo64 Mo9A Mo1I 60.1(4) . . ?
Mo88 Mo1A Mo78 87.6(4) . . ?
Mo88 Mo1A O163 64.3(7) . . ?
Mo78 Mo1A O163 112.1(9) . . ?
Mo88 Mo1A O181 110.4(8) . . ?
Mo78 Mo1A O181 56.1(5) . . ?
O163 Mo1A O181 77.2(8) . . ?
Mo88 Mo1A Mo70 96.8(8) . . ?
Mo78 Mo1A Mo70 91.7(6) . . ?
O163 Mo1A Mo70 40.4(5) . . ?
O181 Mo1A Mo70 40.2(5) . . ?
Mo88 Mo1A Mo85 22.0(4) . . ?
Mo78 Mo1A Mo85 82.4(4) . . ?
O163 Mo1A Mo85 85.9(5) . . ?
O181 Mo1A Mo85 122.6(5) . . ?
Mo70 Mo1A Mo85 118.3(6) . . ?
Mo88 Mo1A Mo1K 74.4(5) . . ?
Mo78 Mo1A Mo1K 28.1(4) . . ?
O163 Mo1A Mo1K 124.1(6) . . ?
O181 Mo1A Mo1K 84.2(5) . . ?
Mo70 Mo1A Mo1K 117.4(5) . . ?
Mo85 Mo1A Mo1K 61.3(4) . . ?
O211 Mo1B Mo96 97.0(16) . . ?
O211 Mo1B O192 144(2) . . ?
Mo96 Mo1B O192 70.8(11) . . ?
O211 Mo1B O180 114(2) . . ?
Mo96 Mo1B O180 78.1(7) . . ?
O192 Mo1B O180 96.7(9) . . ?
O211 Mo1B Mo73 65.9(18) . . ?
Mo96 Mo1B Mo73 132.3(11) . . ?
O192 Mo1B Mo73 146.4(10) . . ?
O180 Mo1B Mo73 70.7(9) . . ?
O211 Mo1B Mo79 94.4(16) . . ?
Mo96 Mo1B Mo79 35.8(5) . . ?
O192 Mo1B Mo79 93.7(10) . . ?
O180 Mo1B Mo79 46.8(6) . . ?
Mo73 Mo1B Mo79 98.7(9) . . ?
O211 Mo1B Mo74 78.9(19) . . ?
Mo96 Mo1B Mo74 96.6(8) . . ?
O192 Mo1B Mo74 134.6(9) . . ?
O180 Mo1B Mo74 38.1(7) . . ?
Mo73 Mo1B Mo74 38.4(5) . . ?
Mo79 Mo1B Mo74 61.2(6) . . ?
O211 Mo1B Mo76 128.3(16) . . ?
Mo96 Mo1B Mo76 119.5(11) . . ?
O192 Mo1B Mo76 48.8(7) . . ?
O180 Mo1B Mo76 108.8(6) . . ?
Mo73 Mo1B Mo76 104.5(7) . . ?
Mo79 Mo1B Mo76 136.7(6) . . ?
Mo74 Mo1B Mo76 126.2(8) . . ?
Mo98 Mo1C O227 127(3) . . ?
Mo98 Mo1C O175 94.5(17) . . ?
O227 Mo1C O175 122(3) . . ?
Mo98 Mo1C Mo69 123.4(18) . . ?
O227 Mo1C Mo69 67.7(16) . . ?
O175 Mo1C Mo69 124(3) . . ?
Mo98 Mo1C O202 38.9(16) . . ?
O227 Mo1C O202 93.6(18) . . ?
O175 Mo1C O202 133(2) . . ?
Mo69 Mo1C O202 95.6(10) . . ?
Mo98 Mo1C N4A 57.4(17) . . ?
O227 Mo1C N4A 87.7(14) . . ?
O175 Mo1C N4A 84.3(12) . . ?
Mo69 Mo1C N4A 149.2(11) . . ?
O202 Mo1C N4A 66.6(14) . . ?
Mo98 Mo1C Mo1D 25.5(10) . . ?
O227 Mo1C Mo1D 122(2) . . ?
O175 Mo1C Mo1D 112.5(19) . . ?
Mo69 Mo1C Mo1D 98.0(10) . . ?
O202 Mo1C Mo1D 29.2(8) . . ?
N4A Mo1C Mo1D 78.7(16) . . ?
Mo98 Mo1C Mo67 61.8(14) . . ?
O227 Mo1C Mo67 101.7(11) . . ?
O175 Mo1C Mo67 134.9(13) . . ?
Mo69 Mo1C Mo67 61.7(5) . . ?
O202 Mo1C Mo67 42.4(7) . . ?
N4A Mo1C Mo67 108.5(19) . . ?
Mo1D Mo1C Mo67 36.4(6) . . ?
Mo98 Mo1C Mo1E 91.7(15) . . ?
O227 Mo1C Mo1E 81.9(12) . . ?
O175 Mo1C Mo1E 141.2(14) . . ?
Mo69 Mo1C Mo1E 32.1(5) . . ?
O202 Mo1C Mo1E 65.4(8) . . ?
N4A Mo1C Mo1E 130.0(16) . . ?
Mo1D Mo1C Mo1E 66.3(7) . . ?
Mo67 Mo1C Mo1E 29.9(3) . . ?
O202 Mo1D Mo67 77.6(11) . . ?
O202 Mo1D O222 57(3) . . ?
Mo67 Mo1D O222 53(2) . . ?
O202 Mo1D Mo98 68.1(13) . . ?
Mo67 Mo1D Mo98 84.9(8) . . ?
O222 Mo1D Mo98 115(2) . . ?
O202 Mo1D O190 117.1(16) . . ?
Mo67 Mo1D O190 133.9(11) . . ?
O222 Mo1D O190 171(3) . . ?
Mo98 Mo1D O190 64.8(8) . . ?
O202 Mo1D Mo65 157.6(12) . . ?
Mo67 Mo1D Mo65 124.5(8) . . ?
O222 Mo1D Mo65 131(3) . . ?
Mo98 Mo1D Mo65 113.1(7) . . ?
O190 Mo1D Mo65 51.6(7) . . ?
O202 Mo1D Mo1C 67.2(13) . . ?
Mo67 Mo1D Mo1C 74.6(9) . . ?
O222 Mo1D Mo1C 108(2) . . ?
Mo98 Mo1D Mo1C 10.4(6) . . ?
O190 Mo1D Mo1C 72.9(9) . . ?
Mo65 Mo1D Mo1C 118.2(7) . . ?
Mo67 Mo1E O228 128.3(19) . . ?
Mo67 Mo1E Mo69 93.4(6) . . ?
O228 Mo1E Mo69 127(2) . . ?
Mo67 Mo1E O164 74.8(11) . . ?
O228 Mo1E O164 95.3(17) . . ?
Mo69 Mo1E O164 130.8(17) . . ?
Mo67 Mo1E Mo63 114.0(17) . . ?
O228 Mo1E Mo63 87.6(18) . . ?
Mo69 Mo1E Mo63 105.8(12) . . ?
O164 Mo1E Mo63 44.9(9) . . ?
Mo67 Mo1E Mo1C 60.0(11) . . ?
O228 Mo1E Mo1C 144(2) . . ?
Mo69 Mo1E Mo1C 34.0(10) . . ?
O164 Mo1E Mo1C 119.3(11) . . ?
Mo63 Mo1E Mo1C 123.0(10) . . ?
O219 Mo1F Mo91 8.2(18) . . ?
O219 Mo1F Mo68 89(2) . . ?
Mo91 Mo1F Mo68 92.4(8) . . ?
O219 Mo1F Mo95 44.9(18) . . ?
Mo91 Mo1F Mo95 51.8(4) . . ?
Mo68 Mo1F Mo95 51.1(3) . . ?
Mo90 Mo1G O197 117.4(18) . . ?
Mo90 Mo1G O177 95.6(16) . . ?
O197 Mo1G O177 122.8(15) . . ?
Mo90 Mo1G O188 111.2(13) . . ?
O197 Mo1G O188 105.8(17) . . ?
O177 Mo1G O188 103.1(10) . . ?
Mo90 Mo1G O198 53.5(11) . . ?
O197 Mo1G O198 92.0(12) . . ?
O177 Mo1G O198 143.1(15) . . ?
O188 Mo1G O198 75.5(8) . . ?
Mo90 Mo1G O200 34.7(10) . . ?
O197 Mo1G O200 92.6(13) . . ?
O177 Mo1G O200 90.5(11) . . ?
O188 Mo1G O200 145.2(15) . . ?
O198 Mo1G O200 74.6(11) . . ?
Mo90 Mo1G Mo80 144.2(12) . . ?
O197 Mo1G Mo80 48.1(12) . . ?
O177 Mo1G Mo80 119.9(14) . . ?
O188 Mo1G Mo80 59.3(9) . . ?
O198 Mo1G Mo80 91.7(7) . . ?
O200 Mo1G Mo80 138.5(7) . . ?
Mo90 Mo1G Mo97 114.0(12) . . ?
O197 Mo1G Mo97 77.9(13) . . ?
O177 Mo1G Mo97 131.0(12) . . ?
O188 Mo1G Mo97 31.1(7) . . ?
O198 Mo1G Mo97 62.9(7) . . ?
O200 Mo1G Mo97 135.8(10) . . ?
Mo80 Mo1G Mo97 38.8(5) . . ?
Mo90 Mo1G Mo62 66.6(11) . . ?
O197 Mo1G Mo62 154.0(11) . . ?
O177 Mo1G Mo62 34.9(6) . . ?
O188 Mo1G Mo62 95.2(7) . . ?
O198 Mo1G Mo62 108.2(11) . . ?
O200 Mo1G Mo62 77.8(9) . . ?
Mo80 Mo1G Mo62 143.1(9) . . ?
Mo97 Mo1G Mo62 125.6(5) . . ?
O212 Mo1H O196 147.7(16) . . ?
O212 Mo1H Mo93 89.5(12) . . ?
O196 Mo1H Mo93 92.3(11) . . ?
O212 Mo1H Mo92 79.8(12) . . ?
O196 Mo1H Mo92 87.1(11) . . ?
Mo93 Mo1H Mo92 158.2(8) . . ?
O212 Mo1H O190 107.4(13) . . ?
O196 Mo1H O190 101.7(12) . . ?
Mo93 Mo1H O190 61.8(8) . . ?
Mo92 Mo1H O190 139.6(9) . . ?
O212 Mo1H O175 99.8(12) . . ?
O196 Mo1H O175 97.7(12) . . ?
Mo93 Mo1H O175 143.7(9) . . ?
Mo92 Mo1H O175 57.7(6) . . ?
O190 Mo1H O175 82.0(8) . . ?
O212 Mo1H N015 17(2) . . ?
O196 Mo1H N015 165(2) . . ?
Mo93 Mo1H N015 90.7(19) . . ?
Mo92 Mo1H N015 84.5(18) . . ?
O190 Mo1H N015 93.0(19) . . ?
O175 Mo1H N015 88.7(19) . . ?
O212 Mo1H Mo99 104.2(12) . . ?
O196 Mo1H Mo99 45.3(9) . . ?
Mo93 Mo1H Mo99 109.6(6) . . ?
Mo92 Mo1H Mo99 56.0(5) . . ?
O190 Mo1H Mo99 146.9(8) . . ?
O175 Mo1H Mo99 102.1(8) . . ?
N015 Mo1H Mo99 119.7(19) . . ?
O212 Mo1H Mo94 102.8(10) . . ?
O196 Mo1H Mo94 45.6(9) . . ?
Mo93 Mo1H Mo94 83.6(4) . . ?
Mo92 Mo1H Mo94 80.5(5) . . ?
O190 Mo1H Mo94 132.9(8) . . ?
O175 Mo1H Mo94 127.3(8) . . ?
N015 Mo1H Mo94 120.0(18) . . ?
Mo99 Mo1H Mo94 26.1(3) . . ?
O212 Mo1H Mo98 100.5(10) . . ?
O196 Mo1H Mo98 110.5(10) . . ?
Mo93 Mo1H Mo98 102.4(6) . . ?
Mo92 Mo1H Mo98 98.2(5) . . ?
O190 Mo1H Mo98 41.6(6) . . ?
O175 Mo1H Mo98 41.5(5) . . ?
N015 Mo1H Mo98 83.5(18) . . ?
Mo99 Mo1H Mo98 139.3(6) . . ?
Mo94 Mo1H Mo98 156.0(4) . . ?
Mo77 Mo1I Mo82 139.6(6) . . ?
Mo77 Mo1I O166 73.4(6) . . ?
Mo82 Mo1I O166 71.9(6) . . ?
Mo77 Mo1I O208 24(2) . . ?
Mo82 Mo1I O208 132(2) . . ?
O166 Mo1I O208 85(3) . . ?
Mo77 Mo1I O163 137.7(13) . . ?
Mo82 Mo1I O163 56.4(5) . . ?
O166 Mo1I O163 83.2(9) . . ?
O208 Mo1I O163 162(3) . . ?
Mo77 Mo1I O171 60.1(6) . . ?
Mo82 Mo1I O171 131.2(13) . . ?
O166 Mo1I O171 80.1(9) . . ?
O208 Mo1I O171 83(2) . . ?
O163 Mo1I O171 81.8(9) . . ?
Mo77 Mo1I Mo64 98.8(5) . . ?
Mo82 Mo1I Mo64 41.5(3) . . ?
O166 Mo1I Mo64 47.5(4) . . ?
O208 Mo1I Mo64 92(2) . . ?
O163 Mo1I Mo64 90.1(6) . . ?
O171 Mo1I Mo64 127.6(9) . . ?
Mo77 Mo1I Mo9A 40.5(3) . . ?
Mo82 Mo1I Mo9A 100.7(4) . . ?
O166 Mo1I Mo9A 53.4(5) . . ?
O208 Mo1I Mo9A 36(2) . . ?
O163 Mo1I Mo9A 136.4(9) . . ?
O171 Mo1I Mo9A 93.1(6) . . ?
Mo64 Mo1I Mo9A 59.2(4) . . ?
Mo77 Mo1I Mo88 103.2(7) . . ?
Mo82 Mo1I Mo88 100.1(7) . . ?
O166 Mo1I Mo88 95.5(9) . . ?
O208 Mo1I Mo88 124(2) . . ?
O163 Mo1I Mo88 43.8(4) . . ?
O171 Mo1I Mo88 43.3(5) . . ?
Mo64 Mo1I Mo88 127.9(8) . . ?
Mo9A Mo1I Mo88 133.4(7) . . ?
O225 Mo1J Mo87 112(3) . . ?
O225 Mo1J Mo81 94(2) . . ?
Mo87 Mo1J Mo81 114.0(12) . . ?
O225 Mo1J O178 131(2) . . ?
Mo87 Mo1J O178 72.2(11) . . ?
Mo81 Mo1J O178 130.4(10) . . ?
O225 Mo1J O191 145(2) . . ?
Mo87 Mo1J O191 63.6(9) . . ?
Mo81 Mo1J O191 61.6(7) . . ?
O178 Mo1J O191 82.6(9) . . ?
O225 Mo1J O195 113(3) . . ?
Mo87 Mo1J O195 134.3(10) . . ?
Mo81 Mo1J O195 60.0(10) . . ?
O178 Mo1J O195 80.5(9) . . ?
O191 Mo1J O195 77.3(9) . . ?
O225 Mo1J Mo66 126(3) . . ?
Mo87 Mo1J Mo66 110.6(9) . . ?
Mo81 Mo1J Mo66 97.8(10) . . ?
O178 Mo1J Mo66 42.2(6) . . ?
O191 Mo1J Mo66 84.6(7) . . ?
O195 Mo1J Mo66 39.6(6) . . ?
O225 Mo1J Mo84 103(2) . . ?
Mo87 Mo1J Mo84 57.1(7) . . ?
Mo81 Mo1J Mo84 58.2(6) . . ?
O178 Mo1J Mo84 116.6(11) . . ?
O191 Mo1J Mo84 43.2(6) . . ?
O195 Mo1J Mo84 108.3(7) . . ?
Mo66 Mo1J Mo84 127.5(4) . . ?
O225 Mo1J Mo1L 97(3) . . ?
Mo87 Mo1J Mo1L 29.2(7) . . ?
Mo81 Mo1J Mo1L 91.6(9) . . ?
O178 Mo1J Mo1L 100.9(13) . . ?
O191 Mo1J Mo1L 62.0(10) . . ?
O195 Mo1J Mo1L 138.5(8) . . ?
Mo66 Mo1J Mo1L 135.2(9) . . ?
Mo84 Mo1J Mo1L 34.0(4) . . ?
Mo76 Mo1K Mo78 93.6(6) . . ?
Mo76 Mo1K Mo1A 81.7(4) . . ?
Mo78 Mo1K Mo1A 29.5(4) . . ?
Mo76 Mo1K Mo88 49.6(3) . . ?
Mo78 Mo1K Mo88 51.4(3) . . ?
Mo1A Mo1K Mo88 32.1(3) . . ?
Mo84 Mo1L Mo87 88.2(6) . . ?
Mo84 Mo1L O162 63.8(9) . . ?
Mo87 Mo1L O162 110.6(12) . . ?
Mo84 Mo1L O169 110.4(11) . . ?
Mo87 Mo1L O169 58.4(6) . . ?
O162 Mo1L O169 73.8(10) . . ?
Mo84 Mo1L Mo1J 74.1(6) . . ?
Mo87 Mo1L Mo1J 20.5(5) . . ?
O162 Mo1L Mo1J 115.1(8) . . ?
O169 Mo1L Mo1J 78.0(6) . . ?
Mo84 Mo1L Mo89 14.8(5) . . ?
Mo87 Mo1L Mo89 84.0(5) . . ?
O162 Mo1L Mo89 78.4(7) . . ?
O169 Mo1L Mo89 119.1(8) . . ?
Mo1J Mo1L Mo89 66.8(6) . . ?
Mo84 Mo1L Mo70 97.9(11) . . ?
Mo87 Mo1L Mo70 92.6(9) . . ?
O162 Mo1L Mo70 40.1(7) . . ?
O169 Mo1L Mo70 38.1(5) . . ?
Mo1J Mo1L Mo70 108.9(7) . . ?
Mo89 Mo1L Mo70 112.2(8) . . ?
Al11 Mo1M Al10 63.8(10) . . ?
Al11 Mo1M Mo65 131.8(12) . . ?
Al10 Mo1M Mo65 125.5(10) . . ?
Al11 Mo1M O184 86.1(10) . . ?
Al10 Mo1M O184 89.3(7) . . ?
Mo65 Mo1M O184 135.3(7) . . ?
Mo1M Al10 Al11 54.3(11) . . ?
Mo1M Al10 O167 108.8(9) . . ?
Al11 Al10 O167 122.1(9) . . ?
Mo1M Al10 O180 111.3(8) . . ?
Al11 Al10 O180 133.0(8) . . ?
O167 Al10 O180 104.8(8) . . ?
Mo1M Al10 O187 90.9(7) . . ?
Al11 Al10 O187 42.9(9) . . ?
O167 Al10 O187 92.1(7) . . ?
O180 Al10 O187 145.1(5) . . ?
Mo1M Al10 Mo74 96.9(6) . . ?
Al11 Al10 Mo74 108.6(8) . . ?
O167 Al10 Mo74 129.1(7) . . ?
O180 Al10 Mo74 24.5(6) . . ?
O187 Al10 Mo74 131.5(4) . . ?
Mo1M Al11 Al10 61.9(10) . . ?
Mo1M Al11 O172 114.4(15) . . ?
Al10 Al11 O172 137.4(14) . . ?
Mo1M Al11 O187 140.4(13) . . ?
Al10 Al11 O187 98.9(12) . . ?
O172 Al11 O187 55.3(9) . . ?
Mo82 O162 Mo70 82.9(8) . . ?
Mo82 O162 Mo84 143.3(9) . . ?
Mo70 O162 Mo84 132.9(9) . . ?
Mo82 O162 Mo64 46.9(5) . . ?
Mo70 O162 Mo64 125.4(10) . . ?
Mo84 O162 Mo64 97.0(7) . . ?
Mo82 O162 Mo1L 154.5(9) . . ?
Mo70 O162 Mo1L 96.7(8) . . ?
Mo84 O162 Mo1L 47.4(6) . . ?
Mo64 O162 Mo1L 137.6(10) . . ?
Mo82 O162 O184 92.0(7) . . ?
Mo70 O162 O184 54.4(4) . . ?
Mo84 O162 O184 103.0(7) . . ?
Mo64 O162 O184 100.6(6) . . ?
Mo1L O162 O184 108.6(9) . . ?
Mo82 O163 Mo70 84.6(4) . . ?
Mo82 O163 Mo88 142.9(6) . . ?
Mo70 O163 Mo88 128.8(6) . . ?
Mo82 O163 Mo1A 160.4(7) . . ?
Mo70 O163 Mo1A 94.9(6) . . ?
Mo88 O163 Mo1A 48.0(4) . . ?
Mo82 O163 Mo1I 52.2(4) . . ?
Mo70 O163 Mo1I 133.0(6) . . ?
Mo88 O163 Mo1I 90.7(5) . . ?
Mo1A O163 Mo1I 132.1(7) . . ?
Mo72 O164 Mo1E 161.1(11) . . ?
Mo72 O164 Mo63 94.7(7) . . ?
Mo1E O164 Mo63 89.8(9) . . ?
Mo72 O164 Mo67 137.4(8) . . ?
Mo1E O164 Mo67 44.4(5) . . ?
Mo63 O164 Mo67 127.4(8) . . ?
Mo72 O164 Mo74 49.9(5) . . ?
Mo1E O164 Mo74 133.7(10) . . ?
Mo63 O164 Mo74 134.0(9) . . ?
Mo67 O164 Mo74 90.0(7) . . ?
Mo89 O165 Mo83 159.0(9) . . ?
Mo89 O165 Mo62 93.9(7) . . ?
Mo83 O165 Mo62 92.1(5) . . ?
Mo89 O165 Mo84 44.1(5) . . ?
Mo83 O165 Mo84 139.2(7) . . ?
Mo62 O165 Mo84 127.3(7) . . ?
Mo89 O165 Mo64 133.3(8) . . ?
Mo83 O165 Mo64 46.8(4) . . ?
Mo62 O165 Mo64 132.4(7) . . ?
Mo84 O165 Mo64 93.1(6) . . ?
Mo64 O166 Mo1I 80.1(6) . . ?
Mo64 O166 Mo9A 77.4(6) . . ?
Mo1I O166 Mo9A 75.8(6) . . ?
Mo64 O166 Mo77 103.0(6) . . ?
Mo1I O166 Mo77 45.8(4) . . ?
Mo9A O166 Mo77 45.2(3) . . ?
Mo64 O166 Mo82 46.0(4) . . ?
Mo1I O166 Mo82 50.5(4) . . ?
Mo9A O166 Mo82 102.0(5) . . ?
Mo77 O166 Mo82 94.2(4) . . ?
Mo64 O166 Mo83 46.8(4) . . ?
Mo1I O166 Mo83 103.6(7) . . ?
Mo9A O166 Mo83 47.3(3) . . ?
Mo77 O166 Mo83 91.5(4) . . ?
Mo82 O166 Mo83 91.4(4) . . ?
Al10 O167 Mo61 126.8(10) . . ?
Mo70 O169 Mo99 127.8(8) . . ?
Mo70 O169 Mo94 96.0(6) . . ?
Mo99 O169 Mo94 38.1(5) . . ?
Mo70 O169 Mo87 133.7(7) . . ?
Mo99 O169 Mo87 93.1(7) . . ?
Mo94 O169 Mo87 129.5(7) . . ?
Mo70 O169 Mo1L 93.2(8) . . ?
Mo99 O169 Mo1L 138.9(10) . . ?
Mo94 O169 Mo1L 157.6(8) . . ?
Mo87 O169 Mo1L 48.8(6) . . ?
Mo61 O171 Mo77 95.4(7) . . ?
Mo61 O171 Mo88 128.9(8) . . ?
Mo77 O171 Mo88 135.1(8) . . ?
Mo61 O171 Mo85 95.3(7) . . ?
Mo77 O171 Mo85 152.8(9) . . ?
Mo88 O171 Mo85 44.7(4) . . ?
Mo61 O171 Mo1I 138.2(9) . . ?
Mo77 O171 Mo1I 45.3(5) . . ?
Mo88 O171 Mo1I 90.1(7) . . ?
Mo85 O171 Mo1I 126.1(8) . . ?
O187 O172 Al11 65.6(11) . . ?
O187 O172 Mo66 125.0(10) . . ?
Al11 O172 Mo66 129.4(12) . . ?
Mo66 O173 Mo80 94.6(7) . . ?
Mo66 O173 Mo69 128.4(9) . . ?
Mo80 O173 Mo69 136.2(9) . . ?
Mo66 O173 Mo97 128.3(10) . . ?
Mo80 O173 Mo97 48.4(5) . . ?
Mo69 O173 Mo97 91.9(8) . . ?
Mo75 O174 Mo61 89.2(8) . . ?
Mo75 O174 Mo77 150.5(11) . . ?
Mo61 O174 Mo77 93.7(7) . . ?
Mo75 O174 Mo95 53.4(6) . . ?
Mo61 O174 Mo95 131.2(9) . . ?
Mo77 O174 Mo95 134.6(9) . . ?
Mo75 O174 Mo9A 133.3(10) . . ?
Mo61 O174 Mo9A 135.3(9) . . ?
Mo77 O174 Mo9A 43.3(4) . . ?
Mo95 O174 Mo9A 91.5(7) . . ?
Mo1C O175 Mo92 163.6(19) . . ?
Mo1C O175 Mo66 111.7(18) . . ?
Mo92 O175 Mo66 84.6(7) . . ?
Mo1C O175 Mo98 23.2(17) . . ?
Mo92 O175 Mo98 142.1(10) . . ?
Mo66 O175 Mo98 131.5(9) . . ?
Mo1C O175 Mo1H 116.9(19) . . ?
Mo92 O175 Mo1H 50.5(6) . . ?
Mo66 O175 Mo1H 122.8(9) . . ?
Mo98 O175 Mo1H 93.8(8) . . ?
Mo1G O177 Mo62 110.4(11) . . ?
Mo1G O177 Mo90 23.2(10) . . ?
Mo62 O177 Mo90 90.7(6) . . ?
Mo1G O177 Mo89 159.8(10) . . ?
Mo62 O177 Mo89 88.6(7) . . ?
Mo90 O177 Mo89 160.3(8) . . ?
Mo1G O177 Mo81 105.8(11) . . ?
Mo62 O177 Mo81 140.0(7) . . ?
Mo90 O177 Mo81 127.9(7) . . ?
Mo89 O177 Mo81 59.0(6) . . ?
Mo1J O178 Mo87 40.4(10) . . ?
Mo1J O178 Mo66 99.4(11) . . ?
Mo87 O178 Mo66 134.5(7) . . ?
Mo1J O178 Mo92 166.4(9) . . ?
Mo87 O178 Mo92 144.3(8) . . ?
Mo66 O178 Mo92 80.3(5) . . ?
Mo1J O178 Mo99 130.2(12) . . ?
Mo87 O178 Mo99 89.9(7) . . ?
Mo66 O178 Mo99 127.2(8) . . ?
Mo92 O178 Mo99 56.0(5) . . ?
Mo74 O180 Al10 126.1(10) . . ?
Mo74 O180 Mo79 97.4(9) . . ?
Al10 O180 Mo79 124.8(9) . . ?
Mo74 O180 Mo1B 91.4(11) . . ?
Al10 O180 Mo1B 122.2(8) . . ?
Mo79 O180 Mo1B 83.5(8) . . ?
Mo74 O180 Mo72 52.4(6) . . ?
Al10 O180 Mo72 122.6(7) . . ?
Mo79 O180 Mo72 56.9(5) . . ?
Mo1B O180 Mo72 115.0(7) . . ?
Mo74 O180 Mo96 109.6(9) . . ?
Al10 O180 Mo96 124.0(7) . . ?
Mo79 O180 Mo96 43.5(5) . . ?
Mo1B O180 Mo96 43.7(7) . . ?
Mo72 O180 Mo96 94.6(5) . . ?
Mo74 O180 Mo73 43.7(7) . . ?
Al10 O180 Mo73 122.3(7) . . ?
Mo79 O180 Mo73 112.5(7) . . ?
Mo1B O180 Mo73 55.1(8) . . ?
Mo72 O180 Mo73 92.5(5) . . ?
Mo96 O180 Mo73 92.4(5) . . ?
Mo70 O181 Mo78 130.6(7) . . ?
Mo70 O181 Mo94 93.9(5) . . ?
Mo78 O181 Mo94 134.3(7) . . ?
Mo70 O181 Mo1A 90.5(7) . . ?
Mo78 O181 Mo1A 49.3(5) . . ?
Mo94 O181 Mo1A 159.4(7) . . ?
Mo86 O183 Mo83 157.0(12) . . ?
Mo86 O183 Mo62 94.0(9) . . ?
Mo83 O183 Mo62 90.8(7) . . ?
Mo86 O183 Mo95 44.8(5) . . ?
Mo83 O183 Mo95 139.4(10) . . ?
Mo62 O183 Mo95 129.1(9) . . ?
Mo86 O183 Mo9A 130.0(10) . . ?
Mo83 O183 Mo9A 47.2(5) . . ?
Mo62 O183 Mo9A 135.7(9) . . ?
Mo95 O183 Mo9A 92.4(7) . . ?
Mo70 O184 O162 47.3(4) . . ?
Mo70 O184 Mo1M 134.2(6) . . ?
O162 O184 Mo1M 173.8(8) . . ?
Mo62 O185 Mo68 135.3(7) . . ?
Mo62 O185 Mo90 87.5(5) . . ?
Mo68 O185 Mo90 136.3(7) . . ?
Mo62 O185 Mo86 87.7(6) . . ?
Mo68 O185 Mo86 53.9(5) . . ?
Mo90 O185 Mo86 161.4(8) . . ?
O187 O186 Mo62 128.0(9) . . ?
O172 O187 O186 106.4(9) . . ?
O172 O187 O188 110.7(9) . . ?
O186 O187 O188 107.3(8) . . ?
O172 O187 Al11 59.2(9) . . ?
O186 O187 Al11 118.7(8) . . ?
O188 O187 Al11 134.0(9) . . ?
O172 O187 Al10 91.2(7) . . ?
O186 O187 Al10 91.7(6) . . ?
O188 O187 Al10 144.7(6) . . ?
Al11 O187 Al10 38.2(6) . . ?
O172 O187 Mo97 100.6(8) . . ?
O186 O187 Mo97 130.1(7) . . ?
O188 O187 Mo97 22.9(6) . . ?
Al11 O187 Mo97 111.1(7) . . ?
Al10 O187 Mo97 129.1(3) . . ?
Mo97 O188 O187 127.3(13) . . ?
Mo97 O188 Mo1G 106.1(12) . . ?
O187 O188 Mo1G 124.0(10) . . ?
Mo97 O188 Mo71 46.9(8) . . ?
O187 O188 Mo71 123.3(9) . . ?
Mo1G O188 Mo71 104.3(10) . . ?
Mo97 O188 Mo80 49.8(8) . . ?
O187 O188 Mo80 125.3(9) . . ?
Mo1G O188 Mo80 75.4(10) . . ?
Mo71 O188 Mo80 92.0(7) . . ?
Mo97 O188 Mo90 109.1(11) . . ?
O187 O188 Mo90 123.6(9) . . ?
Mo1G O188 Mo90 19.7(9) . . ?
Mo71 O188 Mo90 92.1(6) . . ?
Mo80 O188 Mo90 91.0(6) . . ?
Mo78 O189 Mo88 77.9(7) . . ?
Mo78 O189 Mo76 76.0(7) . . ?
Mo88 O189 Mo76 75.9(7) . . ?
Mo93 O190 Mo1D 158.4(13) . . ?
Mo93 O190 Mo65 84.9(8) . . ?
Mo1D O190 Mo65 78.7(9) . . ?
Mo93 O190 Mo1H 47.4(6) . . ?
Mo1D O190 Mo1H 154.1(13) . . ?
Mo65 O190 Mo1H 121.8(10) . . ?
Mo93 O190 Mo98 142.1(10) . . ?
Mo1D O190 Mo98 57.9(8) . . ?
Mo65 O190 Mo98 131.7(10) . . ?
Mo1H O190 Mo98 96.8(9) . . ?
Mo87 O191 Mo81 78.4(7) . . ?
Mo87 O191 Mo84 77.5(7) . . ?
Mo81 O191 Mo84 77.6(7) . . ?
Mo87 O191 Mo1J 37.7(9) . . ?
Mo81 O191 Mo1J 46.2(8) . . ?
Mo84 O191 Mo1J 90.0(9) . . ?
Mo1B O192 Mo96 49.5(7) . . ?
Mo1B O192 Mo61 131.3(11) . . ?
Mo96 O192 Mo61 85.9(7) . . ?
Mo1B O192 Mo76 91.7(10) . . ?
Mo96 O192 Mo76 141.1(10) . . ?
Mo61 O192 Mo76 131.4(9) . . ?
Mo1B O192 Mo85 139.6(12) . . ?
Mo96 O192 Mo85 156.4(10) . . ?
Mo61 O192 Mo85 89.0(8) . . ?
Mo76 O192 Mo85 53.2(5) . . ?
Mo95 O194 Mo68 76.5(7) . . ?
Mo95 O194 Mo91 76.2(7) . . ?
Mo68 O194 Mo91 75.0(7) . . ?
Mo66 O195 Mo80 97.1(9) . . ?
Mo66 O195 Mo81 129.5(10) . . ?
Mo80 O195 Mo81 133.2(10) . . ?
Mo66 O195 Mo1J 89.6(8) . . ?
Mo80 O195 Mo1J 167.1(11) . . ?
Mo81 O195 Mo1J 42.6(5) . . ?
Mo1H O196 Mo99 98.6(14) . . ?
Mo1H O196 Mo93 47.4(9) . . ?
Mo99 O196 Mo93 114.5(11) . . ?
Mo1H O196 Mo92 53.1(10) . . ?
Mo99 O196 Mo92 60.5(7) . . ?
Mo93 O196 Mo92 98.1(8) . . ?
Mo1H O196 Mo94 107.4(12) . . ?
Mo99 O196 Mo94 37.0(6) . . ?
Mo93 O196 Mo94 93.7(7) . . ?
Mo92 O196 Mo94 92.3(7) . . ?
Mo1G O197 Mo80 96.7(15) . . ?
Mo1G O197 Mo90 21.7(12) . . ?
Mo80 O197 Mo90 112.8(11) . . ?
N017 O198 Mo90 115(2) . . ?
N017 O198 Mo71 101.5(19) . . ?
Mo90 O198 Mo71 118.2(10) . . ?
N017 O198 Mo1G 133(2) . . ?
Mo90 O198 Mo1G 20.5(7) . . ?
Mo71 O198 Mo1G 101.6(10) . . ?
Mo99 O199 N014 112(3) . . ?
Mo99 O199 Mo94 45.2(9) . . ?
N014 O199 Mo94 110(2) . . ?
Mo99 O199 Mo92 76.5(11) . . ?
N014 O199 Mo92 122(2) . . ?
Mo94 O199 Mo92 113.5(9) . . ?
Mo90 O200 Mo1G 16.1(6) . . ?
Mo1D O202 O222 77(3) . . ?
Mo1D O202 Mo98 72.4(12) . . ?
O222 O202 Mo98 133(3) . . ?
Mo1D O202 Mo67 60.3(9) . . ?
O222 O202 Mo67 52(3) . . ?
Mo98 O202 Mo67 80.9(8) . . ?
Mo1D O202 Mo1C 83.6(13) . . ?
O222 O202 Mo1C 129(3) . . ?
Mo98 O202 Mo1C 15.7(7) . . ?
Mo67 O202 Mo1C 76.7(8) . . ?
Mo74 O205 N013 118(3) . . ?
Mo74 O205 Mo73 56.2(12) . . ?
N013 O205 Mo73 77(3) . . ?
Mo74 O205 Mo72 63.2(11) . . ?
N013 O205 Mo72 160(3) . . ?
Mo73 O205 Mo72 114.6(10) . . ?
Mo77 O207 O208 25(3) . . ?
Mo77 O208 Mo9A 89(6) . . ?
Mo77 O208 O207 82(6) . . ?
Mo9A O208 O207 128(5) . . ?
Mo77 O208 Mo1I 78(6) . . ?
Mo9A O208 Mo1I 105(4) . . ?
O207 O208 Mo1I 123(4) . . ?
Mo1B O211 Mo73 82.6(19) . . ?
Mo1B O211 Mo96 51.8(15) . . ?
Mo73 O211 Mo96 117.1(12) . . ?
N015 O212 Mo1H 143(4) . . ?
N015 O212 Mo92 121(4) . . ?
Mo1H O212 Mo92 61.8(11) . . ?
N015 O212 Mo93 121(4) . . ?
Mo1H O212 Mo93 52.5(10) . . ?
Mo92 O212 Mo93 111.9(9) . . ?
Mo79 O214 Mo72 76.1(15) . . ?
Mo79 O214 Mo96 51.5(13) . . ?
Mo72 O214 Mo96 113.3(12) . . ?
Mo75 O215 Mo95 69.7(12) . . ?
Mo75 O215 Mo91 82.9(14) . . ?
Mo95 O215 Mo91 81.4(8) . . ?
Mo97 O216 Mo80 65.7(11) . . ?
Mo97 O216 Mo71 56.4(10) . . ?
Mo80 O216 Mo71 117.7(10) . . ?
Mo89 O218 Mo84 54.6(19) . . ?
Mo89 O218 Mo81 88(3) . . ?
Mo84 O218 Mo81 84.0(16) . . ?
Mo1F O219 Mo75 143(3) . . ?
Mo1F O219 Mo68 48.9(15) . . ?
Mo75 O219 Mo68 112(2) . . ?
Mo1F O219 Mo95 106(2) . . ?
Mo75 O219 Mo95 48.9(12) . . ?
Mo68 O219 Mo95 63.6(13) . . ?
Mo86 O220 Mo68 79.9(18) . . ?
Mo86 O220 Mo95 49.5(13) . . ?
Mo68 O220 Mo95 81.0(9) . . ?
N10A O222 O202 157(6) . . ?
N10A O222 Mo67 96(4) . . ?
O202 O222 Mo67 77(3) . . ?
N10A O222 C10E 51(2) . . ?
O202 O222 C10E 140(5) . . ?
Mo67 O222 C10E 143(5) . . ?
N10A O222 Mo1D 148(6) . . ?
O202 O222 Mo1D 46(2) . . ?
Mo67 O222 Mo1D 61(2) . . ?
C10E O222 Mo1D 136(4) . . ?
Mo64 O223 Mo82 59.2(14) . . ?
Mo64 O223 Mo83 61.9(15) . . ?
Mo82 O223 Mo83 116.0(13) . . ?
Mo1J O225 Mo87 41(2) . . ?
Mo1J O225 Mo81 57.7(19) . . ?
Mo87 O225 Mo81 81.7(11) . . ?
Mo1C O227 Mo69 69.5(13) . . ?
Mo1C O227 Mo98 19(2) . . ?
Mo69 O227 Mo98 78.5(7) . . ?
C1A N1A C1E 120.0 . . ?
C1A N1A Mo78 118.7(8) . . ?
C1E N1A Mo78 121.3(8) . . ?
N1A C1A C1B 120.0 . . ?
C1C C1B C1A 120.0 . . ?
C1B C1C C1D 120.0 . . ?
C1E C1D C1C 120.0 . . ?
C1D C1E N1A 120.0 . . ?
N017 N2A C2A 100(2) . . ?
N017 N2A C2E 75(2) . . ?
C2A N2A C2E 120.0 . . ?
N017 N2A Mo68 101(2) . . ?
C2A N2A Mo68 121.1(8) . . ?
C2E N2A Mo68 118.5(8) . . ?
C2B C2A N2A 120.0 . . ?
C2A C2B C2C 120.0 . . ?
C2D C2C C2B 120.0 . . ?
C2E C2D C2C 120.0 . . ?
C2D C2E N2A 120.0 . . ?
C2D C2E N017 110.1(19) . . ?
N2A C2E N017 51.6(19) . . ?
C3A N3A C3E 120.0 . . ?
C3A N3A Mo88 118.6(12) . . ?
C3E N3A Mo88 121.4(12) . . ?
C3B C3A N3A 120.0 . . ?
C3A C3B C3C 120.0 . . ?
C3D C3C C3B 120.00(5) . . ?
C3C C3D C3E 120.0 . . ?
C3D C3E N3A 120.0 . . ?
C4A N4A C4E 120.0 . . ?
C4A N4A Mo98 119.2(11) . . ?
C4E N4A Mo98 120.6(11) . . ?
C4A N4A Mo1C 102.2(14) . . ?
C4E N4A Mo1C 137.7(14) . . ?
Mo98 N4A Mo1C 18.2(10) . . ?
N4A C4A C4B 120.0 . . ?
C4A C4B C4C 120.0 . . ?
C4D C4C C4B 120.0 . . ?
C4E C4D C4C 120.0 . . ?
C4D C4E N4A 120.0 . . ?
C5A N5A C5E 120.0 . . ?
C5A N5A Mo91 122.4(10) . . ?
C5E N5A Mo91 117.6(10) . . ?
N5A C5A C5B 120.0 . . ?
C5C C5B C5A 120.0 . . ?
C5B C5C C5D 120.0 . . ?
C5E C5D C5C 120.0 . . ?
C5D C5E N5A 120.0 . . ?
C6A N6A C6E 120.0 . . ?
C6A N6A Mo69 120.3(9) . . ?
C6E N6A Mo69 119.7(9) . . ?
N6A C6A C6B 120.0 . . ?
C6C C6B C6A 120.0 . . ?
C6B C6C C6D 120.0 . . ?
C6C C6D C6E 120.0 . . ?
C6D C6E N6A 120.0 . . ?
C7A N7A C7E 120.0 . . ?
C7A N7A Mo95 119.4(11) . . ?
C7E N7A Mo95 120.6(11) . . ?
N7A C7A C7B 120.0 . . ?
C7C C7B C7A 120.0 . . ?
C7D C7C C7B 120.0 . . ?
C7C C7D C7E 120.0 . . ?
C7D C7E N7A 120.0 . . ?
C8A N8A C8E 120.0 . . ?
C8A N8A N014 90.6(19) . . ?
C8E N8A N014 72(2) . . ?
C8A N8A Mo87 120.2(10) . . ?
C8E N8A Mo87 119.8(10) . . ?
N014 N8A Mo87 106.4(19) . . ?
C8B C8A N8A 120.0 . . ?
C8C C8B C8A 120.0 . . ?
C8D C8C C8B 120.0 . . ?
C8E C8D C8C 120.0 . . ?
C8D C8E N8A 120.0 . . ?
C8D C8E N014 94.7(18) . . ?
N8A C8E N014 64.0(19) . . ?
C9A N9A C9E 120.0 . . ?
C9A N9A N016 46(3) . . ?
C9E N9A N016 105(3) . . ?
C9A N9A Mo84 126(2) . . ?
C9E N9A Mo84 114(2) . . ?
N016 N9A Mo84 125(3) . . ?
N016 C9A N9A 79(4) . . ?
N016 C9A C9B 89(4) . . ?
N9A C9A C9B 120.0 . . ?
C9A C9B C9C 120.0 . . ?
C9A C9B N016 42(3) . . ?
C9C C9B N016 104(3) . . ?
C9D C9C C9B 120.0 . . ?
C9C C9D C9E 120.0 . . ?
C9D C9E N9A 120.0 . . ?
O222 N10A C10A 153(4) . . ?
O222 N10A C10E 81(3) . . ?
C10A N10A C10E 120.0 . . ?
O222 N10A Mo67 46(3) . . ?
C10A N10A Mo67 116.5(15) . . ?
C10E N10A Mo67 123.4(15) . . ?
C10B C10A N10A 120.0 . . ?
C10A C10B C10C 120.0 . . ?
C10D C10C C10B 120.0 . . ?
C10C C10D C10E 120.0 . . ?
C10D C10E N10A 120.0 . . ?
C10D C10E O222 161(3) . . ?
N10A C10E O222 48(3) . . ?
C11A N011 C11E 120.0 . . ?
C11A N011 Mo76 127.8(19) . . ?
C11E N011 Mo76 111.6(19) . . ?
N011 C11A C11B 120.0 . . ?
C11C C11B C11A 120.0 . . ?
C11D C11C C11B 120.0 . . ?
C11E C11D C11C 120.00(6) . . ?
C11D C11E N011 120.0 . . ?
C12A N012 C12E 120.0 . . ?
C12A N012 Mo81 116(3) . . ?
C12E N012 Mo81 124(3) . . ?
N012 C12A C12B 120.00(8) . . ?
C12A C12B C12C 120.00(8) . . ?
C12D C12C C12B 120.0 . . ?
C12E C12D C12C 120.00(6) . . ?
C12D C12E N012 120.0 . . ?
O205 N013 Mo73 62(3) . . ?
O205 N013 Mo74 27.3(18) . . ?
Mo73 N013 Mo74 43.4(16) . . ?
O199 N014 N8A 133(4) . . ?
O199 N014 C8E 133(4) . . ?
N8A N014 C8E 44.0(13) . . ?
O199 N014 Mo99 29.7(14) . . ?
N8A N014 Mo99 106(3) . . ?
C8E N014 Mo99 126(3) . . ?
O212 N015 Mo1H 20(2) . . ?
C9A N016 N9A 55(3) . . ?
C9A N016 C9B 49(3) . . ?
N9A N016 C9B 87(3) . . ?
N2A N017 C2E 53.1(18) . . ?
N2A N017 O198 147(4) . . ?
C2E N017 O198 152(3) . . ?
AL1 C014 O52 114(8) . . ?
AL1 C014 O60 88(7) . . ?
O52 C014 O60 136(5) . . ?
C121 N25 C125 120.0 . . ?
N25 C121 C122 120.0 . . ?
C123 C122 C121 120.0 . . ?
C122 C123 C124 120.0 . . ?
C123 C124 C125 120.0 . . ?
C124 C125 N25 120.0 . . ?
C126 N26 C130 120.0 . . ?
C127 C126 N26 120.0 . . ?
C126 C127 C128 120.0 . . ?
C129 C128 C127 120.0 . . ?
C128 C129 C130 120.0 . . ?
C129 C130 N26 120.0 . . ?
C131 N27 C135 120.0 . . ?
C132 C131 N27 120.0 . . ?
C131 C132 C133 120.0 . . ?
C134 C133 C132 120.0 . . ?
C135 C134 C133 120.0 . . ?
C134 C135 N27 120.0 . . ?
C136 N28 C140 120.0 . . ?
C137 C136 N28 120.0 . . ?
C136 C137 C138 120.0 . . ?
C139 C138 C137 120.0 . . ?
C140 C139 C138 120.0 . . ?
C139 C140 N28 120.0 . . ?
C141 N29 C145 120.0 . . ?
C142 C141 N29 120.0 . . ?
C143 C142 C141 120.0 . . ?
C142 C143 C144 120.0 . . ?
C145 C144 C143 120.0 . . ?
C144 C145 N29 120.0 . . ?
C146 N30 C150 120.0 . . ?
N30 C146 C147 120.0 . . ?
C148 C147 C146 120.0 . . ?
C147 C148 C149 120.0 . . ?
C150 C149 C148 120.0 . . ?
C149 C150 N30 120.0 . . ?
C151 N31 C155 120.0 . . ?
C152 C151 N31 120.0 . . ?
C153 C152 C151 120.0 . . ?
C152 C153 C154 120.0 . . ?
C153 C154 C155 120.0 . . ?
C154 C155 N31 120.0 . . ?
N34 N32 C156 83(6) . . ?
N34 N32 C160 95(6) . . ?
C156 N32 C160 120.0 . . ?
N34 N32 C170 69(8) . . ?
C156 N32 C170 134(4) . . ?
C160 N32 C170 35(5) . . ?
N34 N32 C166 55(4) . . ?
C156 N32 C166 35(2) . . ?
C160 N32 C166 98.0(19) . . ?
C170 N32 C166 100(5) . . ?
C166 C156 C157 62(4) . . ?
C166 C156 N32 89(4) . . ?
C157 C156 N32 120.0 . . ?
C166 C156 N34 63(5) . . ?
C157 C156 N34 116(3) . . ?
N32 C156 N34 32(4) . . ?
C167 C157 C166 70(4) . . ?
C167 C157 C156 107(3) . . ?
C166 C157 C156 42(3) . . ?
C167 C157 C158 39(3) . . ?
C166 C157 C158 101(3) . . ?
C156 C157 C158 120.0 . . ?
C167 C158 C168 84(7) . . ?
C167 C158 C159 100(5) . . ?
C168 C158 C159 34(5) . . ?
C167 C158 C157 54(5) . . ?
C168 C158 C157 130(4) . . ?
C159 C158 C157 120.0 . . ?
C169 C159 C168 97(10) . . ?
C169 C159 C160 53(6) . . ?
C168 C159 C160 128(7) . . ?
C169 C159 C158 144(6) . . ?
C168 C159 C158 57(7) . . ?
C160 C159 C158 120.0 . . ?
C169 C159 C170 40(3) . . ?
C168 C159 C170 110(9) . . ?
C160 C159 C170 20(4) . . ?
C158 C159 C170 120(2) . . ?
C169 C159 C167 115(6) . . ?
C168 C159 C167 50(3) . . ?
C160 C159 C167 100.7(18) . . ?
C158 C159 C167 29(2) . . ?
C170 C159 C167 94(3) . . ?
C170 C160 C169 87(10) . . ?
C170 C160 C159 127(9) . . ?
C169 C160 C159 48(6) . . ?
C170 C160 N32 77(7) . . ?
C169 C160 N32 144(6) . . ?
C159 C160 N32 120.0 . . ?
C170 C160 N34 56(5) . . ?
C169 C160 N34 117(8) . . ?
C159 C160 N34 114(2) . . ?
N32 C160 N34 29(4) . . ?
C161 N33 C165 120.0 . . ?
N33 C161 C162 120.0 . . ?
C163 C162 C161 120.0 . . ?
C164 C163 C162 120.0 . . ?
C163 C164 C165 120.0 . . ?
C164 C165 N33 120.0 . . ?
N32 N34 C166 96(6) . . ?
N32 N34 C170 78(7) . . ?
C166 N34 C170 120.0 . . ?
N32 N34 C160 56(5) . . ?
C166 N34 C160 98(3) . . ?
C170 N34 C160 31(4) . . ?
N32 N34 C156 65(6) . . ?
C166 N34 C156 38(3) . . ?
C170 N34 C156 129(3) . . ?
C160 N34 C156 98(5) . . ?
C156 C166 C157 75(5) . . ?
C156 C166 N34 78(5) . . ?
C157 C166 N34 136(4) . . ?
C156 C166 C167 118(5) . . ?
C157 C166 C167 50(4) . . ?
N34 C166 C167 120.0 . . ?
C156 C166 N32 56(3) . . ?
C157 C166 N32 108(4) . . ?
N34 C166 N32 29(4) . . ?
C167 C166 N32 111(3) . . ?
C158 C167 C157 87(7) . . ?
C158 C167 C166 128(6) . . ?
C157 C167 C166 60(4) . . ?
C158 C167 C168 57(6) . . ?
C157 C167 C168 135(4) . . ?
C166 C167 C168 120.0 . . ?
C158 C167 C159 51(3) . . ?
C157 C167 C159 111(5) . . ?
C166 C167 C159 102(3) . . ?
C168 C167 C159 25(3) . . ?
C159 C168 C158 88(9) . . ?
C159 C168 C169 49(8) . . ?
C158 C168 C169 130(4) . . ?
C159 C168 C167 105(5) . . ?
C158 C168 C167 39(3) . . ?
C169 C168 C167 120.00(5) . . ?
C159 C169 C160 79(7) . . ?
C159 C169 C170 111(4) . . ?
C160 C169 C170 38(6) . . ?
C159 C169 C168 34(6) . . ?
C160 C169 C168 102(4) . . ?
C170 C169 C168 120.00(6) . . ?
C160 C170 C169 55(7) . . ?
C160 C170 N34 93(5) . . ?
C169 C170 N34 120.0 . . ?
C160 C170 N32 68(7) . . ?
C169 C170 N32 115(4) . . ?
N34 C170 N32 33(4) . . ?
C160 C170 C159 33(5) . . ?
C169 C170 C159 29(3) . . ?
N34 C170 C159 95.7(17) . . ?
N32 C170 C159 86(4) . . ?
C171 N35 C175 120.0 . . ?
C172 C171 N35 120.0 . . ?
C171 C172 C173 120.0 . . ?
C174 C173 C172 120.0 . . ?
C173 C174 C175 120.0 . . ?
C174 C175 N35 120.0 . . ?

loop_
_geom_bond_atom_site_label_1
_geom_bond_atom_site_label_2
_geom_bond_distance
_geom_bond_site_symmetry_2
_geom_bond_publ_flag
Mo1 O39 1.662(19) . ?
Mo1 O40 1.949(15) . ?
Mo1 O54 1.971(15) . ?
Mo1 O9 2.000(15) . ?
Mo1 O7 2.030(15) . ?
Mo1 O1 2.228(14) . ?
Mo1 Mo30 2.787(3) . ?
Mo2 O8 1.657(15) . ?
Mo2 O64 1.835(16) . ?
Mo2 O25 1.896(15) . ?
Mo2 O10 2.056(13) . ?
Mo2 O29 2.108(13) . ?
Mo2 O37 2.244(13) . ?
Mo2 Mo5 3.039(3) . ?
Mo3 O36 1.909(15) . ?
Mo3 O15 2.000(14) . ?
Mo3 O13 2.035(14) . ?
Mo3 O26 2.091(14) . ?
Mo3 O6 2.100(14) . ?
Mo3 N8 2.171(12) . ?
Mo3 Mo17 2.510(2) . ?
Mo3 Mo4 2.523(2) . ?
Mo4 O15 1.907(14) . ?
Mo4 O56 1.941(16) . ?
Mo4 O13 2.029(14) . ?
Mo4 O29 2.063(13) . ?
Mo4 O5 2.129(15) . ?
Mo4 N7 2.210(11) . ?
Mo4 Mo17 2.532(3) . ?
Mo5 O69 1.673(15) . ?
Mo5 O29 2.006(13) . ?
Mo5 O11 2.009(14) . ?
Mo5 O10 2.031(13) . ?
Mo5 O26 2.054(14) . ?
Mo5 O18 2.264(16) . ?
Mo5 Mo10 2.694(2) . ?
Mo6 O47 1.641(18) . ?
Mo6 O3 1.959(16) . ?
Mo6 O46 1.990(15) . ?
Mo6 O14 1.995(18) . ?
Mo6 O6 2.022(14) . ?
Mo6 O61 2.357(17) . ?
Mo6 Mo14 2.647(2) . ?
Mo6 Mo21 3.073(2) . ?
Mo7 O49 1.72(2) . ?
Mo7 O44 1.998(14) . ?
Mo7 O30 2.003(17) . ?
Mo7 O35 2.041(16) . ?
Mo7 O32 2.071(18) . ?
Mo7 O45 2.301(17) . ?
Mo7 Mo9 2.699(3) . ?
Mo7 Mo29 2.984(3) . ?
Mo8 O55 1.706(19) . ?
Mo8 O28 1.820(16) . ?
Mo8 O41 1.847(13) . ?
Mo8 O27 2.040(15) . ?
Mo8 O12 2.074(15) . ?
Mo8 O33 2.281(13) . ?
Mo8 Mo12 3.115(3) . ?
Mo9 O20 1.657(16) . ?
Mo9 O44 1.948(14) . ?
Mo9 O30 1.964(16) . ?
Mo9 O25 1.980(15) . ?
Mo9 O53 2.086(16) . ?
Mo9 O37 2.217(14) . ?
Mo10 O16 1.627(18) . ?
Mo10 O26 1.983(14) . ?
Mo10 O11 1.991(14) . ?
Mo10 O40 2.022(15) . ?
Mo10 O42 2.045(14) . ?
Mo10 O1 2.205(13) . ?
Mo11 O62 1.906(19) . ?
Mo11 O17 1.947(15) . ?
Mo11 O2 2.017(13) . ?
Mo11 O11 2.094(14) . ?
Mo11 O9 2.135(15) . ?
Mo11 N1 2.199(10) . ?
Mo11 Mo24 2.493(3) . ?
Mo11 Mo19 2.505(3) . ?
Mo12 O38 1.669(16) . ?
Mo12 O5 1.934(14) . ?
Mo12 O48 1.948(14) . ?
Mo12 O12 2.013(15) . ?
Mo12 O27 2.107(15) . ?
Mo12 O21 2.277(16) . ?
Mo12 Mo16 2.634(3) . ?
Mo13 O58 1.665(16) . ?
Mo13 O57 1.985(15) . ?
Mo13 O4 1.991(16) . ?
Mo13 O22 2.042(16) . ?
Mo13 O28 2.057(17) . ?
Mo13 O33 2.186(13) . ?
Mo13 Mo15 2.655(3) . ?
Mo14 O43 1.678(15) . ?
Mo14 O3 2.008(16) . ?
Mo14 O22 2.030(15) . ?
Mo14 O46 2.042(16) . ?
Mo14 O41 2.046(13) . ?
Mo14 O33 2.236(14) . ?
Mo15 O72 1.724(16) . ?
Mo15 O59 1.985(17) . ?
Mo15 O4 2.019(17) . ?
Mo15 O50 2.050(16) . ?
Mo15 O57 2.055(15) . ?
Mo15 O52 2.328(18) . ?
Mo15 Mo23 3.035(3) . ?
Mo16 O65 1.711(17) . ?
Mo16 O48 1.971(14) . ?
Mo16 O53 1.993(17) . ?
Mo16 O5 2.026(15) . ?
Mo16 O64 2.040(15) . ?
Mo16 O37 2.203(14) . ?
Mo17 O36 1.946(15) . ?
Mo17 O56 1.959(16) . ?
Mo17 O13 2.031(14) . ?
Mo17 O27 2.076(15) . ?
Mo17 O3 2.135(16) . ?
Mo17 N9 2.175(13) . ?
Mo18 O71 1.930(16) . ?
Mo18 O68 1.973(16) . ?
Mo18 O23 2.075(18) . ?
Mo18 O50 2.132(16) . ?
Mo18 N4 2.150(16) . ?
Mo18 O31 2.203(15) . ?
Mo18 Mo27 2.502(3) . ?
Mo18 Mo28 2.521(3) . ?
Mo19 O62 1.912(17) . ?
Mo19 O63 1.936(19) . ?
Mo19 O2 2.017(14) . ?
Mo19 O32 2.123(17) . ?
Mo19 O51 2.142(17) . ?
Mo19 N3 2.210(15) . ?
Mo19 Mo24 2.521(3) . ?
Mo20 O80 1.82(2) . ?
Mo20 O75 1.943(16) . ?
Mo20 O77 2.077(16) . ?
Mo20 O30 2.086(16) . ?
Mo20 N10 2.136(14) . ?
Mo20 O48 2.199(14) . ?
Mo20 Mo26 2.509(4) . ?
Mo20 Mo25 2.521(3) . ?
Mo21 O24 1.652(17) . ?
Mo21 O42 1.818(13) . ?
Mo21 O54 1.897(15) . ?
Mo21 O6 2.073(14) . ?
Mo21 O14 2.076(17) . ?
Mo21 O1 2.291(14) . ?
Mo22 O76 1.76(2) . ?
Mo22 O31 1.919(15) . ?
Mo22 O67 1.929(18) . ?
Mo22 O79 1.99(2) . ?
Mo22 O51 2.009(16) . ?
Mo22 O60 2.230(19) . ?
Mo22 Mo30 2.891(4) . ?
Mo23 O70 1.71(2) . ?
Mo23 O79 1.88(2) . ?
Mo23 O74 1.88(2) . ?
Mo23 O50 2.038(16) . ?
Mo23 O59 2.047(17) . ?
Mo23 O60 2.231(19) . ?
Mo24 O17 1.904(14) . ?
Mo24 O63 1.94(2) . ?
Mo24 O2 2.048(14) . ?
Mo24 O10 2.114(14) . ?
Mo24 O44 2.119(13) . ?
Mo24 N2 2.220(10) . ?
Mo25 O78 1.85(2) . ?
Mo25 O75 1.902(16) . ?
Mo25 O77 2.022(16) . ?
Mo25 O57 2.086(15) . ?
Mo25 O12 2.141(16) . ?
Mo25 N11 2.203(12) . ?
Mo25 Mo26 2.537(4) . ?
Mo26 O77 1.993(17) . ?
Mo26 O80 2.06(2) . ?
Mo26 O59 2.153(17) . ?
Mo26 O78 2.14(2) . ?
Mo26 O35 2.152(16) . ?
Mo26 N12 2.27(2) . ?
Mo27 O34 1.920(14) . ?
Mo27 O68 1.950(16) . ?
Mo27 O23 2.009(17) . ?
Mo27 O46 2.075(16) . ?
Mo27 O4 2.090(16) . ?
Mo27 N6 2.208(11) . ?
Mo27 Mo28 2.514(3) . ?
Mo28 O34 1.958(14) . ?
Mo28 O71 1.969(17) . ?
Mo28 O23 2.027(17) . ?
Mo28 O7 2.113(15) . ?
Mo28 O14 2.160(18) . ?
Mo28 N5 2.164(12) . ?
Mo29 O73 1.762(16) . ?
Mo29 O67 1.886(18) . ?
Mo29 O74 1.940(19) . ?
Mo29 O32 2.016(18) . ?
Mo29 O35 2.060(17) . ?
Mo29 O60 2.213(19) . ?
Mo30 O66 1.69(2) . ?
Mo30 O7 1.987(16) . ?
Mo30 O9 1.987(15) . ?
Mo30 O31 2.040(14) . ?
Mo30 O51 2.041(17) . ?
Mo30 O19 2.346(18) . ?
AL1 C014 0.67(9) . ?
AL1 O19 1.691(17) . ?
AL1 O45 1.794(17) . ?
AL1 O52 1.846(19) . ?
AL1 O60 1.98(2) . ?
AL1 Al2 2.718(6) . ?
AL1 Al3 2.81(2) . ?
AL1 Al4 2.814(15) . ?
Al2 O19 1.663(19) . ?
Al2 O18 1.804(18) . ?
Al2 O61 1.812(17) . ?
Al2 O1 1.959(14) . ?
Al2 Al4 2.812(16) . ?
Al2 Al3 2.855(19) . ?
Al3 O21 1.75(2) . ?
Al3 O45 1.77(2) . ?
Al3 O18 1.86(3) . ?
Al3 O37 1.97(2) . ?
Al3 Al4 2.90(2) . ?
Al4 O52 1.64(2) . ?
Al4 O61 1.74(2) . ?
Al4 O33 1.92(2) . ?
Al4 O21 1.93(2) . ?
O52 C014 1.47(8) . ?
O60 C014 1.88(7) . ?
N1 C1 1.3900 . ?
N1 C5 1.3900 . ?
C1 C2 1.3900 . ?
C2 C3 1.3900 . ?
C3 C4 1.3900 . ?
C4 C5 1.3900 . ?
N2 C6 1.3900 . ?
N2 C10 1.3900 . ?
C6 C7 1.3900 . ?
C7 C8 1.3900 . ?
C8 C9 1.3900 . ?
C9 C10 1.3900 . ?
N3 C11 1.3900 . ?
N3 C15 1.3900 . ?
C11 C12 1.3900 . ?
C12 C13 1.3900 . ?
C13 C14 1.3900 . ?
C14 C15 1.3900 . ?
N4 C16 1.3900 . ?
N4 C20 1.3900 . ?
C16 C17 1.3900 . ?
C17 C18 1.3900 . ?
C18 C19 1.3900 . ?
C19 C20 1.3900 . ?
N5 C21 1.3900 . ?
N5 C25 1.3900 . ?
C21 C22 1.3900 . ?
C22 C23 1.3900 . ?
C23 C24 1.3900 . ?
C24 C25 1.3900 . ?
N6 C26 1.3900 . ?
N6 C30 1.3900 . ?
C26 C27 1.3900 . ?
C27 C28 1.3900 . ?
C28 C29 1.3900 . ?
C29 C30 1.3900 . ?
N7 C31 1.3900 . ?
N7 C35 1.3900 . ?
C31 C32 1.3900 . ?
C32 C33 1.3900 . ?
C33 C34 1.3900 . ?
C34 C35 1.3900 . ?
N8 C36 1.3900 . ?
N8 C40 1.3900 . ?
C36 C37 1.3900 . ?
C37 C38 1.3900 . ?
C38 C39 1.3900 . ?
C39 C40 1.3900 . ?
N9 C41 1.3900 . ?
N9 C45 1.3900 . ?
C41 C42 1.3900 . ?
C42 C43 1.3900 . ?
C43 C44 1.3900 . ?
C44 C45 1.3900 . ?
N10 C46 1.3900 . ?
N10 C50 1.3900 . ?
C46 C47 1.3900 . ?
C47 C48 1.3900 . ?
C48 C49 1.3900 . ?
C49 C50 1.3900 . ?
N11 C51 1.3900 . ?
N11 C55 1.3900 . ?
C51 C52 1.3900 . ?
C52 C53 1.3900 . ?
C53 C54 1.3900 . ?
C54 C55 1.3900 . ?
N12 C56 1.3900 . ?
N12 C60 1.3900 . ?
C56 C57 1.3900 . ?
C57 C58 1.3900 . ?
C58 C59 1.3900 . ?
C59 C60 1.3900 . ?
Mo31 O114 1.687(15) . ?
Mo31 O104 1.976(14) . ?
Mo31 O84 2.008(14) . ?
Mo31 O81 2.024(14) . ?
Mo31 O94 2.085(13) . ?
Mo31 O147 2.382(17) . ?
Mo31 Mo55 2.633(2) . ?
Mo31 Mo41 3.085(2) . ?
Mo32 O140 1.746(19) . ?
Mo32 O115 1.973(16) . ?
Mo32 O89 2.020(16) . ?
Mo32 O119 2.042(15) . ?
Mo32 O126 2.055(17) . ?
Mo32 O91 2.308(18) . ?
Mo32 Mo47 2.643(3) . ?
Mo32 Mo42 3.113(3) . ?
Mo33 O96 1.893(16) . ?
Mo33 O102 1.909(16) . ?
Mo33 O93 2.036(14) . ?
Mo33 O81 2.077(14) . ?
Mo33 O87 2.151(16) . ?
Mo33 N14 2.199(12) . ?
Mo33 Mo35 2.505(2) . ?
Mo33 Mo38 2.518(2) . ?
Mo34 O142 1.89(2) . ?
Mo34 O108 1.932(17) . ?
Mo34 O160 2.019(19) . ?
Mo34 O101 2.092(18) . ?
Mo34 O95 2.130(17) . ?
Mo34 N20 2.163(12) . ?
Mo34 Mo40 2.501(3) . ?
Mo34 Mo52 2.501(3) . ?
Mo35 O144 1.900(18) . ?
Mo35 O96 1.932(16) . ?
Mo35 O93 2.014(15) . ?
Mo35 O84 2.142(14) . ?
Mo35 O115 2.133(15) . ?
Mo35 N13 2.216(13) . ?
Mo35 Mo38 2.518(3) . ?
Mo36 O155 1.728(19) . ?
Mo36 O87 1.965(16) . ?
Mo36 O95 1.975(16) . ?
Mo36 O113 2.003(15) . ?
Mo36 O83 2.032(16) . ?
Mo36 O97 2.419(17) . ?
Mo36 Mo45 2.647(3) . ?
Mo36 Mo37 3.095(3) . ?
Mo37 O98 1.757(17) . ?
Mo37 O88 1.777(16) . ?
Mo37 O141 1.824(15) . ?
Mo37 O83 2.058(16) . ?
Mo37 O113 2.074(15) . ?
Mo37 O107 2.297(15) . ?
Mo38 O102 1.889(16) . ?
Mo38 O144 1.967(18) . ?
Mo38 O93 2.030(14) . ?
Mo38 O113 2.121(15) . ?
Mo38 O119 2.126(16) . ?
Mo38 N15 2.198(12) . ?
Mo39 O123 1.739(18) . ?
Mo39 O82 1.954(15) . ?
Mo39 O129 2.004(17) . ?
Mo39 O103 2.044(17) . ?
Mo39 O100 2.059(16) . ?
Mo39 O99 2.261(16) . ?
Mo39 Mo53 2.657(3) . ?
Mo40 O108 1.917(16) . ?
Mo40 O120 1.941(16) . ?
Mo40 O160 2.029(19) . ?
Mo40 O112 2.081(15) . ?
Mo40 O83 2.136(16) . ?
Mo40 N19 2.198(10) . ?
Mo40 Mo52 2.522(3) . ?
Mo41 O90 1.708(16) . ?
Mo41 O109 1.779(16) . ?
Mo41 O105 1.865(15) . ?
Mo41 O94 2.064(13) . ?
Mo41 O81 2.111(14) . ?
Mo41 O161 2.325(16) . ?
Mo42 O135 1.713(16) . ?
Mo42 O137 1.814(17) . ?
Mo42 O103 1.835(16) . ?
Mo42 O89 2.069(17) . ?
Mo42 O115 2.097(15) . ?
Mo42 O99 2.268(16) . ?
Mo43 O122 1.709(17) . ?
Mo43 O130 1.953(16) . ?
Mo43 O125 1.969(16) . ?
Mo43 O112 1.992(15) . ?
Mo43 O88 2.088(15) . ?
Mo43 O107 2.215(16) . ?
Mo43 Mo50 2.657(3) . ?
Mo44 O116 1.707(18) . ?
Mo44 O101 1.940(19) . ?
Mo44 O86 1.979(15) . ?
Mo44 O139 2.045(19) . ?
Mo44 O109 2.061(16) . ?
Mo44 O161 2.254(15) . ?
Mo44 Mo58 2.722(4) . ?
Mo45 O85 1.712(15) . ?
Mo45 O87 1.950(16) . ?
Mo45 O139 1.955(19) . ?
Mo45 O95 1.970(16) . ?
Mo45 O105 2.011(15) . ?
Mo45 O161 2.293(15) . ?
Mo46 O154 1.69(2) . ?
Mo46 O152 1.95(2) . ?
Mo46 O153 1.98(2) . ?
Mo46 O138 2.043(18) . ?
Mo46 O121 2.072(18) . ?
Mo46 O133 2.330(16) . ?
Mo46 Mo53 3.035(4) . ?
Mo47 O149 1.61(2) . ?
Mo47 O119 1.933(16) . ?
Mo47 O126 1.956(16) . ?
Mo47 O141 2.055(14) . ?
Mo47 O125 2.149(17) . ?
Mo47 O107 2.260(16) . ?
Mo48 O156 1.72(3) . ?
Mo48 O145 1.82(2) . ?
Mo48 O153 1.92(2) . ?
Mo48 O132 2.027(19) . ?
Mo48 O117 2.101(18) . ?
Mo48 O133 2.349(17) . ?
Mo48 Mo50 3.019(4) . ?
Mo49 O148 1.84(2) . ?
Mo49 O158 1.90(3) . ?
Mo49 O151 1.989(19) . ?
Mo49 O130 2.116(16) . ?
Mo49 O126 2.125(17) . ?
Mo49 N23 2.242(19) . ?
Mo49 Mo59 2.512(3) . ?
Mo49 Mo54 2.531(5) . ?
Mo50 O134 1.694(18) . ?
Mo50 O130 1.985(17) . ?
Mo50 O112 2.014(15) . ?
Mo50 O117 2.028(18) . ?
Mo50 O132 2.040(18) . ?
Mo50 O127 2.326(17) . ?
Mo51 O128 1.951(17) . ?
Mo51 O118 1.990(15) . ?
Mo51 O143 1.97(2) . ?
Mo51 O106 2.07(2) . ?
Mo51 O121 2.160(17) . ?
Mo51 N18 2.228(14) . ?
Mo51 Mo56 2.497(3) . ?
Mo51 Mo57 2.505(3) . ?
Mo52 O120 1.967(15) . ?
Mo52 O142 1.979(18) . ?
Mo52 O160 2.00(2) . ?
Mo52 O117 2.099(17) . ?
Mo52 O136 2.103(19) . ?
Mo52 N21 2.197(14) . ?
Mo53 O150 1.648(18) . ?
Mo53 O129 1.980(17) . ?
Mo53 O121 1.979(18) . ?
Mo53 O82 1.994(16) . ?
Mo53 O138 2.094(18) . ?
Mo53 O111 2.352(15) . ?
Mo54 O151 1.89(2) . ?
Mo54 O158 1.93(2) . ?
Mo54 O157 1.944(19) . ?
Mo54 O138 2.078(18) . ?
Mo54 O132 2.172(18) . ?
Mo54 O159 2.189(19) . ?
Mo54 N24 2.24(2) . ?
Mo54 Mo59 2.561(5) . ?
Mo55 O124 1.720(19) . ?
Mo55 O104 1.914(14) . ?
Mo55 O84 1.950(14) . ?
Mo55 O137 2.004(17) . ?
Mo55 O100 2.043(15) . ?
Mo55 O99 2.223(16) . ?
Mo56 O143 1.83(2) . ?
Mo56 O110 1.885(16) . ?
Mo56 O118 1.993(14) . ?
Mo56 O94 2.107(14) . ?
Mo56 O86 2.154(16) . ?
Mo56 N17 2.204(13) . ?
Mo56 Mo57 2.504(3) . ?
Mo57 O128 1.888(18) . ?
Mo57 O110 1.908(16) . ?
Mo57 O118 2.056(14) . ?
Mo57 O82 2.128(15) . ?
Mo57 O104 2.170(14) . ?
Mo57 N16 2.252(12) . ?
Mo58 O131 1.650(18) . ?
Mo58 O86 1.956(16) . ?
Mo58 O106 2.05(2) . ?
Mo58 O136 2.069(19) . ?
Mo58 O101 2.088(18) . ?
Mo58 O92 2.324(15) . ?
Mo58 Mo60 2.934(4) . ?
Mo59 O148 1.92(2) . ?
Mo59 O157 2.00(2) . ?
Mo59 O151 1.984(19) . ?
Mo59 O129 2.125(17) . ?
Mo59 O89 2.139(17) . ?
Mo59 N22 2.205(16) . ?
Mo60 O146 1.67(3) . ?
Mo60 O152 1.89(2) . ?
Mo60 O145 1.97(2) . ?
Mo60 O136 2.049(18) . ?
Mo60 O106 2.10(2) . ?
Mo60 O133 2.361(17) . ?
AL5 O92 1.688(14) . ?
AL5 O111 1.751(16) . ?
AL5 O127 1.776(17) . ?
AL5 O133 1.787(17) . ?
AL5 O159 1.852(19) . ?
AL5 Al6 2.692(8) . ?
AL5 Al8 2.85(3) . ?
AL5 Al7 2.89(3) . ?
Al6 O92 1.695(17) . ?
Al6 O97 1.738(19) . ?
Al6 O147 1.815(18) . ?
Al6 O161 1.893(16) . ?
Al6 Al8 2.82(2) . ?
Al6 Al7 2.92(2) . ?
Al7 O91 1.71(3) . ?
Al7 O127 1.76(3) . ?
Al7 O97 1.79(3) . ?
Al7 O107 1.80(3) . ?
Al7 Al8 2.58(8) . ?
Al8 O91 1.51(8) . ?
Al8 O111 1.94(4) . ?
Al8 O147 1.92(5) . ?
Al8 O99 2.15(6) . ?
O85 O18W 1.52(11) 1_545 ?
N13 C61 1.3900 . ?
N13 C65 1.3900 . ?
C61 C62 1.3900 . ?
C62 C63 1.3900 . ?
C63 C64 1.3900 . ?
C64 C65 1.3900 . ?
N14 C66 1.3900 . ?
N14 C70 1.3900 . ?
C66 C67 1.3900 . ?
C67 C68 1.3900 . ?
C68 C69 1.3900 . ?
C69 C70 1.3900 . ?
N15 C71 1.3900 . ?
N15 C75 1.3900 . ?
C71 C72 1.3900 . ?
C72 C73 1.3900 . ?
C73 C74 1.3900 . ?
C74 C75 1.3900 . ?
N16 C76 1.3900 . ?
N16 C80 1.3900 . ?
C76 C77 1.3900 . ?
C77 C78 1.3900 . ?
C78 C79 1.3900 . ?
C79 C80 1.3900 . ?
N17 C81 1.3900 . ?
N17 C85 1.3900 . ?
C81 C82 1.3900 . ?
C82 C83 1.3900 . ?
C83 C84 1.3900 . ?
C84 C85 1.3900 . ?
N18 C86 1.3900 . ?
N18 C90 1.3900 . ?
C86 C87 1.3900 . ?
C87 C88 1.3900 . ?
C88 C89 1.3900 . ?
C89 C90 1.3900 . ?
N19 C91 1.3900 . ?
N19 C95 1.3900 . ?
C91 C92 1.3900 . ?
C92 C93 1.3900 . ?
C93 C94 1.3900 . ?
C94 C95 1.3900 . ?
N20 C96 1.3900 . ?
N20 C100 1.3900 . ?
C96 C97 1.3900 . ?
C97 C98 1.3900 . ?
C98 C99 1.3900 . ?
C99 C100 1.3900 . ?
N21 C101 1.3900 . ?
N21 C105 1.3900 . ?
C101 C102 1.3900 . ?
C102 C103 1.3900 . ?
C103 C104 1.3900 . ?
C104 C105 1.3900 . ?
N22 C106 1.3900 . ?
N22 C110 1.3900 . ?
C106 C107 1.3900 . ?
C107 C108 1.3900 . ?
C108 C109 1.3900 . ?
C109 C110 1.3900 . ?
N23 C111 1.3900 . ?
N23 C115 1.3900 . ?
C111 C112 1.3900 . ?
C112 C113 1.3900 . ?
C113 C114 1.3900 . ?
C114 C115 1.3900 . ?
N24 C116 1.3900 . ?
N24 C120 1.3900 . ?
C116 C117 1.3900 . ?
C117 C118 1.3900 . ?
C118 C119 1.3900 . ?
C119 C120 1.3900 . ?
Mo61 O179 1.63(2) . ?
Mo61 O171 1.968(16) . ?
Mo61 O174 1.996(18) . ?
Mo61 O192 2.05(2) . ?
Mo61 O167 2.322(19) . ?
Mo61 Mo96 2.755(4) . ?
Mo61 Mo75 2.764(10) . ?
Mo61 Mo77 2.959(4) . ?
Mo61 Mo85 3.116(13) . ?
Mo62 O182 1.71(2) . ?
Mo62 O177 1.877(14) . ?
Mo62 O185 1.989(13) . ?
Mo62 O165 2.002(13) . ?
Mo62 O183 2.030(19) . ?
Mo62 O186 2.335(17) . ?
Mo62 Mo89 2.830(13) . ?
Mo62 Mo90 2.848(5) . ?
Mo62 Mo83 2.877(4) . ?
Mo62 Mo86 2.920(11) . ?
Mo62 Mo1G 3.075(18) . ?
Mo63 O170 1.677(19) . ?
Mo63 O164 1.974(16) . ?
Mo63 Mo1E 2.80(4) . ?
Mo63 Mo71 2.811(3) . ?
Mo63 Mo72 2.889(3) . ?
Mo64 O223 0.88(3) . ?
Mo64 Mo82 1.668(11) . ?
Mo64 Mo83 1.718(10) . ?
Mo64 O166 1.886(14) . ?
Mo64 O162 2.17(2) . ?
Mo64 O165 2.279(16) . ?
Mo64 Mo9A 2.497(13) . ?
Mo64 Mo1I 2.518(13) . ?
Mo64 Mo84 3.204(10) . ?
Mo65 O176 1.65(3) . ?
Mo65 O190 2.02(2) . ?
Mo65 Mo1M 2.345(17) . ?
Mo65 Mo1D 2.527(18) . ?
Mo65 Mo93 2.689(3) . ?
Mo65 Mo73 2.962(4) . ?
Mo66 O193 1.68(2) . ?
Mo66 O195 1.95(2) . ?
Mo66 O175 2.022(18) . ?
Mo66 O173 2.044(18) . ?
Mo66 O178 2.082(14) . ?
Mo66 O172 2.33(2) . ?
Mo66 Mo92 2.693(3) . ?
Mo66 Mo1J 3.06(2) . ?
Mo66 Mo80 3.008(3) . ?
Mo67 Mo1E 1.595(13) . ?
Mo67 O222 1.56(7) . ?
Mo67 Mo1D 1.708(14) . ?
Mo67 O202 1.92(2) . ?
Mo67 N10A 2.17(2) . ?
Mo67 O164 2.200(16) . ?
Mo67 Mo98 2.492(3) . ?
Mo67 Mo69 2.523(3) . ?
Mo67 Mo1C 2.77(3) . ?
Mo67 Mo74 3.132(19) . ?
Mo68 Mo1F 1.805(11) . ?
Mo68 O220 1.86(2) . ?
Mo68 Mo86 1.935(17) . ?
Mo68 O185 2.036(13) . ?
Mo68 O194 2.050(19) . ?
Mo68 N2A 2.200(12) . ?
Mo68 O219 2.40(5) . ?
Mo68 Mo95 2.507(3) . ?
Mo68 Mo91 2.534(8) . ?
Mo69 Mo1E 1.862(13) . ?
Mo69 O227 1.93(2) . ?
Mo69 Mo1C 1.96(3) . ?
Mo69 O173 2.116(18) . ?
Mo69 N6A 2.231(14) . ?
Mo69 Mo98 2.507(3) . ?
Mo69 Mo97 3.094(15) . ?
Mo70 O168 1.706(16) . ?
Mo70 O169 1.963(14) . ?
Mo70 O181 2.023(13) . ?
Mo70 O163 2.041(11) . ?
Mo70 O162 2.060(18) . ?
Mo70 O184 2.280(12) . ?
Mo70 Mo82 2.687(3) . ?
Mo70 Mo94 3.049(4) . ?
Mo70 Mo1A 3.13(2) . ?
Mo70 Mo1L 3.18(3) . ?
Mo71 Mo97 1.659(15) . ?
Mo71 O204 1.71(2) . ?
Mo71 O198 1.93(2) . ?
Mo71 O216 1.984(19) . ?
Mo71 O188 2.267(17) . ?
Mo72 O201 1.69(2) . ?
Mo72 Mo74 1.780(13) . ?
Mo72 O164 1.954(16) . ?
Mo72 O214 1.96(2) . ?
Mo72 O205 1.98(2) . ?
Mo72 Mo79 1.983(12) . ?
Mo72 O180 2.229(14) . ?
Mo73 Mo74 1.585(16) . ?
Mo73 O210 1.65(2) . ?
Mo73 O211 1.84(2) . ?
Mo73 O205 1.91(2) . ?
Mo73 Mo1B 1.99(3) . ?
Mo73 N013 2.09(8) . ?
Mo73 O180 2.294(14) . ?
Mo74 O205 1.13(2) . ?
Mo74 O180 1.578(18) . ?
Mo74 O164 2.23(2) . ?
Mo74 N013 2.19(8) . ?
Mo74 Mo1B 2.55(3) . ?
Mo74 Mo79 2.610(18) . ?
Mo74 Al10 3.080(13) . ?
Mo74 Mo96 3.168(18) . ?
Mo75 O215 1.02(2) . ?
Mo75 Mo95 1.838(11) . ?
Mo75 O174 1.94(2) . ?
Mo75 O219 2.01(6) . ?
Mo75 Mo91 2.102(14) . ?
Mo76 Mo1K 1.614(15) . ?
Mo76 O189 2.039(19) . ?
Mo76 Mo85 2.037(12) . ?
Mo76 O192 2.152(19) . ?
Mo76 N011 2.15(3) . ?
Mo76 Mo78 2.482(3) . ?
Mo76 Mo88 2.496(4) . ?
Mo76 Mo1B 2.859(15) . ?
Mo77 O208 0.70(7) . ?
Mo77 O207 1.64(3) . ?
Mo77 Mo1I 1.666(9) . ?
Mo77 Mo9A 1.665(9) . ?
Mo77 O171 2.031(17) . ?
Mo77 O174 2.059(18) . ?
Mo77 O166 2.226(11) . ?
Mo78 Mo1K 1.787(11) . ?
Mo78 Mo1A 1.869(12) . ?
Mo78 O189 1.994(19) . ?
Mo78 O181 2.044(13) . ?
Mo78 N1A 2.231(12) . ?
Mo78 Mo88 2.524(4) . ?
Mo79 O214 1.04(3) . ?
Mo79 Mo96 1.578(12) . ?
Mo79 O180 1.885(17) . ?
Mo79 Mo1B 2.570(19) . ?
Mo79 Mo91 2.868(15) . ?
Mo80 O213 1.65(2) . ?
Mo80 Mo97 1.741(14) . ?
Mo80 O216 1.837(18) . ?
Mo80 O197 1.92(2) . ?
Mo80 O173 2.048(18) . ?
Mo80 O195 2.06(2) . ?
Mo80 O188 2.279(18) . ?
Mo80 Mo1G 2.56(3) . ?
Mo81 Mo1J 1.644(19) . ?
Mo81 O218 1.92(4) . ?
Mo81 O225 1.94(3) . ?
Mo81 O191 2.00(2) . ?
Mo81 O195 2.10(2) . ?
Mo81 Mo89 2.150(18) . ?
Mo81 O177 2.200(14) . ?
Mo81 N012 2.24(4) . ?
Mo81 Mo87 2.518(4) . ?
Mo81 Mo84 2.534(5) . ?
Mo82 O221 1.57(3) . ?
Mo82 Mo1I 1.853(10) . ?
Mo82 O223 1.94(2) . ?
Mo82 O163 1.951(12) . ?
Mo82 O162 2.00(2) . ?
Mo82 O166 2.283(11) . ?
Mo83 O229 1.64(3) . ?
Mo83 Mo9A 1.786(8) . ?
Mo83 O223 1.95(2) . ?
Mo83 O165 1.995(14) . ?
Mo83 O183 2.011(19) . ?
Mo83 O166 2.321(11) . ?
Mo84 Mo89 1.520(12) . ?
Mo84 Mo1L 1.730(14) . ?
Mo84 O218 1.86(4) . ?
Mo84 O191 2.04(2) . ?
Mo84 O162 2.11(2) . ?
Mo84 O165 2.131(13) . ?
Mo84 N9A 2.16(3) . ?
Mo84 Mo87 2.516(4) . ?
Mo84 Mo1J 2.98(2) . ?
Mo85 Mo88 1.665(8) . ?
Mo85 O224 1.84(5) . ?
Mo85 O171 2.24(2) . ?
Mo85 O192 2.38(2) . ?
Mo85 Mo1A 3.174(14) . ?
Mo86 O220 0.95(2) . ?
Mo86 Mo95 1.556(11) . ?
Mo86 O183 1.96(2) . ?
Mo86 O185 2.22(2) . ?
Mo87 Mo1J 1.35(3) . ?
Mo87 Mo1L 1.883(15) . ?
Mo87 O225 1.91(3) . ?
Mo87 O191 1.981(19) . ?
Mo87 O178 1.986(14) . ?
Mo87 O169 2.132(14) . ?
Mo87 N8A 2.172(14) . ?
Mo87 Mo99 3.020(17) . ?
Mo88 Mo1A 1.778(12) . ?
Mo88 O189 2.021(19) . ?
Mo88 O171 2.134(16) . ?
Mo88 O163 2.154(11) . ?
Mo88 N3A 2.237(19) . ?
Mo88 Mo1I 3.112(18) . ?
Mo88 Mo1K 3.219(10) . ?
Mo89 O218 1.04(4) . ?
Mo89 O165 1.870(18) . ?
Mo89 O177 2.165(19) . ?
Mo89 Mo1L 3.127(19) . ?
Mo90 Mo1G 0.84(3) . ?
Mo90 O200 1.72(2) . ?
Mo90 O198 1.92(2) . ?
Mo90 O197 2.02(2) . ?
Mo90 O177 2.120(14) . ?
Mo90 O185 2.129(14) . ?
Mo90 O188 2.323(18) . ?
Mo90 Mo97 3.101(15) . ?
Mo91 Mo1F 1.705(19) . ?
Mo91 O215 1.97(2) . ?
Mo91 O194 2.11(2) . ?
Mo91 N5A 2.186(16) . ?
Mo91 Mo95 2.536(8) . ?
Mo92 O209 1.66(3) . ?
Mo92 Mo1H 1.805(17) . ?
Mo92 O175 1.977(18) . ?
Mo92 O199 1.99(2) . ?
Mo92 O212 2.016(19) . ?
Mo92 Mo99 2.058(12) . ?
Mo92 O178 2.094(14) . ?
Mo92 O196 2.25(2) . ?
Mo93 Mo1H 1.643(17) . ?
Mo93 O203 1.70(2) . ?
Mo93 O190 1.965(19) . ?
Mo93 O212 2.070(19) . ?
Mo93 O196 2.23(2) . ?
Mo94 Mo99 1.363(12) . ?
Mo94 O226 1.68(2) . ?
Mo94 O199 1.91(2) . ?
Mo94 O169 2.137(14) . ?
Mo94 O181 2.149(13) . ?
Mo94 O196 2.26(2) . ?
Mo94 Mo1H 3.027(11) . ?
Mo95 O215 1.923(19) . ?
Mo95 O194 2.00(2) . ?
Mo95 O220 1.99(2) . ?
Mo95 O183 2.103(18) . ?
Mo95 O174 2.130(18) . ?
Mo95 N7A 2.228(16) . ?
Mo95 O219 2.36(5) . ?
Mo95 Mo1F 3.209(12) . ?
Mo96 Mo1B 1.60(2) . ?
Mo96 O206 1.64(2) . ?
Mo96 O192 1.988(19) . ?
Mo96 O214 2.00(2) . ?
Mo96 O211 2.02(2) . ?
Mo96 O180 2.269(14) . ?
Mo97 O216 1.24(2) . ?
Mo97 O188 1.43(2) . ?
Mo97 O173 2.19(2) . ?
Mo97 Mo1G 2.66(2) . ?
Mo97 O187 2.924(14) . ?
Mo98 Mo1C 0.83(6) . ?
Mo98 O202 1.921(19) . ?
Mo98 Mo1D 1.97(2) . ?
Mo98 O227 2.03(2) . ?
Mo98 O175 2.091(18) . ?
Mo98 O190 2.11(2) . ?
Mo98 N4A 2.222(17) . ?
Mo98 Mo1H 3.150(12) . ?
Mo99 O199 1.17(2) . ?
Mo99 O196 1.74(2) . ?
Mo99 O169 2.03(2) . ?
Mo99 N014 2.19(5) . ?
Mo99 O178 2.277(19) . ?
Mo99 Mo1H 2.42(2) . ?
Mo9A O208 1.53(7) . ?
Mo9A O166 2.097(18) . ?
Mo9A O183 2.37(2) . ?
Mo9A O174 2.38(2) . ?
Mo9A Mo1I 2.534(13) . ?
Mo1A O163 2.21(2) . ?
Mo1A O181 2.38(2) . ?
Mo1A Mo1K 3.204(18) . ?
Mo1B O211 1.05(3) . ?
Mo1B O192 1.82(3) . ?
Mo1B O180 1.97(2) . ?
Mo1C O227 1.42(3) . ?
Mo1C O175 1.86(3) . ?
Mo1C O202 2.49(5) . ?
Mo1C N4A 2.55(4) . ?
Mo1C Mo1D 2.69(5) . ?
Mo1C Mo1E 3.20(2) . ?
Mo1D O202 1.32(3) . ?
Mo1D O222 1.77(7) . ?
Mo1D O190 1.96(2) . ?
Mo1E O228 1.66(4) . ?
Mo1E O164 1.99(4) . ?
Mo1F O219 1.61(6) . ?
Mo1G O197 1.49(3) . ?
Mo1G O177 1.867(18) . ?
Mo1G O188 1.88(2) . ?
Mo1G O198 2.30(3) . ?
Mo1G O200 2.34(3) . ?
Mo1H O212 1.27(2) . ?
Mo1H O196 1.44(2) . ?
Mo1H O190 2.11(2) . ?
Mo1H O175 2.22(2) . ?
Mo1H N015 2.27(7) . ?
Mo1I O166 2.03(2) . ?
Mo1I O208 1.67(7) . ?
Mo1I O163 2.22(2) . ?
Mo1I O171 2.26(2) . ?
Mo1J O225 0.93(3) . ?
Mo1J O178 1.93(2) . ?
Mo1J O191 2.17(2) . ?
Mo1J O195 2.37(3) . ?
Mo1J Mo1L 2.94(3) . ?
Mo1L O162 2.19(3) . ?
Mo1L O169 2.39(3) . ?
Mo1M Al11 1.61(3) . ?
Mo1M Al10 1.748(17) . ?
Mo1M O184 2.95(2) . ?
Al10 Al11 1.78(2) . ?
Al10 O167 1.82(2) . ?
Al10 O180 1.875(15) . ?
Al10 O187 2.840(8) . ?
Al11 O172 1.85(3) . ?
Al11 O187 1.96(3) . ?
O162 O184 2.75(2) . ?
O172 O187 1.77(2) . ?
O186 O187 1.770(18) . ?
O187 O188 1.827(18) . ?
O198 N017 1.81(5) . ?
O199 N014 1.46(5) . ?
O202 O222 1.52(7) . ?
O205 N013 1.42(8) . ?
O207 O208 1.59(7) . ?
O212 N015 1.11(8) . ?
O222 N10A 1.34(7) . ?
O222 C10E 1.77(7) . ?
N1A C1A 1.3900 . ?
N1A C1E 1.3900 . ?
C1A C1B 1.3900 . ?
C1B C1C 1.3900 . ?
C1C C1D 1.3900 . ?
C1D C1E 1.3900 . ?
N2A N017 1.36(5) . ?
N2A C2A 1.3900 . ?
N2A C2E 1.3900 . ?
C2A C2B 1.3900 . ?
C2B C2C 1.3900 . ?
C2C C2D 1.3900 . ?
C2D C2E 1.3900 . ?
C2E N017 1.68(5) . ?
N3A C3A 1.3900 . ?
N3A C3E 1.3900 . ?
C3A C3B 1.3900 . ?
C3B C3C 1.3900 . ?
C3C C3D 1.3900 . ?
C3D C3E 1.3900 . ?
N4A C4A 1.3900 . ?
N4A C4E 1.3900 . ?
C4A C4B 1.3900 . ?
C4B C4C 1.3900 . ?
C4C C4D 1.3900 . ?
C4D C4E 1.3900 . ?
N5A C5A 1.3900 . ?
N5A C5E 1.3900 . ?
C5A C5B 1.3900 . ?
C5B C5C 1.3900 . ?
C5C C5D 1.3900 . ?
C5D C5E 1.3900 . ?
N6A C6A 1.3900 . ?
N6A C6E 1.3900 . ?
C6A C6B 1.3900 . ?
C6B C6C 1.3900 . ?
C6C C6D 1.3900 . ?
C6D C6E 1.3900 . ?
N7A C7A 1.3900 . ?
N7A C7E 1.3900 . ?
C7A C7B 1.3900 . ?
C7B C7C 1.3900 . ?
C7C C7D 1.3900 . ?
C7D C7E 1.3900 . ?
N8A C8A 1.3900 . ?
N8A C8E 1.3900 . ?
N8A N014 1.80(6) . ?
C8A C8B 1.3900 . ?
C8B C8C 1.3900 . ?
C8C C8D 1.3900 . ?
C8D C8E 1.3900 . ?
C8E N014 1.90(6) . ?
N9A C9A 1.3900 . ?
N9A C9E 1.3900 . ?
N9A N016 1.67(8) . ?
C9A N016 1.22(8) . ?
C9A C9B 1.3900 . ?
C9B C9C 1.3900 . ?
C9B N016 1.84(8) . ?
C9C C9D 1.3900 . ?
C9D C9E 1.3900 . ?
N10A C10A 1.3900 . ?
N10A C10E 1.3900 . ?
C10A C10B 1.3900 . ?
C10B C10C 1.3900 . ?
C10C C10D 1.3900 . ?
C10D C10E 1.3900 . ?
N011 C11A 1.3900 . ?
N011 C11E 1.3900 . ?
C11A C11B 1.3900 . ?
C11B C11C 1.3900 . ?
C11C C11D 1.3900 . ?
C11D C11E 1.3900 . ?
N012 C12A 1.3900 . ?
N012 C12E 1.3900 . ?
C12A C12B 1.3900 . ?
C12B C12C 1.3900 . ?
C12C C12D 1.3900 . ?
C12D C12E 1.3900 . ?
N25 C121 1.3900 . ?
N25 C125 1.3900 . ?
C121 C122 1.3900 . ?
C122 C123 1.3900 . ?
C123 C124 1.3900 . ?
C124 C125 1.3900 . ?
N26 C126 1.3900 . ?
N26 C130 1.3900 . ?
C126 C127 1.3900 . ?
C127 C128 1.3900 . ?
C128 C129 1.3900 . ?
C129 C130 1.3900 . ?
N27 C131 1.3900 . ?
N27 C135 1.3900 . ?
C131 C132 1.3900 . ?
C132 C133 1.3900 . ?
C133 C134 1.3900 . ?
C134 C135 1.3900 . ?
N28 C136 1.3900 . ?
N28 C140 1.3900 . ?
C136 C137 1.3900 . ?
C137 C138 1.3900 . ?
C138 C139 1.3900 . ?
C139 C140 1.3900 . ?
N29 C141 1.3900 . ?
N29 C145 1.3900 . ?
C141 C142 1.3900 . ?
C142 C143 1.3900 . ?
C143 C144 1.3900 . ?
C144 C145 1.3900 . ?
N30 C146 1.3900 . ?
N30 C150 1.3900 . ?
C146 C147 1.3900 . ?
C147 C148 1.3900 . ?
C148 C149 1.3900 . ?
C149 C150 1.3900 . ?
N31 C151 1.3900 . ?
N31 C155 1.3900 . ?
C151 C152 1.3900 . ?
C152 C153 1.3900 . ?
C153 C154 1.3900 . ?
C154 C155 1.3900 . ?
N32 N34 0.81(11) . ?
N32 C156 1.3900 . ?
N32 C160 1.3900 . ?
N32 C170 1.46(11) . ?
N32 C166 1.68(6) . ?
C156 C166 0.97(7) . ?
C156 C157 1.3900 . ?
C156 N34 1.52(9) . ?
C157 C167 1.13(8) . ?
C157 C166 1.27(7) . ?
C157 C158 1.3900 . ?
C158 C167 0.88(6) . ?
C158 C168 1.17(10) . ?
C158 C159 1.3900 . ?
C159 C169 1.06(11) . ?
C159 C168 0.79(10) . ?
C159 C160 1.3900 . ?
C159 C170 2.03(10) . ?
C159 C167 1.76(6) . ?
C160 C170 0.86(13) . ?
C160 C169 1.13(11) . ?
C160 N34 1.67(9) . ?
N33 C161 1.3900 . ?
N33 C165 1.3900 . ?
C161 C162 1.3900 . ?
C162 C163 1.3900 . ?
C163 C164 1.3900 . ?
C164 C165 1.3900 . ?
N34 C166 1.3900 . ?
N34 C170 1.3900 . ?
C166 C167 1.3900 . ?
C167 C168 1.3900 . ?
C168 C169 1.3900 . ?
C169 C170 1.3900 . ?
N35 C171 1.3900 . ?
N35 C175 1.3900 . ?
C171 C172 1.3900 . ?
C172 C173 1.3900 . ?
C173 C174 1.3900 . ?
C174 C175 1.3900 . ?
